data_1576591
loop_
_publ_author_name
'Barth&#xe9;lemy, Antoine'
'Kub, Nico Gino'
'Regnat, Celine'
'Scherer, Harald'
'Krossing, Ingo'

_publ_section_title
;
 Why is a dicationic digallene so reactive towards activation of strong
 covalent bonds? Scope and mechanistic investigations.
;
_journal_issue 8
_journal_name_full 'Chemical science'
_journal_page_first 4004
_journal_page_last 4020
_journal_paper_doi 10.1039/d5sc09508e
_journal_volume 17
_journal_year 2026
_chemical_formula_moiety 'C24 Al2 F55 O6, 5(C16 Al F36 O4), 3(C58 H99 F3 Ga2 P4)'
_chemical_formula_sum 'C278 H297 Al7 F244 Ga6 O26 P12'
_chemical_formula_weight 9668.99
_chemical_properties_physical Air-sensitive,Moisture-sensitive,Oxygen-sensitive
_space_group_crystal_system triclinic
_space_group_IT_number 2
_space_group_name_Hall '-P 1'
_space_group_name_H-M_alt 'P -1'
_atom_sites_solution_hydrogens geom
_atom_sites_solution_primary direct
_audit_creation_method
;FinalCif V152 by Daniel Kratzert, Freiburg 2025, 
https://dkratzert.de/finalcif.html
;
_audit_update_record
;
2025-09-21 deposited with the CCDC.	2026-02-02 downloaded from the CCDC.
;
_cell_angle_alpha 86.961(6)
_cell_angle_beta 88.862(7)
_cell_angle_gamma 75.387(10)
_cell_formula_units_Z 2
_cell_length_a 18.462(5)
_cell_length_b 27.562(6)
_cell_length_c 37.435(9)
_cell_measurement_reflns_used 9744
_cell_measurement_temperature 100(2)
_cell_measurement_theta_max 26.5005
_cell_measurement_theta_min 2.182
_cell_volume 18406(8)
_computing_cell_refinement 'SAINT V8.41'
_computing_data_collection 'Bruker BIS 8.5.5.6/2024-10-24 and APEX6 2024.9-0'
_computing_data_reduction 'SAINT V8.41'
_computing_molecular_graphics 'Olex2 (Dolomanov et al., 2009)'
_computing_structure_refinement 'SHELXL-2018/3 (Sheldrick, 2018)'
_computing_structure_solution 'SHELXT 2018/2 (Sheldrick, 2018)'
_diffrn_ambient_environment N~2~
_diffrn_ambient_temperature 100(2)
_diffrn_detector CPAD
_diffrn_detector_area_resol_mean 7.41
_diffrn_detector_type 'Bruker PHOTON III'
_diffrn_measured_fraction_theta_full 0.999
_diffrn_measured_fraction_theta_max 0.994
_diffrn_measurement_device 'three-circle diffractometer'
_diffrn_measurement_device_type 'Bruker D8 VENTURE dual wavelength Mo/Cu'
_diffrn_measurement_method '\w and \f scans'
_diffrn_measurement_specimen_support 'MiTeGen micromount'
_diffrn_radiation_monochromator 'mirror optics'
_diffrn_radiation_probe x-ray
_diffrn_radiation_type MoK\a
_diffrn_radiation_wavelength 0.71073
_diffrn_reflns_av_R_equivalents 0.0663
_diffrn_reflns_av_unetI/netI 0.0343
_diffrn_reflns_Laue_measured_fraction_full 0.999
_diffrn_reflns_Laue_measured_fraction_max 0.994
_diffrn_reflns_limit_h_max 24
_diffrn_reflns_limit_h_min -24
_diffrn_reflns_limit_k_max 35
_diffrn_reflns_limit_k_min -35
_diffrn_reflns_limit_l_max 48
_diffrn_reflns_limit_l_min -48
_diffrn_reflns_number 1009603
_diffrn_reflns_point_group_measured_fraction_full 0.999
_diffrn_reflns_point_group_measured_fraction_max 0.994
_diffrn_reflns_theta_full 25.242
_diffrn_reflns_theta_max 27.628
_diffrn_reflns_theta_min 1.267
_diffrn_source 'microfocus sealed X-ray tube'
_diffrn_source_current 1.4
_diffrn_source_type 'Incoatec I\ms'
_diffrn_source_voltage 50.0
_exptl_absorpt_coefficient_mu 0.684
_exptl_absorpt_correction_T_max 0.7456
_exptl_absorpt_correction_T_min 0.6849
_exptl_absorpt_correction_type multi-scan
_exptl_absorpt_process_details
;SADABS-2016/2 - Bruker AXS area detector scaling and absorption correction: 
Krause, L., Herbst-Irmer, R., Sheldrick G.M. & Stalke D., J. Appl. Cryst. 48 
(2015) 3-10
;
_exptl_crystal_colour colourless
_exptl_crystal_density_diffrn 1.745
_exptl_crystal_description block
_exptl_crystal_F_000 9652
_exptl_crystal_recrystallization_method 'Crystals were obtained by layering a concentrated oDFB solution with n-pentane'
_exptl_crystal_size_max 0.389
_exptl_crystal_size_mid 0.322
_exptl_crystal_size_min 0.210
_refine_diff_density_max 1.446
_refine_diff_density_min -1.090
_refine_diff_density_rms 0.140
_refine_ls_extinction_method none
_refine_ls_goodness_of_fit_ref 1.100
_refine_ls_hydrogen_treatment constr
_refine_ls_matrix_type full
_refine_ls_number_parameters 8698
_refine_ls_number_reflns 85023
_refine_ls_number_restraints 328226
_refine_ls_restrained_S_all 1.077
_refine_ls_R_factor_all 0.1243
_refine_ls_R_factor_gt 0.0990
_refine_ls_shift/su_max 0.009
_refine_ls_shift/su_mean 0.000
_refine_ls_structure_factor_coef Fsqd
_refine_ls_weighting_details 'w=1/[\s^2^(Fo^2^)+(0.1153P)^2^+125.7410P] where P=(Fo^2^+2Fc^2^)/3'
_refine_ls_weighting_scheme calc
_refine_ls_wR_factor_gt 0.2598
_refine_ls_wR_factor_ref 0.2809
_reflns_Friedel_coverage 0.000
_reflns_number_gt 65756
_reflns_number_total 85023
_reflns_threshold_expression 'I > 2\s(I)'
_cod_data_source_file d5sc09508e2.cif
_cod_data_source_block P-1_a_CCDC2
_cod_depositor_comments 'Adding full bibliography for 1576586--1576591.cif.'
_cod_database_code 1576591
_shelx_shelxl_version_number 2018/3
_shelx_space_group_comment
;
The symmetry employed for this shelxl refinement is uniquely defined
by the following loop, which should always be used as a source of
symmetry information in preference to the above space-group names.
They are only intended as comments.
;
_olex2_diffrn_ambient_temperature_device 'Oxford Cryostream 800'

loop_
_space_group_symop_operation_xyz
'x, y, z'
'-x, -y, -z'

loop_
_atom_site_label
_atom_site_type_symbol
_atom_site_fract_x
_atom_site_fract_y
_atom_site_fract_z
_atom_site_U_iso_or_equiv
_atom_site_adp_type
_atom_site_occupancy
_atom_site_site_symmetry_order
_atom_site_calc_flag
_atom_site_refinement_flags_posn
_atom_site_refinement_flags_adp
_atom_site_refinement_flags_occupancy
_atom_site_disorder_assembly
_atom_site_disorder_group
Ga1 Ga -0.06306(3) 0.61416(2) 0.16791(2) 0.02048(11) Uani 1 1 d . . . . .
Ga2 Ga -0.06555(3) 0.55595(2) 0.21973(2) 0.02364(12) Uani 1 1 d . . . . .
Ga3 Ga 0.75538(3) 0.10907(2) 1.15797(2) 0.02313(12) Uani 1 1 d . . . . .
Ga4 Ga 0.64303(3) 0.12670(2) 1.12067(2) 0.02443(12) Uani 1 1 d . . . . .
Ga5 Ga 0.69165(3) 0.17606(2) 0.56226(2) 0.02466(12) Uani 1 1 d . . . . .
Ga6 Ga 0.61843(3) 0.23907(2) 0.51985(2) 0.02735(13) Uani 1 1 d . . . . .
P1 P 0.88082(7) 0.06296(6) 1.14103(4) 0.0289(3) Uani 1 1 d D . . . .
P2 P 0.81793(8) 0.17449(5) 1.17379(4) 0.0306(3) Uani 1 1 d D . . . .
Al1 Al 0.14666(9) 0.19649(6) 1.05531(4) 0.0243(3) Uani 1 1 d . . . . .
Al2 Al 0.50302(9) 0.45731(6) 0.29377(4) 0.0258(3) Uani 1 1 d . . . . .
Al3 Al 0.19528(11) 0.17441(7) 0.33222(5) 0.0325(4) Uani 1 1 d . . . . .
F3 F -0.00514(18) 0.67680(12) 0.10333(9) 0.0304(7) Uani 1 1 d . . . . .
Al4 Al 0.65532(9) 0.18763(8) 0.84602(4) 0.0314(4) Uani 1 1 d . . . . .
Al5 Al 0.22493(10) 0.08144(7) 0.63779(5) 0.0302(4) Uani 1 1 d . . . . .
Al6 Al 0.02495(12) 0.43909(7) 0.48333(6) 0.0408(4) Uani 1 1 d . . . . .
Al7 Al 0.41341(10) 0.50730(7) 1.02267(5) 0.0301(4) Uani 1 1 d . . . . .
F9 F 0.4960(2) 0.28322(16) 0.45834(9) 0.0436(9) Uani 1 1 d . . . . .
F6 F 0.5175(2) 0.19056(19) 1.06655(11) 0.0534(11) Uani 1 1 d . U . . .
F5 F 0.7782(2) 0.1484(2) 1.07946(11) 0.0554(11) Uani 1 1 d . U . . .
F2 F 0.09041(18) 0.58000(12) 0.20742(9) 0.0299(7) Uani 1 1 d . . . . .
F1 F -0.1543(2) 0.53714(14) 0.22682(9) 0.0387(8) Uani 1 1 d . . . . .
F27 F 0.500000 0.500000 1.000000 0.0345(10) Uani 1 2 d S . P F .
F28 F 0.000000 0.500000 0.500000 0.0451(13) Uani 1 2 d S . P J .
F8 F 0.5116(2) 0.19771(19) 0.57103(11) 0.0526(11) Uani 1 1 d . . . . .
F4 F 0.74665(14) 0.07513(11) 1.20432(9) 0.0275(7) Uani 1 1 d . . . . .
F7 F 0.78721(19) 0.18112(13) 0.56480(9) 0.0344(7) Uani 1 1 d . . . . .
C2 C 0.0995(3) 0.60765(19) 0.17686(14) 0.0266(11) Uani 1 1 d D . . . .
C7 C 0.6476(3) 0.1671(2) 1.07518(14) 0.0295(10) Uani 1 1 d D U . . .
C6 C 0.0528(3) 0.65496(19) 0.12604(14) 0.0259(10) Uani 1 1 d D . . . .
C12 C 0.5868(3) 0.1923(2) 1.05464(15) 0.0359(11) Uani 1 1 d D U . . .
C4 C 0.1812(3) 0.6415(2) 0.13929(17) 0.0403(14) Uani 1 1 d D . . . .
H4 H 0.229444 0.646263 0.133727 0.048 Uiso 1 1 calc R U . . .
C13 C 0.5106(3) 0.2387(3) 0.51394(15) 0.0380(14) Uani 1 1 d D . . . .
C9 C 0.7240(4) 0.1948(3) 1.02831(17) 0.0469(14) Uani 1 1 d D U . . .
H9 H 0.772527 0.195033 1.019548 0.056 Uiso 1 1 calc R U . . .
C10 C 0.6609(4) 0.2184(3) 1.00909(17) 0.0475(14) Uani 1 1 d D U . . .
H10 H 0.665825 0.235132 0.986655 0.057 Uiso 1 1 calc R U . . .
C11 C 0.5907(4) 0.2181(3) 1.02218(17) 0.0458(14) Uani 1 1 d D U . . .
H11 H 0.546741 0.234830 1.009435 0.055 Uiso 1 1 calc R U . . .
C8 C 0.7145(3) 0.1708(3) 1.06045(15) 0.0386(12) Uani 1 1 d D U . . .
C14 C 0.4736(4) 0.2171(3) 0.54032(17) 0.0473(17) Uani 1 1 d D . . . .
C3 C 0.1708(3) 0.6129(2) 0.16987(17) 0.0362(13) Uani 1 1 d D . . . .
H3 H 0.211324 0.597524 0.185299 0.043 Uiso 1 1 calc R U . . .
C5 C 0.1217(3) 0.6630(2) 0.11698(15) 0.0329(12) Uani 1 1 d D . . . .
H5 H 0.128012 0.682723 0.096107 0.039 Uiso 1 1 calc R U . . .
C1 C 0.0370(3) 0.62734(17) 0.15603(13) 0.0214(9) Uani 1 1 d D . . . .
C16 C 0.3589(4) 0.2349(4) 0.5087(2) 0.068(2) Uani 1 1 d D . . . .
H16 H 0.308549 0.232843 0.506664 0.082 Uiso 1 1 calc R U . . .
C18 C 0.4650(3) 0.2594(3) 0.48539(16) 0.0435(15) Uani 1 1 d D . . . .
C19 C 0.9284(3) 0.1138(3) 1.1333(2) 0.0451(17) Uani 1 1 d . . . . .
H19A H 0.982568 0.099197 1.129526 0.054 Uiso 1 1 calc R U . . .
H19B H 0.908299 0.134112 1.111426 0.054 Uiso 1 1 calc R U . . .
C20 C 0.9172(3) 0.1472(2) 1.1647(2) 0.0462(17) Uani 1 1 d . . . . .
H20A H 0.942541 0.174531 1.159714 0.055 Uiso 1 1 calc R U . . .
H20B H 0.940551 0.127339 1.186228 0.055 Uiso 1 1 calc R U . . .
C15 C 0.4000(4) 0.2146(4) 0.5393(2) 0.065(2) Uani 1 1 d D . . . .
H15 H 0.378086 0.199548 0.558674 0.078 Uiso 1 1 calc R U . . .
C17 C 0.3915(4) 0.2583(4) 0.4811(2) 0.058(2) Uani 1 1 d D . . . .
H17 H 0.364228 0.272889 0.460329 0.069 Uiso 1 1 calc R U . . .
O1_1 O 0.5480(3) 0.49185(17) 0.26571(16) 0.0556(14) Uani 1 1 d D U . A 1
C1_1 C 0.5731(3) 0.5334(2) 0.25862(16) 0.0391(13) Uani 1 1 d D U . A 1
C2_1 C 0.5447(4) 0.5736(2) 0.28626(19) 0.0482(15) Uani 1 1 d D U . A 1
F1_1 F 0.4734(3) 0.57609(17) 0.29507(15) 0.0651(13) Uani 1 1 d D U . A 1
F2_1 F 0.5476(3) 0.61986(14) 0.27421(13) 0.0548(11) Uani 1 1 d D U . A 1
F3_1 F 0.5848(3) 0.56270(18) 0.31638(12) 0.0609(11) Uani 1 1 d D U . A 1
C3_1 C 0.6599(3) 0.5187(2) 0.25809(17) 0.0424(13) Uani 1 1 d D U . A 1
F4_1 F 0.6860(2) 0.49247(16) 0.22976(12) 0.0509(10) Uani 1 1 d D U . A 1
F5_1 F 0.6869(3) 0.49028(17) 0.28699(12) 0.0599(12) Uani 1 1 d D U . A 1
F6_1 F 0.6878(2) 0.55909(16) 0.25730(13) 0.0520(10) Uani 1 1 d D U . A 1
C4_1 C 0.5440(4) 0.5553(3) 0.22100(19) 0.0519(16) Uani 1 1 d D U . A 1
F7_1 F 0.5540(3) 0.51905(18) 0.19763(13) 0.0597(11) Uani 1 1 d D U . A 1
F8_1 F 0.5791(3) 0.58904(18) 0.20752(13) 0.0621(12) Uani 1 1 d D U . A 1
F9_1 F 0.4708(3) 0.57698(19) 0.22266(17) 0.0735(15) Uani 1 1 d D U . A 1
O1_2 O 0.5214(3) 0.39773(16) 0.27840(14) 0.0453(11) Uani 1 1 d D U . B 1
C1_2 C 0.5632(3) 0.3619(2) 0.25812(16) 0.0416(13) Uani 1 1 d D U . B 1
C2_2 C 0.5590(4) 0.3785(3) 0.21781(19) 0.0579(17) Uani 1 1 d D U . B 1
F1_2 F 0.4901(3) 0.4034(2) 0.20919(14) 0.0806(17) Uani 1 1 d D U . B 1
F2_2 F 0.5787(4) 0.3400(2) 0.19660(14) 0.0802(16) Uani 1 1 d D U . B 1
F3_2 F 0.6051(3) 0.40872(19) 0.21067(14) 0.0706(14) Uani 1 1 d D U . B 1
C3_2 C 0.6463(4) 0.3488(2) 0.2697(2) 0.0543(17) Uani 1 1 d D U . B 1
F4_2 F 0.6554(3) 0.3211(2) 0.30094(15) 0.0760(15) Uani 1 1 d D U . B 1
F5_2 F 0.6682(3) 0.38948(18) 0.27577(15) 0.0639(12) Uani 1 1 d D U . B 1
F6_2 F 0.6923(3) 0.32291(19) 0.24546(17) 0.0776(16) Uani 1 1 d D U . B 1
C4_2 C 0.5338(4) 0.3141(2) 0.2637(2) 0.0554(17) Uani 1 1 d D U . B 1
F7_2 F 0.5170(3) 0.30577(18) 0.29779(13) 0.0663(13) Uani 1 1 d D U . B 1
F8_2 F 0.5818(3) 0.27302(17) 0.25240(17) 0.0776(16) Uani 1 1 d D U . B 1
F9_2 F 0.4702(3) 0.31933(19) 0.24510(15) 0.0687(13) Uani 1 1 d D U . B 1
O1_3 O 0.4095(3) 0.4816(2) 0.29976(19) 0.0262(14) Uani 0.675(11) 1 d D U P A 1
C1_3 C 0.3390(4) 0.4866(3) 0.2884(2) 0.0309(13) Uani 0.675(11) 1 d D U P A 1
C2_3 C 0.3273(5) 0.5124(3) 0.2507(2) 0.0384(16) Uani 0.675(11) 1 d D U P A 1
F1_3 F 0.3253(6) 0.5614(3) 0.2514(3) 0.055(2) Uani 0.675(11) 1 d D U P A 1
F2_3 F 0.2631(5) 0.5087(3) 0.2361(2) 0.0480(18) Uani 0.675(11) 1 d D U P A 1
F3_3 F 0.3826(4) 0.4918(3) 0.22909(15) 0.0523(18) Uani 0.675(11) 1 d D U P A 1
C3_3 C 0.3207(6) 0.4347(4) 0.2879(3) 0.0417(17) Uani 0.675(11) 1 d D U P A 1
F4_3 F 0.3490(6) 0.4061(4) 0.3166(3) 0.058(3) Uani 0.675(11) 1 d D U P A 1
F5_3 F 0.3493(5) 0.4105(4) 0.2589(3) 0.051(2) Uani 0.675(11) 1 d D U P A 1
F6_3 F 0.2469(5) 0.4385(6) 0.2877(4) 0.056(3) Uani 0.675(11) 1 d D U P A 1
C4_3 C 0.2854(5) 0.5193(4) 0.3151(2) 0.0453(18) Uani 0.675(11) 1 d D U P A 1
F7_3 F 0.2828(5) 0.4943(4) 0.34624(19) 0.065(2) Uani 0.675(11) 1 d D U P A 1
F8_3 F 0.2149(4) 0.5353(4) 0.3028(3) 0.060(2) Uani 0.675(11) 1 d D U P A 1
F9_3 F 0.3084(5) 0.5601(4) 0.3220(3) 0.057(2) Uani 0.675(11) 1 d D U P A 1
O1_4 O 0.2186(3) 0.0936(2) 0.59246(13) 0.0568(14) Uani 1 1 d D U . C 1
C1_4 C 0.1928(4) 0.1241(3) 0.56412(17) 0.0504(15) Uani 1 1 d D U . C 1
C2_4 C 0.2048(5) 0.1775(3) 0.5700(2) 0.076(2) Uani 1 1 d D U . C 1
F1_4 F 0.1487(4) 0.2034(2) 0.59102(17) 0.0923(19) Uani 1 1 d D U . C 1
F2_4 F 0.2062(5) 0.2025(3) 0.5395(2) 0.115(3) Uani 1 1 d D U . C 1
F3_4 F 0.2698(4) 0.1732(3) 0.58609(19) 0.105(2) Uani 1 1 d D U . C 1
C3_4 C 0.2368(5) 0.1032(3) 0.53080(19) 0.072(2) Uani 1 1 d D U . C 1
F4_4 F 0.2435(4) 0.0533(2) 0.53085(16) 0.095(2) Uani 1 1 d D U . C 1
F5_4 F 0.3057(3) 0.1122(3) 0.53119(18) 0.108(2) Uani 1 1 d D U . C 1
F6_4 F 0.2036(4) 0.1234(3) 0.50053(14) 0.106(2) Uani 1 1 d D U . C 1
C4_4 C 0.1090(4) 0.1294(3) 0.5588(2) 0.068(2) Uani 1 1 d D U . C 1
F7_4 F 0.0998(4) 0.0870(3) 0.54484(16) 0.094(2) Uani 1 1 d D U . C 1
F8_4 F 0.0777(3) 0.1695(3) 0.53762(17) 0.095(2) Uani 1 1 d D U . C 1
F9_4 F 0.0711(3) 0.1356(3) 0.59060(15) 0.0836(17) Uani 1 1 d D U . C 1
O1_5 O 0.1885(3) 0.13615(18) 0.65883(13) 0.0516(13) Uani 1 1 d D U . D 1
C1_5 C 0.1699(3) 0.1595(2) 0.68922(16) 0.0431(14) Uani 1 1 d D U . D 1
C2_5 C 0.1817(4) 0.2128(2) 0.6850(2) 0.0524(16) Uani 1 1 d D U . D 1
F1_5 F 0.2472(3) 0.2127(2) 0.67036(19) 0.0870(18) Uani 1 1 d D U . D 1
F2_5 F 0.1780(4) 0.23404(19) 0.71680(16) 0.0824(17) Uani 1 1 d D U . D 1
F3_5 F 0.1297(3) 0.24295(18) 0.66335(15) 0.0709(14) Uani 1 1 d D U . D 1
C3_5 C 0.0859(4) 0.1630(3) 0.69733(19) 0.0554(17) Uani 1 1 d D U . D 1
F4_5 F 0.0768(3) 0.1181(2) 0.70804(15) 0.0761(15) Uani 1 1 d D U . D 1
F5_5 F 0.0462(3) 0.1772(2) 0.66756(14) 0.0694(13) Uani 1 1 d D U . D 1
F6_5 F 0.0574(3) 0.1964(2) 0.72117(14) 0.0806(17) Uani 1 1 d D U . D 1
C4_5 C 0.2176(4) 0.1314(2) 0.72141(17) 0.0500(16) Uani 1 1 d D U . D 1
F7_5 F 0.2253(3) 0.08199(16) 0.72083(12) 0.0572(11) Uani 1 1 d D U . D 1
F8_5 F 0.1862(3) 0.1452(2) 0.75314(12) 0.0674(14) Uani 1 1 d D U . D 1
F9_5 F 0.2863(3) 0.1385(2) 0.72084(15) 0.0686(13) Uani 1 1 d D U . D 1
O1_6 O 0.1707(5) 0.0409(3) 0.6488(2) 0.0697(15) Uani 0.877(4) 1 d D U P C 1
C1_6 C 0.1505(4) -0.0026(3) 0.65047(19) 0.0538(11) Uani 0.877(4) 1 d D U P C 1
C2_6 C 0.1870(5) -0.0380(3) 0.6817(2) 0.0666(14) Uani 0.877(4) 1 d D U P C 1
F1_6 F 0.2566(4) -0.0618(3) 0.67264(17) 0.0888(19) Uani 0.877(4) 1 d D U P C 1
F2_6 F 0.1478(4) -0.0723(3) 0.6901(2) 0.0930(18) Uani 0.877(4) 1 d D U P C 1
F3_6 F 0.1913(4) -0.0140(3) 0.71055(16) 0.0891(18) Uani 0.877(4) 1 d D U P C 1
C3_6 C 0.0647(5) 0.0109(4) 0.6559(2) 0.0667(13) Uani 0.877(4) 1 d D U P C 1
F4_6 F 0.0268(4) 0.0487(3) 0.63657(17) 0.0919(19) Uani 0.877(4) 1 d D U P C 1
F5_6 F 0.0469(4) 0.0216(3) 0.68992(15) 0.0820(18) Uani 0.877(4) 1 d D U P C 1
F6_6 F 0.0347(4) -0.0261(3) 0.6482(2) 0.0973(19) Uani 0.877(4) 1 d D U P C 1
C4_6 C 0.1697(5) -0.0284(3) 0.6147(2) 0.0591(12) Uani 0.877(4) 1 d D U P C 1
F7_6 F 0.1251(4) -0.0049(3) 0.58831(15) 0.0735(15) Uani 0.877(4) 1 d D U P C 1
F8_6 F 0.1665(4) -0.0756(2) 0.61675(18) 0.0819(16) Uani 0.877(4) 1 d D U P C 1
F9_6 F 0.2387(4) -0.0275(3) 0.60362(16) 0.0786(15) Uani 0.877(4) 1 d D U P C 1
O1_7 O 0.6640(3) 0.22563(18) 0.80938(13) 0.0499(12) Uani 1 1 d D U . E 1
C1_7 C 0.6744(3) 0.2686(2) 0.79462(15) 0.0378(12) Uani 1 1 d D U . E 1
C2_7 C 0.6311(4) 0.2810(3) 0.75892(17) 0.0496(15) Uani 1 1 d D U . E 1
F1_7 F 0.6666(3) 0.2501(2) 0.73405(11) 0.0657(13) Uani 1 1 d D U . E 1
F2_7 F 0.6245(3) 0.32834(19) 0.74656(13) 0.0691(14) Uani 1 1 d D U . E 1
F3_7 F 0.5629(3) 0.2745(2) 0.76242(13) 0.0653(13) Uani 1 1 d D U . E 1
C3_7 C 0.6448(4) 0.3130(2) 0.81969(17) 0.0452(14) Uani 1 1 d D U . E 1
F4_7 F 0.6681(3) 0.29929(17) 0.85310(11) 0.0591(12) Uani 1 1 d D U . E 1
F5_7 F 0.5703(2) 0.32627(16) 0.82035(12) 0.0520(10) Uani 1 1 d D U . E 1
F6_7 F 0.6700(3) 0.35326(17) 0.81026(13) 0.0592(11) Uani 1 1 d D U . E 1
C4_7 C 0.7582(4) 0.2638(3) 0.7872(2) 0.071(2) Uani 1 1 d D U . E 1
F7_7 F 0.7947(3) 0.2664(3) 0.81714(19) 0.098(2) Uani 1 1 d D U . E 1
F8_7 F 0.7698(4) 0.2993(3) 0.7640(2) 0.104(2) Uani 1 1 d D U . E 1
F9_7 F 0.7903(3) 0.2196(2) 0.77384(18) 0.091(2) Uani 1 1 d D U . E 1
O1_8 O 0.6297(8) 0.1333(6) 0.8297(4) 0.040(3) Uani 0.540(6) 1 d D U P E 1
C1_8 C 0.6322(5) 0.1007(4) 0.8041(3) 0.0422(18) Uani 0.540(6) 1 d D U P E 1
C2_8 C 0.7140(6) 0.0782(4) 0.7916(3) 0.054(2) Uani 0.540(6) 1 d D U P E 1
F1_8 F 0.7503(5) 0.1145(4) 0.7880(3) 0.061(3) Uani 0.540(6) 1 d D U P E 1
F2_8 F 0.7211(6) 0.0573(4) 0.7604(3) 0.075(3) Uani 0.540(6) 1 d D U P E 1
F3_8 F 0.7504(6) 0.0434(4) 0.8151(3) 0.075(3) Uani 0.540(6) 1 d D U P E 1
C3_8 C 0.5991(7) 0.0574(5) 0.8190(4) 0.064(2) Uani 0.540(6) 1 d D U P E 1
F4_8 F 0.5254(5) 0.0712(5) 0.8202(3) 0.089(3) Uani 0.540(6) 1 d D U P E 1
F5_8 F 0.6240(8) 0.0403(5) 0.8516(3) 0.074(3) Uani 0.540(6) 1 d D U P E 1
F6_8 F 0.6170(8) 0.0179(5) 0.7979(4) 0.093(4) Uani 0.540(6) 1 d D U P E 1
C4_8 C 0.5868(6) 0.1267(4) 0.7707(3) 0.056(2) Uani 0.540(6) 1 d D U P E 1
F7_8 F 0.5234(5) 0.1570(5) 0.7809(3) 0.077(3) Uani 0.540(6) 1 d D U P E 1
F8_8 F 0.5712(6) 0.0943(4) 0.7488(3) 0.085(3) Uani 0.540(6) 1 d D U P E 1
F9_8 F 0.6219(8) 0.1565(6) 0.7520(5) 0.065(3) Uani 0.540(6) 1 d D U P E 1
O1_9 O 0.7451(6) 0.1663(4) 0.8629(3) 0.041(2) Uani 0.469(6) 1 d D U P E 1
C1_9 C 0.7911(6) 0.1497(4) 0.8909(3) 0.0432(19) Uani 0.469(6) 1 d D U P E 1
C2_9 C 0.8030(7) 0.1939(5) 0.9116(3) 0.058(3) Uani 0.469(6) 1 d D U P E 1
F1_9 F 0.8525(9) 0.2152(6) 0.8933(4) 0.087(4) Uani 0.469(6) 1 d D U P E 1
F2_9 F 0.8308(7) 0.1784(5) 0.9445(3) 0.078(3) Uani 0.469(6) 1 d D U P E 1
F3_9 F 0.7391(7) 0.2286(4) 0.9152(3) 0.072(3) Uani 0.469(6) 1 d D U P E 1
C3_9 C 0.7580(7) 0.1160(5) 0.9180(3) 0.057(3) Uani 0.469(6) 1 d D U P E 1
F4_9 F 0.7223(9) 0.0887(6) 0.8998(4) 0.066(3) Uani 0.469(6) 1 d D U P E 1
F5_9 F 0.7084(7) 0.1458(5) 0.9394(3) 0.075(3) Uani 0.469(6) 1 d D U P E 1
F6_9 F 0.8116(7) 0.0830(5) 0.9360(4) 0.071(3) Uani 0.469(6) 1 d D U P E 1
C4_9 C 0.8667(7) 0.1186(5) 0.8762(3) 0.065(3) Uani 0.469(6) 1 d D U P E 1
F7_9 F 0.8579(7) 0.0731(4) 0.8692(4) 0.085(3) Uani 0.469(6) 1 d D U P E 1
F8_9 F 0.9235(5) 0.1143(5) 0.8986(3) 0.085(3) Uani 0.469(6) 1 d D U P E 1
F9_9 F 0.8853(6) 0.1431(5) 0.8467(3) 0.077(3) Uani 0.469(6) 1 d D U P E 1
O1_10 O 0.4317(12) 0.4939(9) 1.0667(4) 0.044(3) Uani 0.625(8) 1 d D U P F 1
C1_10 C 0.4582(5) 0.5032(3) 1.0982(3) 0.0352(15) Uani 0.625(8) 1 d D U P F 1
C2_10 C 0.4062(6) 0.4921(4) 1.1285(2) 0.0489(19) Uani 0.625(8) 1 d D U P F 1
F1_10 F 0.3347(6) 0.5118(5) 1.1190(5) 0.066(3) Uani 0.625(8) 1 d D U P F 1
F2_10 F 0.4189(11) 0.5099(6) 1.1593(3) 0.074(4) Uani 0.625(8) 1 d D U P F 1
F3_10 F 0.4154(6) 0.4429(3) 1.1349(2) 0.070(2) Uani 0.625(8) 1 d D U P F 1
C3_10 C 0.5374(5) 0.4681(4) 1.1032(3) 0.0522(19) Uani 0.625(8) 1 d D U P F 1
F4_10 F 0.5863(5) 0.4839(4) 1.0829(3) 0.080(3) Uani 0.625(8) 1 d D U P F 1
F5_10 F 0.5386(9) 0.4209(4) 1.0952(4) 0.072(3) Uani 0.625(8) 1 d D U P F 1
F6_10 F 0.5605(11) 0.4664(8) 1.1372(4) 0.072(4) Uani 0.625(8) 1 d D U P F 1
C4_10 C 0.4621(6) 0.5585(3) 1.0990(3) 0.0476(18) Uani 0.625(8) 1 d D U P F 1
F7_10 F 0.4875(9) 0.5725(6) 1.0673(4) 0.074(4) Uani 0.625(8) 1 d D U P F 1
F8_10 F 0.5080(8) 0.5653(7) 1.1243(4) 0.065(4) Uani 0.625(8) 1 d D U P F 1
F9_10 F 0.3958(5) 0.5881(3) 1.1062(3) 0.072(2) Uani 0.625(8) 1 d D U P F 1
O1_11 O 0.1954(4) 0.1183(2) 0.31458(15) 0.0642(16) Uani 1 1 d D U . G 1
C1_11 C 0.1781(5) 0.0900(3) 0.2895(2) 0.071(2) Uani 1 1 d D U . G 1
C2_11 C 0.1906(7) 0.0358(3) 0.3039(3) 0.103(3) Uani 1 1 d D U . G 1
F1_11 F 0.2665(5) 0.0144(3) 0.3049(3) 0.150(4) Uani 1 1 d D U . G 1
F2_11 F 0.1586(6) 0.0081(3) 0.2839(2) 0.133(3) Uani 1 1 d D U . G 1
F3_11 F 0.1661(6) 0.0319(3) 0.3374(2) 0.134(3) Uani 1 1 d D U . G 1
C3_11 C 0.0946(6) 0.1082(4) 0.2778(3) 0.107(3) Uani 1 1 d D U . G 1
F4_11 F 0.0737(5) 0.1577(2) 0.2755(2) 0.116(3) Uani 1 1 d D U . G 1
F5_11 F 0.0537(6) 0.0889(5) 0.3035(3) 0.166(4) Uani 1 1 d D U . G 1
F6_11 F 0.0856(5) 0.0925(3) 0.2452(2) 0.141(4) Uani 1 1 d D U . G 1
C4_11 C 0.2274(7) 0.0928(4) 0.2564(3) 0.112(3) Uani 1 1 d D U . G 1
F7_11 F 0.1948(7) 0.1366(3) 0.23756(18) 0.150(4) Uani 1 1 d D U . G 1
F8_11 F 0.2310(7) 0.0548(3) 0.2347(2) 0.162(4) Uani 1 1 d D U . G 1
F9_11 F 0.2975(5) 0.0908(6) 0.2647(3) 0.210(6) Uani 1 1 d D U . G 1
O1_12 O 0.1683(7) 0.1354(3) 1.0713(2) 0.051(2) Uani 0.665(7) 1 d D U P H 1
C1_12 C 0.1923(5) 0.1014(3) 1.0983(2) 0.0487(16) Uani 0.665(7) 1 d D U P H 1
C2_12 C 0.2768(6) 0.0937(5) 1.1040(3) 0.067(2) Uani 0.665(7) 1 d D U P H 1
F1_12 F 0.3165(6) 0.0675(5) 1.0768(4) 0.114(4) Uani 0.665(7) 1 d D U P H 1
F2_12 F 0.3024(8) 0.0697(5) 1.1344(3) 0.103(4) Uani 0.665(7) 1 d D U P H 1
F3_12 F 0.2898(9) 0.1389(5) 1.1064(5) 0.099(4) Uani 0.665(7) 1 d D U P H 1
C3_12 C 0.1542(6) 0.1185(4) 1.1348(3) 0.070(2) Uani 0.665(7) 1 d D U P H 1
F4_12 F 0.0824(5) 0.1405(5) 1.1305(3) 0.103(3) Uani 0.665(7) 1 d D U P H 1
F5_12 F 0.1853(7) 0.1500(4) 1.1497(2) 0.092(3) Uani 0.665(7) 1 d D U P H 1
F6_12 F 0.1594(8) 0.0782(4) 1.1581(3) 0.111(3) Uani 0.665(7) 1 d D U P H 1
C4_12 C 0.1735(5) 0.0524(3) 1.0900(3) 0.0529(19) Uani 0.665(7) 1 d D U P H 1
F7_12 F 0.1029(5) 0.0538(4) 1.0958(3) 0.071(3) Uani 0.665(7) 1 d D U P H 1
F8_12 F 0.2114(5) 0.0135(3) 1.1102(3) 0.083(3) Uani 0.665(7) 1 d D U P H 1
F9_12 F 0.1887(6) 0.0422(3) 1.0550(2) 0.090(3) Uani 0.665(7) 1 d D U P H 1
O1_13 O 0.0622(10) 0.2104(8) 1.0339(5) 0.043(3) Uani 0.400(7) 1 d D U P H 1
C1_13 C 0.0167(7) 0.2022(4) 1.0086(3) 0.0374(18) Uani 0.400(7) 1 d D U P H 1
C2_13 C -0.0628(7) 0.2112(6) 1.0247(4) 0.057(2) Uani 0.400(7) 1 d D U P H 1
F1_13 F -0.0627(10) 0.1893(7) 1.0573(4) 0.088(4) Uani 0.400(7) 1 d D U P H 1
F2_13 F -0.1076(8) 0.1955(8) 1.0032(4) 0.091(4) Uani 0.400(7) 1 d D U P H 1
F3_13 F -0.0901(12) 0.2591(6) 1.0314(6) 0.081(5) Uani 0.400(7) 1 d D U P H 1
C3_13 C 0.0149(8) 0.2392(5) 0.9759(3) 0.050(2) Uani 0.400(7) 1 d D U P H 1
F4_13 F 0.0767(8) 0.2231(6) 0.9557(4) 0.065(4) Uani 0.400(7) 1 d D U P H 1
F5_13 F 0.0184(13) 0.2840(6) 0.9862(5) 0.064(4) Uani 0.400(7) 1 d D U P H 1
F6_13 F -0.0449(9) 0.2447(6) 0.9557(4) 0.070(3) Uani 0.400(7) 1 d D U P H 1
C4_13 C 0.0409(8) 0.1481(5) 0.9963(4) 0.053(2) Uani 0.400(7) 1 d D U P H 1
F7_13 F 0.1140(7) 0.1348(5) 0.9894(4) 0.063(3) Uani 0.400(7) 1 d D U P H 1
F8_13 F 0.0061(10) 0.1410(5) 0.9672(4) 0.073(4) Uani 0.400(7) 1 d D U P H 1
F9_13 F 0.0359(12) 0.1142(6) 1.0224(5) 0.071(4) Uani 0.400(7) 1 d D U P H 1
O1_14 O 0.5465(9) 0.4560(6) 0.3342(2) 0.040(2) Uani 0.579(7) 1 d D U P A 1
C1_14 C 0.5449(5) 0.4452(3) 0.3699(3) 0.0396(15) Uani 0.579(7) 1 d D U P A 1
C2_14 C 0.4851(5) 0.4865(4) 0.3887(3) 0.0460(17) Uani 0.579(7) 1 d D U P A 1
F1_14 F 0.4832(7) 0.5323(4) 0.3737(4) 0.055(3) Uani 0.579(7) 1 d D U P A 1
F2_14 F 0.4973(7) 0.4875(4) 0.4236(2) 0.054(2) Uani 0.579(7) 1 d D U P A 1
F3_14 F 0.4172(4) 0.4785(3) 0.3845(2) 0.0550(19) Uani 0.579(7) 1 d D U P A 1
C3_14 C 0.5267(6) 0.3941(3) 0.3795(2) 0.0445(17) Uani 0.579(7) 1 d D U P A 1
F4_14 F 0.5851(7) 0.3558(3) 0.3734(3) 0.067(3) Uani 0.579(7) 1 d D U P A 1
F5_14 F 0.4716(7) 0.3876(4) 0.3597(3) 0.063(3) Uani 0.579(7) 1 d D U P A 1
F6_14 F 0.5108(8) 0.3866(5) 0.4137(3) 0.045(2) Uani 0.579(7) 1 d D U P A 1
C4_14 C 0.6226(5) 0.4455(4) 0.3838(3) 0.0463(18) Uani 0.579(7) 1 d D U P A 1
F7_14 F 0.6781(5) 0.4199(4) 0.3637(2) 0.060(2) Uani 0.579(7) 1 d D U P A 1
F8_14 F 0.6347(9) 0.4255(6) 0.4172(2) 0.056(3) Uani 0.579(7) 1 d D U P A 1
F9_14 F 0.6334(5) 0.4913(3) 0.3836(3) 0.056(2) Uani 0.579(7) 1 d D U P A 1
O1_15 O 0.3694(6) 0.4669(3) 1.0041(3) 0.0361(19) Uani 0.687(7) 1 d D U P F 1
C1_15 C 0.3496(5) 0.4230(3) 1.0099(2) 0.0375(14) Uani 0.687(7) 1 d D U P F 1
C2_15 C 0.4080(5) 0.3843(3) 1.0327(3) 0.0541(18) Uani 0.687(7) 1 d D U P F 1
F1_15 F 0.4775(5) 0.3883(3) 1.0240(3) 0.075(3) Uani 0.687(7) 1 d D U P F 1
F2_15 F 0.4067(9) 0.3366(3) 1.0281(4) 0.083(3) Uani 0.687(7) 1 d D U P F 1
F3_15 F 0.3988(6) 0.3925(3) 1.06725(19) 0.072(2) Uani 0.687(7) 1 d D U P F 1
C3_15 C 0.2726(5) 0.4335(4) 1.0288(2) 0.0484(17) Uani 0.687(7) 1 d D U P F 1
F4_15 F 0.2175(4) 0.4550(3) 1.0071(2) 0.0630(18) Uani 0.687(7) 1 d D U P F 1
F5_15 F 0.2717(6) 0.4638(4) 1.0558(3) 0.065(2) Uani 0.687(7) 1 d D U P F 1
F6_15 F 0.2563(7) 0.3922(4) 1.0428(4) 0.071(3) Uani 0.687(7) 1 d D U P F 1
C4_15 C 0.3438(5) 0.4020(4) 0.9731(2) 0.0484(18) Uani 0.687(7) 1 d D U P F 1
F7_15 F 0.3075(5) 0.4391(3) 0.95049(18) 0.064(2) Uani 0.687(7) 1 d D U P F 1
F8_15 F 0.3051(9) 0.3670(4) 0.9743(4) 0.065(3) Uani 0.687(7) 1 d D U P F 1
F9_15 F 0.4109(4) 0.3818(3) 0.9595(2) 0.078(2) Uani 0.687(7) 1 d D U P F 1
O1_16 O 0.2204(4) 0.2126(2) 0.29928(15) 0.0667(17) Uani 1 1 d D U . I 1
C1_16 C 0.2207(5) 0.2566(3) 0.2840(2) 0.070(2) Uani 1 1 d D U . I 1
C2_16 C 0.1797(8) 0.2631(4) 0.2472(3) 0.139(4) Uani 1 1 d D U . I 1
F1_16 F 0.2265(8) 0.2347(4) 0.2241(2) 0.183(5) Uani 1 1 d D U . I 1
F2_16 F 0.1587(10) 0.3101(4) 0.2357(4) 0.257(8) Uani 1 1 d D U . I 1
F3_16 F 0.1126(6) 0.2518(5) 0.2532(4) 0.212(6) Uani 1 1 d D U . I 1
C3_16 C 0.1834(7) 0.3002(3) 0.3064(3) 0.133(4) Uani 1 1 d D U . I 1
F4_16 F 0.2083(7) 0.2873(3) 0.3410(2) 0.164(4) Uani 1 1 d D U . I 1
F5_16 F 0.1086(6) 0.3077(3) 0.3076(4) 0.205(6) Uani 1 1 d D U . I 1
F6_16 F 0.2027(9) 0.3418(3) 0.2973(3) 0.256(8) Uani 1 1 d D U . I 1
C4_16 C 0.3008(6) 0.2627(4) 0.2751(3) 0.130(4) Uani 1 1 d D U . I 1
F7_16 F 0.3311(6) 0.2678(5) 0.3078(3) 0.180(4) Uani 1 1 d D U . I 1
F8_16 F 0.2948(6) 0.3002(4) 0.2486(3) 0.173(5) Uani 1 1 d D U . I 1
F9_16 F 0.3390(5) 0.2231(4) 0.2599(3) 0.164(4) Uani 1 1 d D U . I 1
O1_17 O 0.0456(6) 0.4043(3) 0.5229(2) 0.064(2) Uani 0.753(7) 1 d D U P J 1
C1_17 C 0.0725(6) 0.3581(3) 0.5387(3) 0.0745(19) Uani 0.753(7) 1 d D U P J 1
C2_17 C 0.0471(8) 0.3191(4) 0.5178(4) 0.124(3) Uani 0.753(7) 1 d D U P J 1
F1_17 F -0.0266(7) 0.3217(5) 0.5244(5) 0.157(4) Uani 0.753(7) 1 d D U P J 1
F2_17 F 0.0897(9) 0.2727(3) 0.5239(4) 0.172(5) Uani 0.753(7) 1 d D U P J 1
F3_17 F 0.0537(8) 0.3287(4) 0.4825(3) 0.152(4) Uani 0.753(7) 1 d D U P J 1
C3_17 C 0.1578(6) 0.3452(4) 0.5408(3) 0.090(3) Uani 0.753(7) 1 d D U P J 1
F4_17 F 0.1801(7) 0.3842(4) 0.5489(4) 0.115(4) Uani 0.753(7) 1 d D U P J 1
F5_17 F 0.1846(8) 0.3314(5) 0.5077(3) 0.169(5) Uani 0.753(7) 1 d D U P J 1
F6_17 F 0.1867(5) 0.3073(3) 0.5642(3) 0.092(3) Uani 0.753(7) 1 d D U P J 1
C4_17 C 0.0409(6) 0.3579(4) 0.5770(3) 0.091(3) Uani 0.753(7) 1 d D U P J 1
F7_17 F 0.0740(6) 0.3831(4) 0.5976(2) 0.111(3) Uani 0.753(7) 1 d D U P J 1
F8_17 F 0.0514(7) 0.3106(4) 0.5904(4) 0.149(4) Uani 0.753(7) 1 d D U P J 1
F9_17 F -0.0339(5) 0.3772(4) 0.5774(3) 0.121(4) Uani 0.753(7) 1 d D U P J 1
O1_18 O 0.1352(6) 0.2353(3) 1.0902(3) 0.045(2) Uani 0.652(5) 1 d D U P H 1
C1_18 C 0.1067(5) 0.2816(3) 1.1022(2) 0.0540(17) Uani 0.652(5) 1 d D U P H 1
C2_18 C 0.0216(6) 0.2988(4) 1.0975(3) 0.081(2) Uani 0.652(5) 1 d D U P H 1
F1_18 F 0.0012(5) 0.3159(3) 1.0646(3) 0.090(3) Uani 0.652(5) 1 d D U P H 1
F2_18 F -0.0096(7) 0.3353(5) 1.1196(4) 0.126(4) Uani 0.652(5) 1 d D U P H 1
F3_18 F -0.0102(5) 0.2609(4) 1.1047(3) 0.107(3) Uani 0.652(5) 1 d D U P H 1
C3_18 C 0.1290(6) 0.2785(4) 1.1418(3) 0.069(2) Uani 0.652(5) 1 d D U P H 1
F4_18 F 0.2001(5) 0.2531(3) 1.1465(2) 0.0669(18) Uani 0.652(5) 1 d D U P H 1
F5_18 F 0.0865(6) 0.2541(4) 1.1619(2) 0.093(3) Uani 0.652(5) 1 d D U P H 1
F6_18 F 0.1179(7) 0.3231(3) 1.1558(2) 0.098(3) Uani 0.652(5) 1 d D U P H 1
C4_18 C 0.1411(6) 0.3210(4) 1.0818(3) 0.064(2) Uani 0.652(5) 1 d D U P H 1
F7_18 F 0.2128(7) 0.3135(6) 1.0904(4) 0.084(4) Uani 0.652(5) 1 d D U P H 1
F8_18 F 0.1065(6) 0.3677(3) 1.0880(3) 0.088(3) Uani 0.652(5) 1 d D U P H 1
F9_18 F 0.1380(6) 0.3160(3) 1.04647(19) 0.077(2) Uani 0.652(5) 1 d D U P H 1
O1_19 O 0.5729(4) 0.2254(3) 0.8657(2) 0.0329(16) Uani 0.559(5) 1 d D U P E 1
C1_19 C 0.5283(5) 0.2371(3) 0.8944(2) 0.0367(15) Uani 0.559(5) 1 d D U P E 1
C2_19 C 0.5519(5) 0.2778(4) 0.9156(3) 0.0429(18) Uani 0.559(5) 1 d D U P E 1
F1_19 F 0.6256(4) 0.2668(3) 0.91962(19) 0.0479(17) Uani 0.559(5) 1 d D U P E 1
F2_19 F 0.5219(5) 0.2818(3) 0.94833(18) 0.060(2) Uani 0.559(5) 1 d D U P E 1
F3_19 F 0.5295(5) 0.3224(3) 0.8985(2) 0.057(2) Uani 0.559(5) 1 d D U P E 1
C3_19 C 0.4470(5) 0.2578(4) 0.8821(3) 0.053(2) Uani 0.559(5) 1 d D U P E 1
F4_19 F 0.4185(6) 0.2200(4) 0.8720(3) 0.074(3) Uani 0.559(5) 1 d D U P E 1
F5_19 F 0.4423(4) 0.2914(3) 0.85459(19) 0.0570(19) Uani 0.559(5) 1 d D U P E 1
F6_19 F 0.4023(4) 0.2808(4) 0.9078(2) 0.075(3) Uani 0.559(5) 1 d D U P E 1
C4_19 C 0.5347(5) 0.1901(4) 0.9199(3) 0.0467(19) Uani 0.559(5) 1 d D U P E 1
F7_19 F 0.5307(7) 0.1507(4) 0.9008(3) 0.065(2) Uani 0.559(5) 1 d D U P E 1
F8_19 F 0.4798(5) 0.1950(4) 0.9439(2) 0.073(3) Uani 0.559(5) 1 d D U P E 1
F9_19 F 0.5981(4) 0.1788(3) 0.9384(2) 0.0524(18) Uani 0.559(5) 1 d D U P E 1
O1_20 O 0.0875(10) 0.4427(9) 0.4534(5) 0.094(4) Uani 0.553(8) 1 d D U P J 1
C1_20 C 0.1348(7) 0.4341(5) 0.4259(4) 0.084(2) Uani 0.553(8) 1 d D U P J 1
C2_20 C 0.1218(9) 0.4858(6) 0.4051(5) 0.119(4) Uani 0.553(8) 1 d D U P J 1
F1_20 F 0.0503(8) 0.5127(7) 0.4097(6) 0.138(5) Uani 0.553(8) 1 d D U P J 1
F2_20 F 0.1415(11) 0.4758(9) 0.3714(4) 0.153(6) Uani 0.553(8) 1 d D U P J 1
F3_20 F 0.1647(11) 0.5124(7) 0.4188(6) 0.156(5) Uani 0.553(8) 1 d D U P J 1
C3_20 C 0.2174(8) 0.4170(7) 0.4361(5) 0.111(4) Uani 0.553(8) 1 d D U P J 1
F4_20 F 0.2386(11) 0.3676(6) 0.4432(6) 0.160(6) Uani 0.553(8) 1 d D U P J 1
F5_20 F 0.2317(10) 0.4401(9) 0.4649(5) 0.148(6) Uani 0.553(8) 1 d D U P J 1
F6_20 F 0.2626(14) 0.4275(12) 0.4098(6) 0.156(6) Uani 0.553(8) 1 d D U P J 1
C4_20 C 0.1100(9) 0.3954(6) 0.4039(4) 0.118(4) Uani 0.553(8) 1 d D U P J 1
F7_20 F 0.0965(11) 0.3589(6) 0.4276(5) 0.144(5) Uani 0.553(8) 1 d D U P J 1
F8_20 F 0.1626(10) 0.3719(8) 0.3818(5) 0.164(6) Uani 0.553(8) 1 d D U P J 1
F9_20 F 0.0491(9) 0.4211(7) 0.3849(4) 0.148(5) Uani 0.553(8) 1 d D U P J 1
O1_21 O -0.0519(9) 0.4267(8) 0.4669(6) 0.074(4) Uani 0.518(8) 1 d D U P J 1
C1_21 C -0.1195(8) 0.4302(5) 0.4533(4) 0.068(2) Uani 0.518(8) 1 d D U P J 1
C2_21 C -0.1706(8) 0.4241(5) 0.4855(4) 0.086(3) Uani 0.518(8) 1 d D U P J 1
F1_21 F -0.1597(9) 0.3761(5) 0.4959(4) 0.107(4) Uani 0.518(8) 1 d D U P J 1
F2_21 F -0.2413(8) 0.4407(7) 0.4761(6) 0.105(5) Uani 0.518(8) 1 d D U P J 1
F3_21 F -0.1566(13) 0.4471(8) 0.5145(5) 0.140(6) Uani 0.518(8) 1 d D U P J 1
C3_21 C -0.1495(8) 0.4819(5) 0.4340(4) 0.090(3) Uani 0.518(8) 1 d D U P J 1
F4_21 F -0.0984(9) 0.4873(8) 0.4080(5) 0.132(5) Uani 0.518(8) 1 d D U P J 1
F5_21 F -0.1604(8) 0.5176(5) 0.4570(5) 0.111(4) Uani 0.518(8) 1 d D U P J 1
F6_21 F -0.2139(9) 0.4829(9) 0.4178(7) 0.127(6) Uani 0.518(8) 1 d D U P J 1
C4_21 C -0.1203(10) 0.3876(6) 0.4282(4) 0.099(3) Uani 0.518(8) 1 d D U P J 1
F7_21 F -0.1016(11) 0.4017(8) 0.3956(4) 0.142(5) Uani 0.518(8) 1 d D U P J 1
F8_21 F -0.1895(10) 0.3783(9) 0.4274(7) 0.140(6) Uani 0.518(8) 1 d D U P J 1
F9_21 F -0.0794(9) 0.3434(5) 0.4419(5) 0.114(4) Uani 0.518(8) 1 d D U P J 1
O1_22 O 0.1099(3) 0.2042(2) 0.34908(15) 0.0586(14) Uani 1 1 d D U . K 1
C1_22 C 0.0603(4) 0.2096(3) 0.37622(18) 0.0519(16) Uani 1 1 d D U . K 1
C2_22 C 0.0951(5) 0.2216(4) 0.4110(2) 0.074(2) Uani 1 1 d D U . K 1
F1_22 F 0.1395(4) 0.1780(3) 0.42652(15) 0.101(2) Uani 1 1 d D U . K 1
F2_22 F 0.0445(4) 0.2418(3) 0.43471(16) 0.104(2) Uani 1 1 d D U . K 1
F3_22 F 0.1387(3) 0.2523(2) 0.40389(15) 0.0772(15) Uani 1 1 d D U . K 1
C3_22 C -0.0072(5) 0.2529(4) 0.3670(3) 0.085(3) Uani 1 1 d D U . K 1
F4_22 F -0.0278(4) 0.2508(3) 0.33392(19) 0.115(2) Uani 1 1 d D U . K 1
F5_22 F 0.0102(4) 0.2971(2) 0.3696(2) 0.108(2) Uani 1 1 d D U . K 1
F6_22 F -0.0661(3) 0.2496(4) 0.3888(2) 0.121(3) Uani 1 1 d D U . K 1
C4_22 C 0.0352(5) 0.1599(4) 0.3822(3) 0.090(3) Uani 1 1 d D U . K 1
F7_22 F -0.0116(5) 0.1570(3) 0.3559(2) 0.132(3) Uani 1 1 d D U . K 1
F8_22 F 0.0060(5) 0.1560(3) 0.4146(2) 0.133(3) Uani 1 1 d D U . K 1
F9_22 F 0.0949(4) 0.1200(2) 0.38135(19) 0.098(2) Uani 1 1 d D U . K 1
O1_23 O 0.2569(6) 0.1639(4) 0.3678(3) 0.0389(18) Uani 0.697(6) 1 d D U P G 1
C1_23 C 0.3231(5) 0.1398(3) 0.3821(2) 0.0466(15) Uani 0.697(6) 1 d D U P G 1
C2_23 C 0.3354(6) 0.1697(4) 0.4143(2) 0.0571(18) Uani 0.697(6) 1 d D U P G 1
F1_23 F 0.3183(5) 0.2189(3) 0.4062(2) 0.0703(19) Uani 0.697(6) 1 d D U P G 1
F2_23 F 0.4078(4) 0.1568(3) 0.4245(2) 0.0631(19) Uani 0.697(6) 1 d D U P G 1
F3_23 F 0.2961(4) 0.1610(4) 0.44208(18) 0.082(2) Uani 0.697(6) 1 d D U P G 1
C3_23 C 0.3251(6) 0.0857(4) 0.3944(3) 0.070(2) Uani 0.697(6) 1 d D U P G 1
F4_23 F 0.3367(6) 0.0561(3) 0.3663(2) 0.093(3) Uani 0.697(6) 1 d D U P G 1
F5_23 F 0.2604(5) 0.0851(4) 0.4111(3) 0.104(3) Uani 0.697(6) 1 d D U P G 1
F6_23 F 0.3798(6) 0.0665(5) 0.4188(3) 0.094(3) Uani 0.697(6) 1 d D U P G 1
C4_23 C 0.3868(5) 0.1390(4) 0.3544(2) 0.0511(17) Uani 0.697(6) 1 d D U P G 1
F7_23 F 0.3651(4) 0.1281(3) 0.32220(17) 0.067(2) Uani 0.697(6) 1 d D U P G 1
F8_23 F 0.4509(4) 0.1071(3) 0.36147(19) 0.0559(17) Uani 0.697(6) 1 d D U P G 1
F9_23 F 0.3996(4) 0.1841(3) 0.34973(19) 0.0622(18) Uani 0.697(6) 1 d D U P G 1
O1_24 O 0.3119(4) 0.0527(3) 0.6515(2) 0.0488(18) Uani 0.699(7) 1 d D U P C 1
C1_24 C 0.3864(5) 0.0412(3) 0.6477(2) 0.0471(15) Uani 0.699(7) 1 d D U P C 1
C2_24 C 0.4106(5) 0.0027(4) 0.6185(3) 0.0611(19) Uani 0.699(7) 1 d D U P C 1
F1_24 F 0.4039(6) -0.0431(3) 0.6295(3) 0.083(3) Uani 0.699(7) 1 d D U P C 1
F2_24 F 0.4812(4) -0.0015(3) 0.6082(2) 0.071(2) Uani 0.699(7) 1 d D U P C 1
F3_24 F 0.3676(5) 0.0172(4) 0.58986(19) 0.085(3) Uani 0.699(7) 1 d D U P C 1
C3_24 C 0.4135(5) 0.0884(4) 0.6377(3) 0.066(2) Uani 0.699(7) 1 d D U P C 1
F4_24 F 0.3766(5) 0.1277(3) 0.6555(3) 0.089(3) Uani 0.699(7) 1 d D U P C 1
F5_24 F 0.4040(5) 0.1016(3) 0.6025(2) 0.084(2) Uani 0.699(7) 1 d D U P C 1
F6_24 F 0.4870(4) 0.0804(3) 0.6437(3) 0.086(2) Uani 0.699(7) 1 d D U P C 1
C4_24 C 0.4198(5) 0.0174(4) 0.6839(2) 0.0586(19) Uani 0.699(7) 1 d D U P C 1
F7_24 F 0.4160(9) 0.0516(5) 0.7075(3) 0.092(3) Uani 0.699(7) 1 d D U P C 1
F8_24 F 0.4910(4) -0.0077(4) 0.6812(3) 0.075(3) Uani 0.699(7) 1 d D U P C 1
F9_24 F 0.3823(5) -0.0145(4) 0.6984(3) 0.085(3) Uani 0.699(7) 1 d D U P C 1
O1_25 O 0.3683(3) 0.56740(18) 1.01030(15) 0.0503(12) Uani 1 1 d D U . L 1
C1_25 C 0.3043(3) 0.6035(2) 1.00407(17) 0.0459(14) Uani 1 1 d D U . L 1
C2_25 C 0.2585(4) 0.6154(3) 1.03876(19) 0.0544(16) Uani 1 1 d D U . L 1
F1_25 F 0.2565(3) 0.5728(2) 1.05730(13) 0.0674(13) Uani 1 1 d D U . L 1
F2_25 F 0.1873(3) 0.6406(2) 1.03180(14) 0.0679(13) Uani 1 1 d D U . L 1
F3_25 F 0.2865(3) 0.6428(2) 1.06009(14) 0.0695(13) Uani 1 1 d D U . L 1
C3_25 C 0.3268(4) 0.6517(3) 0.9897(2) 0.0574(17) Uani 1 1 d D U . L 1
F4_25 F 0.3552(3) 0.6457(2) 0.95706(13) 0.0736(14) Uani 1 1 d D U . L 1
F5_25 F 0.3798(3) 0.66075(19) 1.01030(14) 0.0653(13) Uani 1 1 d D U . L 1
F6_25 F 0.2691(3) 0.69134(18) 0.98864(17) 0.0783(16) Uani 1 1 d D U . L 1
C4_25 C 0.2564(4) 0.5871(3) 0.97608(18) 0.0499(15) Uani 1 1 d D U . L 1
F7_25 F 0.2987(3) 0.5652(2) 0.94919(14) 0.0725(14) Uani 1 1 d D U . L 1
F8_25 F 0.2050(3) 0.6248(2) 0.96099(14) 0.0681(13) Uani 1 1 d D U . L 1
F9_25 F 0.2205(3) 0.55443(19) 0.99080(14) 0.0646(13) Uani 1 1 d D U . L 1
O1_26 O 0.2289(4) 0.1988(4) 1.0349(2) 0.054(2) Uani 0.629(7) 1 d D U P H 1
C1_26 C 0.2727(6) 0.2072(4) 1.0074(3) 0.0565(19) Uani 0.629(7) 1 d D U P H 1
C2_26 C 0.2851(8) 0.1673(5) 0.9791(3) 0.095(3) Uani 0.629(7) 1 d D U P H 1
F1_26 F 0.2900(11) 0.1220(5) 0.9948(4) 0.148(5) Uani 0.629(7) 1 d D U P H 1
F2_26 F 0.3470(9) 0.1670(8) 0.9604(4) 0.158(5) Uani 0.629(7) 1 d D U P H 1
F3_26 F 0.2305(9) 0.1755(7) 0.9555(4) 0.161(5) Uani 0.629(7) 1 d D U P H 1
C3_26 C 0.2415(7) 0.2593(5) 0.9892(4) 0.095(3) Uani 0.629(7) 1 d D U P H 1
F4_26 F 0.2416(11) 0.2957(5) 1.0111(4) 0.171(5) Uani 0.629(7) 1 d D U P H 1
F5_26 F 0.1732(6) 0.2634(5) 0.9771(4) 0.132(5) Uani 0.629(7) 1 d D U P H 1
F6_26 F 0.2823(7) 0.2677(6) 0.9614(4) 0.131(4) Uani 0.629(7) 1 d D U P H 1
C4_26 C 0.3493(6) 0.2053(5) 1.0241(3) 0.070(2) Uani 0.629(7) 1 d D U P H 1
F7_26 F 0.3433(8) 0.2319(6) 1.0528(4) 0.121(4) Uani 0.629(7) 1 d D U P H 1
F8_26 F 0.3965(6) 0.2200(6) 1.0019(3) 0.124(5) Uani 0.629(7) 1 d D U P H 1
F9_26 F 0.3809(5) 0.1601(4) 1.0375(3) 0.089(3) Uani 0.629(7) 1 d D U P H 1
P1_27 P 0.5983(6) 0.0516(4) 1.1054(2) 0.0227(12) Uani 0.535(7) 1 d D U P M 1
P2_27 P 0.5213(5) 0.1528(3) 1.1487(2) 0.0198(11) Uani 0.535(7) 1 d D U P M 1
C1_27 C 0.5910(6) 0.0431(6) 1.0575(2) 0.045(3) Uani 0.535(7) 1 d D U P M 1
H1_27 H 0.572135 0.012220 1.056585 0.054 Uiso 0.535(7) 1 calc R U P M 1
C2_27 C 0.5333(7) 0.0830(5) 1.0383(3) 0.056(3) Uani 0.535(7) 1 d D U P M 1
H2A_27 H 0.545038 0.115769 1.040623 0.067 Uiso 0.535(7) 1 calc R U P M 1
H2B_27 H 0.483840 0.084765 1.049624 0.067 Uiso 0.535(7) 1 calc R U P M 1
C3_27 C 0.5293(7) 0.0732(7) 0.9985(3) 0.059(3) Uani 0.535(7) 1 d D U P M 1
H3A_27 H 0.510351 0.043008 0.995927 0.071 Uiso 0.535(7) 1 calc R U P M 1
H3B_27 H 0.493909 0.102113 0.986272 0.071 Uiso 0.535(7) 1 calc R U P M 1
C4_27 C 0.6059(9) 0.0655(8) 0.9810(3) 0.074(4) Uani 0.535(7) 1 d D U P M 1
H4A_27 H 0.602561 0.056898 0.955887 0.089 Uiso 0.535(7) 1 calc R U P M 1
H4B_27 H 0.621485 0.097359 0.980853 0.089 Uiso 0.535(7) 1 calc R U P M 1
C5_27 C 0.6641(7) 0.0250(7) 0.9998(3) 0.062(3) Uani 0.535(7) 1 d D U P M 1
H5A_27 H 0.713767 0.025512 0.989523 0.075 Uiso 0.535(7) 1 calc R U P M 1
H5B_27 H 0.654731 -0.007870 0.994977 0.075 Uiso 0.535(7) 1 calc R U P M 1
C6_27 C 0.6664(7) 0.0294(6) 1.0396(3) 0.050(3) Uani 0.535(7) 1 d D U P M 1
H6A_27 H 0.695454 -0.003020 1.050497 0.060 Uiso 0.535(7) 1 calc R U P M 1
H6B_27 H 0.693363 0.055137 1.044535 0.060 Uiso 0.535(7) 1 calc R U P M 1
C7_27 C 0.6506(9) -0.0093(4) 1.1257(4) 0.028(3) Uani 0.535(7) 1 d D U P M 1
H7_27 H 0.701917 -0.017229 1.114932 0.034 Uiso 0.535(7) 1 calc R U P M 1
C8_27 C 0.6153(11) -0.0529(5) 1.1180(4) 0.042(3) Uani 0.535(7) 1 d D U P M 1
H8A_27 H 0.563835 -0.045950 1.128062 0.050 Uiso 0.535(7) 1 calc R U P M 1
H8B_27 H 0.612100 -0.055467 1.091879 0.050 Uiso 0.535(7) 1 calc R U P M 1
C9_27 C 0.6620(10) -0.1022(4) 1.1346(4) 0.045(4) Uani 0.535(7) 1 d D U P M 1
H9A_27 H 0.711631 -0.110848 1.122703 0.054 Uiso 0.535(7) 1 calc R U P M 1
H9B_27 H 0.637032 -0.129314 1.130639 0.054 Uiso 0.535(7) 1 calc R U P M 1
C10_27 C 0.6723(9) -0.0989(5) 1.1746(3) 0.039(3) Uani 0.535(7) 1 d D U P M 1
H10A_27 H 0.623097 -0.093421 1.186852 0.047 Uiso 0.535(7) 1 calc R U P M 1
H10B_27 H 0.704685 -0.130966 1.184371 0.047 Uiso 0.535(7) 1 calc R U P M 1
C11_27 C 0.7074(10) -0.0564(5) 1.1820(4) 0.043(4) Uani 0.535(7) 1 d D U P M 1
H11A_27 H 0.758308 -0.063124 1.171438 0.052 Uiso 0.535(7) 1 calc R U P M 1
H11B_27 H 0.711806 -0.054241 1.208165 0.052 Uiso 0.535(7) 1 calc R U P M 1
C12_27 C 0.6593(12) -0.0063(5) 1.1660(4) 0.037(4) Uani 0.535(7) 1 d D U P M 1
H12A_27 H 0.609313 0.001406 1.177600 0.045 Uiso 0.535(7) 1 calc R U P M 1
H12B_27 H 0.683242 0.021071 1.170562 0.045 Uiso 0.535(7) 1 calc R U P M 1
C13_27 C 0.5042(9) 0.0608(5) 1.1253(5) 0.030(2) Uani 0.535(7) 1 d D U P M 1
H13A_27 H 0.473899 0.044430 1.110620 0.036 Uiso 0.535(7) 1 calc R U P M 1
H13B_27 H 0.508346 0.044250 1.149532 0.036 Uiso 0.535(7) 1 calc R U P M 1
C14_27 C 0.4640(8) 0.1162(5) 1.1277(4) 0.027(2) Uani 0.535(7) 1 d D U P M 1
H14A_27 H 0.417298 0.118896 1.141809 0.033 Uiso 0.535(7) 1 calc R U P M 1
H14B_27 H 0.449991 0.130847 1.103378 0.033 Uiso 0.535(7) 1 calc R U P M 1
C15_27 C 0.4672(5) 0.2180(3) 1.1425(3) 0.0230(19) Uani 0.535(7) 1 d D U P M 1
H15_27 H 0.446981 0.221432 1.117648 0.028 Uiso 0.535(7) 1 calc R U P M 1
C16_27 C 0.5165(4) 0.2554(3) 1.1435(3) 0.0215(17) Uani 0.535(7) 1 d D U P M 1
H16A_27 H 0.534712 0.255898 1.168105 0.026 Uiso 0.535(7) 1 calc R U P M 1
H16B_27 H 0.560600 0.244546 1.127604 0.026 Uiso 0.535(7) 1 calc R U P M 1
C17_27 C 0.4718(7) 0.3078(4) 1.1312(5) 0.038(3) Uani 0.535(7) 1 d D U P M 1
H17A_27 H 0.503383 0.331757 1.132762 0.046 Uiso 0.535(7) 1 calc R U P M 1
H17B_27 H 0.457147 0.307737 1.105908 0.046 Uiso 0.535(7) 1 calc R U P M 1
C18_27 C 0.4018(5) 0.3247(3) 1.1542(3) 0.034(2) Uani 0.535(7) 1 d D U P M 1
H18A_27 H 0.372596 0.358213 1.145204 0.040 Uiso 0.535(7) 1 calc R U P M 1
H18B_27 H 0.416446 0.327521 1.179169 0.040 Uiso 0.535(7) 1 calc R U P M 1
C19_27 C 0.3534(5) 0.2873(4) 1.1534(3) 0.031(2) Uani 0.535(7) 1 d D U P M 1
H19A_27 H 0.336704 0.285619 1.128659 0.037 Uiso 0.535(7) 1 calc R U P M 1
H19B_27 H 0.308404 0.298612 1.168631 0.037 Uiso 0.535(7) 1 calc R U P M 1
C20_27 C 0.3985(8) 0.2349(4) 1.1672(6) 0.035(3) Uani 0.535(7) 1 d D U P M 1
H20A_27 H 0.366996 0.210703 1.167068 0.042 Uiso 0.535(7) 1 calc R U P M 1
H20B_27 H 0.415030 0.236305 1.192062 0.042 Uiso 0.535(7) 1 calc R U P M 1
C21_27 C 0.5332(11) 0.1296(7) 1.1955(3) 0.023(3) Uani 0.535(7) 1 d D U P M 1
H21_27 H 0.571466 0.096639 1.195328 0.027 Uiso 0.535(7) 1 calc R U P M 1
C22_27 C 0.5669(14) 0.1632(9) 1.2178(4) 0.027(3) Uani 0.535(7) 1 d D U P M 1
H22A_27 H 0.530448 0.196210 1.219736 0.033 Uiso 0.535(7) 1 calc R U P M 1
H22B_27 H 0.612413 0.168888 1.205718 0.033 Uiso 0.535(7) 1 calc R U P M 1
C23_27 C 0.5869(13) 0.1392(10) 1.2553(4) 0.033(4) Uani 0.535(7) 1 d D U P M 1
H23A_27 H 0.627224 0.107975 1.253551 0.040 Uiso 0.535(7) 1 calc R U P M 1
H23B_27 H 0.605651 0.162492 1.269752 0.040 Uiso 0.535(7) 1 calc R U P M 1
C24_27 C 0.5186(14) 0.1272(9) 1.2736(4) 0.035(4) Uani 0.535(7) 1 d D U P M 1
H24A_27 H 0.533419 0.109798 1.297172 0.042 Uiso 0.535(7) 1 calc R U P M 1
H24B_27 H 0.480689 0.158914 1.277824 0.042 Uiso 0.535(7) 1 calc R U P M 1
C25_27 C 0.4846(11) 0.0945(7) 1.2514(4) 0.027(3) Uani 0.535(7) 1 d D U P M 1
H25A_27 H 0.439181 0.088849 1.263654 0.033 Uiso 0.535(7) 1 calc R U P M 1
H25B_27 H 0.520753 0.061450 1.249288 0.033 Uiso 0.535(7) 1 calc R U P M 1
C26_27 C 0.4639(10) 0.1185(8) 1.2141(4) 0.026(3) Uani 0.535(7) 1 d D U P M 1
H26A_27 H 0.424292 0.150030 1.215967 0.031 Uiso 0.535(7) 1 calc R U P M 1
H26B_27 H 0.444273 0.095444 1.199824 0.031 Uiso 0.535(7) 1 calc R U P M 1
P1_29 P 0.71441(10) 0.08369(7) 0.56100(5) 0.0243(4) Uani 0.909(4) 1 d D U P N 1
P2_29 P 0.67155(10) 0.16276(7) 0.62595(4) 0.0265(4) Uani 0.909(4) 1 d D U P N 1
C1_29 C 0.6486(3) 0.0611(3) 0.53410(15) 0.0348(14) Uani 0.909(4) 1 d D U P N 1
H1_29 H 0.663570 0.023542 0.536114 0.042 Uiso 0.909(4) 1 calc R U P N 1
C2_29 C 0.5687(4) 0.0779(4) 0.5483(2) 0.056(2) Uani 0.909(4) 1 d D U P N 1
H2A_29 H 0.554298 0.114906 0.549228 0.067 Uiso 0.909(4) 1 calc R U P N 1
H2B_29 H 0.566218 0.063404 0.572905 0.067 Uiso 0.909(4) 1 calc R U P N 1
C3_29 C 0.5133(4) 0.0612(4) 0.5244(2) 0.069(3) Uani 0.909(4) 1 d D U P N 1
H3A_29 H 0.523414 0.024142 0.526126 0.083 Uiso 0.909(4) 1 calc R U P N 1
H3B_29 H 0.461620 0.075213 0.533039 0.083 Uiso 0.909(4) 1 calc R U P N 1
C4_29 C 0.5202(5) 0.0787(4) 0.4859(2) 0.075(3) Uani 0.909(4) 1 d D U P N 1
H4A_29 H 0.485925 0.065858 0.471088 0.091 Uiso 0.909(4) 1 calc R U P N 1
H4B_29 H 0.504701 0.115819 0.483893 0.091 Uiso 0.909(4) 1 calc R U P N 1
C5_29 C 0.5987(5) 0.0609(4) 0.47195(19) 0.066(2) Uani 0.909(4) 1 d D U P N 1
H5A_29 H 0.601297 0.074766 0.447130 0.079 Uiso 0.909(4) 1 calc R U P N 1
H5B_29 H 0.612041 0.023881 0.471378 0.079 Uiso 0.909(4) 1 calc R U P N 1
C6_29 C 0.6556(4) 0.0769(3) 0.49489(17) 0.0498(19) Uani 0.909(4) 1 d D U P N 1
H6A_29 H 0.706801 0.061558 0.486234 0.060 Uiso 0.909(4) 1 calc R U P N 1
H6B_29 H 0.647311 0.113876 0.492443 0.060 Uiso 0.909(4) 1 calc R U P N 1
C7_29 C 0.8099(3) 0.0500(2) 0.54809(18) 0.0292(13) Uani 0.909(4) 1 d D U P N 1
H7_29 H 0.817487 0.061152 0.522742 0.035 Uiso 0.909(4) 1 calc R U P N 1
C8_29 C 0.8207(4) -0.0069(2) 0.5486(2) 0.0403(16) Uani 0.909(4) 1 d D U P N 1
H8A_29 H 0.782499 -0.014893 0.533340 0.048 Uiso 0.909(4) 1 calc R U P N 1
H8B_29 H 0.814008 -0.019766 0.573316 0.048 Uiso 0.909(4) 1 calc R U P N 1
C9_29 C 0.8995(4) -0.0326(3) 0.5348(3) 0.049(2) Uani 0.909(4) 1 d D U P N 1
H9A_29 H 0.906756 -0.069442 0.536583 0.059 Uiso 0.909(4) 1 calc R U P N 1
H9B_29 H 0.904303 -0.022243 0.509309 0.059 Uiso 0.909(4) 1 calc R U P N 1
C10_29 C 0.9590(4) -0.0185(3) 0.5563(3) 0.049(2) Uani 0.909(4) 1 d D U P N 1
H10A_29 H 1.008917 -0.034094 0.546208 0.059 Uiso 0.909(4) 1 calc R U P N 1
H10B_29 H 0.957360 -0.031951 0.581278 0.059 Uiso 0.909(4) 1 calc R U P N 1
C11_29 C 0.9483(3) 0.0379(3) 0.5562(3) 0.0404(18) Uani 0.909(4) 1 d D U P N 1
H11A_29 H 0.954788 0.051023 0.531502 0.048 Uiso 0.909(4) 1 calc R U P N 1
H11B_29 H 0.986755 0.045614 0.571398 0.048 Uiso 0.909(4) 1 calc R U P N 1
C12_29 C 0.8700(3) 0.0636(2) 0.5702(2) 0.0311(14) Uani 0.909(4) 1 d D U P N 1
H12A_29 H 0.865111 0.052903 0.595574 0.037 Uiso 0.909(4) 1 calc R U P N 1
H12B_29 H 0.863108 0.100498 0.568714 0.037 Uiso 0.909(4) 1 calc R U P N 1
C13_29 C 0.7005(4) 0.0628(2) 0.60754(15) 0.0306(12) Uani 0.909(4) 1 d D U P N 1
H13A_29 H 0.681542 0.032208 0.607555 0.037 Uiso 0.909(4) 1 calc R U P N 1
H13B_29 H 0.749386 0.053709 0.619857 0.037 Uiso 0.909(4) 1 calc R U P N 1
C14_29 C 0.6455(3) 0.1028(2) 0.62846(16) 0.0326(13) Uani 0.909(4) 1 d D U P N 1
H14A_29 H 0.644393 0.090799 0.653820 0.039 Uiso 0.909(4) 1 calc R U P N 1
H14B_29 H 0.594545 0.107811 0.618664 0.039 Uiso 0.909(4) 1 calc R U P N 1
C15_29 C 0.6038(3) 0.2084(2) 0.65228(17) 0.0380(13) Uani 0.909(4) 1 d D U P N 1
H15_29 H 0.627371 0.209452 0.675960 0.046 Uiso 0.909(4) 1 calc R U P N 1
C16_29 C 0.5902(4) 0.2610(2) 0.63444(18) 0.0441(15) Uani 0.909(4) 1 d D U P N 1
H16A_29 H 0.638260 0.270650 0.632055 0.053 Uiso 0.909(4) 1 calc R U P N 1
H16B_29 H 0.570052 0.260922 0.610134 0.053 Uiso 0.909(4) 1 calc R U P N 1
C17_29 C 0.5353(4) 0.2994(3) 0.6561(2) 0.0591(19) Uani 0.909(4) 1 d D U P N 1
H17A_29 H 0.558471 0.303107 0.679035 0.071 Uiso 0.909(4) 1 calc R U P N 1
H17B_29 H 0.523932 0.332415 0.642718 0.071 Uiso 0.909(4) 1 calc R U P N 1
C18_29 C 0.4633(4) 0.2838(3) 0.6634(2) 0.067(2) Uani 0.909(4) 1 d D U P N 1
H18A_29 H 0.437081 0.284246 0.640511 0.081 Uiso 0.909(4) 1 calc R U P N 1
H18B_29 H 0.430393 0.308361 0.678782 0.081 Uiso 0.909(4) 1 calc R U P N 1
C19_29 C 0.4771(4) 0.2316(3) 0.6816(2) 0.065(2) Uani 0.909(4) 1 d D U P N 1
H19A_29 H 0.498275 0.231938 0.705705 0.078 Uiso 0.909(4) 1 calc R U P N 1
H19B_29 H 0.429025 0.222107 0.684636 0.078 Uiso 0.909(4) 1 calc R U P N 1
C20_29 C 0.5310(4) 0.1930(3) 0.6598(2) 0.0465(16) Uani 0.909(4) 1 d D U P N 1
H20A_29 H 0.507269 0.189751 0.636817 0.056 Uiso 0.909(4) 1 calc R U P N 1
H20B_29 H 0.542008 0.159936 0.672954 0.056 Uiso 0.909(4) 1 calc R U P N 1
C21_29 C 0.7638(3) 0.1506(2) 0.64713(15) 0.0295(11) Uani 0.909(4) 1 d D U P N 1
H21_29 H 0.799679 0.127553 0.631441 0.035 Uiso 0.909(4) 1 calc R U P N 1
C22_29 C 0.7911(3) 0.1985(2) 0.64807(17) 0.0355(13) Uani 0.909(4) 1 d D U P N 1
H22A_29 H 0.757812 0.222434 0.663784 0.043 Uiso 0.909(4) 1 calc R U P N 1
H22B_29 H 0.789241 0.214592 0.623705 0.043 Uiso 0.909(4) 1 calc R U P N 1
C23_29 C 0.8716(4) 0.1860(3) 0.66212(18) 0.0402(14) Uani 0.909(4) 1 d D U P N 1
H23A_29 H 0.905556 0.164330 0.645315 0.048 Uiso 0.909(4) 1 calc R U P N 1
H23B_29 H 0.888115 0.217339 0.663661 0.048 Uiso 0.909(4) 1 calc R U P N 1
C24_29 C 0.8760(4) 0.1591(3) 0.69898(18) 0.0472(16) Uani 0.909(4) 1 d D U P N 1
H24A_29 H 0.928613 0.149916 0.707160 0.057 Uiso 0.909(4) 1 calc R U P N 1
H24B_29 H 0.845862 0.182124 0.716213 0.057 Uiso 0.909(4) 1 calc R U P N 1
C25_29 C 0.8476(4) 0.1120(3) 0.69849(19) 0.0444(15) Uani 0.909(4) 1 d D U P N 1
H25A_29 H 0.848755 0.096693 0.723054 0.053 Uiso 0.909(4) 1 calc R U P N 1
H25B_29 H 0.881049 0.087479 0.683283 0.053 Uiso 0.909(4) 1 calc R U P N 1
C26_29 C 0.7679(3) 0.1236(3) 0.68419(16) 0.0388(14) Uani 0.909(4) 1 d D U P N 1
H26A_29 H 0.733238 0.145120 0.700838 0.047 Uiso 0.909(4) 1 calc R U P N 1
H26B_29 H 0.752241 0.092017 0.682566 0.047 Uiso 0.909(4) 1 calc R U P N 1
P1_30 P 0.67754(9) 0.24577(6) 0.46239(4) 0.0252(4) Uani 0.888(4) 1 d D U P O 1
P2_30 P 0.61424(14) 0.32809(9) 0.52559(6) 0.0265(5) Uani 0.888(4) 1 d D U P O 1
C1_30 C 0.7783(3) 0.2158(2) 0.46170(16) 0.0287(12) Uani 0.888(4) 1 d D U P O 1
H1_30 H 0.797053 0.221797 0.437022 0.034 Uiso 0.888(4) 1 calc R U P O 1
C2_30 C 0.8227(3) 0.2378(2) 0.48740(18) 0.0319(13) Uani 0.888(4) 1 d D U P O 1
H2A_30 H 0.803550 0.234238 0.512029 0.038 Uiso 0.888(4) 1 calc R U P O 1
H2B_30 H 0.815293 0.274127 0.481210 0.038 Uiso 0.888(4) 1 calc R U P O 1
C3_30 C 0.9061(3) 0.2122(2) 0.4862(2) 0.0391(14) Uani 0.888(4) 1 d D U P O 1
H3A_30 H 0.932178 0.225612 0.504753 0.047 Uiso 0.888(4) 1 calc R U P O 1
H3B_30 H 0.926906 0.219676 0.462609 0.047 Uiso 0.888(4) 1 calc R U P O 1
C4_30 C 0.9199(3) 0.1552(2) 0.49269(19) 0.0382(14) Uani 0.888(4) 1 d D U P O 1
H4A_30 H 0.973955 0.139238 0.489603 0.046 Uiso 0.888(4) 1 calc R U P O 1
H4B_30 H 0.905774 0.147540 0.517613 0.046 Uiso 0.888(4) 1 calc R U P O 1
C5_30 C 0.8759(3) 0.1334(2) 0.46742(18) 0.0358(13) Uani 0.888(4) 1 d D U P O 1
H5A_30 H 0.883195 0.097133 0.473717 0.043 Uiso 0.888(4) 1 calc R U P O 1
H5B_30 H 0.895104 0.136793 0.442778 0.043 Uiso 0.888(4) 1 calc R U P O 1
C6_30 C 0.7926(3) 0.1591(2) 0.46847(18) 0.0312(12) Uani 0.888(4) 1 d D U P O 1
H6A_30 H 0.771778 0.151822 0.492148 0.037 Uiso 0.888(4) 1 calc R U P O 1
H6B_30 H 0.766574 0.145356 0.450082 0.037 Uiso 0.888(4) 1 calc R U P O 1
C7_30 C 0.6357(4) 0.2279(2) 0.42224(14) 0.0309(13) Uani 0.888(4) 1 d D U P O 1
H7_30 H 0.589210 0.255284 0.417785 0.037 Uiso 0.888(4) 1 calc R U P O 1
C8_30 C 0.6826(4) 0.2282(3) 0.38807(16) 0.0435(17) Uani 0.888(4) 1 d D U P O 1
H8A_30 H 0.697733 0.260178 0.385189 0.052 Uiso 0.888(4) 1 calc R U P O 1
H8B_30 H 0.728435 0.200343 0.389756 0.052 Uiso 0.888(4) 1 calc R U P O 1
C9_30 C 0.6367(6) 0.2223(4) 0.35576(17) 0.057(2) Uani 0.888(4) 1 d D U P O 1
H9A_30 H 0.593747 0.252010 0.352732 0.069 Uiso 0.888(4) 1 calc R U P O 1
H9B_30 H 0.668231 0.220477 0.333922 0.069 Uiso 0.888(4) 1 calc R U P O 1
C10_30 C 0.6083(5) 0.1756(4) 0.36023(18) 0.060(2) Uani 0.888(4) 1 d D U P O 1
H10A_30 H 0.651417 0.145724 0.360156 0.072 Uiso 0.888(4) 1 calc R U P O 1
H10B_30 H 0.576300 0.174154 0.339601 0.072 Uiso 0.888(4) 1 calc R U P O 1
C11_30 C 0.5640(4) 0.1736(3) 0.39434(17) 0.0463(18) Uani 0.888(4) 1 d D U P O 1
H11A_30 H 0.550602 0.141015 0.396963 0.056 Uiso 0.888(4) 1 calc R U P O 1
H11B_30 H 0.516972 0.200582 0.393040 0.056 Uiso 0.888(4) 1 calc R U P O 1
C12_30 C 0.6089(4) 0.1801(2) 0.42708(15) 0.0340(14) Uani 0.888(4) 1 d D U P O 1
H12A_30 H 0.577120 0.181620 0.448808 0.041 Uiso 0.888(4) 1 calc R U P O 1
H12B_30 H 0.652564 0.150795 0.430283 0.041 Uiso 0.888(4) 1 calc R U P O 1
C13_30 C 0.6647(4) 0.3139(2) 0.45433(17) 0.0330(13) Uani 0.888(4) 1 d D U P O 1
H13A_30 H 0.702858 0.319403 0.436710 0.040 Uiso 0.888(4) 1 calc R U P O 1
H13B_30 H 0.614975 0.327972 0.443372 0.040 Uiso 0.888(4) 1 calc R U P O 1
C14_30 C 0.6700(4) 0.3429(2) 0.48702(16) 0.0333(13) Uani 0.888(4) 1 d D U P O 1
H14A_30 H 0.653059 0.379265 0.480532 0.040 Uiso 0.888(4) 1 calc R U P O 1
H14B_30 H 0.723128 0.335698 0.494207 0.040 Uiso 0.888(4) 1 calc R U P O 1
C15_30 C 0.6569(4) 0.3482(2) 0.56447(18) 0.0336(15) Uani 0.888(4) 1 d D U P O 1
H15_30 H 0.624699 0.345142 0.585860 0.040 Uiso 0.888(4) 1 calc R U P O 1
C16_30 C 0.7347(4) 0.3133(2) 0.57153(19) 0.0394(16) Uani 0.888(4) 1 d D U P O 1
H16A_30 H 0.767000 0.314375 0.550237 0.047 Uiso 0.888(4) 1 calc R U P O 1
H16B_30 H 0.730311 0.278369 0.575731 0.047 Uiso 0.888(4) 1 calc R U P O 1
C17_30 C 0.7706(4) 0.3290(3) 0.6041(2) 0.0437(17) Uani 0.888(4) 1 d D U P O 1
H17A_30 H 0.740287 0.325572 0.625790 0.052 Uiso 0.888(4) 1 calc R U P O 1
H17B_30 H 0.821372 0.306642 0.607787 0.052 Uiso 0.888(4) 1 calc R U P O 1
C18_30 C 0.7758(4) 0.3833(3) 0.5985(2) 0.0449(18) Uani 0.888(4) 1 d D U P O 1
H18A_30 H 0.798376 0.393201 0.619891 0.054 Uiso 0.888(4) 1 calc R U P O 1
H18B_30 H 0.808574 0.386226 0.577710 0.054 Uiso 0.888(4) 1 calc R U P O 1
C19_30 C 0.6989(6) 0.4183(3) 0.5922(3) 0.049(2) Uani 0.888(4) 1 d D U P O 1
H19A_30 H 0.703740 0.453147 0.588011 0.058 Uiso 0.888(4) 1 calc R U P O 1
H19B_30 H 0.667358 0.417321 0.613815 0.058 Uiso 0.888(4) 1 calc R U P O 1
C20_30 C 0.6612(5) 0.4033(2) 0.5600(2) 0.0400(19) Uani 0.888(4) 1 d D U P O 1
H20A_30 H 0.689879 0.407815 0.537962 0.048 Uiso 0.888(4) 1 calc R U P O 1
H20B_30 H 0.610020 0.425372 0.557299 0.048 Uiso 0.888(4) 1 calc R U P O 1
C21_30 C 0.5170(3) 0.3642(2) 0.52009(17) 0.0374(15) Uani 0.888(4) 1 d D U P O 1
H21_30 H 0.495366 0.346042 0.502299 0.045 Uiso 0.888(4) 1 calc R U P O 1
C22_30 C 0.4726(4) 0.3607(3) 0.5544(2) 0.057(2) Uani 0.888(4) 1 d D U P O 1
H22A_30 H 0.488328 0.380367 0.572799 0.068 Uiso 0.888(4) 1 calc R U P O 1
H22B_30 H 0.482851 0.325291 0.563502 0.068 Uiso 0.888(4) 1 calc R U P O 1
C23_30 C 0.3883(4) 0.3811(4) 0.5473(3) 0.077(3) Uani 0.888(4) 1 d D U P O 1
H23A_30 H 0.371530 0.359303 0.530802 0.092 Uiso 0.888(4) 1 calc R U P O 1
H23B_30 H 0.360134 0.380749 0.570055 0.092 Uiso 0.888(4) 1 calc R U P O 1
C24_30 C 0.3722(5) 0.4345(4) 0.5310(3) 0.076(3) Uani 0.888(4) 1 d D U P O 1
H24A_30 H 0.318274 0.446147 0.525203 0.092 Uiso 0.888(4) 1 calc R U P O 1
H24B_30 H 0.383470 0.456845 0.548746 0.092 Uiso 0.888(4) 1 calc R U P O 1
C25_30 C 0.4174(4) 0.4384(3) 0.4976(2) 0.066(2) Uani 0.888(4) 1 d D U P O 1
H25A_30 H 0.406848 0.473915 0.488643 0.079 Uiso 0.888(4) 1 calc R U P O 1
H25B_30 H 0.402400 0.418882 0.478838 0.079 Uiso 0.888(4) 1 calc R U P O 1
C26_30 C 0.5024(4) 0.4184(3) 0.5046(2) 0.052(2) Uani 0.888(4) 1 d D U P O 1
H26A_30 H 0.530812 0.419427 0.481996 0.063 Uiso 0.888(4) 1 calc R U P O 1
H26B_30 H 0.518884 0.439543 0.521700 0.063 Uiso 0.888(4) 1 calc R U P O 1
P1_31 P 0.02826(9) 0.47574(5) 0.22814(4) 0.0314(3) Uani 1 1 d D U . P 1
P2_31 P -0.03570(8) 0.57125(5) 0.28131(4) 0.0288(3) Uani 1 1 d D U . P 1
C1_31 C -0.0071(4) 0.4193(2) 0.23362(17) 0.0421(14) Uani 1 1 d D U . P 1
H1_31 H 0.037046 0.389618 0.235988 0.051 Uiso 1 1 calc R U . P 1
C2_31 C -0.0548(5) 0.4194(3) 0.26715(18) 0.0532(18) Uani 1 1 d D U . P 1
H2A_31 H -0.096238 0.450243 0.266575 0.064 Uiso 1 1 calc R U . P 1
H2B_31 H -0.023920 0.419640 0.288417 0.064 Uiso 1 1 calc R U . P 1
C3_31 C -0.0875(5) 0.3731(3) 0.2704(2) 0.066(2) Uani 1 1 d D U . P 1
H3A_31 H -0.046362 0.342378 0.274116 0.080 Uiso 1 1 calc R U . P 1
H3B_31 H -0.121404 0.375697 0.291396 0.080 Uiso 1 1 calc R U . P 1
C4_31 C -0.1303(5) 0.3689(3) 0.2370(2) 0.062(2) Uani 1 1 d D U . P 1
H4A_31 H -0.149111 0.338302 0.239438 0.075 Uiso 1 1 calc R U . P 1
H4B_31 H -0.174052 0.398285 0.234419 0.075 Uiso 1 1 calc R U . P 1
C5_31 C -0.0814(5) 0.3668(3) 0.2043(2) 0.0576(19) Uani 1 1 d D U . P 1
H5A_31 H -0.110939 0.365068 0.182791 0.069 Uiso 1 1 calc R U . P 1
H5B_31 H -0.039637 0.336122 0.206048 0.069 Uiso 1 1 calc R U . P 1
C6_31 C -0.0496(4) 0.4137(3) 0.20043(17) 0.0463(15) Uani 1 1 d D U . P 1
H6A_31 H -0.015653 0.410814 0.179414 0.056 Uiso 1 1 calc R U . P 1
H6B_31 H -0.091234 0.443990 0.196303 0.056 Uiso 1 1 calc R U . P 1
C7_31 C 0.1076(3) 0.4660(2) 0.19669(15) 0.0341(12) Uani 1 1 d D U . P 1
H7_31 H 0.132619 0.493413 0.201055 0.041 Uiso 1 1 calc R U . P 1
C8_31 C 0.1679(4) 0.4172(2) 0.20416(16) 0.0429(15) Uani 1 1 d D U . P 1
H8A_31 H 0.181798 0.414033 0.229745 0.051 Uiso 1 1 calc R U . P 1
H8B_31 H 0.148253 0.388152 0.198809 0.051 Uiso 1 1 calc R U . P 1
C9_31 C 0.2369(3) 0.4173(3) 0.18095(17) 0.0459(15) Uani 1 1 d D U . P 1
H9A_31 H 0.259260 0.444396 0.188083 0.055 Uiso 1 1 calc R U . P 1
H9B_31 H 0.274617 0.384926 0.184934 0.055 Uiso 1 1 calc R U . P 1
C10_31 C 0.2170(4) 0.4252(2) 0.14137(17) 0.0452(15) Uani 1 1 d D U . P 1
H10A_31 H 0.262230 0.427019 0.127267 0.054 Uiso 1 1 calc R U . P 1
H10B_31 H 0.200027 0.396116 0.133651 0.054 Uiso 1 1 calc R U . P 1
C11_31 C 0.1562(4) 0.4726(3) 0.13377(19) 0.0526(18) Uani 1 1 d D U . P 1
H11A_31 H 0.141976 0.474868 0.108262 0.063 Uiso 1 1 calc R U . P 1
H11B_31 H 0.175370 0.502185 0.138355 0.063 Uiso 1 1 calc R U . P 1
C12_31 C 0.0866(3) 0.4732(3) 0.15753(16) 0.0471(16) Uani 1 1 d D U . P 1
H12A_31 H 0.049061 0.505671 0.153428 0.056 Uiso 1 1 calc R U . P 1
H12B_31 H 0.063881 0.446104 0.150904 0.056 Uiso 1 1 calc R U . P 1
C13_31 C 0.0735(3) 0.4820(2) 0.27091(16) 0.0379(13) Uani 1 1 d D U . P 1
H13A_31 H 0.097550 0.448005 0.281115 0.046 Uiso 1 1 calc R U . P 1
H13B_31 H 0.113403 0.499596 0.265815 0.046 Uiso 1 1 calc R U . P 1
C14_31 C 0.0205(4) 0.5101(2) 0.29868(17) 0.0405(14) Uani 1 1 d D U . P 1
H14A_31 H 0.050021 0.515327 0.319302 0.049 Uiso 1 1 calc R U . P 1
H14B_31 H -0.013407 0.489370 0.307396 0.049 Uiso 1 1 calc R U . P 1
C15_31 C -0.1131(3) 0.5881(2) 0.31401(15) 0.0379(13) Uani 1 1 d D U . P 1
H15_31 H -0.090241 0.587784 0.338048 0.046 Uiso 1 1 calc R U . P 1
C16_31 C -0.1613(4) 0.5502(2) 0.31642(19) 0.0460(15) Uani 1 1 d D U . P 1
H16A_31 H -0.183419 0.548759 0.292760 0.055 Uiso 1 1 calc R U . P 1
H16B_31 H -0.129463 0.516422 0.323125 0.055 Uiso 1 1 calc R U . P 1
C17_31 C -0.2237(4) 0.5651(3) 0.3442(2) 0.059(2) Uani 1 1 d D U . P 1
H17A_31 H -0.255509 0.540988 0.344518 0.071 Uiso 1 1 calc R U . P 1
H17B_31 H -0.201450 0.563351 0.368203 0.071 Uiso 1 1 calc R U . P 1
C18_31 C -0.2716(4) 0.6175(3) 0.3360(2) 0.0566(18) Uani 1 1 d D U . P 1
H18A_31 H -0.309617 0.626670 0.355111 0.068 Uiso 1 1 calc R U . P 1
H18B_31 H -0.298136 0.618289 0.313160 0.068 Uiso 1 1 calc R U . P 1
C19_31 C -0.2247(4) 0.6556(3) 0.3331(2) 0.061(2) Uani 1 1 d D U . P 1
H19A_31 H -0.203372 0.658019 0.356840 0.073 Uiso 1 1 calc R U . P 1
H19B_31 H -0.257077 0.689033 0.325937 0.073 Uiso 1 1 calc R U . P 1
C20_31 C -0.1610(3) 0.6410(2) 0.30578(19) 0.0421(14) Uani 1 1 d D U . P 1
H20A_31 H -0.182354 0.643018 0.281536 0.050 Uiso 1 1 calc R U . P 1
H20B_31 H -0.129235 0.665058 0.306009 0.050 Uiso 1 1 calc R U . P 1
C21_31 C 0.0274(3) 0.6131(2) 0.28361(15) 0.0335(12) Uani 1 1 d D U . P 1
H21_31 H 0.076729 0.593908 0.274063 0.040 Uiso 1 1 calc R U . P 1
C22_31 C 0.0043(3) 0.6613(2) 0.25944(15) 0.0335(12) Uani 1 1 d D U . P 1
H22A_31 H -0.005822 0.652725 0.234992 0.040 Uiso 1 1 calc R U . P 1
H22B_31 H -0.042006 0.683556 0.268901 0.040 Uiso 1 1 calc R U . P 1
C23_31 C 0.0675(4) 0.6883(3) 0.25827(18) 0.0471(16) Uani 1 1 d D U . P 1
H23A_31 H 0.112832 0.666579 0.247493 0.057 Uiso 1 1 calc R U . P 1
H23B_31 H 0.052357 0.719596 0.243068 0.057 Uiso 1 1 calc R U . P 1
C24_31 C 0.0853(4) 0.7007(2) 0.29543(19) 0.0505(17) Uani 1 1 d D U . P 1
H24A_31 H 0.128332 0.716047 0.294102 0.061 Uiso 1 1 calc R U . P 1
H24B_31 H 0.041765 0.725547 0.304973 0.061 Uiso 1 1 calc R U . P 1
C25_31 C 0.1037(4) 0.6547(3) 0.3207(2) 0.0538(18) Uani 1 1 d D U . P 1
H25A_31 H 0.110349 0.665018 0.345071 0.065 Uiso 1 1 calc R U . P 1
H25B_31 H 0.151708 0.632121 0.313165 0.065 Uiso 1 1 calc R U . P 1
C26_31 C 0.0427(4) 0.6259(2) 0.32158(16) 0.0432(15) Uani 1 1 d D U . P 1
H26A_31 H 0.059065 0.594575 0.336735 0.052 Uiso 1 1 calc R U . P 1
H26B_31 H -0.003733 0.646576 0.332085 0.052 Uiso 1 1 calc R U . P 1
P1_32 P -0.15235(16) 0.69603(11) 0.16530(8) 0.0246(4) Uani 0.902(5) 1 d D U P Q 1
P2_32 P -0.11851(14) 0.59821(9) 0.11244(8) 0.0328(5) Uani 0.902(5) 1 d D U P Q 1
C1_32 C -0.1046(4) 0.7470(2) 0.15808(17) 0.0337(14) Uani 0.902(5) 1 d D U P Q 1
H1_32 H -0.056898 0.731841 0.145243 0.040 Uiso 0.902(5) 1 calc R U P Q 1
C2_32 C -0.1455(5) 0.7921(3) 0.1340(2) 0.063(2) Uani 0.902(5) 1 d D U P Q 1
H2A_32 H -0.192719 0.809665 0.145652 0.076 Uiso 0.902(5) 1 calc R U P Q 1
H2B_32 H -0.157929 0.780357 0.110904 0.076 Uiso 0.902(5) 1 calc R U P Q 1
C3_32 C -0.0949(6) 0.8284(3) 0.1274(3) 0.075(3) Uani 0.902(5) 1 d D U P Q 1
H3A_32 H -0.049903 0.811571 0.113743 0.090 Uiso 0.902(5) 1 calc R U P Q 1
H3B_32 H -0.122229 0.858158 0.112772 0.090 Uiso 0.902(5) 1 calc R U P Q 1
C4_32 C -0.0715(5) 0.8449(3) 0.1616(3) 0.069(2) Uani 0.902(5) 1 d D U P Q 1
H4A_32 H -0.116228 0.864921 0.173942 0.083 Uiso 0.902(5) 1 calc R U P Q 1
H4B_32 H -0.037288 0.866874 0.156297 0.083 Uiso 0.902(5) 1 calc R U P Q 1
C5_32 C -0.0328(5) 0.8013(3) 0.1862(2) 0.057(2) Uani 0.902(5) 1 d D U P Q 1
H5A_32 H -0.021744 0.814146 0.209158 0.069 Uiso 0.902(5) 1 calc R U P Q 1
H5B_32 H 0.015387 0.783911 0.175258 0.069 Uiso 0.902(5) 1 calc R U P Q 1
C6_32 C -0.0811(5) 0.7637(2) 0.19344(18) 0.0450(17) Uani 0.902(5) 1 d D U P Q 1
H6A_32 H -0.052344 0.734163 0.207729 0.054 Uiso 0.902(5) 1 calc R U P Q 1
H6B_32 H -0.126240 0.779682 0.207355 0.054 Uiso 0.902(5) 1 calc R U P Q 1
C7_32 C -0.2215(3) 0.7102(2) 0.20216(17) 0.0266(12) Uani 0.902(5) 1 d D U P Q 1
H7_32 H -0.192933 0.712087 0.224245 0.032 Uiso 0.902(5) 1 calc R U P Q 1
C8_32 C -0.2782(4) 0.7608(3) 0.1965(2) 0.0384(18) Uani 0.902(5) 1 d D U P Q 1
H8A_32 H -0.303731 0.761629 0.173330 0.046 Uiso 0.902(5) 1 calc R U P Q 1
H8B_32 H -0.251539 0.787784 0.195182 0.046 Uiso 0.902(5) 1 calc R U P Q 1
C9_32 C -0.3367(4) 0.7707(3) 0.2264(2) 0.0393(17) Uani 0.902(5) 1 d D U P Q 1
H9A_32 H -0.312159 0.774296 0.248973 0.047 Uiso 0.902(5) 1 calc R U P Q 1
H9B_32 H -0.374310 0.802619 0.220582 0.047 Uiso 0.902(5) 1 calc R U P Q 1
C10_32 C -0.3757(4) 0.7288(3) 0.2314(3) 0.0381(14) Uani 0.902(5) 1 d D U P Q 1
H10A_32 H -0.403762 0.726817 0.209484 0.046 Uiso 0.902(5) 1 calc R U P Q 1
H10B_32 H -0.411940 0.735863 0.251484 0.046 Uiso 0.902(5) 1 calc R U P Q 1
C11_32 C -0.3190(4) 0.6791(3) 0.2392(3) 0.058(2) Uani 0.902(5) 1 d D U P Q 1
H11A_32 H -0.345137 0.651876 0.241834 0.069 Uiso 0.902(5) 1 calc R U P Q 1
H11B_32 H -0.293586 0.680388 0.262072 0.069 Uiso 0.902(5) 1 calc R U P Q 1
C12_32 C -0.2607(4) 0.6677(3) 0.2093(3) 0.053(2) Uani 0.902(5) 1 d D U P Q 1
H12A_32 H -0.285476 0.662416 0.187124 0.064 Uiso 0.902(5) 1 calc R U P Q 1
H12B_32 H -0.222839 0.636211 0.215867 0.064 Uiso 0.902(5) 1 calc R U P Q 1
C13_32 C -0.2087(5) 0.6946(3) 0.1261(2) 0.058(2) Uani 0.902(5) 1 d D U P Q 1
H13A_32 H -0.257975 0.690841 0.134846 0.070 Uiso 0.902(5) 1 calc R U P Q 1
H13B_32 H -0.217544 0.728070 0.113463 0.070 Uiso 0.902(5) 1 calc R U P Q 1
C14_32 C -0.1835(6) 0.6583(3) 0.1000(2) 0.062(2) Uani 0.902(5) 1 d D U P Q 1
H14A_32 H -0.159719 0.674449 0.080423 0.074 Uiso 0.902(5) 1 calc R U P Q 1
H14B_32 H -0.228457 0.650933 0.089899 0.074 Uiso 0.902(5) 1 calc R U P Q 1
C15_32 C -0.0575(4) 0.5922(3) 0.07255(16) 0.0456(17) Uani 0.902(5) 1 d D U P Q 1
H15_32 H -0.049383 0.626467 0.067516 0.055 Uiso 0.902(5) 1 calc R U P Q 1
C16_32 C 0.0208(4) 0.5579(3) 0.07794(17) 0.0424(17) Uani 0.902(5) 1 d D U P Q 1
H16A_32 H 0.017943 0.522433 0.080053 0.051 Uiso 0.902(5) 1 calc R U P Q 1
H16B_32 H 0.042300 0.565613 0.100309 0.051 Uiso 0.902(5) 1 calc R U P Q 1
C17_32 C 0.0711(5) 0.5655(4) 0.04598(19) 0.065(3) Uani 0.902(5) 1 d D U P Q 1
H17A_32 H 0.076329 0.600423 0.044767 0.078 Uiso 0.902(5) 1 calc R U P Q 1
H17B_32 H 0.121529 0.542582 0.049162 0.078 Uiso 0.902(5) 1 calc R U P Q 1
C18_32 C 0.0373(5) 0.5551(4) 0.0116(2) 0.072(3) Uani 0.902(5) 1 d D U P Q 1
H18A_32 H 0.068550 0.562201 -0.008874 0.087 Uiso 0.902(5) 1 calc R U P Q 1
H18B_32 H 0.037885 0.519034 0.011816 0.087 Uiso 0.902(5) 1 calc R U P Q 1
C19_32 C -0.0420(6) 0.5862(4) 0.00631(19) 0.072(3) Uani 0.902(5) 1 d D U P Q 1
H19A_32 H -0.062635 0.575970 -0.015470 0.086 Uiso 0.902(5) 1 calc R U P Q 1
H19B_32 H -0.041689 0.621968 0.002570 0.086 Uiso 0.902(5) 1 calc R U P Q 1
C20_32 C -0.0928(4) 0.5803(3) 0.03841(17) 0.052(2) Uani 0.902(5) 1 d D U P Q 1
H20A_32 H -0.142969 0.603571 0.034930 0.062 Uiso 0.902(5) 1 calc R U P Q 1
H20B_32 H -0.098790 0.545602 0.040517 0.062 Uiso 0.902(5) 1 calc R U P Q 1
C21_32 C -0.1703(3) 0.5490(2) 0.11339(18) 0.0338(13) Uani 0.902(5) 1 d D U P Q 1
H21_32 H -0.191853 0.549603 0.089030 0.041 Uiso 0.902(5) 1 calc R U P Q 1
C22_32 C -0.1179(3) 0.4968(2) 0.1203(2) 0.0373(14) Uani 0.902(5) 1 d D U P Q 1
H22A_32 H -0.077539 0.491195 0.102007 0.045 Uiso 0.902(5) 1 calc R U P Q 1
H22B_32 H -0.094535 0.495012 0.144028 0.045 Uiso 0.902(5) 1 calc R U P Q 1
C23_32 C -0.1599(4) 0.4558(3) 0.1190(3) 0.055(2) Uani 0.902(5) 1 d D U P Q 1
H23A_32 H -0.177574 0.454749 0.094321 0.066 Uiso 0.902(5) 1 calc R U P Q 1
H23B_32 H -0.125334 0.422892 0.125406 0.066 Uiso 0.902(5) 1 calc R U P Q 1
C24_32 C -0.2263(4) 0.4648(3) 0.1444(3) 0.063(2) Uani 0.902(5) 1 d D U P Q 1
H24A_32 H -0.254625 0.439279 0.141249 0.076 Uiso 0.902(5) 1 calc R U P Q 1
H24B_32 H -0.208081 0.460915 0.169361 0.076 Uiso 0.902(5) 1 calc R U P Q 1
C25_32 C -0.2782(4) 0.5167(3) 0.1382(2) 0.0584(18) Uani 0.902(5) 1 d D U P Q 1
H25A_32 H -0.318431 0.521887 0.156572 0.070 Uiso 0.902(5) 1 calc R U P Q 1
H25B_32 H -0.301786 0.519089 0.114481 0.070 Uiso 0.902(5) 1 calc R U P Q 1
C26_32 C -0.2360(4) 0.5578(3) 0.1400(2) 0.0569(18) Uani 0.902(5) 1 d D U P Q 1
H26A_32 H -0.216989 0.557891 0.164567 0.068 Uiso 0.902(5) 1 calc R U P Q 1
H26B_32 H -0.270667 0.591000 0.134399 0.068 Uiso 0.902(5) 1 calc R U P Q 1
O1_33 O 0.5950(5) 0.2056(5) 0.8799(3) 0.036(2) Uani 0.441(5) 1 d D U P E 2
C1_33 C 0.5258(6) 0.2130(4) 0.8942(3) 0.0474(19) Uani 0.441(5) 1 d D U P E 2
C2_33 C 0.5190(7) 0.1673(5) 0.9189(3) 0.058(2) Uani 0.441(5) 1 d D U P E 2
F1_33 F 0.4485(6) 0.1670(5) 0.9255(3) 0.078(3) Uani 0.441(5) 1 d D U P E 2
F2_33 F 0.5535(8) 0.1242(5) 0.9042(3) 0.073(3) Uani 0.441(5) 1 d D U P E 2
F3_33 F 0.5520(7) 0.1685(5) 0.9503(2) 0.073(3) Uani 0.441(5) 1 d D U P E 2
C3_33 C 0.5108(6) 0.2602(5) 0.9164(3) 0.055(2) Uani 0.441(5) 1 d D U P E 2
F4_33 F 0.4535(5) 0.2636(5) 0.9391(3) 0.064(3) Uani 0.441(5) 1 d D U P E 2
F5_33 F 0.5706(5) 0.2612(4) 0.9352(2) 0.053(2) Uani 0.441(5) 1 d D U P E 2
F6_33 F 0.4958(7) 0.3016(5) 0.8938(3) 0.068(3) Uani 0.441(5) 1 d D U P E 2
C4_33 C 0.4671(7) 0.2214(5) 0.8646(3) 0.062(3) Uani 0.441(5) 1 d D U P E 2
F7_33 F 0.4852(6) 0.2497(6) 0.8369(3) 0.084(3) Uani 0.441(5) 1 d D U P E 2
F8_33 F 0.3992(6) 0.2457(7) 0.8763(4) 0.091(4) Uani 0.441(5) 1 d D U P E 2
F9_33 F 0.4609(5) 0.1794(5) 0.8515(3) 0.072(3) Uani 0.441(5) 1 d D U P E 2
O1_34 O 0.6490(9) 0.1338(7) 0.8321(5) 0.036(3) Uani 0.460(6) 1 d D U P E 2
C1_34 C 0.6203(6) 0.1077(4) 0.8093(3) 0.043(2) Uani 0.460(6) 1 d D U P E 2
C2_34 C 0.6631(7) 0.1064(5) 0.7733(3) 0.055(2) Uani 0.460(6) 1 d D U P E 2
F1_34 F 0.6398(10) 0.1500(6) 0.7541(5) 0.060(4) Uani 0.460(6) 1 d D U P E 2
F2_34 F 0.6563(8) 0.0684(4) 0.7539(3) 0.075(3) Uani 0.460(6) 1 d D U P E 2
F3_34 F 0.7363(6) 0.0984(6) 0.7787(4) 0.069(3) Uani 0.460(6) 1 d D U P E 2
C3_34 C 0.6295(8) 0.0539(5) 0.8260(4) 0.065(3) Uani 0.460(6) 1 d D U P E 2
F4_34 F 0.6081(11) 0.0564(6) 0.8601(4) 0.079(4) Uani 0.460(6) 1 d D U P E 2
F5_34 F 0.7011(7) 0.0281(4) 0.8227(4) 0.082(3) Uani 0.460(6) 1 d D U P E 2
F6_34 F 0.5851(9) 0.0297(5) 0.8102(4) 0.082(4) Uani 0.460(6) 1 d D U P E 2
C4_34 C 0.5357(6) 0.1325(4) 0.8028(3) 0.052(2) Uani 0.460(6) 1 d D U P E 2
F7_34 F 0.4963(6) 0.1218(5) 0.8312(3) 0.077(3) Uani 0.460(6) 1 d D U P E 2
F8_34 F 0.5121(6) 0.1157(4) 0.7736(3) 0.067(3) Uani 0.460(6) 1 d D U P E 2
F9_34 F 0.5238(5) 0.1820(3) 0.7982(3) 0.052(2) Uani 0.460(6) 1 d D U P E 2
O1_35 O 0.1154(12) 0.2439(7) 1.0823(5) 0.055(4) Uani 0.348(5) 1 d D U P H 2
C1_35 C 0.1130(8) 0.2718(5) 1.1109(4) 0.066(3) Uani 0.348(5) 1 d D U P H 2
C2_35 C 0.0882(11) 0.2436(7) 1.1439(5) 0.097(4) Uani 0.348(5) 1 d D U P H 2
F1_35 F 0.0569(16) 0.2769(9) 1.1682(6) 0.142(7) Uani 0.348(5) 1 d D U P H 2
F2_35 F 0.1457(11) 0.2101(8) 1.1585(5) 0.115(5) Uani 0.348(5) 1 d D U P H 2
F3_35 F 0.0380(11) 0.2192(9) 1.1350(6) 0.124(5) Uani 0.348(5) 1 d D U P H 2
C3_35 C 0.1898(8) 0.2821(6) 1.1171(5) 0.071(3) Uani 0.348(5) 1 d D U P H 2
F4_35 F 0.2013(14) 0.3166(9) 1.0928(7) 0.081(5) Uani 0.348(5) 1 d D U P H 2
F5_35 F 0.2434(8) 0.2394(5) 1.1166(6) 0.092(5) Uani 0.348(5) 1 d D U P H 2
F6_35 F 0.1944(12) 0.3014(7) 1.1484(4) 0.103(5) Uani 0.348(5) 1 d D U P H 2
C4_35 C 0.0538(9) 0.3219(6) 1.1050(5) 0.076(3) Uani 0.348(5) 1 d D U P H 2
F7_35 F 0.0632(12) 0.3580(6) 1.1254(6) 0.110(5) Uani 0.348(5) 1 d D U P H 2
F8_35 F 0.0570(12) 0.3388(8) 1.0715(4) 0.109(5) Uani 0.348(5) 1 d D U P H 2
F9_35 F -0.0140(10) 0.3148(9) 1.1123(7) 0.112(5) Uani 0.348(5) 1 d D U P H 2
P1_36 P -0.1391(14) 0.6011(10) 0.1150(8) 0.044(4) Uani 0.098(5) 1 d D U P Q 2
P2_36 P -0.1436(18) 0.7007(12) 0.1636(9) 0.041(4) Uani 0.098(5) 1 d D U P Q 2
C1_36 C -0.087(2) 0.5886(18) 0.0735(9) 0.061(10) Uani 0.098(5) 1 d D U P Q 2
H1_36 H -0.096973 0.556022 0.067514 0.073 Uiso 0.098(5) 1 calc R U P Q 2
C2_36 C -0.114(3) 0.621(2) 0.0402(11) 0.079(14) Uani 0.098(5) 1 d D U P Q 2
H2A_36 H -0.101287 0.653591 0.041489 0.095 Uiso 0.098(5) 1 calc R U P Q 2
H2B_36 H -0.168955 0.627289 0.038632 0.095 Uiso 0.098(5) 1 calc R U P Q 2
C3_36 C -0.078(3) 0.595(3) 0.0066(9) 0.075(12) Uani 0.098(5) 1 d D U P Q 2
H3A_36 H -0.095755 0.564598 0.003521 0.090 Uiso 0.098(5) 1 calc R U P Q 2
H3B_36 H -0.092594 0.617956 -0.014677 0.090 Uiso 0.098(5) 1 calc R U P Q 2
C4_36 C 0.007(3) 0.580(3) 0.0093(11) 0.069(11) Uani 0.098(5) 1 d D U P Q 2
H4A_36 H 0.027858 0.561059 -0.011732 0.083 Uiso 0.098(5) 1 calc R U P Q 2
H4B_36 H 0.025094 0.611108 0.008571 0.083 Uiso 0.098(5) 1 calc R U P Q 2
C5_36 C 0.035(3) 0.549(2) 0.0428(14) 0.060(10) Uani 0.098(5) 1 d D U P Q 2
H5A_36 H 0.089685 0.544419 0.044336 0.072 Uiso 0.098(5) 1 calc R U P Q 2
H5B_36 H 0.024863 0.515695 0.041488 0.072 Uiso 0.098(5) 1 calc R U P Q 2
C6_36 C -0.002(2) 0.574(3) 0.0765(11) 0.060(12) Uani 0.098(5) 1 d D U P Q 2
H6A_36 H 0.012220 0.550056 0.097449 0.072 Uiso 0.098(5) 1 calc R U P Q 2
H6B_36 H 0.015566 0.603998 0.080436 0.072 Uiso 0.098(5) 1 calc R U P Q 2
C7_36 C -0.2002(17) 0.5568(13) 0.1190(11) 0.052(5) Uani 0.098(5) 1 d D U P Q 2
H7_36 H -0.184667 0.532295 0.099838 0.062 Uiso 0.098(5) 1 calc R U P Q 2
C8_36 C -0.2818(19) 0.5853(16) 0.1119(15) 0.059(6) Uani 0.098(5) 1 d D U P Q 2
H8A_36 H -0.298797 0.610455 0.130171 0.071 Uiso 0.098(5) 1 calc R U P Q 2
H8B_36 H -0.285295 0.603372 0.088135 0.071 Uiso 0.098(5) 1 calc R U P Q 2
C9_36 C -0.332(2) 0.549(2) 0.1128(15) 0.066(6) Uani 0.098(5) 1 d D U P Q 2
H9A_36 H -0.385041 0.568553 0.110236 0.079 Uiso 0.098(5) 1 calc R U P Q 2
H9B_36 H -0.319625 0.527121 0.092379 0.079 Uiso 0.098(5) 1 calc R U P Q 2
C10_36 C -0.324(2) 0.517(2) 0.1472(15) 0.066(6) Uani 0.098(5) 1 d D U P Q 2
H10A_36 H -0.354289 0.492175 0.145703 0.079 Uiso 0.098(5) 1 calc R U P Q 2
H10B_36 H -0.344223 0.538604 0.167295 0.079 Uiso 0.098(5) 1 calc R U P Q 2
C11_36 C -0.244(3) 0.4897(18) 0.1549(16) 0.061(5) Uani 0.098(5) 1 d D U P Q 2
H11A_36 H -0.225332 0.464709 0.136577 0.073 Uiso 0.098(5) 1 calc R U P Q 2
H11B_36 H -0.240544 0.471467 0.178536 0.073 Uiso 0.098(5) 1 calc R U P Q 2
C12_36 C -0.194(2) 0.5267(18) 0.1546(13) 0.055(5) Uani 0.098(5) 1 d D U P Q 2
H12A_36 H -0.208878 0.549814 0.174311 0.066 Uiso 0.098(5) 1 calc R U P Q 2
H12B_36 H -0.140844 0.507965 0.158501 0.066 Uiso 0.098(5) 1 calc R U P Q 2
C13_36 C -0.2129(19) 0.6601(12) 0.1116(13) 0.048(3) Uani 0.098(5) 1 d D U P Q 2
H13A_36 H -0.234918 0.664358 0.087379 0.058 Uiso 0.098(5) 1 calc R U P Q 2
H13B_36 H -0.253092 0.658311 0.129141 0.058 Uiso 0.098(5) 1 calc R U P Q 2
C14_36 C -0.183(3) 0.7049(13) 0.1185(10) 0.045(3) Uani 0.098(5) 1 d D U P Q 2
H14A_36 H -0.223812 0.735882 0.115646 0.054 Uiso 0.098(5) 1 calc R U P Q 2
H14B_36 H -0.143577 0.707117 0.100564 0.054 Uiso 0.098(5) 1 calc R U P Q 2
C15_36 C -0.100(2) 0.7525(12) 0.1645(14) 0.045(4) Uani 0.098(5) 1 d D U P Q 2
H15_36 H -0.116056 0.762689 0.189312 0.054 Uiso 0.098(5) 1 calc R U P Q 2
C16_36 C -0.017(2) 0.7423(13) 0.1701(17) 0.051(5) Uani 0.098(5) 1 d D U P Q 2
H16A_36 H 0.009100 0.738058 0.146705 0.061 Uiso 0.098(5) 1 calc R U P Q 2
H16B_36 H 0.000519 0.710722 0.184821 0.061 Uiso 0.098(5) 1 calc R U P Q 2
C17_36 C 0.003(3) 0.7854(17) 0.1889(17) 0.053(6) Uani 0.098(5) 1 d D U P Q 2
H17A_36 H -0.015121 0.785556 0.213930 0.064 Uiso 0.098(5) 1 calc R U P Q 2
H17B_36 H 0.058151 0.779733 0.189290 0.064 Uiso 0.098(5) 1 calc R U P Q 2
C18_36 C -0.031(3) 0.8356(15) 0.1704(19) 0.061(6) Uani 0.098(5) 1 d D U P Q 2
H18A_36 H -0.021996 0.862242 0.185210 0.073 Uiso 0.098(5) 1 calc R U P Q 2
H18B_36 H -0.004589 0.837733 0.147248 0.073 Uiso 0.098(5) 1 calc R U P Q 2
C19_36 C -0.113(3) 0.8456(12) 0.164(2) 0.064(5) Uani 0.098(5) 1 d D U P Q 2
H19A_36 H -0.129321 0.876689 0.148190 0.077 Uiso 0.098(5) 1 calc R U P Q 2
H19B_36 H -0.140631 0.851094 0.186573 0.077 Uiso 0.098(5) 1 calc R U P Q 2
C20_36 C -0.134(3) 0.8024(15) 0.1454(17) 0.057(5) Uani 0.098(5) 1 d D U P Q 2
H20A_36 H -0.188753 0.808269 0.145049 0.068 Uiso 0.098(5) 1 calc R U P Q 2
H20B_36 H -0.115415 0.801595 0.120356 0.068 Uiso 0.098(5) 1 calc R U P Q 2
C21_36 C -0.220(2) 0.7065(15) 0.1964(12) 0.035(4) Uani 0.098(5) 1 d D U P Q 2
H21_36 H -0.194253 0.694984 0.219876 0.042 Uiso 0.098(5) 1 calc R U P Q 2
C22_36 C -0.263(3) 0.7608(14) 0.2011(17) 0.033(5) Uani 0.098(5) 1 d D U P Q 2
H22A_36 H -0.290470 0.774406 0.178989 0.040 Uiso 0.098(5) 1 calc R U P Q 2
H22B_36 H -0.226942 0.781322 0.205413 0.040 Uiso 0.098(5) 1 calc R U P Q 2
C23_36 C -0.318(3) 0.764(2) 0.2328(18) 0.037(5) Uani 0.098(5) 1 d D U P Q 2
H23A_36 H -0.289169 0.753553 0.255232 0.044 Uiso 0.098(5) 1 calc R U P Q 2
H23B_36 H -0.346937 0.799182 0.234618 0.044 Uiso 0.098(5) 1 calc R U P Q 2
C24_36 C -0.370(3) 0.731(2) 0.228(2) 0.041(5) Uani 0.098(5) 1 d D U P Q 2
H24A_36 H -0.402846 0.731854 0.249399 0.049 Uiso 0.098(5) 1 calc R U P Q 2
H24B_36 H -0.402444 0.743599 0.207068 0.049 Uiso 0.098(5) 1 calc R U P Q 2
C25_36 C -0.328(3) 0.6767(19) 0.2227(17) 0.039(5) Uani 0.098(5) 1 d D U P Q 2
H25A_36 H -0.364649 0.656966 0.217616 0.047 Uiso 0.098(5) 1 calc R U P Q 2
H25B_36 H -0.301683 0.662140 0.244937 0.047 Uiso 0.098(5) 1 calc R U P Q 2
C26_36 C -0.272(3) 0.6727(16) 0.1918(14) 0.035(5) Uani 0.098(5) 1 d D U P Q 2
H26A_36 H -0.242257 0.637491 0.190739 0.042 Uiso 0.098(5) 1 calc R U P Q 2
H26B_36 H -0.299172 0.682313 0.168994 0.042 Uiso 0.098(5) 1 calc R U P Q 2
O1_37 O 0.4959(11) 0.4616(7) 0.3422(4) 0.039(3) Uani 0.227(5) 1 d D U P A 2
C1_37 C 0.5268(8) 0.4444(6) 0.3743(4) 0.053(2) Uani 0.227(5) 1 d D U P A 2
C2_37 C 0.5451(11) 0.4876(7) 0.3944(5) 0.060(3) Uani 0.227(5) 1 d D U P A 2
F1_37 F 0.6086(13) 0.4966(12) 0.3826(9) 0.072(5) Uani 0.227(5) 1 d D U P A 2
F2_37 F 0.5500(16) 0.4754(9) 0.4295(4) 0.076(5) Uani 0.227(5) 1 d D U P A 2
F3_37 F 0.4891(14) 0.5293(8) 0.3918(7) 0.073(5) Uani 0.227(5) 1 d D U P A 2
C3_37 C 0.4666(10) 0.4275(7) 0.3978(5) 0.064(3) Uani 0.227(5) 1 d D U P A 2
F4_37 F 0.4317(13) 0.3996(8) 0.3796(6) 0.072(4) Uani 0.227(5) 1 d D U P A 2
F5_37 F 0.4186(12) 0.4703(7) 0.4086(6) 0.072(5) Uani 0.227(5) 1 d D U P A 2
F6_37 F 0.4988(15) 0.3985(10) 0.4258(6) 0.082(6) Uani 0.227(5) 1 d D U P A 2
C4_37 C 0.6007(9) 0.4039(7) 0.3710(5) 0.059(3) Uani 0.227(5) 1 d D U P A 2
F7_37 F 0.5880(18) 0.3593(8) 0.3649(9) 0.076(6) Uani 0.227(5) 1 d D U P A 2
F8_37 F 0.6450(11) 0.3985(8) 0.3997(5) 0.063(4) Uani 0.227(5) 1 d D U P A 2
F9_37 F 0.6428(9) 0.4149(8) 0.3438(4) 0.058(4) Uani 0.227(5) 1 d D U P A 2
O1_38 O 0.2069(8) 0.2075(7) 1.0225(5) 0.058(3) Uani 0.371(7) 1 d D U P H 2
C1_38 C 0.2719(8) 0.2032(5) 1.0048(4) 0.060(2) Uani 0.371(7) 1 d D U P H 2
C2_38 C 0.3313(9) 0.2194(7) 1.0258(4) 0.079(3) Uani 0.371(7) 1 d D U P H 2
F1_38 F 0.3181(11) 0.2691(6) 1.0253(6) 0.108(5) Uani 0.371(7) 1 d D U P H 2
F2_38 F 0.3996(9) 0.2014(9) 1.0128(6) 0.111(5) Uani 0.371(7) 1 d D U P H 2
F3_38 F 0.3266(13) 0.2066(9) 1.0602(4) 0.109(5) Uani 0.371(7) 1 d D U P H 2
C3_38 C 0.3026(9) 0.1478(6) 0.9955(5) 0.085(3) Uani 0.371(7) 1 d D U P H 2
F4_38 F 0.2421(11) 0.1320(9) 0.9866(7) 0.118(6) Uani 0.371(7) 1 d D U P H 2
F5_38 F 0.3402(11) 0.1218(7) 1.0238(5) 0.115(6) Uani 0.371(7) 1 d D U P H 2
F6_38 F 0.3514(12) 0.1378(8) 0.9690(5) 0.104(5) Uani 0.371(7) 1 d D U P H 2
C4_38 C 0.2544(9) 0.2347(6) 0.9697(4) 0.086(3) Uani 0.371(7) 1 d D U P H 2
F7_38 F 0.2205(13) 0.2108(8) 0.9478(6) 0.131(6) Uani 0.371(7) 1 d D U P H 2
F8_38 F 0.3160(10) 0.2382(9) 0.9523(5) 0.116(6) Uani 0.371(7) 1 d D U P H 2
F9_38 F 0.2091(12) 0.2801(7) 0.9742(6) 0.117(6) Uani 0.371(7) 1 d D U P H 2
O1_39 O 0.2579(15) 0.1559(12) 0.3633(8) 0.062(5) Uani 0.303(6) 1 d D U P G 2
C1_39 C 0.3174(10) 0.1345(6) 0.3834(4) 0.064(3) Uani 0.303(6) 1 d D U P G 2
C2_39 C 0.3076(12) 0.0873(7) 0.4049(5) 0.080(4) Uani 0.303(6) 1 d D U P G 2
F1_39 F 0.2866(13) 0.0965(9) 0.4381(5) 0.103(5) Uani 0.303(6) 1 d D U P G 2
F2_39 F 0.3743(14) 0.0527(11) 0.4078(8) 0.116(7) Uani 0.303(6) 1 d D U P G 2
F3_39 F 0.2608(13) 0.0673(7) 0.3874(6) 0.088(5) Uani 0.303(6) 1 d D U P G 2
C3_39 C 0.3845(11) 0.1153(7) 0.3576(5) 0.083(4) Uani 0.303(6) 1 d D U P G 2
F4_39 F 0.3900(14) 0.1521(8) 0.3339(6) 0.103(6) Uani 0.303(6) 1 d D U P G 2
F5_39 F 0.3728(11) 0.0767(7) 0.3405(5) 0.090(5) Uani 0.303(6) 1 d D U P G 2
F6_39 F 0.4456(12) 0.0988(11) 0.3774(7) 0.115(7) Uani 0.303(6) 1 d D U P G 2
C4_39 C 0.3394(11) 0.1705(7) 0.4085(5) 0.075(4) Uani 0.303(6) 1 d D U P G 2
F7_39 F 0.3758(12) 0.2002(8) 0.3899(6) 0.092(5) Uani 0.303(6) 1 d D U P G 2
F8_39 F 0.3842(15) 0.1450(11) 0.4348(7) 0.119(6) Uani 0.303(6) 1 d D U P G 2
F9_39 F 0.2808(12) 0.1978(9) 0.4258(6) 0.102(5) Uani 0.303(6) 1 d D U P G 2
O1_40 O 0.4274(18) 0.4939(13) 1.0671(6) 0.037(3) Uani 0.375(8) 1 d D U P F 2
C1_40 C 0.4581(8) 0.5034(5) 1.0976(4) 0.037(2) Uani 0.375(8) 1 d D U P F 2
C2_40 C 0.5066(8) 0.4530(5) 1.1132(4) 0.048(2) Uani 0.375(8) 1 d D U P F 2
F1_40 F 0.4639(9) 0.4262(5) 1.1298(4) 0.061(3) Uani 0.375(8) 1 d D U P F 2
F2_40 F 0.5569(16) 0.4578(12) 1.1370(7) 0.062(4) Uani 0.375(8) 1 d D U P F 2
F3_40 F 0.5449(15) 0.4284(7) 1.0856(6) 0.062(4) Uani 0.375(8) 1 d D U P F 2
C3_40 C 0.5080(7) 0.5402(5) 1.0899(4) 0.040(2) Uani 0.375(8) 1 d D U P F 2
F4_40 F 0.4702(12) 0.5784(8) 1.0682(5) 0.051(4) Uani 0.375(8) 1 d D U P F 2
F5_40 F 0.5728(6) 0.5154(5) 1.0751(3) 0.049(3) Uani 0.375(8) 1 d D U P F 2
F6_40 F 0.5228(11) 0.5612(10) 1.1194(5) 0.041(3) Uani 0.375(8) 1 d D U P F 2
C4_40 C 0.3949(7) 0.5259(5) 1.1238(4) 0.046(2) Uani 0.375(8) 1 d D U P F 2
F7_40 F 0.3666(8) 0.5748(5) 1.1159(4) 0.061(3) Uani 0.375(8) 1 d D U P F 2
F8_40 F 0.4215(14) 0.5236(9) 1.1572(4) 0.059(4) Uani 0.375(8) 1 d D U P F 2
F9_40 F 0.3419(10) 0.5006(8) 1.1246(7) 0.053(4) Uani 0.375(8) 1 d D U P F 2
O1_41 O 0.1079(10) 0.4333(9) 0.4590(5) 0.073(4) Uani 0.447(8) 1 d D U P J 2
C1_41 C 0.1436(9) 0.4360(6) 0.4278(4) 0.092(3) Uani 0.447(8) 1 d D U P J 2
C2_41 C 0.2269(9) 0.4348(7) 0.4353(5) 0.105(4) Uani 0.447(8) 1 d D U P J 2
F1_41 F 0.2317(11) 0.4788(8) 0.4455(7) 0.141(5) Uani 0.447(8) 1 d D U P J 2
F2_41 F 0.2680(16) 0.4224(12) 0.4056(6) 0.137(7) Uani 0.447(8) 1 d D U P J 2
F3_41 F 0.2547(10) 0.4011(9) 0.4616(5) 0.127(5) Uani 0.447(8) 1 d D U P J 2
C3_41 C 0.1480(11) 0.3909(7) 0.4044(5) 0.126(4) Uani 0.447(8) 1 d D U P J 2
F4_41 F 0.0844(12) 0.3766(10) 0.4034(7) 0.156(6) Uani 0.447(8) 1 d D U P J 2
F5_41 F 0.1977(12) 0.3498(7) 0.4187(7) 0.156(6) Uani 0.447(8) 1 d D U P J 2
F6_41 F 0.1666(15) 0.4070(10) 0.3713(5) 0.170(7) Uani 0.447(8) 1 d D U P J 2
C4_41 C 0.1067(10) 0.4854(7) 0.4071(5) 0.122(4) Uani 0.447(8) 1 d D U P J 2
F7_41 F 0.0488(10) 0.4780(10) 0.3885(5) 0.147(6) Uani 0.447(8) 1 d D U P J 2
F8_41 F 0.1454(12) 0.5064(8) 0.3832(6) 0.137(6) Uani 0.447(8) 1 d D U P J 2
F9_41 F 0.0873(14) 0.5226(7) 0.4301(5) 0.142(5) Uani 0.447(8) 1 d D U P J 2
P1_42 P 0.5296(7) 0.1567(4) 1.1543(3) 0.034(2) Uani 0.465(7) 1 d D U P M 2
P2_42 P 0.5931(9) 0.0604(5) 1.1033(3) 0.032(2) Uani 0.465(7) 1 d D U P M 2
C1_42 C 0.5457(14) 0.1310(9) 1.2001(4) 0.039(5) Uani 0.465(7) 1 d D U P M 2
H1_42 H 0.584188 0.098264 1.198581 0.047 Uiso 0.465(7) 1 calc R U P M 2
C2_42 C 0.4778(15) 0.1189(14) 1.2190(6) 0.052(6) Uani 0.465(7) 1 d D U P M 2
H2A_42 H 0.457999 0.095986 1.204665 0.062 Uiso 0.465(7) 1 calc R U P M 2
H2B_42 H 0.437846 0.150123 1.221501 0.062 Uiso 0.465(7) 1 calc R U P M 2
C3_42 C 0.5004(18) 0.0940(13) 1.2561(6) 0.061(8) Uani 0.465(7) 1 d D U P M 2
H3A_42 H 0.455716 0.087928 1.268711 0.073 Uiso 0.465(7) 1 calc R U P M 2
H3B_42 H 0.536720 0.061158 1.253347 0.073 Uiso 0.465(7) 1 calc R U P M 2
C4_42 C 0.5352(19) 0.1265(15) 1.2781(5) 0.060(7) Uani 0.465(7) 1 d D U P M 2
H4A_42 H 0.550961 0.108860 1.301421 0.072 Uiso 0.465(7) 1 calc R U P M 2
H4B_42 H 0.497272 0.158102 1.282694 0.072 Uiso 0.465(7) 1 calc R U P M 2
C5_42 C 0.6025(17) 0.1390(15) 1.2592(6) 0.052(6) Uani 0.465(7) 1 d D U P M 2
H5A_42 H 0.642628 0.107793 1.256773 0.063 Uiso 0.465(7) 1 calc R U P M 2
H5B_42 H 0.622018 0.161816 1.273730 0.063 Uiso 0.465(7) 1 calc R U P M 2
C6_42 C 0.5805(17) 0.1640(11) 1.2221(6) 0.041(5) Uani 0.465(7) 1 d D U P M 2
H6A_42 H 0.544286 0.196872 1.224746 0.049 Uiso 0.465(7) 1 calc R U P M 2
H6B_42 H 0.625480 0.169913 1.209624 0.049 Uiso 0.465(7) 1 calc R U P M 2
C7_42 C 0.4839(8) 0.2238(4) 1.1536(4) 0.044(3) Uani 0.465(7) 1 d D U P M 2
H7_42 H 0.512492 0.236289 1.171981 0.052 Uiso 0.465(7) 1 calc R U P M 2
C8_42 C 0.4045(11) 0.2371(5) 1.1684(8) 0.045(4) Uani 0.465(7) 1 d D U P M 2
H8A_42 H 0.371694 0.224546 1.152628 0.054 Uiso 0.465(7) 1 calc R U P M 2
H8B_42 H 0.403820 0.220281 1.192391 0.054 Uiso 0.465(7) 1 calc R U P M 2
C9_42 C 0.3741(9) 0.2934(5) 1.1713(5) 0.059(4) Uani 0.465(7) 1 d D U P M 2
H9A_42 H 0.319478 0.300538 1.175803 0.071 Uiso 0.465(7) 1 calc R U P M 2
H9B_42 H 0.397132 0.303932 1.192247 0.071 Uiso 0.465(7) 1 calc R U P M 2
C10_42 C 0.3875(9) 0.3239(5) 1.1394(5) 0.056(4) Uani 0.465(7) 1 d D U P M 2
H10A_42 H 0.375149 0.359600 1.145589 0.067 Uiso 0.465(7) 1 calc R U P M 2
H10B_42 H 0.352688 0.320850 1.120381 0.067 Uiso 0.465(7) 1 calc R U P M 2
C11_42 C 0.4659(10) 0.3103(5) 1.1246(6) 0.049(4) Uani 0.465(7) 1 d D U P M 2
H11A_42 H 0.499413 0.321765 1.140756 0.058 Uiso 0.465(7) 1 calc R U P M 2
H11B_42 H 0.466946 0.328069 1.100986 0.058 Uiso 0.465(7) 1 calc R U P M 2
C12_42 C 0.4952(9) 0.2541(5) 1.1205(4) 0.055(3) Uani 0.465(7) 1 d D U P M 2
H12A_42 H 0.469235 0.244047 1.100336 0.066 Uiso 0.465(7) 1 calc R U P M 2
H12B_42 H 0.549282 0.246485 1.114632 0.066 Uiso 0.465(7) 1 calc R U P M 2
C13_42 C 0.4661(10) 0.1269(6) 1.1318(5) 0.031(2) Uani 0.465(7) 1 d D U P M 2
H13A_42 H 0.419938 0.129890 1.146398 0.037 Uiso 0.465(7) 1 calc R U P M 2
H13B_42 H 0.451751 0.144577 1.108344 0.037 Uiso 0.465(7) 1 calc R U P M 2
C14_42 C 0.5019(10) 0.0716(6) 1.1263(6) 0.031(2) Uani 0.465(7) 1 d D U P M 2
H14A_42 H 0.467593 0.057924 1.112106 0.038 Uiso 0.465(7) 1 calc R U P M 2
H14B_42 H 0.508467 0.053063 1.149861 0.038 Uiso 0.465(7) 1 calc R U P M 2
C15_42 C 0.6439(13) -0.0043(5) 1.1165(5) 0.043(4) Uani 0.465(7) 1 d D U P M 2
H15_42 H 0.690764 -0.011617 1.101725 0.051 Uiso 0.465(7) 1 calc R U P M 2
C16_42 C 0.6687(15) -0.0089(6) 1.1551(5) 0.052(6) Uani 0.465(7) 1 d D U P M 2
H16A_42 H 0.623980 0.000078 1.170825 0.062 Uiso 0.465(7) 1 calc R U P M 2
H16B_42 H 0.699293 0.015196 1.158672 0.062 Uiso 0.465(7) 1 calc R U P M 2
C17_42 C 0.7145(14) -0.0621(7) 1.1662(6) 0.071(7) Uani 0.465(7) 1 d D U P M 2
H17A_42 H 0.762466 -0.069692 1.152807 0.085 Uiso 0.465(7) 1 calc R U P M 2
H17B_42 H 0.725802 -0.064082 1.192041 0.085 Uiso 0.465(7) 1 calc R U P M 2
C18_42 C 0.6708(14) -0.1001(7) 1.1584(6) 0.068(6) Uani 0.465(7) 1 d D U P M 2
H18A_42 H 0.701918 -0.134350 1.164542 0.082 Uiso 0.465(7) 1 calc R U P M 2
H18B_42 H 0.625357 -0.094389 1.173687 0.082 Uiso 0.465(7) 1 calc R U P M 2
C19_42 C 0.6483(15) -0.0967(6) 1.1196(6) 0.071(6) Uani 0.465(7) 1 d D U P M 2
H19A_42 H 0.618245 -0.121084 1.115915 0.085 Uiso 0.465(7) 1 calc R U P M 2
H19B_42 H 0.693852 -0.105792 1.104472 0.085 Uiso 0.465(7) 1 calc R U P M 2
C20_42 C 0.6028(15) -0.0440(7) 1.1080(7) 0.058(5) Uani 0.465(7) 1 d D U P M 2
H20A_42 H 0.553791 -0.036847 1.120515 0.069 Uiso 0.465(7) 1 calc R U P M 2
H20B_42 H 0.593439 -0.042393 1.081974 0.069 Uiso 0.465(7) 1 calc R U P M 2
C21_42 C 0.5786(6) 0.0680(5) 1.0551(2) 0.030(2) Uani 0.465(7) 1 d D U P M 2
H21_42 H 0.564389 0.104973 1.049243 0.036 Uiso 0.465(7) 1 calc R U P M 2
C22_42 C 0.6519(6) 0.0474(8) 1.0351(3) 0.052(3) Uani 0.465(7) 1 d D U P M 2
H22A_42 H 0.691270 0.061803 1.044448 0.063 Uiso 0.465(7) 1 calc R U P M 2
H22B_42 H 0.667796 0.010479 1.039386 0.063 Uiso 0.465(7) 1 calc R U P M 2
C23_42 C 0.6434(8) 0.0600(8) 0.9950(3) 0.058(3) Uani 0.465(7) 1 d D U P M 2
H23A_42 H 0.691000 0.045169 0.982549 0.069 Uiso 0.465(7) 1 calc R U P M 2
H23B_42 H 0.631241 0.096889 0.990391 0.069 Uiso 0.465(7) 1 calc R U P M 2
C24_42 C 0.5803(8) 0.0391(8) 0.9806(3) 0.058(3) Uani 0.465(7) 1 d D U P M 2
H24A_42 H 0.573577 0.048385 0.954720 0.070 Uiso 0.465(7) 1 calc R U P M 2
H24B_42 H 0.594507 0.001996 0.983525 0.070 Uiso 0.465(7) 1 calc R U P M 2
C25_42 C 0.5070(7) 0.0597(6) 1.0004(3) 0.045(3) Uani 0.465(7) 1 d D U P M 2
H25A_42 H 0.491011 0.096608 0.995896 0.054 Uiso 0.465(7) 1 calc R U P M 2
H25B_42 H 0.467767 0.045153 0.991091 0.054 Uiso 0.465(7) 1 calc R U P M 2
C26_42 C 0.5151(6) 0.0476(5) 1.0404(3) 0.031(2) Uani 0.465(7) 1 d D U P M 2
H26A_42 H 0.526456 0.010823 1.045192 0.037 Uiso 0.465(7) 1 calc R U P M 2
H26B_42 H 0.467493 0.062983 1.052672 0.037 Uiso 0.465(7) 1 calc R U P M 2
P1_43 P 0.7193(8) 0.2592(6) 0.4735(3) 0.041(4) Uani 0.112(4) 1 d D U P O 2
P2_43 P 0.5907(10) 0.3233(8) 0.5306(5) 0.034(5) Uani 0.112(4) 1 d D U P O 2
C1_43 C 0.8198(10) 0.2300(13) 0.4772(8) 0.046(5) Uani 0.112(4) 1 d D U P O 2
H1_43 H 0.826285 0.192825 0.477693 0.055 Uiso 0.112(4) 1 calc R U P O 2
C2_43 C 0.8657(15) 0.244(2) 0.4456(7) 0.051(5) Uani 0.112(4) 1 d D U P O 2
H2A_43 H 0.859662 0.280318 0.443900 0.061 Uiso 0.112(4) 1 calc R U P O 2
H2B_43 H 0.846923 0.233792 0.423166 0.061 Uiso 0.112(4) 1 calc R U P O 2
C3_43 C 0.9486(14) 0.217(2) 0.4499(10) 0.055(6) Uani 0.112(4) 1 d D U P O 2
H3A_43 H 0.955290 0.180259 0.448493 0.066 Uiso 0.112(4) 1 calc R U P O 2
H3B_43 H 0.977570 0.228285 0.430053 0.066 Uiso 0.112(4) 1 calc R U P O 2
C4_43 C 0.9787(14) 0.227(2) 0.4852(11) 0.057(6) Uani 0.112(4) 1 d D U P O 2
H4A_43 H 1.030907 0.206973 0.487958 0.068 Uiso 0.112(4) 1 calc R U P O 2
H4B_43 H 0.979413 0.263198 0.484950 0.068 Uiso 0.112(4) 1 calc R U P O 2
C5_43 C 0.9327(15) 0.216(2) 0.5168(9) 0.054(6) Uani 0.112(4) 1 d D U P O 2
H5A_43 H 0.951524 0.226507 0.538852 0.064 Uiso 0.112(4) 1 calc R U P O 2
H5B_43 H 0.938637 0.179002 0.519447 0.064 Uiso 0.112(4) 1 calc R U P O 2
C6_43 C 0.8498(15) 0.2421(19) 0.5125(7) 0.049(5) Uani 0.112(4) 1 d D U P O 2
H6A_43 H 0.821007 0.231213 0.532594 0.059 Uiso 0.112(4) 1 calc R U P O 2
H6B_43 H 0.842917 0.278800 0.513192 0.059 Uiso 0.112(4) 1 calc R U P O 2
C7_43 C 0.6813(18) 0.2456(16) 0.4320(7) 0.066(10) Uani 0.112(4) 1 d D U P O 2
H7_43 H 0.698300 0.208096 0.433601 0.080 Uiso 0.112(4) 1 calc R U P O 2
C8_43 C 0.713(3) 0.256(2) 0.3960(7) 0.078(12) Uani 0.112(4) 1 d D U P O 2
H8A_43 H 0.768587 0.247634 0.397525 0.094 Uiso 0.112(4) 1 calc R U P O 2
H8B_43 H 0.695478 0.292103 0.389136 0.094 Uiso 0.112(4) 1 calc R U P O 2
C9_43 C 0.691(3) 0.225(3) 0.3671(9) 0.085(12) Uani 0.112(4) 1 d D U P O 2
H9A_43 H 0.706894 0.236374 0.343432 0.102 Uiso 0.112(4) 1 calc R U P O 2
H9B_43 H 0.716713 0.189334 0.371498 0.102 Uiso 0.112(4) 1 calc R U P O 2
C10_43 C 0.607(3) 0.231(3) 0.3667(11) 0.094(13) Uani 0.112(4) 1 d D U P O 2
H10A_43 H 0.596519 0.207075 0.349741 0.113 Uiso 0.112(4) 1 calc R U P O 2
H10B_43 H 0.582229 0.265085 0.357981 0.113 Uiso 0.112(4) 1 calc R U P O 2
C11_43 C 0.576(3) 0.220(3) 0.4030(14) 0.097(13) Uani 0.112(4) 1 d D U P O 2
H11A_43 H 0.594529 0.184219 0.410131 0.116 Uiso 0.112(4) 1 calc R U P O 2
H11B_43 H 0.520419 0.227729 0.401419 0.116 Uiso 0.112(4) 1 calc R U P O 2
C12_43 C 0.5971(19) 0.252(3) 0.4314(11) 0.086(12) Uani 0.112(4) 1 d D U P O 2
H12A_43 H 0.571789 0.287818 0.426226 0.104 Uiso 0.112(4) 1 calc R U P O 2
H12B_43 H 0.579832 0.241865 0.455180 0.104 Uiso 0.112(4) 1 calc R U P O 2
C13_43 C 0.7002(18) 0.3270(7) 0.4761(11) 0.044(6) Uani 0.112(4) 1 d D U P O 2
H13A_43 H 0.737644 0.334643 0.492086 0.052 Uiso 0.112(4) 1 calc R U P O 2
H13B_43 H 0.707128 0.341876 0.452032 0.052 Uiso 0.112(4) 1 calc R U P O 2
C14_43 C 0.6234(18) 0.3520(11) 0.4896(8) 0.042(5) Uani 0.112(4) 1 d D U P O 2
H14A_43 H 0.587187 0.352625 0.470291 0.050 Uiso 0.112(4) 1 calc R U P O 2
H14B_43 H 0.622086 0.387266 0.494084 0.050 Uiso 0.112(4) 1 calc R U P O 2
C15_43 C 0.636(2) 0.3480(14) 0.5664(9) 0.049(9) Uani 0.112(4) 1 d D U P O 2
H15_43 H 0.595287 0.361712 0.583847 0.058 Uiso 0.112(4) 1 calc R U P O 2
C16_43 C 0.694(3) 0.3087(15) 0.5878(14) 0.069(11) Uani 0.112(4) 1 d D U P O 2
H16A_43 H 0.737060 0.294427 0.572235 0.083 Uiso 0.112(4) 1 calc R U P O 2
H16B_43 H 0.671530 0.281162 0.596521 0.083 Uiso 0.112(4) 1 calc R U P O 2
C17_43 C 0.721(4) 0.332(2) 0.6199(14) 0.081(13) Uani 0.112(4) 1 d D U P O 2
H17A_43 H 0.678928 0.342428 0.636983 0.097 Uiso 0.112(4) 1 calc R U P O 2
H17B_43 H 0.761154 0.306437 0.632343 0.097 Uiso 0.112(4) 1 calc R U P O 2
C18_43 C 0.750(3) 0.377(2) 0.6079(17) 0.070(12) Uani 0.112(4) 1 d D U P O 2
H18A_43 H 0.762603 0.392590 0.629311 0.084 Uiso 0.112(4) 1 calc R U P O 2
H18B_43 H 0.796356 0.365265 0.593802 0.084 Uiso 0.112(4) 1 calc R U P O 2
C19_43 C 0.694(5) 0.4156(17) 0.5857(19) 0.062(12) Uani 0.112(4) 1 d D U P O 2
H19A_43 H 0.717814 0.442494 0.576797 0.075 Uiso 0.112(4) 1 calc R U P O 2
H19B_43 H 0.650752 0.431025 0.600818 0.075 Uiso 0.112(4) 1 calc R U P O 2
C20_43 C 0.667(4) 0.3925(18) 0.5538(14) 0.056(11) Uani 0.112(4) 1 d D U P O 2
H20A_43 H 0.627380 0.418213 0.541096 0.067 Uiso 0.112(4) 1 calc R U P O 2
H20B_43 H 0.709053 0.381231 0.536934 0.067 Uiso 0.112(4) 1 calc R U P O 2
C21_43 C 0.4896(11) 0.3530(11) 0.5325(9) 0.040(7) Uani 0.112(4) 1 d D U P O 2
H21_43 H 0.467195 0.342442 0.511094 0.049 Uiso 0.112(4) 1 calc R U P O 2
C22_43 C 0.4537(16) 0.3328(13) 0.5651(11) 0.042(9) Uani 0.112(4) 1 d D U P O 2
H22A_43 H 0.473470 0.342766 0.587190 0.050 Uiso 0.112(4) 1 calc R U P O 2
H22B_43 H 0.466501 0.295646 0.565400 0.050 Uiso 0.112(4) 1 calc R U P O 2
C23_43 C 0.3684(15) 0.3532(15) 0.5642(14) 0.057(11) Uani 0.112(4) 1 d D U P O 2
H23A_43 H 0.348119 0.339722 0.543701 0.068 Uiso 0.112(4) 1 calc R U P O 2
H23B_43 H 0.346357 0.341707 0.586407 0.068 Uiso 0.112(4) 1 calc R U P O 2
C24_43 C 0.3466(18) 0.4099(15) 0.5609(15) 0.058(11) Uani 0.112(4) 1 d D U P O 2
H24A_43 H 0.291610 0.421600 0.558256 0.070 Uiso 0.112(4) 1 calc R U P O 2
H24B_43 H 0.360325 0.423123 0.583160 0.070 Uiso 0.112(4) 1 calc R U P O 2
C25_43 C 0.384(2) 0.4309(16) 0.5295(17) 0.058(12) Uani 0.112(4) 1 d D U P O 2
H25A_43 H 0.371205 0.467997 0.530098 0.069 Uiso 0.112(4) 1 calc R U P O 2
H25B_43 H 0.364016 0.422218 0.506959 0.069 Uiso 0.112(4) 1 calc R U P O 2
C26_43 C 0.4690(18) 0.4103(11) 0.5302(13) 0.044(9) Uani 0.112(4) 1 d D U P O 2
H26A_43 H 0.491177 0.422372 0.508265 0.053 Uiso 0.112(4) 1 calc R U P O 2
H26B_43 H 0.489588 0.422821 0.551078 0.053 Uiso 0.112(4) 1 calc R U P O 2
P1_44 P 0.6432(9) 0.1535(7) 0.6189(4) 0.031(4) Uani 0.091(4) 1 d D U P N 2
P2_44 P 0.7019(11) 0.0895(8) 0.5467(5) 0.036(5) Uani 0.091(4) 1 d D U P N 2
C1_44 C 0.7288(15) 0.1391(12) 0.6452(8) 0.034(5) Uani 0.091(4) 1 d D U P N 2
H1_44 H 0.769008 0.124090 0.627803 0.041 Uiso 0.091(4) 1 calc R U P N 2
C2_44 C 0.736(2) 0.0994(14) 0.6755(11) 0.039(5) Uani 0.091(4) 1 d D U P N 2
H2A_44 H 0.729347 0.068032 0.666136 0.046 Uiso 0.091(4) 1 calc R U P N 2
H2B_44 H 0.697105 0.110939 0.693698 0.046 Uiso 0.091(4) 1 calc R U P N 2
C3_44 C 0.814(3) 0.0890(15) 0.6929(12) 0.044(5) Uani 0.091(4) 1 d D U P N 2
H3A_44 H 0.817112 0.063289 0.712745 0.053 Uiso 0.091(4) 1 calc R U P N 2
H3B_44 H 0.852902 0.075537 0.675060 0.053 Uiso 0.091(4) 1 calc R U P N 2
C4_44 C 0.827(3) 0.1362(19) 0.7073(15) 0.046(5) Uani 0.091(4) 1 d D U P N 2
H4A_44 H 0.876028 0.140757 0.697977 0.055 Uiso 0.091(4) 1 calc R U P N 2
H4B_44 H 0.830641 0.132416 0.733691 0.055 Uiso 0.091(4) 1 calc R U P N 2
C5_44 C 0.766(3) 0.1824(16) 0.6968(11) 0.046(5) Uani 0.091(4) 1 d D U P N 2
H5A_44 H 0.781155 0.212789 0.703281 0.055 Uiso 0.091(4) 1 calc R U P N 2
H5B_44 H 0.719788 0.181308 0.710261 0.055 Uiso 0.091(4) 1 calc R U P N 2
C6_44 C 0.750(3) 0.1857(14) 0.6567(11) 0.037(4) Uani 0.091(4) 1 d D U P N 2
H6A_44 H 0.709134 0.215708 0.650876 0.045 Uiso 0.091(4) 1 calc R U P N 2
H6B_44 H 0.795421 0.189459 0.643230 0.045 Uiso 0.091(4) 1 calc R U P N 2
C7_44 C 0.5666(14) 0.1942(12) 0.6429(8) 0.042(5) Uani 0.091(4) 1 d D U P N 2
H7_44 H 0.587438 0.221842 0.651119 0.050 Uiso 0.091(4) 1 calc R U P N 2
C8_44 C 0.540(2) 0.1709(18) 0.6767(10) 0.049(5) Uani 0.091(4) 1 d D U P N 2
H8A_44 H 0.582917 0.156595 0.692605 0.059 Uiso 0.091(4) 1 calc R U P N 2
H8B_44 H 0.517831 0.143273 0.670375 0.059 Uiso 0.091(4) 1 calc R U P N 2
C9_44 C 0.481(3) 0.210(2) 0.6965(9) 0.055(6) Uani 0.091(4) 1 d D U P N 2
H9A_44 H 0.461460 0.192893 0.717101 0.066 Uiso 0.091(4) 1 calc R U P N 2
H9B_44 H 0.505298 0.234727 0.706000 0.066 Uiso 0.091(4) 1 calc R U P N 2
C10_44 C 0.4172(19) 0.237(2) 0.6724(13) 0.060(6) Uani 0.091(4) 1 d D U P N 2
H10A_44 H 0.382958 0.263311 0.685665 0.072 Uiso 0.091(4) 1 calc R U P N 2
H10B_44 H 0.388762 0.212420 0.665830 0.072 Uiso 0.091(4) 1 calc R U P N 2
C11_44 C 0.444(2) 0.260(2) 0.6387(13) 0.060(6) Uani 0.091(4) 1 d D U P N 2
H11A_44 H 0.467050 0.286821 0.644987 0.072 Uiso 0.091(4) 1 calc R U P N 2
H11B_44 H 0.400769 0.274593 0.622982 0.072 Uiso 0.091(4) 1 calc R U P N 2
C12_44 C 0.501(2) 0.220(2) 0.6185(8) 0.050(7) Uani 0.091(4) 1 d D U P N 2
H12A_44 H 0.477021 0.194834 0.609956 0.060 Uiso 0.091(4) 1 calc R U P N 2
H12B_44 H 0.520483 0.236416 0.597439 0.060 Uiso 0.091(4) 1 calc R U P N 2
C13_44 C 0.6161(19) 0.0960(12) 0.6101(10) 0.032(5) Uani 0.091(4) 1 d D U P N 2
H13A_44 H 0.609009 0.078577 0.633195 0.038 Uiso 0.091(4) 1 calc R U P N 2
H13B_44 H 0.567547 0.104994 0.597507 0.038 Uiso 0.091(4) 1 calc R U P N 2
C14_44 C 0.673(2) 0.0605(10) 0.5879(8) 0.035(5) Uani 0.091(4) 1 d D U P N 2
H14A_44 H 0.651537 0.032615 0.581494 0.042 Uiso 0.091(4) 1 calc R U P N 2
H14B_44 H 0.717825 0.045920 0.602613 0.042 Uiso 0.091(4) 1 calc R U P N 2
C15_44 C 0.7976(14) 0.0521(14) 0.5382(11) 0.043(9) Uani 0.091(4) 1 d D U P N 2
H15_44 H 0.815243 0.067282 0.515853 0.052 Uiso 0.091(4) 1 calc R U P N 2
C16_44 C 0.852(2) 0.056(2) 0.5676(17) 0.044(11) Uani 0.091(4) 1 d D U P N 2
H16A_44 H 0.835956 0.041607 0.590472 0.053 Uiso 0.091(4) 1 calc R U P N 2
H16B_44 H 0.849697 0.091567 0.570747 0.053 Uiso 0.091(4) 1 calc R U P N 2
C17_44 C 0.9318(17) 0.028(2) 0.559(2) 0.046(11) Uani 0.091(4) 1 d D U P N 2
H17A_44 H 0.949770 0.044658 0.537530 0.056 Uiso 0.091(4) 1 calc R U P N 2
H17B_44 H 0.964759 0.028125 0.578931 0.056 Uiso 0.091(4) 1 calc R U P N 2
C18_44 C 0.936(2) -0.026(2) 0.550(2) 0.050(11) Uani 0.091(4) 1 d D U P N 2
H18A_44 H 0.925553 -0.044618 0.572455 0.060 Uiso 0.091(4) 1 calc R U P N 2
H18B_44 H 0.988133 -0.042466 0.542635 0.060 Uiso 0.091(4) 1 calc R U P N 2
C19_44 C 0.882(3) -0.030(2) 0.5215(19) 0.048(11) Uani 0.091(4) 1 d D U P N 2
H19A_44 H 0.884760 -0.066254 0.518530 0.058 Uiso 0.091(4) 1 calc R U P N 2
H19B_44 H 0.897474 -0.016208 0.498518 0.058 Uiso 0.091(4) 1 calc R U P N 2
C20_44 C 0.802(2) -0.0025(16) 0.5308(18) 0.051(11) Uani 0.091(4) 1 d D U P N 2
H20A_44 H 0.768652 -0.003730 0.510738 0.061 Uiso 0.091(4) 1 calc R U P N 2
H20B_44 H 0.784846 -0.019197 0.552234 0.061 Uiso 0.091(4) 1 calc R U P N 2
C21_44 C 0.638(2) 0.0859(16) 0.5110(8) 0.053(9) Uani 0.091(4) 1 d D U P N 2
H21_44 H 0.592151 0.113213 0.515967 0.063 Uiso 0.091(4) 1 calc R U P N 2
C22_44 C 0.664(3) 0.101(2) 0.4744(9) 0.059(12) Uani 0.091(4) 1 d D U P N 2
H22A_44 H 0.707740 0.075228 0.466615 0.071 Uiso 0.091(4) 1 calc R U P N 2
H22B_44 H 0.679751 0.133040 0.476029 0.071 Uiso 0.091(4) 1 calc R U P N 2
C23_44 C 0.601(4) 0.109(3) 0.4468(11) 0.070(14) Uani 0.091(4) 1 d D U P N 2
H23A_44 H 0.560492 0.138567 0.452852 0.083 Uiso 0.091(4) 1 calc R U P N 2
H23B_44 H 0.621146 0.116471 0.422848 0.083 Uiso 0.091(4) 1 calc R U P N 2
C24_44 C 0.571(4) 0.064(3) 0.4456(12) 0.077(14) Uani 0.091(4) 1 d D U P N 2
H24A_44 H 0.609587 0.035587 0.435959 0.092 Uiso 0.091(4) 1 calc R U P N 2
H24B_44 H 0.527492 0.071078 0.429137 0.092 Uiso 0.091(4) 1 calc R U P N 2
C25_44 C 0.546(4) 0.047(3) 0.4820(14) 0.072(12) Uani 0.091(4) 1 d D U P N 2
H25A_44 H 0.530824 0.015203 0.480115 0.086 Uiso 0.091(4) 1 calc R U P N 2
H25B_44 H 0.501634 0.072695 0.490076 0.086 Uiso 0.091(4) 1 calc R U P N 2
C26_44 C 0.608(4) 0.039(2) 0.5097(13) 0.067(13) Uani 0.091(4) 1 d D U P N 2
H26A_44 H 0.588590 0.031668 0.533573 0.081 Uiso 0.091(4) 1 calc R U P N 2
H26B_44 H 0.649582 0.010357 0.503492 0.081 Uiso 0.091(4) 1 calc R U P N 2
O1_45 O 0.0706(14) 0.2127(12) 1.0270(8) 0.045(4) Uani 0.292(7) 1 d D U P H 2
C1_45 C 0.0162(9) 0.2023(5) 1.0076(4) 0.043(2) Uani 0.292(7) 1 d D U P H 2
C2_45 C -0.0192(9) 0.1628(6) 1.0265(4) 0.054(3) Uani 0.292(7) 1 d D U P H 2
F1_45 F -0.0238(12) 0.1722(8) 1.0614(4) 0.068(4) Uani 0.292(7) 1 d D U P H 2
F2_45 F -0.0874(9) 0.1651(9) 1.0149(5) 0.070(4) Uani 0.292(7) 1 d D U P H 2
F3_45 F 0.0212(16) 0.1165(7) 1.0211(8) 0.075(5) Uani 0.292(7) 1 d D U P H 2
C3_45 C 0.0491(9) 0.1828(6) 0.9712(4) 0.056(3) Uani 0.292(7) 1 d D U P H 2
F4_45 F 0.0538(12) 0.2225(8) 0.9499(5) 0.056(4) Uani 0.292(7) 1 d D U P H 2
F5_45 F 0.1131(10) 0.1485(8) 0.9767(6) 0.071(5) Uani 0.292(7) 1 d D U P H 2
F6_45 F 0.0048(12) 0.1591(8) 0.9551(5) 0.071(4) Uani 0.292(7) 1 d D U P H 2
C4_45 C -0.0455(10) 0.2504(6) 0.9988(5) 0.055(3) Uani 0.292(7) 1 d D U P H 2
F7_45 F -0.0170(11) 0.2887(7) 0.9888(7) 0.057(4) Uani 0.292(7) 1 d D U P H 2
F8_45 F -0.0828(11) 0.2443(7) 0.9695(5) 0.060(4) Uani 0.292(7) 1 d D U P H 2
F9_45 F -0.0958(14) 0.2632(10) 1.0245(6) 0.073(5) Uani 0.292(7) 1 d D U P H 2
O1_46 O 0.3843(16) 0.4584(8) 1.0058(9) 0.052(4) Uani 0.313(7) 1 d D U P F 2
C1_46 C 0.3610(8) 0.4157(7) 1.0084(4) 0.053(3) Uani 0.313(7) 1 d D U P F 2
C2_46 C 0.3108(9) 0.4145(7) 1.0418(4) 0.059(3) Uani 0.313(7) 1 d D U P F 2
F1_46 F 0.3536(9) 0.4033(7) 1.0712(4) 0.061(4) Uani 0.313(7) 1 d D U P F 2
F2_46 F 0.2738(15) 0.3790(9) 1.0400(8) 0.075(6) Uani 0.313(7) 1 d D U P F 2
F3_46 F 0.2606(12) 0.4583(8) 1.0452(6) 0.075(5) Uani 0.313(7) 1 d D U P F 2
C3_46 C 0.3157(10) 0.4135(8) 0.9747(4) 0.066(3) Uani 0.313(7) 1 d D U P F 2
F4_46 F 0.3528(11) 0.4242(9) 0.9456(4) 0.081(5) Uani 0.313(7) 1 d D U P F 2
F5_46 F 0.2487(9) 0.4466(7) 0.9771(5) 0.081(4) Uani 0.313(7) 1 d D U P F 2
F6_46 F 0.305(2) 0.3682(9) 0.9700(11) 0.085(6) Uani 0.313(7) 1 d D U P F 2
C4_46 C 0.4282(9) 0.3693(6) 1.0108(4) 0.057(3) Uani 0.313(7) 1 d D U P F 2
F7_46 F 0.4644(11) 0.3596(7) 0.9799(4) 0.083(5) Uani 0.313(7) 1 d D U P F 2
F8_46 F 0.4059(18) 0.3276(9) 1.0202(9) 0.104(9) Uani 0.313(7) 1 d D U P F 2
F9_46 F 0.4756(11) 0.3739(8) 1.0360(5) 0.068(5) Uani 0.313(7) 1 d D U P F 2
O1_47 O 0.7250(5) 0.1795(4) 0.8774(3) 0.0373(19) Uani 0.531(6) 1 d D U P E 2
C1_47 C 0.7922(6) 0.1526(4) 0.8894(3) 0.0405(17) Uani 0.531(6) 1 d D U P E 2
C2_47 C 0.8367(6) 0.1895(5) 0.9018(3) 0.061(2) Uani 0.531(6) 1 d D U P E 2
F1_47 F 0.8664(7) 0.2101(5) 0.8740(3) 0.079(3) Uani 0.531(6) 1 d D U P E 2
F2_47 F 0.8940(6) 0.1650(4) 0.9226(3) 0.094(3) Uani 0.531(6) 1 d D U P E 2
F3_47 F 0.7915(7) 0.2243(4) 0.9219(3) 0.081(3) Uani 0.531(6) 1 d D U P E 2
C3_47 C 0.7811(7) 0.1168(5) 0.9212(3) 0.060(3) Uani 0.531(6) 1 d D U P E 2
F4_47 F 0.7266(8) 0.0943(5) 0.9136(3) 0.070(3) Uani 0.531(6) 1 d D U P E 2
F5_47 F 0.7588(7) 0.1428(4) 0.9504(2) 0.081(3) Uani 0.531(6) 1 d D U P E 2
F6_47 F 0.8428(7) 0.0800(5) 0.9268(4) 0.088(4) Uani 0.531(6) 1 d D U P E 2
C4_47 C 0.8380(6) 0.1218(4) 0.8595(3) 0.0472(19) Uani 0.531(6) 1 d D U P E 2
F7_47 F 0.8143(5) 0.0804(3) 0.8553(3) 0.061(2) Uani 0.531(6) 1 d D U P E 2
F8_47 F 0.9113(4) 0.1064(3) 0.8670(3) 0.059(2) Uani 0.531(6) 1 d D U P E 2
F9_47 F 0.8311(5) 0.1488(4) 0.8290(2) 0.065(2) Uani 0.531(6) 1 d D U P E 2
O1_48 O -0.0460(9) 0.4327(9) 0.4581(5) 0.061(4) Uani 0.482(8) 1 d D U P J 2
C1_48 C -0.1188(9) 0.4366(5) 0.4516(3) 0.065(2) Uani 0.482(8) 1 d D U P J 2
C2_48 C -0.1663(9) 0.4589(6) 0.4842(4) 0.093(3) Uani 0.482(8) 1 d D U P J 2
F1_48 F -0.1326(11) 0.4337(8) 0.5142(4) 0.127(6) Uani 0.482(8) 1 d D U P J 2
F2_48 F -0.2341(9) 0.4517(9) 0.4844(6) 0.105(5) Uani 0.482(8) 1 d D U P J 2
F3_48 F -0.1704(8) 0.5088(5) 0.4833(5) 0.103(4) Uani 0.482(8) 1 d D U P J 2
C3_48 C -0.1418(9) 0.4743(6) 0.4188(4) 0.087(3) Uani 0.482(8) 1 d D U P J 2
F4_48 F -0.1139(9) 0.4496(7) 0.3893(4) 0.111(4) Uani 0.482(8) 1 d D U P J 2
F5_48 F -0.1106(8) 0.5136(5) 0.4242(4) 0.087(4) Uani 0.482(8) 1 d D U P J 2
F6_48 F -0.2144(8) 0.4975(9) 0.4218(6) 0.112(5) Uani 0.482(8) 1 d D U P J 2
C4_48 C -0.1290(9) 0.3851(5) 0.4417(5) 0.090(3) Uani 0.482(8) 1 d D U P J 2
F7_48 F -0.0722(9) 0.3643(7) 0.4198(5) 0.114(5) Uani 0.482(8) 1 d D U P J 2
F8_48 F -0.1926(10) 0.3942(9) 0.4216(7) 0.138(6) Uani 0.482(8) 1 d D U P J 2
F9_48 F -0.1357(11) 0.3585(6) 0.4715(5) 0.125(5) Uani 0.482(8) 1 d D U P J 2
O1_49 O 0.1590(11) 0.1433(6) 1.0832(6) 0.054(4) Uani 0.335(7) 1 d D U P H 2
C1_49 C 0.1980(8) 0.0979(6) 1.0953(4) 0.055(2) Uani 0.335(7) 1 d D U P H 2
C2_49 C 0.2830(9) 0.0925(7) 1.0922(5) 0.067(3) Uani 0.335(7) 1 d D U P H 2
F1_49 F 0.3067(9) 0.0827(7) 1.0585(4) 0.074(4) Uani 0.335(7) 1 d D U P H 2
F2_49 F 0.3196(9) 0.0567(8) 1.1152(6) 0.079(5) Uani 0.335(7) 1 d D U P H 2
F3_49 F 0.3001(15) 0.1345(9) 1.1002(7) 0.064(4) Uani 0.335(7) 1 d D U P H 2
C3_49 C 0.1777(9) 0.0872(7) 1.1346(4) 0.072(3) Uani 0.335(7) 1 d D U P H 2
F4_49 F 0.1045(8) 0.1026(8) 1.1408(6) 0.095(5) Uani 0.335(7) 1 d D U P H 2
F5_49 F 0.2138(12) 0.1105(9) 1.1560(5) 0.105(5) Uani 0.335(7) 1 d D U P H 2
F6_49 F 0.1941(11) 0.0381(6) 1.1440(6) 0.099(5) Uani 0.335(7) 1 d D U P H 2
C4_49 C 0.1803(10) 0.0585(6) 1.0716(5) 0.077(3) Uani 0.335(7) 1 d D U P H 2
F7_49 F 0.1114(11) 0.0542(10) 1.0780(7) 0.098(6) Uani 0.335(7) 1 d D U P H 2
F8_49 F 0.2292(12) 0.0142(6) 1.0779(7) 0.113(6) Uani 0.335(7) 1 d D U P H 2
F9_49 F 0.1827(13) 0.0740(8) 1.0373(4) 0.108(5) Uani 0.335(7) 1 d D U P H 2
C1_28 C 0.9047(4) 0.0227(3) 1.10327(18) 0.0330(15) Uani 0.814(7) 1 d D U P R 1
H1_28 H 0.949386 -0.004881 1.110327 0.040 Uiso 0.814(7) 1 calc R U P R 1
C2_28 C 0.9260(5) 0.0496(3) 1.06977(18) 0.0415(17) Uani 0.814(7) 1 d D U P R 1
H2A_28 H 0.883827 0.078397 1.062654 0.050 Uiso 0.814(7) 1 calc R U P R 1
H2B_28 H 0.969733 0.062799 1.074761 0.050 Uiso 0.814(7) 1 calc R U P R 1
C3_28 C 0.9449(5) 0.0140(4) 1.0395(2) 0.053(2) Uani 0.814(7) 1 d D U P R 1
H3A_28 H 0.989786 -0.013098 1.045866 0.063 Uiso 0.814(7) 1 calc R U P R 1
H3B_28 H 0.956735 0.032483 1.017646 0.063 Uiso 0.814(7) 1 calc R U P R 1
C4_28 C 0.8801(6) -0.0090(4) 1.0318(2) 0.052(2) Uani 0.814(7) 1 d D U P R 1
H4A_28 H 0.836179 0.017745 1.023548 0.063 Uiso 0.814(7) 1 calc R U P R 1
H4B_28 H 0.894734 -0.032941 1.012546 0.063 Uiso 0.814(7) 1 calc R U P R 1
C5_28 C 0.8594(5) -0.0363(3) 1.0655(2) 0.0488(19) Uani 0.814(7) 1 d D U P R 1
H5A_28 H 0.815919 -0.049661 1.060509 0.059 Uiso 0.814(7) 1 calc R U P R 1
H5B_28 H 0.901922 -0.064985 1.072310 0.059 Uiso 0.814(7) 1 calc R U P R 1
C6_28 C 0.8404(4) -0.0017(3) 1.09646(18) 0.0366(15) Uani 0.814(7) 1 d D U P R 1
H6A_28 H 0.830961 -0.021083 1.118295 0.044 Uiso 0.814(7) 1 calc R U P R 1
H6B_28 H 0.794185 0.024819 1.090923 0.044 Uiso 0.814(7) 1 calc R U P R 1
C1_50 C 0.9236(3) 0.0274(2) 1.18117(16) 0.0317(12) Uani 1 1 d D U . S 1
H1_50 H 0.905644 0.048756 1.201914 0.038 Uiso 1 1 calc R U . S 1
C2_50 C 1.0095(3) 0.0140(2) 1.18171(18) 0.0384(13) Uani 1 1 d D U . S 1
H2A_50 H 1.029530 -0.007046 1.161373 0.046 Uiso 1 1 calc R U . S 1
H2B_50 H 1.027029 0.045129 1.178942 0.046 Uiso 1 1 calc R U . S 1
C3_50 C 1.0389(4) -0.0142(3) 1.2165(2) 0.0520(17) Uani 1 1 d D U . S 1
H3A_50 H 1.094281 -0.023705 1.215876 0.062 Uiso 1 1 calc R U . S 1
H3B_50 H 1.022747 0.008105 1.236659 0.062 Uiso 1 1 calc R U . S 1
C4_50 C 1.0105(4) -0.0609(3) 1.2228(2) 0.0540(18) Uani 1 1 d D U . S 1
H4A_50 H 1.028032 -0.077219 1.246356 0.065 Uiso 1 1 calc R U . S 1
H4B_50 H 1.031513 -0.084913 1.204195 0.065 Uiso 1 1 calc R U . S 1
C5_50 C 0.9249(4) -0.0487(3) 1.22175(18) 0.0441(15) Uani 1 1 d D U . S 1
H5A_50 H 0.908568 -0.080298 1.224190 0.053 Uiso 1 1 calc R U . S 1
H5B_50 H 0.903973 -0.028170 1.242207 0.053 Uiso 1 1 calc R U . S 1
C6_50 C 0.8950(3) -0.0205(2) 1.18723(16) 0.0337(12) Uani 1 1 d D U . S 1
H6A_50 H 0.839554 -0.011125 1.188074 0.040 Uiso 1 1 calc R U . S 1
H6B_50 H 0.910996 -0.042497 1.166968 0.040 Uiso 1 1 calc R U . S 1
C1_51 C 0.8075(5) 0.1964(3) 1.22034(18) 0.0436(18) Uani 0.835(8) 1 d D U P T 1
H1_51 H 0.765853 0.227694 1.219962 0.052 Uiso 0.835(8) 1 calc R U P T 1
C2_51 C 0.8781(5) 0.2108(4) 1.2333(2) 0.051(2) Uani 0.835(8) 1 d D U P T 1
H2A_51 H 0.891419 0.235735 1.216089 0.061 Uiso 0.835(8) 1 calc R U P T 1
H2B_51 H 0.920828 0.180665 1.234789 0.061 Uiso 0.835(8) 1 calc R U P T 1
C3_51 C 0.8619(6) 0.2333(3) 1.2708(2) 0.056(2) Uani 0.835(8) 1 d D U P T 1
H3A_51 H 0.907428 0.241518 1.279541 0.067 Uiso 0.835(8) 1 calc R U P T 1
H3B_51 H 0.821680 0.264745 1.268743 0.067 Uiso 0.835(8) 1 calc R U P T 1
C4_51 C 0.8387(6) 0.1973(4) 1.2971(2) 0.061(2) Uani 0.835(8) 1 d D U P T 1
H4A_51 H 0.826685 0.213001 1.320379 0.073 Uiso 0.835(8) 1 calc R U P T 1
H4B_51 H 0.880450 0.166914 1.300798 0.073 Uiso 0.835(8) 1 calc R U P T 1
C5_51 C 0.7699(5) 0.1823(4) 1.2835(2) 0.055(2) Uani 0.835(8) 1 d D U P T 1
H5A_51 H 0.756193 0.157674 1.300803 0.066 Uiso 0.835(8) 1 calc R U P T 1
H5B_51 H 0.727111 0.212323 1.281591 0.066 Uiso 0.835(8) 1 calc R U P T 1
C6_51 C 0.7854(5) 0.1596(3) 1.24714(18) 0.0456(17) Uani 0.835(8) 1 d D U P T 1
H6A_51 H 0.826260 0.128439 1.249242 0.055 Uiso 0.835(8) 1 calc R U P T 1
H6B_51 H 0.740073 0.150748 1.238740 0.055 Uiso 0.835(8) 1 calc R U P T 1
C1_52 C 0.7901(3) 0.2309(2) 1.14351(16) 0.0327(12) Uani 1 1 d D U . U 1
H1_52 H 0.804399 0.220106 1.118722 0.039 Uiso 1 1 calc R U . U 1
C2_52 C 0.8297(4) 0.2721(2) 1.1507(2) 0.0423(15) Uani 1 1 d D U . U 1
H2A_52 H 0.884566 0.258333 1.149274 0.051 Uiso 1 1 calc R U . U 1
H2B_52 H 0.816925 0.284028 1.175085 0.051 Uiso 1 1 calc R U . U 1
C3_52 C 0.8050(4) 0.3160(3) 1.1229(2) 0.0471(16) Uani 1 1 d D U . U 1
H3A_52 H 0.829611 0.342946 1.127927 0.056 Uiso 1 1 calc R U . U 1
H3B_52 H 0.820417 0.304453 1.098725 0.056 Uiso 1 1 calc R U . U 1
C4_52 C 0.7200(4) 0.3367(2) 1.1243(2) 0.0438(15) Uani 1 1 d D U . U 1
H4A_52 H 0.704875 0.349806 1.148182 0.053 Uiso 1 1 calc R U . U 1
H4B_52 H 0.704617 0.364750 1.106209 0.053 Uiso 1 1 calc R U . U 1
C5_52 C 0.6809(4) 0.2957(2) 1.1171(2) 0.0492(17) Uani 1 1 d D U . U 1
H5A_52 H 0.625987 0.309419 1.118653 0.059 Uiso 1 1 calc R U . U 1
H5B_52 H 0.693360 0.284148 1.092616 0.059 Uiso 1 1 calc R U . U 1
C6_52 C 0.7050(3) 0.2516(2) 1.1440(2) 0.0413(15) Uani 1 1 d D U . U 1
H6A_52 H 0.680806 0.224801 1.138332 0.050 Uiso 1 1 calc R U . U 1
H6B_52 H 0.688529 0.262571 1.168296 0.050 Uiso 1 1 calc R U . U 1
C1_53 C 0.8327(17) 0.1819(11) 1.2209(4) 0.053(5) Uani 0.165(8) 1 d D U P T 2
H1_53 H 0.869308 0.203086 1.221316 0.064 Uiso 0.165(8) 1 calc R U P T 2
C2_53 C 0.869(2) 0.1339(11) 1.2423(5) 0.058(5) Uani 0.165(8) 1 d D U P T 2
H2A_53 H 0.913728 0.115106 1.229634 0.069 Uiso 0.165(8) 1 calc R U P T 2
H2B_53 H 0.833050 0.112348 1.244990 0.069 Uiso 0.165(8) 1 calc R U P T 2
C3_53 C 0.890(2) 0.1467(16) 1.2793(7) 0.067(6) Uani 0.165(8) 1 d D U P T 2
H3A_53 H 0.912009 0.115343 1.293604 0.080 Uiso 0.165(8) 1 calc R U P T 2
H3B_53 H 0.928680 0.166069 1.276597 0.080 Uiso 0.165(8) 1 calc R U P T 2
C4_53 C 0.822(3) 0.1774(16) 1.2986(6) 0.066(6) Uani 0.165(8) 1 d D U P T 2
H4A_53 H 0.836764 0.186388 1.322109 0.079 Uiso 0.165(8) 1 calc R U P T 2
H4B_53 H 0.784829 0.157179 1.302771 0.079 Uiso 0.165(8) 1 calc R U P T 2
C5_53 C 0.786(3) 0.2254(13) 1.2762(7) 0.067(5) Uani 0.165(8) 1 d D U P T 2
H5A_53 H 0.822456 0.246166 1.272575 0.081 Uiso 0.165(8) 1 calc R U P T 2
H5B_53 H 0.741844 0.245168 1.288927 0.081 Uiso 0.165(8) 1 calc R U P T 2
C6_53 C 0.7624(17) 0.2114(13) 1.2398(5) 0.055(5) Uani 0.165(8) 1 d D U P T 2
H6A_53 H 0.725800 0.190762 1.243214 0.066 Uiso 0.165(8) 1 calc R U P T 2
H6B_53 H 0.738660 0.242192 1.225238 0.066 Uiso 0.165(8) 1 calc R U P T 2
C1_54 C 0.8829(12) 0.0207(10) 1.1033(5) 0.043(5) Uani 0.186(7) 1 d D U P R 2
H1_54 H 0.862817 -0.007806 1.113193 0.052 Uiso 0.186(7) 1 calc R U P R 2
C2_54 C 0.9613(12) -0.0027(12) 1.0893(6) 0.046(4) Uani 0.186(7) 1 d D U P R 2
H2A_54 H 0.991578 -0.021962 1.109294 0.055 Uiso 0.186(7) 1 calc R U P R 2
H2B_54 H 0.984655 0.024658 1.081243 0.055 Uiso 0.186(7) 1 calc R U P R 2
C3_54 C 0.9650(17) -0.0376(11) 1.0584(7) 0.053(5) Uani 0.186(7) 1 d D U P R 2
H3A_54 H 1.017167 -0.048120 1.049438 0.064 Uiso 0.186(7) 1 calc R U P R 2
H3B_54 H 0.949795 -0.068124 1.067160 0.064 Uiso 0.186(7) 1 calc R U P R 2
C4_54 C 0.9138(18) -0.0116(16) 1.0277(6) 0.054(5) Uani 0.186(7) 1 d D U P R 2
H4A_54 H 0.932693 0.016290 1.016672 0.064 Uiso 0.186(7) 1 calc R U P R 2
H4B_54 H 0.913629 -0.035848 1.009067 0.064 Uiso 0.186(7) 1 calc R U P R 2
C5_54 C 0.8346(16) 0.0086(14) 1.0418(8) 0.056(5) Uani 0.186(7) 1 d D U P R 2
H5A_54 H 0.814391 -0.019790 1.050917 0.067 Uiso 0.186(7) 1 calc R U P R 2
H5B_54 H 0.802130 0.026480 1.022017 0.067 Uiso 0.186(7) 1 calc R U P R 2
C6_54 C 0.8330(15) 0.0446(12) 1.0720(5) 0.048(5) Uani 0.186(7) 1 d D U P R 2
H6A_54 H 0.849273 0.074253 1.062176 0.058 Uiso 0.186(7) 1 calc R U P R 2
H6B_54 H 0.780876 0.056476 1.080723 0.058 Uiso 0.186(7) 1 calc R U P R 2
O1_55 O 0.0811(9) 0.2000(8) 1.0242(6) 0.045(3) Uani 0.308(6) 1 d D U P H 3
C1_55 C 0.0081(8) 0.2053(5) 1.0165(4) 0.046(2) Uani 0.308(6) 1 d D U P H 3
C2_55 C -0.0009(9) 0.1540(6) 1.0057(4) 0.059(3) Uani 0.308(6) 1 d D U P H 3
F1_55 F 0.0539(12) 0.1357(7) 0.9830(5) 0.087(4) Uani 0.308(6) 1 d D U P H 3
F2_55 F 0.0038(13) 0.1236(7) 1.0350(5) 0.077(4) Uani 0.308(6) 1 d D U P H 3
F3_55 F -0.0664(10) 0.1558(8) 0.9917(6) 0.087(4) Uani 0.308(6) 1 d D U P H 3
C3_55 C -0.0452(8) 0.2209(6) 1.0486(4) 0.057(3) Uani 0.308(6) 1 d D U P H 3
F4_55 F -0.0580(10) 0.2694(5) 1.0537(5) 0.077(4) Uani 0.308(6) 1 d D U P H 3
F5_55 F -0.0173(8) 0.1951(7) 1.0786(4) 0.067(4) Uani 0.308(6) 1 d D U P H 3
F6_55 F -0.1110(8) 0.2099(8) 1.0451(5) 0.075(4) Uani 0.308(6) 1 d D U P H 3
C4_55 C -0.0149(9) 0.2458(6) 0.9860(4) 0.055(3) Uani 0.308(6) 1 d D U P H 3
F7_55 F 0.0046(16) 0.2868(7) 0.9958(7) 0.065(5) Uani 0.308(6) 1 d D U P H 3
F8_55 F -0.0898(8) 0.2591(8) 0.9820(6) 0.076(4) Uani 0.308(6) 1 d D U P H 3
F9_55 F 0.0160(12) 0.2306(7) 0.9553(4) 0.071(4) Uani 0.308(6) 1 d D U P H 3
O1_56 O 0.550(2) 0.4561(17) 0.3320(6) 0.041(4) Uani 0.193(6) 1 d D U P A 3
C1_56 C 0.5515(10) 0.4495(7) 0.3680(7) 0.046(2) Uani 0.193(6) 1 d D U P A 3
C2_56 C 0.6324(11) 0.4232(7) 0.3789(6) 0.051(3) Uani 0.193(6) 1 d D U P A 3
F1_56 F 0.6505(12) 0.3747(7) 0.3716(7) 0.058(4) Uani 0.193(6) 1 d D U P A 3
F2_56 F 0.643(3) 0.4258(17) 0.4138(6) 0.057(6) Uani 0.193(6) 1 d D U P A 3
F3_56 F 0.6805(13) 0.4449(10) 0.3612(8) 0.060(5) Uani 0.193(6) 1 d D U P A 3
C3_56 C 0.5289(12) 0.5016(7) 0.3845(6) 0.053(3) Uani 0.193(6) 1 d D U P A 3
F4_56 F 0.4708(17) 0.5310(12) 0.3664(10) 0.055(6) Uani 0.193(6) 1 d D U P A 3
F5_56 F 0.5849(14) 0.5242(9) 0.3829(7) 0.064(4) Uani 0.193(6) 1 d D U P A 3
F6_56 F 0.508(2) 0.4988(14) 0.4189(7) 0.063(6) Uani 0.193(6) 1 d D U P A 3
C4_56 C 0.4973(11) 0.4179(8) 0.3808(6) 0.048(3) Uani 0.193(6) 1 d D U P A 3
F7_56 F 0.4271(10) 0.4469(10) 0.3821(6) 0.059(4) Uani 0.193(6) 1 d D U P A 3
F8_56 F 0.514(2) 0.3954(14) 0.4132(7) 0.048(6) Uani 0.193(6) 1 d D U P A 3
F9_56 F 0.4962(18) 0.3809(11) 0.3591(9) 0.059(5) Uani 0.193(6) 1 d D U P A 3
O1_57 O 0.3236(8) 0.0758(7) 0.6476(6) 0.056(3) Uani 0.301(7) 1 d D U P C 2
C1_57 C 0.3959(9) 0.0518(6) 0.6498(4) 0.067(3) Uani 0.301(7) 1 d D U P C 2
C2_57 C 0.4356(9) 0.0763(7) 0.6776(5) 0.075(3) Uani 0.301(7) 1 d D U P C 2
F1_57 F 0.4123(12) 0.1265(6) 0.6735(7) 0.096(5) Uani 0.301(7) 1 d D U P C 2
F2_57 F 0.5093(8) 0.0630(9) 0.6727(7) 0.101(6) Uani 0.301(7) 1 d D U P C 2
F3_57 F 0.418(2) 0.0639(13) 0.7109(5) 0.110(7) Uani 0.301(7) 1 d D U P C 2
C3_57 C 0.4048(10) -0.0032(6) 0.6630(5) 0.074(3) Uani 0.301(7) 1 d D U P C 2
F4_57 F 0.3861(15) -0.0314(9) 0.6387(7) 0.093(5) Uani 0.301(7) 1 d D U P C 2
F5_57 F 0.3577(13) -0.0054(11) 0.6909(6) 0.097(6) Uani 0.301(7) 1 d D U P C 2
F6_57 F 0.4740(10) -0.0239(9) 0.6737(8) 0.094(6) Uani 0.301(7) 1 d D U P C 2
C4_57 C 0.4347(10) 0.0562(7) 0.6133(4) 0.076(3) Uani 0.301(7) 1 d D U P C 2
F7_57 F 0.3953(12) 0.0483(10) 0.5856(5) 0.099(5) Uani 0.301(7) 1 d D U P C 2
F8_57 F 0.5015(10) 0.0248(8) 0.6115(6) 0.095(5) Uani 0.301(7) 1 d D U P C 2
F9_57 F 0.4415(11) 0.1041(7) 0.6089(6) 0.081(5) Uani 0.301(7) 1 d D U P C 2
O1_58 O 0.4109(6) 0.4858(5) 0.2804(5) 0.037(3) Uani 0.325(11) 1 d D U P A 2
C1_58 C 0.3366(8) 0.4910(6) 0.2827(4) 0.042(2) Uani 0.325(11) 1 d D U P A 2
C2_58 C 0.3199(11) 0.4389(7) 0.2843(6) 0.051(3) Uani 0.325(11) 1 d D U P A 2
F1_58 F 0.3282(13) 0.4199(9) 0.2520(5) 0.062(5) Uani 0.325(11) 1 d D U P A 2
F2_58 F 0.2499(11) 0.4413(13) 0.2957(9) 0.067(6) Uani 0.325(11) 1 d D U P A 2
F3_58 F 0.3659(12) 0.4047(9) 0.3059(6) 0.063(5) Uani 0.325(11) 1 d D U P A 2
C3_58 C 0.3058(10) 0.5192(7) 0.3166(4) 0.055(3) Uani 0.325(11) 1 d D U P A 2
F4_58 F 0.3357(12) 0.5581(8) 0.3203(7) 0.073(5) Uani 0.325(11) 1 d D U P A 2
F5_58 F 0.3215(11) 0.4887(7) 0.3460(4) 0.072(4) Uani 0.325(11) 1 d D U P A 2
F6_58 F 0.2310(9) 0.5368(8) 0.3154(5) 0.069(5) Uani 0.325(11) 1 d D U P A 2
C4_58 C 0.3002(8) 0.5228(7) 0.2493(4) 0.047(3) Uani 0.325(11) 1 d D U P A 2
F7_58 F 0.2980(10) 0.5710(6) 0.2535(7) 0.059(4) Uani 0.325(11) 1 d D U P A 2
F8_58 F 0.2306(8) 0.5194(8) 0.2436(5) 0.061(4) Uani 0.325(11) 1 d D U P A 2
F9_58 F 0.3395(9) 0.5080(6) 0.2199(3) 0.058(4) Uani 0.325(11) 1 d D U P A 2
O1_59 O 0.067(2) 0.3979(11) 0.5139(7) 0.091(5) Uani 0.247(7) 1 d D U P J 2
C1_59 C 0.0687(11) 0.3661(7) 0.5424(5) 0.093(3) Uani 0.247(7) 1 d D U P J 2
C2_59 C 0.0341(14) 0.3231(7) 0.5327(7) 0.109(4) Uani 0.247(7) 1 d D U P J 2
F1_59 F -0.0406(14) 0.3392(13) 0.5326(13) 0.136(8) Uani 0.247(7) 1 d D U P J 2
F2_59 F 0.051(2) 0.2845(10) 0.5567(9) 0.132(7) Uani 0.247(7) 1 d D U P J 2
F3_59 F 0.063(2) 0.3058(11) 0.5014(8) 0.146(7) Uani 0.247(7) 1 d D U P J 2
C3_59 C 0.1487(12) 0.3440(9) 0.5561(7) 0.100(4) Uani 0.247(7) 1 d D U P J 2
F4_59 F 0.180(2) 0.3800(11) 0.5650(10) 0.111(7) Uani 0.247(7) 1 d D U P J 2
F5_59 F 0.1912(17) 0.3151(12) 0.5319(9) 0.133(7) Uani 0.247(7) 1 d D U P J 2
F6_59 F 0.1491(18) 0.3147(11) 0.5859(8) 0.115(7) Uani 0.247(7) 1 d D U P J 2
C4_59 C 0.0208(13) 0.3935(8) 0.5732(6) 0.102(4) Uani 0.247(7) 1 d D U P J 2
F7_59 F 0.0556(18) 0.4230(11) 0.5890(8) 0.125(7) Uani 0.247(7) 1 d D U P J 2
F8_59 F 0.008(2) 0.3591(11) 0.5977(8) 0.136(7) Uani 0.247(7) 1 d D U P J 2
F9_59 F -0.0446(13) 0.4220(10) 0.5620(8) 0.112(6) Uani 0.247(7) 1 d D U P J 2
O1_60 O 0.213(2) 0.0267(13) 0.6537(9) 0.063(3) Uani 0.123(4) 1 d D U P C 2
C1_60 C 0.1798(12) -0.0018(9) 0.6356(6) 0.0671(19) Uani 0.123(4) 1 d D U P C 2
C2_60 C 0.1117(13) 0.0299(9) 0.6144(6) 0.067(2) Uani 0.123(4) 1 d D U P C 2
F1_60 F 0.0671(15) 0.0646(10) 0.6344(8) 0.049(3) Uani 0.123(4) 1 d D U P C 2
F2_60 F 0.073(2) -0.0023(12) 0.6041(10) 0.076(3) Uani 0.123(4) 1 d D U P C 2
F3_60 F 0.129(2) 0.0523(14) 0.5841(7) 0.074(4) Uani 0.123(4) 1 d D U P C 2
C3_60 C 0.2389(14) -0.0318(10) 0.6098(7) 0.072(3) Uani 0.123(4) 1 d D U P C 2
F4_60 F 0.3077(14) -0.0406(15) 0.6238(9) 0.075(4) Uani 0.123(4) 1 d D U P C 2
F5_60 F 0.237(2) -0.0065(14) 0.5782(7) 0.080(5) Uani 0.123(4) 1 d D U P C 2
F6_60 F 0.227(2) -0.0769(11) 0.6068(10) 0.077(4) Uani 0.123(4) 1 d D U P C 2
C4_60 C 0.1517(15) -0.0387(10) 0.6616(7) 0.069(2) Uani 0.123(4) 1 d D U P C 2
F7_60 F 0.206(2) -0.0686(14) 0.6817(10) 0.082(4) Uani 0.123(4) 1 d D U P C 2
F8_60 F 0.117(2) -0.0671(14) 0.6438(10) 0.082(4) Uani 0.123(4) 1 d D U P C 2
F9_60 F 0.101(2) -0.0123(14) 0.6840(9) 0.076(3) Uani 0.123(4) 1 d D U P C 2

loop_
_atom_site_aniso_label
_atom_site_aniso_U_11
_atom_site_aniso_U_22
_atom_site_aniso_U_33
_atom_site_aniso_U_23
_atom_site_aniso_U_13
_atom_site_aniso_U_12
Ga1 0.0193(3) 0.0176(2) 0.0258(3) -0.0008(2) -0.0018(2) -0.0069(2)
Ga2 0.0206(3) 0.0222(3) 0.0296(3) 0.0032(2) -0.0037(2) -0.0086(2)
Ga3 0.0151(2) 0.0253(3) 0.0283(3) -0.0007(2) 0.0022(2) -0.0041(2)
Ga4 0.0180(3) 0.0266(3) 0.0272(3) -0.0009(2) 0.0018(2) -0.0030(2)
Ga5 0.0217(3) 0.0278(3) 0.0221(3) -0.0045(2) 0.0027(2) -0.0013(2)
Ga6 0.0249(3) 0.0307(3) 0.0226(3) -0.0078(2) -0.0020(2) 0.0015(2)
P1 0.0163(6) 0.0302(7) 0.0371(8) 0.0031(6) 0.0063(5) -0.0018(5)
P2 0.0241(7) 0.0267(7) 0.0418(8) 0.0046(6) -0.0068(6) -0.0088(5)
Al1 0.0181(7) 0.0242(7) 0.0313(8) -0.0018(6) 0.0006(6) -0.0068(6)
Al2 0.0242(8) 0.0228(7) 0.0287(8) 0.0012(6) -0.0076(6) -0.0031(6)
Al3 0.0396(10) 0.0314(9) 0.0252(8) -0.0008(7) 0.0001(7) -0.0065(7)
F3 0.0304(17) 0.0328(17) 0.0294(16) 0.0000(13) -0.0021(13) -0.0106(14)
Al4 0.0214(8) 0.0500(11) 0.0236(8) 0.0003(7) 0.0004(6) -0.0112(7)
Al5 0.0304(9) 0.0277(8) 0.0301(8) -0.0044(7) 0.0024(7) -0.0028(7)
Al6 0.0456(11) 0.0298(9) 0.0447(11) -0.0014(8) -0.0026(9) -0.0050(8)
Al7 0.0292(8) 0.0359(9) 0.0271(8) 0.0032(7) 0.0008(6) -0.0127(7)
F9 0.038(2) 0.061(2) 0.0280(18) 0.0019(16) -0.0031(15) -0.0053(18)
F6 0.0282(15) 0.085(3) 0.044(2) 0.021(2) -0.0071(15) -0.0142(18)
F5 0.0279(16) 0.094(3) 0.041(2) 0.018(2) -0.0005(14) -0.0147(19)
F2 0.0291(16) 0.0227(15) 0.0384(18) 0.0030(13) -0.0042(13) -0.0080(13)
F1 0.049(2) 0.0378(19) 0.0300(17) 0.0097(14) -0.0099(15) -0.0140(16)
F27 0.032(2) 0.041(3) 0.035(2) 0.000(2) 0.002(2) -0.016(2)
F28 0.051(3) 0.030(3) 0.054(3) 0.000(2) -0.001(3) -0.008(2)
F8 0.040(2) 0.079(3) 0.037(2) 0.005(2) 0.0007(17) -0.015(2)
F4 0.0053(12) 0.0205(14) 0.057(2) -0.0204(13) -0.0005(12) 0.0001(10)
F7 0.0313(17) 0.0306(17) 0.0381(18) -0.0021(14) 0.0022(14) -0.0019(14)
C2 0.026(3) 0.020(2) 0.035(3) -0.004(2) -0.002(2) -0.006(2)
C7 0.0292(16) 0.035(3) 0.026(2) -0.0032(18) -0.0027(15) -0.0113(18)
C6 0.024(2) 0.025(2) 0.032(3) -0.009(2) 0.000(2) -0.009(2)
C12 0.0305(16) 0.047(3) 0.031(2) 0.003(2) -0.0039(16) -0.0120(19)
C4 0.029(3) 0.046(4) 0.052(4) -0.010(3) 0.007(3) -0.020(3)
C13 0.027(3) 0.050(4) 0.034(3) -0.009(3) 0.001(2) -0.003(3)
C9 0.044(2) 0.067(4) 0.033(2) 0.009(2) -0.0004(19) -0.022(3)
C10 0.049(2) 0.065(4) 0.033(3) 0.010(2) -0.0042(18) -0.023(2)
C11 0.045(2) 0.060(4) 0.033(2) 0.009(2) -0.0061(19) -0.017(2)
C8 0.0313(17) 0.054(3) 0.031(2) 0.004(2) -0.0007(16) -0.013(2)
C14 0.039(4) 0.069(5) 0.036(3) -0.001(3) -0.001(3) -0.016(3)
C3 0.025(3) 0.040(3) 0.046(3) -0.002(3) -0.003(2) -0.013(2)
C5 0.035(3) 0.033(3) 0.037(3) -0.004(2) 0.006(2) -0.020(2)
C1 0.018(2) 0.018(2) 0.031(3) -0.0057(19) 0.0017(19) -0.0077(18)
C16 0.036(4) 0.098(7) 0.071(6) 0.001(5) -0.009(4) -0.021(4)
C18 0.033(3) 0.061(4) 0.034(3) -0.010(3) -0.002(3) -0.007(3)
C19 0.019(3) 0.043(4) 0.069(5) 0.019(3) 0.011(3) -0.005(2)
C20 0.024(3) 0.031(3) 0.084(5) 0.009(3) -0.008(3) -0.011(2)
C15 0.041(4) 0.097(7) 0.059(5) 0.006(5) 0.006(4) -0.025(4)
C17 0.034(4) 0.090(6) 0.048(4) -0.005(4) -0.009(3) -0.010(4)
O1_1 0.062(3) 0.031(2) 0.077(4) -0.009(2) 0.031(3) -0.019(2)
C1_1 0.035(3) 0.030(3) 0.055(3) -0.004(2) 0.007(2) -0.013(2)
C2_1 0.046(3) 0.035(3) 0.066(4) -0.007(3) 0.013(3) -0.015(3)
F1_1 0.050(2) 0.047(2) 0.100(4) -0.019(2) 0.031(2) -0.014(2)
F2_1 0.055(3) 0.0287(19) 0.083(3) -0.0091(19) 0.014(2) -0.0156(18)
F3_1 0.076(3) 0.055(3) 0.055(3) -0.011(2) 0.012(2) -0.020(2)
C3_1 0.037(3) 0.038(3) 0.051(3) 0.003(3) -0.002(3) -0.008(2)
F4_1 0.041(2) 0.052(2) 0.057(2) -0.0108(19) 0.0081(18) -0.0055(18)
F5_1 0.059(3) 0.054(3) 0.056(3) 0.005(2) -0.014(2) 0.005(2)
F6_1 0.036(2) 0.049(2) 0.075(3) -0.006(2) -0.0008(19) -0.0175(18)
C4_1 0.044(3) 0.046(4) 0.064(4) -0.003(3) -0.009(3) -0.007(3)
F7_1 0.059(3) 0.060(3) 0.062(3) -0.010(2) -0.015(2) -0.017(2)
F8_1 0.072(3) 0.053(3) 0.064(3) 0.009(2) -0.011(2) -0.024(2)
F9_1 0.043(2) 0.055(3) 0.118(5) -0.008(3) -0.023(3) -0.003(2)
O1_2 0.048(3) 0.029(2) 0.059(3) -0.009(2) 0.019(2) -0.0096(19)
C1_2 0.047(3) 0.029(3) 0.047(3) -0.009(2) -0.003(3) -0.003(2)
C2_2 0.067(4) 0.047(4) 0.053(4) -0.006(3) 0.007(3) -0.002(3)
F1_2 0.068(3) 0.098(4) 0.060(3) 0.022(3) -0.013(3) 0.003(3)
F2_2 0.106(4) 0.079(4) 0.057(3) -0.027(3) 0.009(3) -0.022(3)
F3_2 0.090(4) 0.057(3) 0.063(3) -0.003(2) 0.025(3) -0.017(3)
C3_2 0.051(4) 0.039(3) 0.071(4) -0.011(3) -0.005(3) -0.005(3)
F4_2 0.075(3) 0.060(3) 0.090(4) 0.012(3) -0.031(3) -0.010(3)
F5_2 0.053(3) 0.058(3) 0.086(4) -0.009(2) -0.009(2) -0.021(2)
F6_2 0.052(3) 0.055(3) 0.117(4) -0.023(3) 0.012(3) 0.007(2)
C4_2 0.067(4) 0.036(3) 0.062(4) -0.003(3) -0.012(3) -0.010(3)
F7_2 0.088(4) 0.049(3) 0.069(3) 0.009(2) -0.007(3) -0.032(3)
F8_2 0.082(4) 0.034(2) 0.112(4) -0.025(3) -0.012(3) -0.001(2)
F9_2 0.069(3) 0.061(3) 0.082(3) -0.006(3) -0.017(3) -0.024(2)
O1_3 0.019(2) 0.034(3) 0.023(3) -0.001(3) -0.002(2) -0.004(2)
C1_3 0.022(3) 0.038(3) 0.033(3) 0.000(2) -0.008(2) -0.006(2)
C2_3 0.037(4) 0.043(3) 0.035(3) 0.004(3) -0.012(2) -0.010(3)
F1_3 0.062(6) 0.040(3) 0.063(5) 0.012(3) -0.016(4) -0.014(3)
F2_3 0.044(4) 0.050(4) 0.047(4) 0.000(3) -0.024(3) -0.005(3)
F3_3 0.053(4) 0.071(4) 0.027(3) 0.003(3) -0.005(2) -0.006(3)
C3_3 0.030(3) 0.037(3) 0.058(4) 0.006(3) -0.014(3) -0.010(3)
F4_3 0.051(6) 0.053(4) 0.071(5) 0.025(4) -0.021(4) -0.018(4)
F5_3 0.041(4) 0.040(4) 0.072(4) -0.014(3) -0.019(3) -0.008(3)
F6_3 0.030(3) 0.053(5) 0.088(7) 0.006(4) -0.015(3) -0.017(3)
C4_3 0.024(3) 0.064(4) 0.044(3) -0.012(3) -0.003(3) -0.002(3)
F7_3 0.036(4) 0.111(6) 0.041(3) -0.003(3) 0.009(3) -0.005(4)
F8_3 0.027(3) 0.081(5) 0.068(5) -0.030(4) -0.013(3) 0.004(3)
F9_3 0.034(4) 0.071(4) 0.065(5) -0.037(3) -0.005(4) 0.000(3)
O1_4 0.069(4) 0.060(3) 0.034(2) -0.001(2) -0.004(2) -0.001(3)
C1_4 0.052(4) 0.055(4) 0.043(3) 0.007(3) -0.006(3) -0.013(3)
C2_4 0.081(6) 0.075(5) 0.075(6) 0.007(4) -0.001(4) -0.028(5)
F1_4 0.130(5) 0.053(3) 0.079(4) 0.001(3) -0.003(3) 0.003(3)
F2_4 0.143(7) 0.096(5) 0.114(5) 0.040(4) 0.018(4) -0.058(5)
F3_4 0.095(4) 0.142(6) 0.104(5) -0.019(4) 0.001(4) -0.077(4)
C3_4 0.073(5) 0.097(5) 0.042(4) 0.006(4) -0.005(3) -0.018(5)
F4_4 0.124(5) 0.085(4) 0.062(3) -0.023(3) -0.010(3) 0.007(4)
F5_4 0.059(3) 0.183(7) 0.079(4) -0.009(4) 0.014(3) -0.025(4)
F6_4 0.123(5) 0.140(6) 0.041(3) 0.011(3) -0.008(3) -0.011(5)
C4_4 0.060(4) 0.092(6) 0.055(4) 0.007(4) -0.013(3) -0.026(4)
F7_4 0.101(5) 0.134(5) 0.074(4) -0.007(3) -0.011(3) -0.077(4)
F8_4 0.075(4) 0.115(5) 0.077(4) 0.021(3) -0.027(3) 0.003(3)
F9_4 0.053(3) 0.131(5) 0.068(3) -0.002(3) 0.007(2) -0.027(3)
O1_5 0.066(3) 0.038(3) 0.040(2) -0.010(2) 0.001(2) 0.008(2)
C1_5 0.048(3) 0.036(3) 0.042(3) -0.013(2) 0.001(3) -0.003(3)
C2_5 0.053(4) 0.038(3) 0.065(4) -0.005(3) -0.003(3) -0.010(3)
F1_5 0.072(3) 0.074(4) 0.117(5) 0.016(3) 0.007(3) -0.028(3)
F2_5 0.110(5) 0.048(3) 0.087(4) -0.022(3) -0.025(3) -0.010(3)
F3_5 0.087(4) 0.044(2) 0.080(3) 0.001(2) -0.016(3) -0.013(2)
C3_5 0.050(4) 0.062(4) 0.049(4) 0.004(3) -0.002(3) -0.005(3)
F4_5 0.063(3) 0.087(4) 0.078(4) 0.026(3) 0.001(3) -0.023(3)
F5_5 0.061(3) 0.079(3) 0.065(3) 0.012(3) -0.016(2) -0.013(3)
F6_5 0.065(3) 0.100(4) 0.056(3) -0.008(3) 0.011(2) 0.017(3)
C4_5 0.053(4) 0.046(3) 0.046(3) -0.012(3) -0.005(3) 0.000(3)
F7_5 0.068(3) 0.044(2) 0.053(3) -0.0050(19) -0.007(2) 0.000(2)
F8_5 0.072(3) 0.071(3) 0.046(2) -0.018(2) -0.002(2) 0.009(3)
F9_5 0.054(3) 0.073(3) 0.077(3) -0.015(3) -0.016(2) -0.010(2)
O1_6 0.096(4) 0.060(3) 0.063(3) -0.009(2) 0.000(3) -0.037(3)
C1_6 0.068(2) 0.051(2) 0.046(2) -0.0061(17) -0.0003(18) -0.0201(19)
C2_6 0.069(3) 0.071(3) 0.052(2) 0.004(2) 0.006(2) -0.004(2)
F1_6 0.067(3) 0.120(5) 0.061(3) -0.001(3) 0.002(2) 0.010(3)
F2_6 0.097(4) 0.079(3) 0.095(4) 0.028(3) 0.016(3) -0.013(3)
F3_6 0.082(4) 0.118(4) 0.049(2) -0.010(3) -0.006(3) 0.008(3)
C3_6 0.065(2) 0.084(3) 0.049(2) -0.009(2) 0.001(2) -0.015(2)
F4_6 0.087(4) 0.113(4) 0.057(3) 0.001(3) -0.001(3) 0.007(3)
F5_6 0.080(4) 0.100(4) 0.051(2) -0.010(2) 0.003(2) 0.007(3)
F6_6 0.080(4) 0.122(4) 0.101(4) -0.030(3) 0.005(4) -0.043(3)
C4_6 0.067(3) 0.061(2) 0.052(2) -0.015(2) -0.0009(19) -0.019(2)
F7_6 0.073(3) 0.093(4) 0.047(2) -0.018(2) 0.000(2) -0.003(3)
F8_6 0.108(4) 0.062(2) 0.081(4) -0.027(2) 0.007(3) -0.028(3)
F9_6 0.071(2) 0.112(4) 0.055(3) -0.013(3) 0.005(2) -0.026(3)
O1_7 0.074(4) 0.039(2) 0.035(2) -0.0023(19) 0.002(2) -0.010(2)
C1_7 0.035(3) 0.041(3) 0.037(3) -0.002(2) -0.002(2) -0.009(2)
C2_7 0.054(4) 0.059(4) 0.040(3) -0.002(3) -0.004(3) -0.022(3)
F1_7 0.092(4) 0.076(3) 0.034(2) -0.008(2) 0.005(2) -0.029(3)
F2_7 0.096(4) 0.062(3) 0.050(3) 0.013(2) -0.010(3) -0.024(3)
F3_7 0.050(2) 0.088(4) 0.062(3) -0.007(3) -0.017(2) -0.023(2)
C3_7 0.047(3) 0.043(3) 0.045(3) -0.004(3) -0.006(3) -0.011(3)
F4_7 0.077(3) 0.051(2) 0.045(2) -0.0136(19) -0.019(2) -0.004(2)
F5_7 0.045(2) 0.047(2) 0.058(3) -0.0040(19) 0.0022(19) -0.0018(18)
F6_7 0.066(3) 0.052(2) 0.066(3) -0.008(2) -0.006(2) -0.024(2)
C4_7 0.039(4) 0.088(5) 0.089(6) -0.040(4) 0.006(4) -0.019(4)
F7_7 0.045(3) 0.112(5) 0.136(5) -0.064(4) -0.030(3) -0.005(3)
F8_7 0.075(4) 0.125(5) 0.133(5) -0.036(4) 0.047(4) -0.063(4)
F9_7 0.042(3) 0.109(4) 0.118(5) -0.064(4) 0.004(3) -0.001(3)
O1_8 0.035(6) 0.048(5) 0.039(4) -0.002(4) 0.003(4) -0.014(4)
C1_8 0.034(3) 0.049(4) 0.047(4) -0.003(3) -0.005(3) -0.015(3)
C2_8 0.043(4) 0.050(5) 0.068(5) -0.011(3) 0.010(4) -0.008(3)
F1_8 0.042(4) 0.060(5) 0.082(7) -0.021(4) 0.026(4) -0.015(4)
F2_8 0.076(7) 0.072(6) 0.080(5) -0.028(4) 0.021(4) -0.021(5)
F3_8 0.057(5) 0.061(5) 0.093(6) 0.000(4) 0.011(4) 0.010(4)
C3_8 0.060(4) 0.063(5) 0.080(6) 0.003(4) -0.001(4) -0.036(4)
F4_8 0.059(4) 0.104(7) 0.115(8) 0.009(6) 0.005(4) -0.046(4)
F5_8 0.084(7) 0.051(7) 0.083(6) 0.018(5) 0.005(5) -0.014(6)
F6_8 0.115(9) 0.070(6) 0.110(8) -0.016(5) 0.015(7) -0.052(6)
C4_8 0.044(4) 0.076(5) 0.048(4) -0.003(3) -0.009(3) -0.014(3)
F7_8 0.049(4) 0.115(8) 0.051(5) -0.003(5) -0.012(4) 0.007(4)
F8_8 0.077(7) 0.116(7) 0.068(6) -0.025(5) -0.017(5) -0.032(5)
F9_8 0.070(7) 0.078(7) 0.044(6) 0.006(5) -0.003(5) -0.012(5)
O1_9 0.029(4) 0.058(6) 0.035(4) -0.007(4) -0.006(3) -0.009(4)
C1_9 0.034(4) 0.053(4) 0.043(4) -0.001(3) -0.012(3) -0.012(3)
C2_9 0.061(6) 0.065(5) 0.054(5) -0.007(4) -0.016(4) -0.024(4)
F1_9 0.092(7) 0.081(8) 0.104(9) -0.001(7) -0.005(7) -0.052(6)
F2_9 0.080(7) 0.107(8) 0.056(5) -0.009(5) -0.030(5) -0.035(6)
F3_9 0.076(6) 0.061(5) 0.081(7) -0.018(5) -0.015(5) -0.019(4)
C3_9 0.052(6) 0.071(5) 0.053(5) 0.007(4) -0.010(4) -0.022(4)
F4_9 0.077(7) 0.066(6) 0.064(8) 0.027(5) -0.028(6) -0.037(5)
F5_9 0.067(6) 0.109(7) 0.042(5) 0.011(5) -0.002(4) -0.011(5)
F6_9 0.071(7) 0.072(6) 0.073(8) 0.026(5) -0.023(5) -0.026(5)
C4_9 0.041(4) 0.081(5) 0.063(6) -0.003(4) -0.005(3) 0.003(4)
F7_9 0.053(6) 0.074(5) 0.111(9) -0.016(5) -0.012(6) 0.016(4)
F8_9 0.036(4) 0.120(9) 0.084(7) -0.004(6) -0.014(4) 0.005(5)
F9_9 0.042(5) 0.111(8) 0.068(5) 0.000(5) 0.006(4) -0.004(5)
O1_10 0.051(6) 0.055(6) 0.030(3) -0.001(4) -0.005(4) -0.022(5)
C1_10 0.041(3) 0.040(3) 0.028(3) 0.002(3) -0.002(3) -0.018(3)
C2_10 0.051(4) 0.069(4) 0.035(3) 0.005(3) 0.002(3) -0.033(4)
F1_10 0.047(4) 0.096(7) 0.057(7) 0.004(5) 0.006(3) -0.026(4)
F2_10 0.092(7) 0.123(9) 0.028(3) -0.005(4) 0.011(3) -0.063(7)
F3_10 0.086(6) 0.076(4) 0.061(5) 0.029(4) -0.019(5) -0.049(4)
C3_10 0.041(3) 0.055(4) 0.062(4) -0.017(4) -0.013(3) -0.010(3)
F4_10 0.052(4) 0.098(7) 0.095(6) -0.029(5) 0.013(4) -0.024(5)
F5_10 0.071(7) 0.049(4) 0.091(8) -0.020(5) -0.033(6) 0.000(3)
F6_10 0.080(7) 0.057(9) 0.075(4) -0.008(5) -0.042(4) -0.006(5)
C4_10 0.059(4) 0.042(3) 0.047(4) 0.005(3) -0.012(3) -0.023(3)
F7_10 0.095(8) 0.081(7) 0.062(5) 0.023(5) -0.009(5) -0.059(6)
F8_10 0.086(7) 0.054(6) 0.067(6) -0.009(5) -0.024(6) -0.037(6)
F9_10 0.076(5) 0.053(4) 0.082(6) -0.011(4) -0.015(4) -0.007(3)
O1_11 0.089(4) 0.051(3) 0.053(3) -0.020(3) -0.017(3) -0.013(3)
C1_11 0.100(6) 0.051(4) 0.059(4) -0.023(3) -0.025(4) -0.010(4)
C2_11 0.157(8) 0.057(5) 0.102(6) -0.019(5) -0.037(7) -0.033(5)
F1_11 0.157(7) 0.092(5) 0.180(9) -0.047(6) -0.067(6) 0.020(5)
F2_11 0.197(9) 0.071(4) 0.146(7) -0.016(4) -0.075(6) -0.052(5)
F3_11 0.217(9) 0.101(6) 0.102(5) 0.010(4) -0.036(5) -0.070(6)
C3_11 0.122(7) 0.081(6) 0.120(8) -0.028(6) -0.052(6) -0.023(6)
F4_11 0.125(6) 0.076(4) 0.137(6) -0.013(4) -0.070(5) 0.003(4)
F5_11 0.152(8) 0.191(10) 0.189(9) -0.004(8) -0.021(7) -0.104(8)
F6_11 0.186(8) 0.103(5) 0.131(6) -0.027(5) -0.107(6) -0.019(5)
C4_11 0.150(8) 0.121(8) 0.065(6) -0.032(5) -0.002(6) -0.031(8)
F7_11 0.293(12) 0.120(6) 0.049(4) 0.002(4) -0.009(5) -0.073(7)
F8_11 0.247(11) 0.131(7) 0.091(5) -0.073(5) -0.003(6) -0.002(7)
F9_11 0.107(6) 0.397(19) 0.116(7) -0.139(9) 0.021(5) -0.023(8)
O1_12 0.069(6) 0.028(3) 0.050(4) 0.003(3) -0.019(4) -0.001(3)
C1_12 0.040(3) 0.047(3) 0.061(4) 0.019(3) -0.015(3) -0.018(3)
C2_12 0.041(4) 0.064(5) 0.098(6) 0.030(4) -0.019(4) -0.021(4)
F1_12 0.063(6) 0.110(8) 0.150(8) 0.016(7) 0.025(7) 0.010(5)
F2_12 0.098(8) 0.090(7) 0.123(7) 0.042(6) -0.067(6) -0.030(6)
F3_12 0.062(8) 0.081(5) 0.166(12) 0.036(5) -0.052(8) -0.045(5)
C3_12 0.073(4) 0.085(5) 0.068(4) 0.003(3) 0.013(4) -0.055(4)
F4_12 0.071(4) 0.129(8) 0.123(8) -0.028(6) 0.032(4) -0.046(4)
F5_12 0.148(8) 0.108(6) 0.048(4) 0.013(4) -0.017(5) -0.084(6)
F6_12 0.165(9) 0.113(7) 0.079(6) 0.018(5) 0.017(6) -0.085(6)
C4_12 0.046(4) 0.044(3) 0.069(4) 0.018(3) -0.013(4) -0.015(3)
F7_12 0.050(3) 0.061(5) 0.109(7) 0.001(5) -0.008(4) -0.027(3)
F8_12 0.080(5) 0.051(4) 0.120(7) 0.045(5) -0.039(5) -0.027(4)
F9_12 0.138(8) 0.044(4) 0.078(4) -0.004(3) 0.004(4) -0.005(5)
O1_13 0.039(5) 0.039(6) 0.048(6) -0.010(5) -0.019(5) 0.000(5)
C1_13 0.036(4) 0.036(3) 0.042(4) -0.002(3) -0.011(3) -0.012(3)
C2_13 0.044(4) 0.064(5) 0.066(5) -0.006(4) 0.006(4) -0.017(4)
F1_13 0.076(9) 0.107(9) 0.078(6) 0.015(6) 0.019(5) -0.025(8)
F2_13 0.053(6) 0.129(10) 0.105(8) -0.024(8) 0.002(6) -0.047(7)
F3_13 0.062(8) 0.072(5) 0.104(11) -0.019(6) 0.020(8) -0.006(5)
C3_13 0.057(5) 0.049(4) 0.042(5) 0.004(4) -0.006(3) -0.012(4)
F4_13 0.069(7) 0.081(7) 0.049(7) -0.011(5) 0.006(6) -0.027(6)
F5_13 0.091(11) 0.043(5) 0.057(8) 0.010(4) 0.006(7) -0.020(6)
F6_13 0.071(6) 0.072(7) 0.060(6) 0.015(6) -0.026(5) -0.006(6)
C4_13 0.057(5) 0.040(4) 0.063(5) -0.012(3) -0.016(4) -0.009(4)
F7_13 0.060(5) 0.044(7) 0.076(9) -0.020(6) -0.011(5) 0.007(4)
F8_13 0.090(8) 0.047(7) 0.083(7) -0.023(5) -0.037(7) -0.011(6)
F9_13 0.089(9) 0.034(5) 0.090(7) -0.001(5) -0.016(6) -0.017(6)
O1_14 0.049(5) 0.041(4) 0.027(3) 0.000(3) -0.013(3) -0.007(4)
C1_14 0.048(3) 0.038(3) 0.029(3) -0.003(3) -0.009(3) -0.002(2)
C2_14 0.052(3) 0.039(3) 0.041(3) -0.002(3) -0.001(3) -0.001(3)
F1_14 0.072(6) 0.034(3) 0.051(7) -0.001(4) 0.005(5) 0.002(3)
F2_14 0.077(6) 0.042(5) 0.040(3) -0.011(3) 0.003(3) -0.004(4)
F3_14 0.047(3) 0.058(5) 0.053(5) 0.004(4) 0.002(3) -0.001(3)
C3_14 0.065(4) 0.038(3) 0.028(3) -0.003(3) -0.016(3) -0.008(3)
F4_14 0.108(6) 0.039(3) 0.039(5) 0.002(3) 0.002(4) 0.010(4)
F5_14 0.095(6) 0.055(5) 0.046(5) 0.012(4) -0.036(5) -0.033(5)
F6_14 0.056(5) 0.045(5) 0.034(3) 0.000(3) -0.010(3) -0.010(4)
C4_14 0.046(3) 0.051(4) 0.036(3) 0.005(3) -0.011(3) -0.003(3)
F7_14 0.046(4) 0.072(5) 0.053(4) -0.003(4) -0.007(3) 0.003(4)
F8_14 0.057(6) 0.070(5) 0.040(3) 0.012(4) -0.021(3) -0.013(5)
F9_14 0.052(5) 0.059(4) 0.056(5) 0.009(3) -0.016(4) -0.014(4)
O1_15 0.038(4) 0.042(3) 0.035(4) 0.010(3) -0.013(3) -0.023(3)
C1_15 0.042(3) 0.041(3) 0.037(3) 0.002(2) -0.005(2) -0.026(3)
C2_15 0.064(4) 0.036(3) 0.069(4) 0.007(3) -0.028(4) -0.024(3)
F1_15 0.052(3) 0.046(5) 0.126(7) 0.005(5) -0.021(4) -0.010(3)
F2_15 0.117(8) 0.037(3) 0.105(6) 0.006(4) -0.053(6) -0.032(4)
F3_15 0.111(6) 0.055(4) 0.061(3) 0.018(3) -0.037(4) -0.045(5)
C3_15 0.048(3) 0.051(4) 0.057(4) -0.010(3) 0.009(3) -0.033(3)
F4_15 0.041(3) 0.066(4) 0.088(5) -0.017(3) -0.001(3) -0.024(3)
F5_15 0.074(5) 0.076(5) 0.061(5) -0.026(4) 0.021(4) -0.044(4)
F6_15 0.078(6) 0.059(4) 0.090(6) -0.006(4) 0.028(5) -0.046(5)
C4_15 0.053(4) 0.062(4) 0.040(3) -0.006(3) 0.001(3) -0.033(3)
F7_15 0.083(5) 0.088(5) 0.037(3) 0.007(3) -0.021(3) -0.049(4)
F8_15 0.080(6) 0.073(4) 0.061(6) -0.015(4) -0.007(5) -0.052(4)
F9_15 0.072(4) 0.091(5) 0.084(5) -0.043(4) 0.025(4) -0.037(3)
O1_16 0.092(4) 0.052(3) 0.046(3) 0.017(2) 0.018(3) -0.004(3)
C1_16 0.094(5) 0.041(4) 0.063(4) 0.014(3) 0.027(4) 0.000(4)
C2_16 0.218(12) 0.099(8) 0.088(7) 0.033(6) -0.020(7) -0.024(9)
F1_16 0.324(15) 0.158(8) 0.058(4) 0.010(5) 0.029(7) -0.046(9)
F2_16 0.45(2) 0.110(7) 0.190(12) 0.088(8) -0.082(13) -0.044(9)
F3_16 0.157(8) 0.199(12) 0.259(14) 0.092(10) -0.111(8) -0.019(8)
C3_16 0.211(10) 0.064(6) 0.122(7) -0.016(6) 0.098(8) -0.039(7)
F4_16 0.322(12) 0.104(6) 0.096(5) -0.048(4) 0.095(6) -0.108(7)
F5_16 0.169(7) 0.095(6) 0.284(13) 0.068(8) 0.114(8) 0.066(6)
F6_16 0.492(19) 0.056(4) 0.228(11) -0.035(5) 0.241(13) -0.097(8)
C4_16 0.137(9) 0.104(8) 0.148(9) 0.008(7) 0.061(7) -0.037(8)
F7_16 0.150(9) 0.192(11) 0.221(10) -0.004(9) -0.012(8) -0.089(8)
F8_16 0.179(9) 0.130(7) 0.180(9) 0.063(7) 0.106(7) -0.006(6)
F9_16 0.128(7) 0.169(8) 0.144(7) 0.018(6) 0.093(6) 0.046(6)
O1_17 0.096(6) 0.031(3) 0.057(4) 0.003(3) -0.025(4) -0.002(3)
C1_17 0.100(4) 0.039(3) 0.078(4) 0.016(3) -0.031(4) -0.007(3)
C2_17 0.173(6) 0.044(4) 0.146(6) 0.004(5) -0.086(6) -0.007(5)
F1_17 0.177(7) 0.083(8) 0.221(10) 0.023(8) -0.123(7) -0.047(6)
F2_17 0.237(10) 0.044(4) 0.216(11) -0.004(5) -0.136(9) 0.010(6)
F3_17 0.240(11) 0.059(5) 0.131(6) -0.035(4) -0.096(6) 0.025(6)
C3_17 0.096(4) 0.066(5) 0.092(6) 0.022(4) -0.012(4) 0.005(4)
F4_17 0.073(5) 0.079(5) 0.184(11) 0.031(6) -0.011(7) -0.010(4)
F5_17 0.186(10) 0.134(8) 0.108(6) 0.028(5) 0.028(6) 0.096(7)
F6_17 0.097(6) 0.064(4) 0.099(6) 0.020(4) -0.027(5) 0.007(4)
C4_17 0.090(5) 0.086(5) 0.086(5) 0.038(4) -0.024(4) -0.009(5)
F7_17 0.126(7) 0.142(7) 0.059(4) 0.018(5) -0.028(5) -0.023(6)
F8_17 0.153(9) 0.107(6) 0.162(9) 0.086(6) -0.001(8) -0.004(5)
F9_17 0.080(4) 0.127(7) 0.145(8) 0.073(6) -0.020(4) -0.019(4)
O1_18 0.042(5) 0.048(4) 0.044(4) -0.019(3) -0.014(3) -0.008(3)
C1_18 0.058(3) 0.054(4) 0.051(3) -0.027(3) -0.002(3) -0.012(3)
C2_18 0.056(4) 0.088(6) 0.094(5) -0.049(5) 0.000(4) 0.001(4)
F1_18 0.062(5) 0.084(6) 0.114(5) -0.040(4) -0.027(4) 0.012(4)
F2_18 0.088(7) 0.136(8) 0.138(7) -0.087(8) 0.009(6) 0.019(6)
F3_18 0.062(5) 0.135(7) 0.130(8) -0.049(5) 0.025(5) -0.030(5)
C3_18 0.088(5) 0.075(5) 0.050(4) -0.027(3) 0.000(3) -0.030(4)
F4_18 0.090(4) 0.074(4) 0.050(4) -0.001(3) -0.020(3) -0.045(3)
F5_18 0.116(6) 0.110(7) 0.060(5) -0.028(5) 0.036(5) -0.037(6)
F6_18 0.141(8) 0.092(5) 0.070(5) -0.052(4) -0.008(5) -0.035(5)
C4_18 0.080(5) 0.052(4) 0.062(4) -0.013(3) -0.020(4) -0.019(4)
F7_18 0.085(5) 0.085(7) 0.092(7) 0.028(7) -0.030(5) -0.043(4)
F8_18 0.124(6) 0.048(3) 0.092(6) -0.020(4) -0.041(5) -0.014(4)
F9_18 0.126(7) 0.045(4) 0.058(3) 0.001(3) -0.027(4) -0.015(4)
O1_19 0.025(3) 0.048(4) 0.025(3) -0.001(3) 0.002(3) -0.008(3)
C1_19 0.028(3) 0.051(4) 0.029(3) -0.002(3) 0.005(2) -0.008(3)
C2_19 0.046(4) 0.048(4) 0.032(4) -0.001(3) -0.004(3) -0.008(3)
F1_19 0.050(3) 0.053(4) 0.041(4) -0.008(3) -0.008(3) -0.012(3)
F2_19 0.067(5) 0.073(5) 0.033(3) -0.007(3) -0.001(3) -0.001(4)
F3_19 0.064(5) 0.044(4) 0.059(5) 0.005(3) 0.001(4) -0.006(3)
C3_19 0.028(3) 0.086(5) 0.042(4) -0.007(3) -0.003(3) -0.006(3)
F4_19 0.047(6) 0.100(6) 0.078(7) -0.007(5) -0.010(5) -0.026(5)
F5_19 0.040(4) 0.076(5) 0.045(4) -0.005(3) -0.009(3) 0.004(3)
F6_19 0.037(4) 0.114(7) 0.060(4) -0.010(4) 0.011(3) 0.009(4)
C4_19 0.042(4) 0.060(4) 0.039(4) 0.005(3) 0.010(3) -0.017(3)
F7_19 0.084(7) 0.055(4) 0.059(5) 0.004(4) 0.006(4) -0.026(5)
F8_19 0.057(4) 0.096(6) 0.058(5) 0.014(4) 0.026(4) -0.011(4)
F9_19 0.048(3) 0.058(4) 0.047(4) 0.015(3) 0.002(3) -0.011(3)
O1_20 0.086(8) 0.110(9) 0.091(7) -0.030(6) 0.035(7) -0.030(8)
C1_20 0.067(5) 0.114(5) 0.078(5) -0.024(4) 0.019(4) -0.033(4)
C2_20 0.096(7) 0.142(7) 0.122(7) 0.019(6) 0.001(6) -0.043(5)
F1_20 0.110(7) 0.136(10) 0.164(13) 0.017(10) 0.000(8) -0.027(6)
F2_20 0.111(10) 0.228(15) 0.108(7) 0.040(7) -0.007(7) -0.031(10)
F3_20 0.146(10) 0.148(10) 0.193(12) 0.032(9) -0.027(10) -0.078(9)
C3_20 0.071(5) 0.146(8) 0.117(8) -0.006(6) 0.003(5) -0.030(6)
F4_20 0.129(11) 0.148(8) 0.189(14) 0.013(8) -0.028(11) -0.011(7)
F5_20 0.126(11) 0.175(13) 0.137(9) -0.007(9) -0.059(8) -0.022(11)
F6_20 0.073(8) 0.220(14) 0.166(10) 0.020(10) 0.026(9) -0.029(11)
C4_20 0.098(7) 0.150(7) 0.115(8) -0.062(6) 0.018(5) -0.040(6)
F7_20 0.157(12) 0.108(8) 0.183(12) -0.071(7) 0.042(9) -0.053(8)
F8_20 0.152(10) 0.189(13) 0.158(11) -0.108(9) 0.047(9) -0.037(9)
F9_20 0.129(8) 0.197(13) 0.123(10) -0.083(8) -0.019(7) -0.036(8)
O1_21 0.060(5) 0.048(7) 0.112(10) 0.006(7) -0.026(5) -0.012(5)
C1_21 0.054(4) 0.060(4) 0.092(5) 0.009(4) -0.013(4) -0.018(4)
C2_21 0.081(5) 0.073(6) 0.104(6) 0.006(5) 0.006(5) -0.025(5)
F1_21 0.101(9) 0.096(6) 0.129(11) 0.050(6) -0.023(8) -0.043(6)
F2_21 0.074(5) 0.091(10) 0.147(13) 0.034(9) 0.013(6) -0.024(6)
F3_21 0.146(13) 0.162(12) 0.116(8) -0.037(9) 0.011(8) -0.040(11)
C3_21 0.058(5) 0.084(5) 0.125(7) 0.042(5) -0.014(5) -0.018(5)
F4_21 0.097(8) 0.142(12) 0.163(11) 0.060(8) 0.011(8) -0.054(9)
F5_21 0.084(8) 0.067(5) 0.173(9) 0.032(6) -0.016(8) -0.009(6)
F6_21 0.073(7) 0.134(13) 0.171(13) 0.064(9) -0.048(8) -0.033(8)
C4_21 0.082(6) 0.100(6) 0.119(7) -0.026(5) -0.014(6) -0.025(5)
F7_21 0.136(11) 0.177(13) 0.108(7) -0.026(7) -0.004(7) -0.027(10)
F8_21 0.115(7) 0.134(12) 0.193(14) -0.010(11) -0.049(8) -0.068(8)
F9_21 0.116(8) 0.078(6) 0.142(11) -0.043(6) 0.007(9) -0.005(6)
O1_22 0.051(3) 0.068(4) 0.053(3) -0.013(3) 0.009(2) -0.006(3)
C1_22 0.043(3) 0.065(4) 0.053(4) -0.012(3) 0.014(3) -0.021(3)
C2_22 0.069(5) 0.113(7) 0.050(4) -0.019(4) 0.010(3) -0.038(4)
F1_22 0.088(4) 0.158(6) 0.050(3) 0.018(4) 0.003(3) -0.022(4)
F2_22 0.083(4) 0.177(7) 0.066(4) -0.047(4) 0.032(3) -0.054(4)
F3_22 0.069(3) 0.109(4) 0.068(3) -0.024(3) 0.006(3) -0.046(3)
C3_22 0.060(5) 0.099(6) 0.090(6) -0.021(6) -0.005(4) -0.007(4)
F4_22 0.115(6) 0.122(6) 0.099(5) -0.005(4) -0.047(4) -0.012(5)
F5_22 0.113(5) 0.069(4) 0.131(6) -0.024(4) 0.015(5) -0.001(3)
F6_22 0.049(3) 0.185(8) 0.119(6) -0.027(5) 0.012(3) -0.008(4)
C4_22 0.081(6) 0.095(6) 0.108(7) -0.030(6) 0.018(5) -0.046(5)
F7_22 0.129(6) 0.139(7) 0.162(7) -0.017(6) -0.029(5) -0.091(6)
F8_22 0.137(7) 0.123(6) 0.159(6) -0.013(5) 0.077(6) -0.077(5)
F9_22 0.130(5) 0.065(3) 0.103(5) 0.001(3) 0.028(4) -0.036(3)
O1_23 0.044(3) 0.047(4) 0.031(3) -0.008(3) -0.007(3) -0.020(3)
C1_23 0.045(3) 0.058(3) 0.042(3) 0.005(3) -0.007(2) -0.024(3)
C2_23 0.051(4) 0.084(4) 0.040(4) -0.004(3) -0.007(3) -0.022(4)
F1_23 0.079(5) 0.074(4) 0.063(4) -0.022(3) -0.010(4) -0.022(3)
F2_23 0.050(3) 0.100(5) 0.045(4) -0.008(3) -0.008(3) -0.029(3)
F3_23 0.066(4) 0.144(7) 0.039(3) 0.005(4) -0.001(3) -0.034(5)
C3_23 0.073(5) 0.065(4) 0.074(5) 0.025(3) -0.012(4) -0.030(4)
F4_23 0.128(7) 0.053(4) 0.096(5) 0.011(3) -0.029(5) -0.022(4)
F5_23 0.088(5) 0.117(7) 0.121(8) 0.041(6) 0.003(5) -0.061(5)
F6_23 0.098(5) 0.092(7) 0.083(6) 0.032(5) -0.027(5) -0.015(5)
C4_23 0.057(3) 0.061(4) 0.038(3) 0.004(3) 0.002(3) -0.021(3)
F7_23 0.060(4) 0.096(6) 0.047(3) -0.025(3) 0.002(3) -0.018(4)
F8_23 0.054(3) 0.068(4) 0.046(4) -0.003(3) 0.009(3) -0.017(3)
F9_23 0.063(4) 0.067(3) 0.063(4) -0.003(3) 0.011(3) -0.030(3)
O1_24 0.030(3) 0.065(5) 0.045(4) 0.000(4) -0.001(2) 0.000(3)
C1_24 0.030(3) 0.060(4) 0.048(3) -0.002(3) 0.003(3) -0.005(3)
C2_24 0.048(4) 0.072(4) 0.057(4) -0.010(3) 0.005(3) -0.001(4)
F1_24 0.080(6) 0.068(4) 0.101(7) -0.026(4) 0.020(5) -0.014(4)
F2_24 0.051(3) 0.083(5) 0.064(4) -0.004(4) 0.018(3) 0.008(3)
F3_24 0.069(4) 0.120(7) 0.049(3) -0.029(4) -0.001(3) 0.014(5)
C3_24 0.052(4) 0.064(4) 0.082(4) -0.005(3) 0.020(4) -0.013(3)
F4_24 0.074(5) 0.067(4) 0.127(7) -0.030(5) 0.018(5) -0.015(4)
F5_24 0.069(5) 0.074(5) 0.094(4) 0.028(4) 0.027(4) -0.003(4)
F6_24 0.057(3) 0.090(6) 0.119(6) -0.006(5) 0.015(4) -0.031(3)
C4_24 0.039(3) 0.080(5) 0.052(4) 0.000(3) -0.006(3) -0.006(3)
F7_24 0.070(6) 0.123(6) 0.074(5) -0.032(5) -0.017(4) 0.001(5)
F8_24 0.042(3) 0.096(6) 0.077(5) 0.005(4) -0.011(3) 0.002(3)
F9_24 0.064(5) 0.111(6) 0.072(5) 0.036(4) -0.002(4) -0.015(5)
O1_25 0.044(3) 0.042(3) 0.060(3) 0.005(2) -0.008(2) -0.002(2)
C1_25 0.042(3) 0.043(3) 0.048(3) 0.008(3) -0.006(3) -0.003(3)
C2_25 0.046(4) 0.058(4) 0.056(4) -0.001(3) 0.001(3) -0.007(3)
F1_25 0.067(3) 0.082(3) 0.051(3) 0.020(2) 0.000(2) -0.020(3)
F2_25 0.049(3) 0.077(3) 0.068(3) -0.008(3) 0.005(2) 0.002(2)
F3_25 0.069(3) 0.079(3) 0.062(3) -0.014(3) -0.002(2) -0.018(3)
C3_25 0.059(4) 0.052(4) 0.062(4) 0.013(3) -0.012(3) -0.017(3)
F4_25 0.077(3) 0.092(4) 0.058(3) 0.025(3) -0.009(2) -0.037(3)
F5_25 0.068(3) 0.057(3) 0.076(3) 0.006(2) -0.018(2) -0.025(2)
F6_25 0.069(3) 0.050(3) 0.111(4) 0.022(3) -0.025(3) -0.010(2)
C4_25 0.049(4) 0.048(4) 0.050(4) 0.005(3) -0.005(3) -0.009(3)
F7_25 0.074(3) 0.087(4) 0.057(3) -0.016(3) 0.000(2) -0.019(3)
F8_25 0.063(3) 0.072(3) 0.063(3) 0.018(2) -0.024(2) -0.008(2)
F9_25 0.061(3) 0.069(3) 0.070(3) 0.012(2) -0.013(2) -0.029(2)
O1_26 0.018(3) 0.088(6) 0.050(4) 0.024(4) 0.001(3) -0.007(4)
C1_26 0.036(3) 0.084(4) 0.048(4) 0.016(3) 0.008(3) -0.016(3)
C2_26 0.078(6) 0.120(6) 0.073(6) -0.019(5) -0.013(4) 0.006(6)
F1_26 0.186(12) 0.098(6) 0.151(10) -0.032(6) -0.027(9) -0.013(8)
F2_26 0.133(7) 0.216(14) 0.112(10) -0.061(9) 0.045(7) -0.013(10)
F3_26 0.143(8) 0.185(13) 0.136(9) -0.052(8) -0.071(7) 0.006(10)
C3_26 0.091(6) 0.104(5) 0.081(7) 0.047(4) -0.014(5) -0.015(5)
F4_26 0.251(15) 0.081(6) 0.155(9) 0.031(6) -0.053(9) 0.002(8)
F5_26 0.080(6) 0.154(10) 0.145(9) 0.105(7) -0.024(6) -0.017(6)
F6_26 0.099(7) 0.172(11) 0.120(7) 0.095(7) -0.017(6) -0.049(8)
C4_26 0.038(4) 0.118(6) 0.054(5) 0.021(4) 0.006(3) -0.028(4)
F7_26 0.104(8) 0.170(9) 0.108(7) -0.031(7) -0.007(6) -0.062(7)
F8_26 0.048(5) 0.226(12) 0.099(7) 0.085(7) -0.001(5) -0.056(6)
F9_26 0.044(4) 0.134(6) 0.083(6) 0.038(5) -0.013(4) -0.019(4)
P1_27 0.016(2) 0.025(3) 0.028(2) -0.0041(17) 0.0004(15) -0.007(2)
P2_27 0.016(2) 0.0238(18) 0.018(2) 0.0000(15) -0.0017(15) -0.0019(14)
C1_27 0.041(5) 0.062(7) 0.038(4) -0.014(5) 0.000(3) -0.019(5)
C2_27 0.055(6) 0.063(6) 0.048(5) -0.010(5) -0.001(4) -0.010(5)
C3_27 0.066(6) 0.066(8) 0.043(5) -0.003(5) -0.004(5) -0.012(6)
C4_27 0.077(7) 0.090(8) 0.051(6) 0.002(6) 0.010(5) -0.011(6)
C5_27 0.061(6) 0.080(8) 0.046(5) -0.016(5) 0.009(4) -0.017(6)
C6_27 0.049(5) 0.055(7) 0.045(5) -0.012(5) 0.011(4) -0.011(5)
C7_27 0.021(6) 0.019(5) 0.045(7) 0.002(4) 0.007(5) -0.008(4)
C8_27 0.050(9) 0.028(7) 0.052(8) -0.001(6) 0.002(6) -0.021(6)
C9_27 0.065(10) 0.019(5) 0.057(9) 0.004(6) 0.009(8) -0.023(6)
C10_27 0.037(6) 0.024(5) 0.059(8) 0.004(6) 0.007(6) -0.014(5)
C11_27 0.039(7) 0.028(6) 0.064(9) 0.010(6) -0.020(7) -0.011(5)
C12_27 0.043(8) 0.021(5) 0.048(7) 0.003(5) -0.008(6) -0.009(5)
C13_27 0.020(3) 0.031(4) 0.037(4) -0.001(4) 0.001(3) -0.006(3)
C14_27 0.020(3) 0.032(4) 0.029(4) -0.002(3) 0.000(3) -0.006(3)
C15_27 0.015(4) 0.029(4) 0.022(4) -0.006(3) -0.002(3) 0.001(3)
C16_27 0.013(3) 0.024(3) 0.022(4) 0.000(3) 0.000(3) 0.004(2)
C17_27 0.026(4) 0.031(4) 0.048(7) 0.013(4) 0.009(5) 0.006(3)
C18_27 0.022(4) 0.033(4) 0.037(5) 0.006(4) 0.002(4) 0.008(3)
C19_27 0.017(4) 0.037(4) 0.031(5) -0.004(4) 0.001(3) 0.007(3)
C20_27 0.022(4) 0.034(4) 0.043(6) 0.000(4) 0.010(4) 0.003(3)
C21_27 0.020(6) 0.031(6) 0.016(5) 0.001(4) 0.000(4) -0.006(5)
C22_27 0.022(8) 0.040(7) 0.022(6) 0.002(5) 0.002(5) -0.013(6)
C23_27 0.034(9) 0.049(8) 0.022(6) -0.003(5) -0.004(5) -0.022(7)
C24_27 0.039(10) 0.051(8) 0.024(6) -0.005(5) 0.004(5) -0.025(7)
C25_27 0.025(7) 0.038(6) 0.022(5) -0.002(5) 0.005(5) -0.014(5)
C26_27 0.021(6) 0.033(6) 0.024(5) 0.000(5) 0.002(4) -0.010(5)
P1_29 0.0236(8) 0.0270(8) 0.0224(9) -0.0035(7) 0.0018(7) -0.0066(6)
P2_29 0.0199(8) 0.0359(9) 0.0212(7) -0.0055(6) 0.0021(6) -0.0017(7)
C1_29 0.034(3) 0.037(3) 0.035(3) -0.005(3) -0.006(3) -0.011(3)
C2_29 0.032(4) 0.078(6) 0.061(5) -0.019(4) -0.009(3) -0.013(4)
C3_29 0.048(5) 0.081(7) 0.085(6) -0.017(5) -0.019(4) -0.025(5)
C4_29 0.083(5) 0.060(6) 0.090(6) 0.003(5) -0.053(5) -0.026(5)
C5_29 0.102(6) 0.070(6) 0.039(4) 0.006(4) -0.033(4) -0.046(5)
C6_29 0.075(5) 0.048(4) 0.032(3) 0.003(3) -0.017(3) -0.026(4)
C7_29 0.026(3) 0.026(3) 0.032(3) -0.002(2) 0.006(2) -0.002(2)
C8_29 0.039(4) 0.026(3) 0.054(4) -0.009(3) 0.003(3) -0.003(3)
C9_29 0.044(4) 0.034(4) 0.063(6) -0.015(4) 0.003(4) 0.005(3)
C10_29 0.034(4) 0.033(4) 0.073(6) -0.006(4) 0.005(4) 0.004(3)
C11_29 0.023(3) 0.034(4) 0.061(5) 0.000(3) 0.010(3) -0.001(3)
C12_29 0.022(3) 0.028(3) 0.041(4) -0.005(3) 0.006(3) -0.003(2)
C13_29 0.031(3) 0.033(3) 0.028(3) 0.000(2) 0.004(2) -0.011(2)
C14_29 0.026(3) 0.048(3) 0.025(3) -0.002(2) 0.006(2) -0.010(2)
C15_29 0.029(3) 0.053(3) 0.025(3) -0.015(2) 0.002(2) 0.005(2)
C16_29 0.041(3) 0.048(3) 0.033(3) -0.016(3) -0.006(3) 0.012(3)
C17_29 0.050(4) 0.066(4) 0.043(4) -0.024(3) -0.009(3) 0.023(3)
C18_29 0.044(3) 0.087(4) 0.056(5) -0.037(4) -0.005(3) 0.018(3)
C19_29 0.037(4) 0.097(5) 0.047(4) -0.031(4) 0.010(3) 0.012(3)
C20_29 0.027(3) 0.072(4) 0.034(3) -0.016(3) 0.008(3) 0.002(3)
C21_29 0.026(3) 0.036(3) 0.024(2) -0.005(2) 0.000(2) -0.001(2)
C22_29 0.035(3) 0.039(3) 0.031(3) -0.006(2) -0.005(2) -0.007(2)
C23_29 0.037(3) 0.046(4) 0.038(3) -0.002(3) -0.009(3) -0.010(3)
C24_29 0.037(3) 0.069(4) 0.035(3) 0.000(3) -0.011(3) -0.011(3)
C25_29 0.034(3) 0.062(4) 0.032(3) 0.009(3) -0.007(3) -0.004(3)
C26_29 0.030(3) 0.056(4) 0.028(3) 0.006(3) -0.001(2) -0.007(3)
P1_30 0.0263(8) 0.0247(7) 0.0223(7) -0.0034(6) 0.0024(6) -0.0016(6)
P2_30 0.0288(12) 0.0257(9) 0.0225(10) -0.0047(7) -0.0045(8) -0.0013(8)
C1_30 0.027(3) 0.027(2) 0.030(3) -0.001(2) 0.004(2) -0.002(2)
C2_30 0.025(3) 0.033(3) 0.036(3) -0.004(2) 0.003(2) -0.005(2)
C3_30 0.028(3) 0.042(3) 0.045(4) -0.002(3) 0.004(3) -0.005(2)
C4_30 0.024(3) 0.039(3) 0.046(4) 0.002(3) 0.011(2) 0.002(2)
C5_30 0.032(3) 0.030(3) 0.039(3) -0.001(2) 0.014(2) 0.003(2)
C6_30 0.031(3) 0.026(2) 0.033(3) -0.004(2) 0.009(2) -0.001(2)
C7_30 0.033(3) 0.035(3) 0.021(3) -0.005(2) -0.002(2) -0.001(3)
C8_30 0.052(4) 0.051(4) 0.025(3) -0.008(3) 0.010(3) -0.007(3)
C9_30 0.077(6) 0.075(6) 0.018(3) -0.011(3) 0.004(3) -0.014(5)
C10_30 0.073(6) 0.078(6) 0.029(4) -0.014(4) -0.005(4) -0.015(5)
C11_30 0.051(4) 0.052(4) 0.036(4) -0.012(3) -0.009(3) -0.009(3)
C12_30 0.034(3) 0.039(3) 0.027(3) -0.004(3) -0.002(2) -0.006(3)
C13_30 0.035(3) 0.028(3) 0.031(3) -0.002(2) 0.003(2) 0.001(2)
C14_30 0.037(3) 0.030(3) 0.030(3) -0.003(2) 0.001(3) -0.003(3)
C15_30 0.042(4) 0.029(3) 0.029(3) -0.005(3) -0.007(3) -0.005(3)
C16_30 0.051(4) 0.028(3) 0.036(3) -0.006(3) -0.016(3) -0.001(3)
C17_30 0.052(4) 0.042(4) 0.037(4) -0.004(3) -0.017(3) -0.011(3)
C18_30 0.053(4) 0.041(4) 0.040(4) -0.006(3) -0.011(3) -0.010(3)
C19_30 0.056(5) 0.037(4) 0.053(5) -0.012(4) -0.015(4) -0.009(3)
C20_30 0.048(4) 0.025(3) 0.043(4) -0.009(3) -0.008(3) 0.000(3)
C21_30 0.030(3) 0.039(3) 0.034(3) -0.016(3) -0.007(3) 0.010(3)
C22_30 0.038(4) 0.073(6) 0.045(4) -0.012(4) 0.002(3) 0.015(4)
C23_30 0.038(4) 0.110(8) 0.063(6) -0.016(5) 0.007(4) 0.019(5)
C24_30 0.044(5) 0.088(6) 0.075(6) -0.037(5) -0.022(4) 0.033(5)
C25_30 0.052(5) 0.052(5) 0.079(6) -0.023(4) -0.028(4) 0.021(4)
C26_30 0.048(4) 0.041(4) 0.056(5) -0.012(3) -0.018(4) 0.013(3)
P1_31 0.0347(8) 0.0191(6) 0.0395(8) 0.0031(6) -0.0006(6) -0.0062(6)
P2_31 0.0304(7) 0.0257(7) 0.0301(7) 0.0037(5) -0.0098(6) -0.0072(6)
C1_31 0.046(4) 0.027(3) 0.055(4) 0.005(3) -0.001(3) -0.014(3)
C2_31 0.066(5) 0.046(4) 0.055(4) 0.004(3) 0.002(3) -0.029(4)
C3_31 0.083(6) 0.057(5) 0.068(5) 0.014(4) 0.005(4) -0.038(4)
C4_31 0.066(5) 0.056(5) 0.081(5) -0.006(4) 0.010(4) -0.044(4)
C5_31 0.066(5) 0.043(4) 0.073(5) -0.008(4) 0.003(4) -0.029(4)
C6_31 0.049(4) 0.039(3) 0.056(4) -0.003(3) 0.006(3) -0.021(3)
C7_31 0.032(3) 0.025(3) 0.044(3) -0.002(2) -0.002(2) -0.006(2)
C8_31 0.047(4) 0.029(3) 0.044(3) -0.002(3) 0.004(3) 0.007(3)
C9_31 0.044(4) 0.037(3) 0.051(4) -0.009(3) 0.003(3) 0.001(3)
C10_31 0.049(4) 0.040(3) 0.049(3) -0.010(3) 0.005(3) -0.012(3)
C11_31 0.046(4) 0.058(4) 0.052(4) 0.007(3) 0.008(3) -0.011(3)
C12_31 0.041(3) 0.057(4) 0.042(3) 0.010(3) 0.000(3) -0.013(3)
C13_31 0.032(3) 0.032(3) 0.047(3) 0.005(2) -0.013(2) -0.003(2)
C14_31 0.043(3) 0.039(3) 0.038(3) 0.011(3) -0.014(3) -0.008(3)
C15_31 0.045(3) 0.046(3) 0.026(3) 0.000(2) -0.002(2) -0.017(3)
C16_31 0.046(4) 0.049(4) 0.044(4) 0.011(3) -0.003(3) -0.017(3)
C17_31 0.052(4) 0.083(5) 0.043(4) 0.018(4) 0.003(3) -0.024(4)
C18_31 0.050(4) 0.074(5) 0.048(4) -0.007(4) 0.019(3) -0.020(3)
C19_31 0.053(4) 0.074(5) 0.059(5) -0.023(4) 0.021(4) -0.020(4)
C20_31 0.039(3) 0.038(3) 0.050(4) -0.008(3) 0.013(3) -0.012(3)
C21_31 0.030(3) 0.033(3) 0.038(3) -0.004(2) -0.011(2) -0.007(2)
C22_31 0.036(3) 0.027(3) 0.041(3) -0.004(2) 0.000(2) -0.013(2)
C23_31 0.042(4) 0.042(4) 0.065(4) -0.014(3) 0.005(3) -0.022(3)
C24_31 0.041(4) 0.041(3) 0.075(5) -0.022(3) -0.005(3) -0.017(3)
C25_31 0.039(4) 0.052(4) 0.073(5) -0.019(3) -0.022(3) -0.011(3)
C26_31 0.047(4) 0.041(3) 0.043(3) -0.007(3) -0.021(3) -0.010(3)
P1_32 0.0228(9) 0.0225(9) 0.0263(8) -0.0038(7) -0.0033(7) -0.0006(6)
P2_32 0.0386(13) 0.0210(8) 0.0381(10) -0.0047(7) -0.0189(10) -0.0041(9)
C1_32 0.040(3) 0.023(3) 0.034(3) -0.001(2) 0.011(3) 0.000(2)
C2_32 0.062(5) 0.046(4) 0.074(6) 0.032(4) 0.011(4) -0.005(4)
C3_32 0.073(5) 0.051(5) 0.095(6) 0.037(4) 0.023(5) -0.011(4)
C4_32 0.060(5) 0.030(4) 0.113(6) 0.009(4) 0.043(5) -0.011(3)
C5_32 0.069(5) 0.036(4) 0.076(5) -0.011(3) 0.018(4) -0.029(3)
C6_32 0.067(5) 0.029(3) 0.048(4) -0.008(3) 0.015(3) -0.028(3)
C7_32 0.019(2) 0.022(2) 0.037(3) -0.006(2) 0.000(2) -0.0021(18)
C8_32 0.025(3) 0.034(3) 0.048(4) 0.004(3) 0.007(3) 0.007(2)
C9_32 0.028(3) 0.035(3) 0.049(4) -0.009(3) 0.007(3) 0.004(2)
C10_32 0.023(3) 0.047(3) 0.042(4) -0.008(3) 0.005(2) -0.004(2)
C11_32 0.034(4) 0.038(3) 0.096(6) 0.003(4) 0.026(4) -0.005(3)
C12_32 0.034(4) 0.031(3) 0.095(6) -0.016(4) 0.024(4) -0.010(3)
C13_32 0.060(4) 0.047(3) 0.053(3) -0.014(3) -0.033(3) 0.020(3)
C14_32 0.071(4) 0.045(3) 0.056(3) -0.016(3) -0.038(3) 0.017(3)
C15_32 0.073(5) 0.038(4) 0.036(3) 0.003(3) -0.019(3) -0.032(3)
C16_32 0.057(4) 0.052(5) 0.031(3) -0.003(3) -0.002(3) -0.036(4)
C17_32 0.094(6) 0.093(7) 0.035(4) -0.008(4) 0.005(4) -0.072(6)
C18_32 0.110(7) 0.098(8) 0.036(4) -0.009(5) 0.001(4) -0.074(6)
C19_32 0.117(7) 0.090(7) 0.035(4) 0.006(4) -0.017(4) -0.077(6)
C20_32 0.093(6) 0.043(4) 0.030(3) 0.001(3) -0.021(3) -0.035(4)
C21_32 0.026(3) 0.038(3) 0.040(3) -0.016(2) -0.007(2) -0.008(2)
C22_32 0.031(3) 0.031(3) 0.052(4) -0.003(3) 0.000(3) -0.013(2)
C23_32 0.052(4) 0.046(4) 0.076(5) 0.000(4) 0.004(4) -0.031(3)
C24_32 0.042(4) 0.094(5) 0.062(5) 0.014(4) -0.005(3) -0.035(3)
C25_32 0.032(3) 0.103(5) 0.043(4) -0.002(4) -0.001(3) -0.023(3)
C26_32 0.030(3) 0.089(5) 0.051(4) -0.027(4) -0.001(3) -0.009(3)
O1_33 0.027(4) 0.063(6) 0.020(4) -0.009(4) 0.000(3) -0.012(4)
C1_33 0.029(4) 0.083(5) 0.029(4) -0.009(3) 0.004(3) -0.010(4)
C2_33 0.055(5) 0.088(5) 0.032(4) -0.005(4) 0.014(4) -0.019(5)
F1_33 0.062(5) 0.113(9) 0.065(7) -0.017(6) 0.022(4) -0.032(5)
F2_33 0.078(7) 0.090(6) 0.049(6) -0.009(5) 0.022(5) -0.018(6)
F3_33 0.071(6) 0.114(9) 0.033(4) -0.002(4) 0.005(4) -0.021(6)
C3_33 0.039(4) 0.078(5) 0.042(4) -0.011(3) 0.009(3) 0.000(4)
F4_33 0.051(4) 0.090(7) 0.042(5) -0.014(4) 0.019(4) 0.001(5)
F5_33 0.049(4) 0.074(6) 0.032(4) -0.019(4) 0.007(3) -0.002(4)
F6_33 0.050(6) 0.084(5) 0.059(6) -0.001(4) 0.009(4) 0.003(5)
C4_33 0.030(4) 0.109(6) 0.044(5) -0.007(4) -0.005(3) -0.009(4)
F7_33 0.053(6) 0.146(9) 0.045(5) 0.016(6) -0.015(4) -0.012(6)
F8_33 0.032(5) 0.158(11) 0.069(7) -0.020(8) -0.006(4) 0.002(6)
F9_33 0.032(5) 0.142(7) 0.049(5) -0.029(5) 0.000(4) -0.030(5)
O1_34 0.031(6) 0.033(4) 0.045(5) -0.007(4) -0.002(4) -0.011(4)
C1_34 0.040(4) 0.043(4) 0.051(4) -0.012(3) -0.005(3) -0.017(3)
C2_34 0.053(4) 0.061(5) 0.055(5) -0.019(4) 0.004(4) -0.019(4)
F1_34 0.074(8) 0.064(6) 0.042(7) -0.018(4) 0.015(6) -0.014(5)
F2_34 0.089(9) 0.074(7) 0.069(7) -0.041(6) 0.006(6) -0.027(6)
F3_34 0.049(4) 0.086(9) 0.071(7) -0.035(6) 0.012(4) -0.013(5)
C3_34 0.076(6) 0.044(4) 0.082(6) -0.005(4) -0.004(5) -0.024(4)
F4_34 0.113(10) 0.043(8) 0.085(6) 0.002(5) 0.009(5) -0.029(7)
F5_34 0.086(6) 0.046(5) 0.106(8) -0.003(6) -0.005(6) -0.005(4)
F6_34 0.103(8) 0.056(7) 0.103(9) -0.009(6) -0.004(7) -0.046(6)
C4_34 0.038(4) 0.064(4) 0.058(5) -0.013(4) -0.006(3) -0.020(4)
F7_34 0.055(5) 0.110(8) 0.078(5) -0.015(5) 0.013(4) -0.042(6)
F8_34 0.063(6) 0.066(6) 0.074(5) -0.018(5) -0.027(4) -0.016(5)
F9_34 0.038(4) 0.060(4) 0.058(6) -0.015(4) -0.015(4) -0.007(3)
O1_35 0.054(9) 0.056(7) 0.065(7) -0.024(6) 0.015(6) -0.030(6)
C1_35 0.065(5) 0.067(5) 0.068(5) -0.030(4) 0.010(4) -0.017(4)
C2_35 0.100(8) 0.104(8) 0.078(7) -0.008(6) 0.028(6) -0.012(6)
F1_35 0.172(15) 0.134(12) 0.090(10) -0.011(9) 0.054(10) 0.013(10)
F2_35 0.119(9) 0.110(11) 0.102(11) 0.004(8) 0.015(8) -0.009(8)
F3_35 0.101(10) 0.141(13) 0.132(13) 0.021(10) 0.036(9) -0.043(9)
C3_35 0.075(5) 0.064(6) 0.080(7) -0.029(5) -0.012(5) -0.020(4)
F4_35 0.089(11) 0.068(8) 0.100(9) -0.026(7) -0.015(8) -0.039(8)
F5_35 0.067(6) 0.065(6) 0.150(14) -0.032(7) -0.011(8) -0.023(5)
F6_35 0.133(12) 0.090(10) 0.091(7) -0.037(7) -0.031(8) -0.026(9)
C4_35 0.069(5) 0.074(6) 0.085(6) -0.029(5) -0.001(6) -0.009(5)
F7_35 0.120(12) 0.075(8) 0.132(10) -0.049(8) -0.009(10) -0.009(8)
F8_35 0.108(10) 0.118(10) 0.095(7) -0.004(6) -0.007(7) -0.016(9)
F9_35 0.069(6) 0.112(12) 0.155(14) -0.045(11) 0.021(9) -0.015(7)
P1_36 0.048(6) 0.037(5) 0.046(6) -0.009(5) -0.021(6) -0.005(5)
P2_36 0.039(6) 0.034(6) 0.043(6) -0.004(5) -0.013(5) 0.004(5)
C1_36 0.070(17) 0.06(2) 0.049(16) -0.002(16) 0.000(14) -0.021(15)
C2_36 0.10(2) 0.09(3) 0.054(19) 0.010(18) -0.018(17) -0.04(2)
C3_36 0.11(2) 0.09(2) 0.053(17) 0.008(19) -0.008(17) -0.07(2)
C4_36 0.106(19) 0.08(2) 0.048(16) -0.011(17) -0.007(16) -0.072(18)
C5_36 0.074(18) 0.08(2) 0.052(17) -0.008(16) 0.013(14) -0.058(16)
C6_36 0.072(18) 0.07(2) 0.047(16) -0.001(18) 0.001(16) -0.031(17)
C7_36 0.040(8) 0.061(8) 0.054(8) -0.012(8) -0.001(7) -0.007(8)
C8_36 0.039(9) 0.082(11) 0.053(12) -0.012(10) -0.003(9) -0.007(8)
C9_36 0.045(9) 0.095(12) 0.059(12) -0.007(10) -0.003(10) -0.017(9)
C10_36 0.043(8) 0.099(12) 0.058(12) -0.006(11) -0.004(9) -0.020(9)
C11_36 0.042(8) 0.089(9) 0.054(10) -0.004(8) 0.000(8) -0.021(7)
C12_36 0.038(8) 0.072(8) 0.053(8) -0.009(7) -0.002(7) -0.010(7)
C13_36 0.052(6) 0.039(5) 0.046(6) -0.011(5) -0.027(5) 0.007(5)
C14_36 0.047(5) 0.036(5) 0.042(5) -0.008(5) -0.021(5) 0.008(4)
C15_36 0.056(8) 0.029(7) 0.054(9) 0.002(8) 0.011(8) -0.019(7)
C16_36 0.060(8) 0.034(8) 0.061(10) -0.005(9) 0.011(8) -0.019(8)
C17_36 0.064(10) 0.032(9) 0.069(11) -0.008(9) 0.016(10) -0.023(8)
C18_36 0.065(10) 0.033(9) 0.087(11) -0.003(10) 0.023(10) -0.017(9)
C19_36 0.068(9) 0.035(8) 0.091(10) 0.009(9) 0.020(9) -0.019(8)
C20_36 0.060(8) 0.032(8) 0.077(9) 0.012(7) 0.020(8) -0.015(7)
C21_36 0.022(7) 0.025(7) 0.055(8) -0.004(7) 0.006(7) -0.003(6)
C22_36 0.022(8) 0.027(7) 0.048(9) -0.003(7) 0.004(8) -0.001(6)
C23_36 0.025(8) 0.032(7) 0.049(9) -0.004(7) 0.006(7) -0.001(7)
C24_36 0.024(8) 0.036(7) 0.059(9) -0.007(8) 0.012(8) -0.003(6)
C25_36 0.022(8) 0.034(7) 0.061(9) -0.007(8) 0.011(8) -0.005(6)
C26_36 0.019(8) 0.026(7) 0.058(9) -0.003(8) 0.008(7) -0.002(6)
O1_37 0.035(6) 0.042(6) 0.036(5) -0.003(5) -0.003(4) 0.000(5)
C1_37 0.059(4) 0.052(4) 0.039(4) -0.001(4) -0.011(4) 0.004(4)
C2_37 0.070(6) 0.057(5) 0.044(5) -0.007(5) -0.014(5) 0.001(4)
F1_37 0.073(7) 0.071(10) 0.065(10) 0.006(9) -0.020(8) -0.008(7)
F2_37 0.102(12) 0.075(11) 0.043(6) -0.007(6) -0.017(6) -0.005(9)
F3_37 0.090(8) 0.056(7) 0.059(10) -0.010(7) -0.005(9) 0.009(7)
C3_37 0.068(6) 0.067(6) 0.046(6) 0.007(5) -0.003(5) 0.000(4)
F4_37 0.073(9) 0.083(9) 0.056(9) 0.004(7) 0.004(7) -0.014(7)
F5_37 0.080(10) 0.080(8) 0.039(9) 0.009(7) 0.002(7) 0.010(7)
F6_37 0.078(11) 0.092(12) 0.059(9) 0.022(9) -0.007(8) 0.003(9)
C4_37 0.062(5) 0.053(5) 0.049(5) -0.001(5) -0.013(4) 0.008(4)
F7_37 0.101(12) 0.054(6) 0.066(14) -0.003(8) -0.010(10) -0.003(7)
F8_37 0.067(8) 0.057(9) 0.050(6) 0.001(7) -0.015(6) 0.015(7)
F9_37 0.041(6) 0.073(9) 0.048(6) 0.003(6) -0.023(5) 0.007(6)
O1_38 0.043(6) 0.076(8) 0.059(8) 0.001(7) 0.009(5) -0.024(6)
C1_38 0.041(5) 0.085(5) 0.054(5) 0.010(4) 0.005(4) -0.019(4)
C2_38 0.059(6) 0.114(7) 0.072(6) 0.018(6) -0.012(5) -0.038(6)
F1_38 0.119(11) 0.120(7) 0.107(11) -0.003(7) 0.003(9) -0.070(7)
F2_38 0.048(6) 0.177(13) 0.110(11) 0.020(11) -0.019(7) -0.032(7)
F3_38 0.119(12) 0.152(13) 0.063(6) 0.011(8) -0.023(6) -0.051(11)
C3_38 0.079(7) 0.089(6) 0.082(7) -0.002(5) 0.007(5) -0.011(5)
F4_38 0.111(10) 0.124(12) 0.128(13) -0.059(10) 0.012(8) -0.038(9)
F5_38 0.112(11) 0.105(10) 0.102(9) 0.017(9) 0.001(8) 0.014(9)
F6_38 0.099(9) 0.106(12) 0.091(8) -0.012(9) 0.016(7) 0.004(9)
C4_38 0.065(7) 0.116(7) 0.064(6) 0.030(5) 0.002(5) -0.008(6)
F7_38 0.130(12) 0.144(11) 0.108(9) 0.037(9) -0.066(9) -0.016(10)
F8_38 0.090(8) 0.168(14) 0.070(9) 0.044(10) 0.030(7) -0.007(8)
F9_38 0.096(11) 0.116(8) 0.114(11) 0.044(7) 0.009(10) 0.011(8)
O1_39 0.058(6) 0.069(10) 0.063(9) 0.010(7) -0.011(6) -0.027(7)
C1_39 0.059(5) 0.072(5) 0.065(5) 0.009(4) -0.011(4) -0.025(4)
C2_39 0.087(7) 0.080(6) 0.074(7) 0.022(5) -0.014(6) -0.030(5)
F1_39 0.112(12) 0.134(12) 0.071(7) 0.022(7) -0.006(7) -0.051(10)
F2_39 0.107(9) 0.100(12) 0.127(15) 0.030(11) -0.023(9) -0.008(9)
F3_39 0.120(11) 0.065(9) 0.089(10) 0.033(8) -0.029(9) -0.044(8)
C3_39 0.067(6) 0.092(7) 0.090(7) 0.000(5) 0.006(5) -0.019(6)
F4_39 0.100(12) 0.094(9) 0.112(12) -0.002(9) 0.037(9) -0.023(9)
F5_39 0.079(10) 0.097(9) 0.094(10) -0.006(8) 0.013(8) -0.025(8)
F6_39 0.081(7) 0.116(15) 0.128(14) -0.036(11) -0.015(9) 0.015(9)
C4_39 0.071(7) 0.088(7) 0.072(7) 0.002(5) -0.017(5) -0.030(5)
F7_39 0.089(10) 0.096(10) 0.105(11) -0.002(8) -0.011(8) -0.048(8)
F8_39 0.111(12) 0.154(15) 0.095(11) 0.022(9) -0.049(9) -0.040(10)
F9_39 0.103(10) 0.107(11) 0.100(12) -0.024(9) 0.007(8) -0.032(8)
O1_40 0.043(7) 0.047(8) 0.030(5) 0.004(5) 0.001(5) -0.027(6)
C1_40 0.039(4) 0.043(4) 0.033(4) 0.001(3) -0.002(3) -0.020(3)
C2_40 0.054(5) 0.045(5) 0.047(5) 0.003(4) -0.009(4) -0.017(4)
F1_40 0.076(7) 0.056(6) 0.057(7) 0.015(5) -0.009(6) -0.029(6)
F2_40 0.065(8) 0.042(9) 0.075(7) -0.003(6) -0.032(6) -0.003(6)
F3_40 0.066(8) 0.054(7) 0.065(7) -0.008(6) -0.001(6) -0.008(6)
C3_40 0.041(4) 0.050(5) 0.035(5) 0.005(4) -0.005(3) -0.024(4)
F4_40 0.061(8) 0.050(6) 0.051(7) 0.013(6) -0.020(6) -0.031(5)
F5_40 0.038(4) 0.070(7) 0.045(6) -0.002(5) 0.001(4) -0.026(4)
F6_40 0.042(7) 0.044(8) 0.043(5) 0.001(5) -0.009(4) -0.023(5)
C4_40 0.041(5) 0.062(5) 0.040(4) -0.007(4) 0.001(3) -0.021(4)
F7_40 0.058(7) 0.062(5) 0.060(7) -0.009(5) 0.013(6) -0.011(4)
F8_40 0.054(8) 0.096(11) 0.036(5) -0.010(6) 0.003(5) -0.036(8)
F9_40 0.043(6) 0.084(8) 0.040(8) -0.002(7) 0.001(5) -0.033(6)
O1_41 0.045(7) 0.097(9) 0.082(6) -0.029(5) 0.009(5) -0.020(7)
C1_41 0.070(5) 0.124(6) 0.087(5) -0.020(4) 0.017(4) -0.032(5)
C2_41 0.064(6) 0.142(8) 0.112(8) -0.015(6) 0.021(5) -0.029(6)
F1_41 0.096(10) 0.162(10) 0.177(13) -0.033(9) 0.002(10) -0.051(8)
F2_41 0.081(10) 0.170(14) 0.136(9) 0.001(9) 0.047(9) 0.009(11)
F3_41 0.079(9) 0.177(12) 0.118(10) -0.004(10) -0.001(7) -0.023(10)
C3_41 0.113(8) 0.156(7) 0.111(8) -0.057(6) 0.023(7) -0.031(6)
F4_41 0.158(9) 0.180(14) 0.156(14) -0.081(11) -0.008(10) -0.073(9)
F5_41 0.150(10) 0.123(8) 0.205(14) -0.039(9) 0.001(11) -0.045(8)
F6_41 0.175(14) 0.201(16) 0.113(8) -0.054(8) 0.054(9) -0.003(13)
C4_41 0.094(7) 0.150(7) 0.114(8) 0.010(5) 0.015(6) -0.019(6)
F7_41 0.110(9) 0.214(15) 0.108(11) 0.015(10) -0.003(7) -0.027(10)
F8_41 0.102(10) 0.165(13) 0.126(11) 0.031(9) 0.025(9) -0.008(9)
F9_41 0.137(11) 0.140(8) 0.132(10) 0.009(7) 0.024(9) -0.006(9)
P1_42 0.021(3) 0.043(3) 0.038(4) -0.012(2) 0.001(3) -0.005(2)
P2_42 0.022(3) 0.029(4) 0.043(3) 0.000(2) 0.003(2) -0.005(2)
C1_42 0.030(9) 0.044(9) 0.038(8) 0.001(7) 0.002(6) 0.001(7)
C2_42 0.037(11) 0.067(12) 0.048(10) 0.005(9) -0.001(7) -0.011(9)
C3_42 0.053(15) 0.082(13) 0.050(10) 0.021(9) -0.007(8) -0.025(10)
C4_42 0.048(14) 0.089(13) 0.039(9) -0.001(9) 0.008(8) -0.012(10)
C5_42 0.037(12) 0.078(13) 0.040(9) -0.009(9) 0.001(7) -0.009(9)
C6_42 0.029(11) 0.044(9) 0.044(9) -0.012(7) 0.006(7) 0.002(7)
C7_42 0.036(6) 0.039(5) 0.049(7) -0.006(5) 0.010(5) 0.003(4)
C8_42 0.034(6) 0.045(5) 0.048(7) 0.002(5) 0.007(5) 0.003(5)
C9_42 0.048(7) 0.047(5) 0.068(7) 0.005(5) 0.017(6) 0.011(5)
C10_42 0.042(6) 0.047(6) 0.068(8) 0.008(6) 0.009(6) 0.007(5)
C11_42 0.039(6) 0.045(5) 0.053(8) 0.004(5) 0.003(5) 0.002(5)
C12_42 0.045(6) 0.046(5) 0.067(7) 0.005(5) 0.015(5) 0.000(5)
C13_42 0.022(4) 0.036(4) 0.035(4) -0.002(4) 0.001(3) -0.006(3)
C14_42 0.019(4) 0.035(4) 0.040(4) -0.001(4) 0.002(3) -0.008(3)
C15_42 0.030(7) 0.027(7) 0.069(11) -0.002(6) -0.006(8) -0.004(6)
C16_42 0.044(10) 0.035(8) 0.074(12) 0.015(8) -0.018(10) -0.007(7)
C17_42 0.062(11) 0.040(9) 0.103(16) 0.022(10) -0.032(12) -0.004(7)
C18_42 0.060(10) 0.036(8) 0.105(16) 0.024(11) -0.016(13) -0.009(7)
C19_42 0.067(11) 0.036(8) 0.107(16) 0.019(10) -0.021(12) -0.013(7)
C20_42 0.051(10) 0.036(8) 0.089(15) 0.009(9) -0.017(10) -0.016(7)
C21_42 0.027(5) 0.031(6) 0.035(4) -0.009(4) -0.001(3) -0.013(4)
C22_42 0.035(5) 0.075(9) 0.048(5) -0.019(6) 0.008(4) -0.014(6)
C23_42 0.049(6) 0.077(8) 0.048(5) -0.015(6) 0.014(5) -0.017(6)
C24_42 0.064(6) 0.078(8) 0.037(5) -0.013(6) 0.006(4) -0.024(5)
C25_42 0.053(6) 0.057(7) 0.034(4) -0.008(5) -0.003(4) -0.030(5)
C26_42 0.033(4) 0.035(5) 0.032(4) -0.012(4) -0.003(3) -0.019(4)
P1_43 0.039(7) 0.046(7) 0.025(6) -0.004(5) -0.002(5) 0.014(6)
P2_43 0.032(9) 0.039(8) 0.029(7) 0.002(6) 0.003(6) -0.008(7)
C1_43 0.041(7) 0.042(9) 0.048(8) -0.002(8) 0.002(7) 0.004(8)
C2_43 0.042(8) 0.052(11) 0.052(8) 0.001(9) 0.003(7) 0.001(9)
C3_43 0.042(8) 0.058(13) 0.059(9) -0.002(11) 0.001(8) 0.001(9)
C4_43 0.045(9) 0.061(13) 0.059(10) 0.000(10) 0.000(8) -0.002(11)
C5_43 0.043(9) 0.054(13) 0.058(9) -0.001(11) -0.001(8) -0.001(10)
C6_43 0.043(8) 0.048(11) 0.050(8) -0.001(9) 0.000(7) 0.000(9)
C7_43 0.086(18) 0.05(2) 0.039(16) -0.008(15) -0.021(14) 0.022(18)
C8_43 0.11(2) 0.07(3) 0.041(19) -0.012(18) -0.013(17) 0.01(2)
C9_43 0.11(2) 0.09(2) 0.049(18) -0.02(2) -0.022(19) 0.00(2)
C10_43 0.11(2) 0.09(3) 0.07(2) -0.01(2) -0.020(19) 0.00(2)
C11_43 0.11(2) 0.10(3) 0.08(2) -0.01(2) -0.021(19) -0.01(2)
C12_43 0.091(18) 0.09(2) 0.06(2) 0.00(2) -0.023(17) 0.01(2)
C13_43 0.044(9) 0.041(10) 0.034(10) -0.001(8) 0.008(8) 0.010(7)
C14_43 0.041(8) 0.037(9) 0.039(8) -0.001(8) 0.008(8) 0.005(8)
C15_43 0.050(17) 0.041(17) 0.050(13) -0.009(16) -0.009(15) -0.002(14)
C16_43 0.07(2) 0.053(18) 0.07(2) -0.002(17) -0.024(19) 0.002(17)
C17_43 0.09(3) 0.07(2) 0.08(2) 0.002(19) -0.03(2) -0.01(2)
C18_43 0.08(2) 0.06(2) 0.07(2) -0.012(19) -0.01(2) -0.004(18)
C19_43 0.06(2) 0.047(19) 0.07(2) -0.014(17) -0.01(2) -0.007(17)
C20_43 0.05(2) 0.045(18) 0.07(2) -0.012(17) -0.004(17) -0.005(17)
C21_43 0.031(12) 0.039(14) 0.040(16) -0.018(13) 0.005(10) 0.017(11)
C22_43 0.026(15) 0.044(17) 0.048(18) -0.018(15) 0.003(13) 0.007(13)
C23_43 0.026(15) 0.053(19) 0.08(3) -0.030(19) 0.003(15) 0.007(15)
C24_43 0.036(18) 0.052(19) 0.08(3) -0.026(18) -0.010(17) 0.014(15)
C25_43 0.038(17) 0.052(19) 0.07(2) -0.021(19) -0.014(17) 0.024(14)
C26_43 0.039(17) 0.037(14) 0.04(2) -0.009(15) -0.012(16) 0.026(13)
P1_44 0.015(7) 0.049(7) 0.033(7) -0.014(6) 0.016(6) -0.012(6)
P2_44 0.035(9) 0.029(8) 0.038(9) -0.013(8) 0.012(8) 0.003(6)
C1_44 0.023(8) 0.046(8) 0.032(8) 0.004(7) 0.006(7) -0.006(7)
C2_44 0.032(9) 0.049(8) 0.031(9) 0.006(8) 0.005(8) -0.005(8)
C3_44 0.035(9) 0.057(8) 0.035(10) 0.006(8) 0.000(8) -0.004(7)
C4_44 0.039(8) 0.060(8) 0.035(9) 0.005(7) -0.003(8) -0.006(7)
C5_44 0.041(9) 0.057(8) 0.036(7) 0.001(7) -0.003(7) -0.006(7)
C6_44 0.028(9) 0.048(8) 0.034(7) 0.004(7) 0.001(7) -0.008(7)
C7_44 0.026(8) 0.063(9) 0.032(9) -0.021(8) 0.006(7) 0.000(8)
C8_44 0.030(8) 0.073(9) 0.034(8) -0.018(8) 0.011(8) 0.005(8)
C9_44 0.032(9) 0.082(10) 0.040(9) -0.024(8) 0.011(7) 0.008(9)
C10_44 0.037(9) 0.086(11) 0.043(9) -0.027(9) 0.007(8) 0.013(9)
C11_44 0.037(9) 0.084(11) 0.045(9) -0.024(8) 0.005(9) 0.014(9)
C12_44 0.032(10) 0.072(12) 0.037(9) -0.020(9) 0.003(8) 0.008(10)
C13_44 0.027(9) 0.040(9) 0.031(9) -0.004(8) 0.008(8) -0.011(8)
C14_44 0.031(9) 0.039(9) 0.033(8) -0.003(8) 0.008(8) -0.007(8)
C15_44 0.038(13) 0.033(15) 0.052(19) -0.009(16) 0.018(11) 0.002(14)
C16_44 0.041(18) 0.035(19) 0.05(2) -0.005(18) 0.017(15) -0.005(15)
C17_44 0.038(16) 0.040(18) 0.06(2) -0.002(18) 0.016(16) -0.006(16)
C18_44 0.041(17) 0.034(16) 0.07(2) 0.000(17) 0.008(17) 0.000(16)
C19_44 0.039(18) 0.033(18) 0.07(2) -0.007(19) 0.013(16) 0.002(15)
C20_44 0.040(16) 0.035(17) 0.07(2) -0.014(18) 0.013(17) 0.002(15)
C21_44 0.059(17) 0.05(2) 0.050(14) 0.000(18) -0.003(16) -0.025(16)
C22_44 0.06(3) 0.06(3) 0.054(19) 0.01(2) -0.003(17) -0.03(2)
C23_44 0.08(3) 0.07(3) 0.06(2) 0.01(2) -0.02(2) -0.03(2)
C24_44 0.08(3) 0.07(3) 0.08(2) 0.00(2) -0.02(2) -0.03(2)
C25_44 0.09(2) 0.06(2) 0.08(2) 0.00(2) -0.02(2) -0.03(2)
C26_44 0.08(3) 0.06(2) 0.07(2) 0.00(2) -0.01(2) -0.03(2)
O1_45 0.045(6) 0.040(7) 0.051(7) 0.003(6) -0.018(6) -0.010(5)
C1_45 0.040(4) 0.042(4) 0.048(4) -0.001(3) -0.012(3) -0.010(3)
C2_45 0.050(5) 0.054(5) 0.062(5) 0.005(5) -0.009(4) -0.018(4)
F1_45 0.071(10) 0.077(9) 0.057(5) 0.012(5) -0.004(5) -0.023(8)
F2_45 0.051(6) 0.100(10) 0.065(8) 0.035(8) -0.012(6) -0.036(6)
F3_45 0.081(10) 0.047(5) 0.096(11) 0.012(7) 0.020(10) -0.018(6)
C3_45 0.058(5) 0.055(5) 0.055(5) -0.009(4) -0.002(4) -0.012(4)
F4_45 0.056(10) 0.071(7) 0.043(7) -0.001(6) -0.015(7) -0.019(7)
F5_45 0.060(6) 0.060(9) 0.086(12) 0.003(7) 0.020(6) -0.003(6)
F6_45 0.084(8) 0.084(10) 0.056(8) -0.024(7) 0.008(7) -0.038(8)
C4_45 0.050(5) 0.050(4) 0.061(5) -0.002(4) -0.016(4) -0.002(4)
F7_45 0.055(8) 0.045(5) 0.066(9) 0.006(6) -0.033(7) -0.001(6)
F8_45 0.056(8) 0.051(8) 0.068(7) 0.005(7) -0.029(6) -0.005(7)
F9_45 0.044(7) 0.088(10) 0.073(7) -0.008(7) -0.013(6) 0.008(6)
O1_46 0.057(9) 0.057(6) 0.046(8) 0.010(7) -0.003(7) -0.027(6)
C1_46 0.057(5) 0.057(5) 0.051(4) 0.007(5) -0.003(4) -0.029(4)
C2_46 0.060(6) 0.061(6) 0.060(5) 0.012(5) 0.004(4) -0.025(5)
F1_46 0.059(8) 0.071(10) 0.051(5) 0.010(6) 0.012(5) -0.017(7)
F2_46 0.076(11) 0.081(10) 0.081(11) -0.005(10) 0.026(9) -0.043(9)
F3_46 0.068(9) 0.072(7) 0.084(12) 0.005(8) 0.004(8) -0.015(6)
C3_46 0.072(6) 0.076(7) 0.058(5) 0.005(6) -0.013(5) -0.031(5)
F4_46 0.084(10) 0.107(12) 0.054(6) 0.013(8) -0.013(7) -0.031(9)
F5_46 0.072(7) 0.094(8) 0.076(9) 0.011(8) -0.020(6) -0.023(6)
F6_46 0.094(14) 0.086(8) 0.089(15) -0.007(9) -0.026(12) -0.043(8)
C4_46 0.062(6) 0.058(6) 0.055(6) 0.002(6) -0.003(4) -0.025(5)
F7_46 0.087(10) 0.095(11) 0.061(6) -0.007(7) 0.005(6) -0.010(8)
F8_46 0.097(17) 0.073(11) 0.15(2) 0.028(15) -0.020(15) -0.047(11)
F9_46 0.066(8) 0.074(12) 0.064(8) -0.002(8) -0.012(6) -0.020(7)
O1_47 0.027(3) 0.048(5) 0.034(4) -0.009(3) -0.007(3) -0.002(3)
C1_47 0.030(3) 0.047(4) 0.042(3) -0.005(3) -0.009(3) -0.004(3)
C2_47 0.045(5) 0.062(5) 0.079(6) -0.018(4) -0.019(4) -0.012(4)
F1_47 0.064(6) 0.073(6) 0.112(7) -0.016(5) -0.002(5) -0.040(5)
F2_47 0.065(6) 0.107(7) 0.106(7) -0.030(5) -0.051(5) -0.004(5)
F3_47 0.079(6) 0.063(5) 0.099(7) -0.035(5) -0.016(5) -0.008(4)
C3_47 0.056(6) 0.064(5) 0.050(4) 0.008(3) -0.001(4) 0.003(4)
F4_47 0.072(6) 0.069(6) 0.066(7) 0.015(5) 0.010(5) -0.017(5)
F5_47 0.080(7) 0.103(7) 0.042(4) 0.000(4) -0.007(4) 0.008(5)
F6_47 0.064(6) 0.086(7) 0.088(8) 0.038(5) 0.017(5) 0.020(5)
C4_47 0.035(4) 0.052(4) 0.050(4) -0.006(3) 0.000(3) -0.003(3)
F7_47 0.048(5) 0.051(4) 0.079(6) -0.022(4) 0.001(4) -0.002(3)
F8_47 0.033(3) 0.064(5) 0.071(6) -0.005(4) 0.003(3) 0.004(3)
F9_47 0.047(5) 0.083(5) 0.052(4) 0.007(4) 0.010(3) 0.004(4)
O1_48 0.060(5) 0.056(8) 0.073(8) -0.018(6) -0.017(5) -0.018(5)
C1_48 0.054(4) 0.056(4) 0.087(5) -0.002(4) -0.014(4) -0.013(4)
C2_48 0.083(6) 0.086(6) 0.093(6) 0.007(5) 0.000(5) 0.009(5)
F1_48 0.089(9) 0.159(12) 0.091(6) 0.030(8) 0.017(6) 0.037(9)
F2_48 0.080(6) 0.117(10) 0.100(10) -0.006(9) 0.014(6) 0.005(6)
F3_48 0.084(8) 0.086(6) 0.120(10) -0.030(6) -0.019(8) 0.021(6)
C3_48 0.067(6) 0.088(6) 0.097(6) 0.016(5) -0.007(5) -0.009(5)
F4_48 0.104(9) 0.131(11) 0.090(6) -0.002(7) -0.015(7) -0.015(8)
F5_48 0.078(7) 0.071(6) 0.102(9) 0.028(5) 0.000(7) -0.007(6)
F6_48 0.062(5) 0.129(12) 0.123(11) 0.080(8) 0.006(6) -0.001(5)
C4_48 0.071(6) 0.072(5) 0.133(8) -0.017(5) -0.025(5) -0.024(5)
F7_48 0.103(7) 0.092(10) 0.132(10) -0.045(7) -0.031(7) 0.015(7)
F8_48 0.095(7) 0.150(14) 0.172(11) -0.072(10) -0.057(8) -0.018(8)
F9_48 0.110(10) 0.088(8) 0.187(10) 0.025(8) -0.022(8) -0.050(8)
O1_49 0.036(6) 0.046(5) 0.078(9) 0.019(6) 0.000(7) -0.012(5)
C1_49 0.039(4) 0.047(5) 0.082(5) 0.019(4) -0.018(4) -0.018(4)
C2_49 0.039(4) 0.066(6) 0.095(7) 0.015(6) -0.010(5) -0.016(4)
F1_49 0.042(7) 0.065(9) 0.099(7) 0.007(7) -0.008(6) 0.013(7)
F2_49 0.026(6) 0.094(9) 0.116(10) 0.036(9) -0.021(8) -0.020(6)
F3_49 0.036(8) 0.084(7) 0.082(10) 0.008(7) 0.018(7) -0.038(6)
C3_49 0.061(6) 0.077(7) 0.082(5) 0.025(5) -0.009(5) -0.031(5)
F4_49 0.060(6) 0.100(11) 0.127(12) 0.038(10) 0.004(6) -0.034(6)
F5_49 0.110(10) 0.128(11) 0.095(8) 0.011(9) -0.020(8) -0.064(10)
F6_49 0.086(10) 0.084(7) 0.125(13) 0.049(8) -0.015(10) -0.030(6)
C4_49 0.079(6) 0.055(6) 0.102(7) 0.008(6) -0.029(7) -0.025(5)
F7_49 0.088(7) 0.082(10) 0.140(14) 0.018(12) -0.049(8) -0.053(7)
F8_49 0.131(10) 0.052(6) 0.144(14) 0.000(7) -0.008(11) -0.003(7)
F9_49 0.146(14) 0.091(12) 0.096(7) 0.003(7) -0.032(8) -0.045(11)
C1_28 0.021(3) 0.042(4) 0.032(3) -0.002(3) 0.011(2) -0.002(3)
C2_28 0.037(4) 0.052(4) 0.035(3) -0.004(3) 0.018(3) -0.012(3)
C3_28 0.058(4) 0.061(5) 0.038(4) -0.011(3) 0.020(3) -0.013(4)
C4_28 0.063(5) 0.059(5) 0.034(3) -0.011(3) 0.009(3) -0.014(4)
C5_28 0.055(5) 0.058(4) 0.036(3) -0.011(3) 0.005(3) -0.019(4)
C6_28 0.034(3) 0.049(4) 0.029(3) -0.003(3) 0.001(3) -0.012(3)
C1_50 0.023(2) 0.030(3) 0.040(3) 0.002(2) -0.004(2) -0.003(2)
C2_50 0.020(3) 0.036(3) 0.057(4) -0.002(3) -0.004(2) -0.002(2)
C3_50 0.030(3) 0.060(4) 0.059(4) -0.007(3) -0.017(3) 0.003(3)
C4_50 0.046(4) 0.054(4) 0.051(4) 0.010(3) -0.013(3) 0.008(3)
C5_50 0.046(3) 0.044(4) 0.038(3) 0.009(3) -0.005(3) -0.005(3)
C6_50 0.033(3) 0.030(3) 0.037(3) 0.006(2) -0.005(2) -0.008(2)
C1_51 0.051(4) 0.048(4) 0.036(3) 0.004(3) -0.015(3) -0.021(3)
C2_51 0.060(5) 0.062(5) 0.041(3) 0.006(3) -0.018(3) -0.034(4)
C3_51 0.072(5) 0.054(5) 0.046(4) -0.004(3) -0.024(4) -0.022(4)
C4_51 0.081(6) 0.056(5) 0.048(4) -0.008(3) -0.009(4) -0.021(4)
C5_51 0.064(5) 0.058(5) 0.043(4) -0.011(3) 0.005(3) -0.015(4)
C6_51 0.049(4) 0.051(4) 0.037(3) -0.002(3) 0.005(3) -0.014(3)
C1_52 0.031(3) 0.029(3) 0.037(3) 0.003(2) -0.002(2) -0.006(2)
C2_52 0.035(3) 0.033(3) 0.059(4) 0.010(3) -0.001(3) -0.012(2)
C3_52 0.045(3) 0.039(3) 0.059(4) 0.010(3) 0.004(3) -0.017(3)
C4_52 0.046(3) 0.031(3) 0.054(4) 0.006(3) -0.004(3) -0.008(3)
C5_52 0.045(4) 0.038(3) 0.065(5) 0.011(3) -0.018(3) -0.013(3)
C6_52 0.028(3) 0.031(3) 0.064(4) 0.007(3) -0.009(3) -0.008(2)
C1_53 0.055(9) 0.057(9) 0.049(7) 0.009(7) -0.003(7) -0.020(8)
C2_53 0.067(10) 0.055(9) 0.050(8) 0.007(7) -0.004(8) -0.016(8)
C3_53 0.079(11) 0.067(11) 0.050(8) 0.005(9) -0.007(8) -0.013(9)
C4_53 0.078(11) 0.066(10) 0.052(8) 0.002(8) -0.007(8) -0.016(9)
C5_53 0.078(9) 0.067(9) 0.053(7) 0.004(7) -0.002(8) -0.013(8)
C6_53 0.061(8) 0.056(9) 0.049(7) 0.012(7) 0.003(7) -0.018(7)
C1_54 0.037(8) 0.048(9) 0.039(7) 0.004(7) 0.011(6) -0.002(7)
C2_54 0.038(7) 0.054(8) 0.041(7) -0.002(7) 0.011(6) -0.004(7)
C3_54 0.054(8) 0.059(8) 0.041(7) -0.005(6) 0.013(7) -0.005(8)
C4_54 0.055(8) 0.060(9) 0.043(7) -0.006(7) 0.009(6) -0.010(8)
C5_54 0.053(8) 0.064(9) 0.047(8) -0.009(8) 0.007(7) -0.010(8)
C6_54 0.043(7) 0.054(8) 0.042(7) -0.001(6) 0.003(7) -0.004(7)
O1_55 0.041(4) 0.049(8) 0.044(7) 0.001(6) -0.014(4) -0.008(5)
C1_55 0.042(4) 0.044(4) 0.051(4) 0.002(3) -0.014(3) -0.010(3)
C2_55 0.065(5) 0.049(4) 0.067(6) -0.004(4) -0.009(5) -0.019(4)
F1_55 0.105(8) 0.061(8) 0.092(9) -0.019(7) 0.017(7) -0.015(8)
F2_55 0.087(11) 0.049(7) 0.093(8) 0.013(7) 0.002(7) -0.018(8)
F3_55 0.091(7) 0.090(10) 0.097(10) -0.013(8) -0.029(7) -0.048(7)
C3_55 0.046(5) 0.066(5) 0.060(5) -0.004(4) -0.003(4) -0.017(4)
F4_55 0.060(9) 0.071(6) 0.100(11) -0.019(6) 0.015(8) -0.014(6)
F5_55 0.053(7) 0.098(9) 0.061(6) 0.012(7) -0.004(5) -0.046(7)
F6_55 0.050(5) 0.105(9) 0.077(8) -0.001(8) -0.003(5) -0.033(6)
C4_55 0.051(5) 0.049(5) 0.057(5) 0.006(4) -0.013(4) 0.000(5)
F7_55 0.070(11) 0.041(6) 0.077(12) 0.009(6) 0.000(10) -0.005(7)
F8_55 0.052(5) 0.080(10) 0.083(10) 0.009(8) -0.021(6) 0.006(6)
F9_55 0.074(9) 0.074(8) 0.055(5) 0.003(5) -0.011(6) 0.002(8)
O1_56 0.044(8) 0.043(8) 0.033(5) 0.000(5) -0.007(5) -0.004(7)
C1_56 0.051(4) 0.048(4) 0.034(4) 0.000(4) -0.006(4) -0.002(4)
C2_56 0.050(5) 0.054(6) 0.045(6) 0.008(5) -0.009(5) -0.005(4)
F1_56 0.048(9) 0.055(6) 0.064(9) 0.003(7) 0.002(8) -0.002(5)
F2_56 0.054(11) 0.067(12) 0.047(6) 0.010(7) -0.014(6) -0.010(12)
F3_56 0.052(7) 0.068(10) 0.057(9) 0.023(10) -0.015(7) -0.011(8)
C3_56 0.068(6) 0.049(5) 0.035(6) -0.002(5) -0.006(5) -0.002(4)
F4_56 0.067(8) 0.051(9) 0.036(10) -0.002(8) 0.003(8) 0.008(7)
F5_56 0.079(8) 0.053(9) 0.057(10) -0.001(9) -0.010(8) -0.011(7)
F6_56 0.087(11) 0.061(12) 0.034(6) -0.005(6) -0.002(7) -0.003(10)
C4_56 0.052(5) 0.053(5) 0.034(5) -0.001(4) -0.002(5) -0.004(4)
F7_56 0.051(5) 0.069(9) 0.049(9) 0.011(8) -0.001(6) -0.001(6)
F8_56 0.044(10) 0.058(12) 0.032(6) -0.001(6) 0.008(6) 0.004(9)
F9_56 0.083(12) 0.064(8) 0.035(8) -0.006(7) 0.015(9) -0.029(8)
O1_57 0.047(5) 0.054(7) 0.071(8) 0.009(7) 0.001(5) -0.023(5)
C1_57 0.050(5) 0.077(5) 0.072(5) 0.001(4) 0.003(4) -0.013(4)
C2_57 0.053(6) 0.090(6) 0.080(6) -0.006(6) -0.004(5) -0.014(6)
F1_57 0.064(10) 0.090(6) 0.139(14) -0.018(7) -0.014(10) -0.025(6)
F2_57 0.053(6) 0.127(14) 0.122(14) -0.015(13) -0.006(7) -0.017(7)
F3_57 0.081(13) 0.159(16) 0.075(7) 0.002(9) -0.005(8) -0.005(14)
C3_57 0.060(6) 0.077(5) 0.078(7) 0.008(5) 0.003(6) -0.009(5)
F4_57 0.080(11) 0.085(8) 0.109(9) -0.013(8) 0.003(8) -0.012(8)
F5_57 0.076(11) 0.112(13) 0.085(10) 0.032(9) 0.012(10) 0.001(11)
F6_57 0.064(7) 0.105(12) 0.107(13) 0.032(11) -0.004(7) -0.014(7)
C4_57 0.062(6) 0.087(7) 0.074(5) 0.002(6) 0.009(5) -0.015(5)
F7_57 0.092(10) 0.121(12) 0.081(7) -0.019(10) 0.001(7) -0.016(10)
F8_57 0.069(7) 0.097(9) 0.110(12) 0.007(11) 0.021(7) -0.008(7)
F9_57 0.043(9) 0.092(7) 0.104(12) 0.024(7) 0.005(8) -0.015(7)
O1_58 0.026(4) 0.044(6) 0.039(7) 0.012(6) -0.002(4) -0.007(4)
C1_58 0.025(4) 0.052(4) 0.047(4) 0.007(4) -0.002(4) -0.008(4)
C2_58 0.034(5) 0.053(5) 0.065(6) 0.015(4) -0.008(5) -0.013(4)
F1_58 0.054(11) 0.062(10) 0.076(7) 0.002(7) -0.015(6) -0.023(8)
F2_58 0.035(6) 0.073(12) 0.092(12) 0.034(10) -0.005(7) -0.018(6)
F3_58 0.039(7) 0.068(8) 0.080(9) 0.033(8) -0.008(7) -0.012(6)
C3_58 0.036(6) 0.067(6) 0.052(5) 0.002(4) 0.003(5) 0.002(5)
F4_58 0.060(11) 0.076(7) 0.079(10) -0.024(7) 0.016(10) -0.009(8)
F5_58 0.048(9) 0.100(9) 0.050(5) 0.012(6) 0.010(7) 0.011(8)
F6_58 0.036(6) 0.092(10) 0.065(10) 0.014(8) 0.012(6) 0.007(6)
C4_58 0.029(5) 0.057(6) 0.052(5) 0.014(5) -0.007(4) -0.011(5)
F7_58 0.037(9) 0.055(6) 0.082(10) 0.013(5) -0.005(8) -0.008(6)
F8_58 0.031(6) 0.078(10) 0.074(10) 0.030(8) -0.014(5) -0.018(7)
F9_58 0.043(7) 0.078(8) 0.049(5) 0.013(5) -0.006(5) -0.009(6)
O1_59 0.118(11) 0.052(9) 0.087(8) 0.019(8) -0.019(8) 0.002(8)
C1_59 0.118(6) 0.057(6) 0.094(6) 0.025(5) -0.025(5) -0.006(5)
C2_59 0.142(8) 0.052(6) 0.123(8) 0.029(6) -0.058(7) -0.005(6)
F1_59 0.141(8) 0.070(16) 0.187(19) 0.018(15) -0.071(10) -0.008(8)
F2_59 0.169(14) 0.061(10) 0.161(12) 0.054(10) -0.076(12) -0.027(10)
F3_59 0.218(15) 0.059(12) 0.136(10) 0.006(8) -0.054(11) 0.011(12)
C3_59 0.117(7) 0.067(8) 0.103(9) 0.025(7) -0.026(6) -0.002(6)
F4_59 0.112(13) 0.069(10) 0.140(17) 0.033(10) -0.035(12) -0.005(9)
F5_59 0.146(13) 0.097(13) 0.126(12) 0.014(11) -0.016(12) 0.023(11)
F6_59 0.121(14) 0.101(13) 0.117(11) 0.044(11) -0.040(10) -0.024(11)
C4_59 0.122(8) 0.081(7) 0.096(7) 0.019(6) -0.012(6) -0.014(6)
F7_59 0.160(16) 0.107(13) 0.106(14) 0.000(10) -0.020(12) -0.028(12)
F8_59 0.159(15) 0.116(12) 0.122(12) 0.043(10) 0.002(11) -0.023(11)
F9_59 0.126(9) 0.085(12) 0.113(14) 0.010(10) -0.008(9) -0.005(8)
O1_60 0.071(5) 0.062(5) 0.052(5) -0.003(4) -0.001(4) -0.013(4)
C1_60 0.074(3) 0.070(3) 0.057(3) -0.009(3) 0.002(3) -0.017(3)
C2_60 0.073(4) 0.075(4) 0.054(4) -0.006(3) 0.000(3) -0.023(3)
F1_60 0.043(6) 0.066(6) 0.050(6) -0.001(5) -0.003(6) -0.035(4)
F2_60 0.083(6) 0.081(6) 0.069(7) -0.018(5) -0.002(5) -0.026(5)
F3_60 0.075(9) 0.085(9) 0.057(6) -0.002(6) 0.008(6) -0.013(7)
C3_60 0.077(5) 0.081(5) 0.059(5) -0.015(4) 0.004(4) -0.019(4)
F4_60 0.076(5) 0.086(8) 0.063(8) -0.015(8) 0.004(5) -0.019(5)
F5_60 0.081(10) 0.095(9) 0.061(6) -0.010(7) 0.006(5) -0.019(8)
F6_60 0.080(8) 0.083(5) 0.069(9) -0.021(5) 0.007(7) -0.020(6)
C4_60 0.074(4) 0.071(4) 0.061(4) -0.005(3) 0.002(3) -0.017(3)
F7_60 0.077(6) 0.091(7) 0.071(7) 0.007(5) 0.002(5) -0.012(5)
F8_60 0.093(7) 0.085(6) 0.073(7) -0.008(5) 0.002(6) -0.034(6)
F9_60 0.078(6) 0.083(6) 0.065(5) -0.005(5) 0.006(5) -0.015(5)

loop_
_atom_type_symbol
_atom_type_description
_atom_type_scat_dispersion_real
_atom_type_scat_dispersion_imag
_atom_type_scat_source
C C 0.0033 0.0016 'International Tables Vol C Tables 4.2.6.8 and 6.1.1.4'
O O 0.0106 0.0060 'International Tables Vol C Tables 4.2.6.8 and 6.1.1.4'
F F 0.0171 0.0103 'International Tables Vol C Tables 4.2.6.8 and 6.1.1.4'
Al Al 0.0645 0.0514 'International Tables Vol C Tables 4.2.6.8 and 6.1.1.4'
P P 0.1023 0.0942 'International Tables Vol C Tables 4.2.6.8 and 6.1.1.4'
Ga Ga 0.2307 1.6083 'International Tables Vol C Tables 4.2.6.8 and 6.1.1.4'
H H 0.0000 0.0000 'International Tables Vol C Tables 4.2.6.8 and 6.1.1.4'

loop_
_geom_angle_atom_site_label_1
_geom_angle_atom_site_label_2
_geom_angle_atom_site_label_3
_geom_angle
_geom_angle_site_symmetry_1
_geom_angle_site_symmetry_3
_geom_angle_publ_flag
C1 Ga1 P1_32 105.74(15) . . ?
C1 Ga1 P2_32 108.11(16) . . ?
P1_32 Ga1 P2_32 86.90(9) . . ?
C1 Ga1 Ga2 115.64(14) . . ?
P1_32 Ga1 Ga2 119.16(7) . . ?
P2_32 Ga1 Ga2 117.40(7) . . ?
C1 Ga1 P2_36 100.3(7) . . ?
Ga2 Ga1 P2_36 122.9(8) . . ?
C1 Ga1 P1_36 115.9(6) . . ?
Ga2 Ga1 P1_36 114.1(6) . . ?
P2_36 Ga1 P1_36 84.0(9) . . ?
F1 Ga2 P1_31 102.25(12) . . ?
F1 Ga2 Ga1 115.42(11) . . ?
P1_31 Ga2 Ga1 122.26(5) . . ?
F1 Ga2 P2_31 101.22(12) . . ?
P1_31 Ga2 P2_31 85.77(5) . . ?
Ga1 Ga2 P2_31 124.27(4) . . ?
F4 Ga3 P1 99.50(9) . . ?
F4 Ga3 Ga4 115.04(8) . . ?
P1 Ga3 Ga4 126.43(5) . . ?
F4 Ga3 P2 102.16(9) . . ?
P1 Ga3 P2 84.26(6) . . ?
Ga4 Ga3 P2 123.17(4) . . ?
C7 Ga4 P2_42 104.0(3) . . ?
C7 Ga4 P1_42 113.2(3) . . ?
P2_42 Ga4 P1_42 87.7(4) . . ?
C7 Ga4 P2_27 110.8(2) . . ?
C7 Ga4 Ga3 115.58(15) . . ?
P2_42 Ga4 Ga3 120.4(3) . . ?
P1_42 Ga4 Ga3 112.7(3) . . ?
P2_27 Ga4 Ga3 119.1(2) . . ?
C7 Ga4 P1_27 107.3(2) . . ?
P2_27 Ga4 P1_27 83.7(3) . . ?
Ga3 Ga4 P1_27 115.7(2) . . ?
F7 Ga5 P1_44 112.9(5) . . ?
F7 Ga5 P2_29 97.28(12) . . ?
F7 Ga5 Ga6 111.62(11) . . ?
P1_44 Ga5 Ga6 123.1(4) . . ?
P2_29 Ga5 Ga6 129.31(5) . . ?
F7 Ga5 P2_44 105.0(5) . . ?
P1_44 Ga5 P2_44 86.5(6) . . ?
Ga6 Ga5 P2_44 113.9(5) . . ?
F7 Ga5 P1_29 99.65(12) . . ?
P2_29 Ga5 P1_29 84.62(6) . . ?
Ga6 Ga5 P1_29 127.26(5) . . ?
C13 Ga6 P2_43 93.7(5) . . ?
C13 Ga6 P1_30 110.71(17) . . ?
C13 Ga6 Ga5 116.70(18) . . ?
P2_43 Ga6 Ga5 121.2(5) . . ?
P1_30 Ga6 Ga5 114.94(5) . . ?
C13 Ga6 P2_30 103.9(2) . . ?
P1_30 Ga6 P2_30 87.01(7) . . ?
Ga5 Ga6 P2_30 119.59(6) . . ?
C13 Ga6 P1_43 131.7(3) . . ?
P2_43 Ga6 P1_43 85.4(5) . . ?
Ga5 Ga6 P1_43 104.3(3) . . ?
C1_28 P1 C1_50 108.2(3) . . ?
C1_28 P1 C19 106.7(3) . . ?
C1_50 P1 C19 105.6(3) . . ?
C19 P1 C1_54 116.7(11) . . ?
C1_28 P1 Ga3 125.9(2) . . ?
C1_50 P1 Ga3 106.80(19) . . ?
C19 P1 Ga3 101.9(2) . . ?
C1_54 P1 Ga3 113.8(7) . . ?
C1_53 P2 C20 93.8(9) . . ?
C20 P2 C1_52 106.0(3) . . ?
C20 P2 C1_51 108.7(4) . . ?
C1_52 P2 C1_51 106.8(3) . . ?
C1_53 P2 Ga3 118.2(12) . . ?
C20 P2 Ga3 104.5(2) . . ?
C1_52 P2 Ga3 111.43(19) . . ?
C1_51 P2 Ga3 118.6(2) . . ?
O1_26 Al1 O1_12 100.2(6) . . ?
O1_35 Al1 O1_38 114.8(10) . . ?
O1_26 Al1 O1_18 106.8(6) . . ?
O1_12 Al1 O1_18 109.7(5) . . ?
O1_26 Al1 O1_13 123.9(8) . . ?
O1_12 Al1 O1_13 109.7(9) . . ?
O1_18 Al1 O1_13 106.0(7) . . ?
O1_35 Al1 O1_49 104.4(11) . . ?
O1_38 Al1 O1_49 126.2(9) . . ?
O1_35 Al1 O1_45 95.4(13) . . ?
O1_38 Al1 O1_45 92.8(12) . . ?
O1_49 Al1 O1_45 119.4(13) . . ?
O1_3 Al2 O1_2 111.2(3) . . ?
O1_3 Al2 O1_1 116.2(3) . . ?
O1_2 Al2 O1_1 107.6(2) . . ?
O1_3 Al2 O1_14 108.2(6) . . ?
O1_2 Al2 O1_14 109.8(6) . . ?
O1_1 Al2 O1_14 103.4(5) . . ?
O1_58 Al2 O1_37 101.8(8) . . ?
O1_22 Al3 O1_16 108.8(3) . . ?
O1_22 Al3 O1_11 112.8(3) . . ?
O1_16 Al3 O1_11 108.6(3) . . ?
O1_22 Al3 O1_23 106.1(4) . . ?
O1_16 Al3 O1_23 111.2(5) . . ?
O1_11 Al3 O1_23 109.4(4) . . ?
O1_34 Al4 O1_33 110.7(8) . . ?
O1_34 Al4 O1_47 111.0(7) . . ?
O1_33 Al4 O1_47 86.2(5) . . ?
O1_7 Al4 O1_9 105.0(4) . . ?
O1_7 Al4 O1_19 99.8(3) . . ?
O1_9 Al4 O1_19 130.0(5) . . ?
O1_7 Al4 O1_8 106.9(6) . . ?
O1_9 Al4 O1_8 106.7(6) . . ?
O1_19 Al4 O1_8 106.5(5) . . ?
O1_24 Al5 O1_6 106.4(4) . . ?
O1_24 Al5 O1_4 113.4(3) . . ?
O1_6 Al5 O1_4 107.3(3) . . ?
O1_24 Al5 O1_5 112.4(4) . . ?
O1_6 Al5 O1_5 108.1(3) . . ?
O1_4 Al5 O1_5 108.9(3) . . ?
O1_60 Al5 O1_57 102.1(14) . . ?
O1_20 Al6 O1_21 113.6(11) . . ?
O1_59 Al6 O1_48 124.6(16) . . ?
O1_20 Al6 O1_17 122.7(8) . . ?
O1_21 Al6 O1_17 107.3(8) . . ?
O1_59 Al6 O1_41 91.5(14) . . ?
O1_48 Al6 O1_41 112.5(10) . . ?
O1_20 Al6 F28 103.4(8) . . ?
O1_59 Al6 F28 110.9(12) . . ?
O1_21 Al6 F28 108.6(8) . . ?
O1_48 Al6 F28 107.9(8) . . ?
O1_17 Al6 F28 99.4(3) . . ?
O1_41 Al6 F28 107.7(8) . . ?
O1_10 Al7 O1_25 117.2(8) . . ?
O1_10 Al7 O1_15 113.2(8) . . ?
O1_25 Al7 O1_15 109.4(4) . . ?
O1_40 Al7 O1_46 107.1(14) . . ?
O1_10 Al7 F27 107.6(8) . . ?
O1_40 Al7 F27 110.3(11) . . ?
O1_25 Al7 F27 102.1(2) . . ?
O1_15 Al7 F27 106.2(4) . . ?
O1_46 Al7 F27 99.7(11) . . ?
Al7 F27 Al7 180.00(10) . 2_667 ?
Al6 F28 Al6 180.0 2_566 . ?
C14 F8 C12_44 131.4(10) . . ?
F2 C2 C3 116.4(5) . . ?
F2 C2 C1 117.3(4) . . ?
C3 C2 C1 126.3(5) . . ?
C8 C7 C12 112.8(5) . . ?
C8 C7 Ga4 121.4(4) . . ?
C12 C7 Ga4 125.8(4) . . ?
F3 C6 C5 116.3(5) . . ?
F3 C6 C1 117.7(4) . . ?
C5 C6 C1 125.9(5) . . ?
F6 C12 C11 116.8(5) . . ?
F6 C12 C7 117.8(5) . . ?
C11 C12 C7 125.4(5) . . ?
C5 C4 C3 120.4(5) . . ?
C5 C4 H4 119.8 . . ?
C3 C4 H4 119.8 . . ?
C18 C13 C14 112.6(5) . . ?
C18 C13 Ga6 126.8(5) . . ?
C14 C13 Ga6 120.6(4) . . ?
C8 C9 C10 118.0(6) . . ?
C8 C9 H9 121.0 . . ?
C10 C9 H9 121.0 . . ?
C9 C10 C11 120.5(6) . . ?
C9 C10 H10 119.8 . . ?
C11 C10 H10 119.8 . . ?
C10 C11 C12 117.4(6) . . ?
C10 C11 H11 121.3 . . ?
C12 C11 H11 121.3 . . ?
C7 C8 C9 125.9(6) . . ?
C7 C8 F5 117.3(5) . . ?
C9 C8 F5 116.8(5) . . ?
F8 C14 C15 115.8(6) . . ?
F8 C14 C13 118.2(5) . . ?
C15 C14 C13 125.9(6) . . ?
C2 C3 C4 117.4(5) . . ?
C2 C3 H3 121.3 . . ?
C4 C3 H3 121.3 . . ?
C6 C5 C4 117.8(5) . . ?
C6 C5 H5 121.1 . . ?
C4 C5 H5 121.1 . . ?
C2 C1 C6 112.2(4) . . ?
C2 C1 Ga1 122.4(4) . . ?
C6 C1 Ga1 125.3(4) . . ?
C17 C16 C15 120.2(6) . . ?
C17 C16 H16 119.9 . . ?
C15 C16 H16 119.9 . . ?
F9 C18 C17 116.5(6) . . ?
F9 C18 C13 116.9(5) . . ?
C17 C18 C13 126.6(6) . . ?
C20 C19 P1 111.0(5) . . ?
C20 C19 H19A 109.4 . . ?
P1 C19 H19A 109.4 . . ?
C20 C19 H19B 109.4 . . ?
P1 C19 H19B 109.4 . . ?
H19A C19 H19B 108.0 . . ?
C19 C20 P2 111.7(5) . . ?
C19 C20 H20A 109.3 . . ?
P2 C20 H20A 109.3 . . ?
C19 C20 H20B 109.3 . . ?
P2 C20 H20B 109.3 . . ?
H20A C20 H20B 107.9 . . ?
C14 C15 C16 117.5(6) . . ?
C14 C15 H15 121.2 . . ?
C16 C15 H15 121.2 . . ?
C18 C17 C16 117.2(6) . . ?
C18 C17 H17 121.4 . . ?
C16 C17 H17 121.4 . . ?
C1_1 O1_1 Al2 150.0(5) . . ?
O1_1 C1_1 C2_1 112.2(5) . . ?
O1_1 C1_1 C3_1 109.4(5) . . ?
C2_1 C1_1 C3_1 109.5(5) . . ?
O1_1 C1_1 C4_1 107.3(5) . . ?
C2_1 C1_1 C4_1 109.1(5) . . ?
C3_1 C1_1 C4_1 109.2(5) . . ?
F1_1 C2_1 F3_1 107.5(6) . . ?
F1_1 C2_1 F2_1 106.9(5) . . ?
F3_1 C2_1 F2_1 107.4(5) . . ?
F1_1 C2_1 C1_1 110.6(5) . . ?
F3_1 C2_1 C1_1 111.1(5) . . ?
F2_1 C2_1 C1_1 113.1(5) . . ?
F4_1 C3_1 F5_1 107.2(5) . . ?
F4_1 C3_1 F6_1 108.3(5) . . ?
F5_1 C3_1 F6_1 107.5(5) . . ?
F4_1 C3_1 C1_1 110.9(5) . . ?
F5_1 C3_1 C1_1 111.0(5) . . ?
F6_1 C3_1 C1_1 111.8(5) . . ?
F8_1 C4_1 F9_1 108.6(6) . . ?
F8_1 C4_1 F7_1 106.9(6) . . ?
F9_1 C4_1 F7_1 107.5(6) . . ?
F8_1 C4_1 C1_1 112.7(5) . . ?
F9_1 C4_1 C1_1 109.9(6) . . ?
F7_1 C4_1 C1_1 111.1(5) . . ?
C1_2 O1_2 Al2 149.5(4) . . ?
O1_2 C1_2 C3_2 110.6(5) . . ?
O1_2 C1_2 C2_2 111.9(5) . . ?
C3_2 C1_2 C2_2 108.6(5) . . ?
O1_2 C1_2 C4_2 108.2(5) . . ?
C3_2 C1_2 C4_2 108.3(5) . . ?
C2_2 C1_2 C4_2 109.1(5) . . ?
F1_2 C2_2 F2_2 107.3(7) . . ?
F1_2 C2_2 F3_2 108.6(6) . . ?
F2_2 C2_2 F3_2 107.8(6) . . ?
F1_2 C2_2 C1_2 110.4(6) . . ?
F2_2 C2_2 C1_2 112.9(6) . . ?
F3_2 C2_2 C1_2 109.6(6) . . ?
F5_2 C3_2 F6_2 108.5(6) . . ?
F5_2 C3_2 F4_2 105.8(6) . . ?
F6_2 C3_2 F4_2 108.0(6) . . ?
F5_2 C3_2 C1_2 111.3(5) . . ?
F6_2 C3_2 C1_2 112.5(6) . . ?
F4_2 C3_2 C1_2 110.4(6) . . ?
F7_2 C4_2 F8_2 108.7(6) . . ?
F7_2 C4_2 F9_2 106.5(6) . . ?
F8_2 C4_2 F9_2 106.4(6) . . ?
F7_2 C4_2 C1_2 111.8(5) . . ?
F8_2 C4_2 C1_2 113.0(6) . . ?
F9_2 C4_2 C1_2 110.2(5) . . ?
C1_3 O1_3 Al2 148.6(6) . . ?
O1_3 C1_3 C2_3 111.2(7) . . ?
O1_3 C1_3 C4_3 107.5(6) . . ?
C2_3 C1_3 C4_3 109.4(7) . . ?
O1_3 C1_3 C3_3 110.8(7) . . ?
C2_3 C1_3 C3_3 109.2(7) . . ?
C4_3 C1_3 C3_3 108.8(7) . . ?
F3_3 C2_3 F2_3 107.7(7) . . ?
F3_3 C2_3 F1_3 107.4(8) . . ?
F2_3 C2_3 F1_3 107.7(7) . . ?
F3_3 C2_3 C1_3 110.7(7) . . ?
F2_3 C2_3 C1_3 111.8(7) . . ?
F1_3 C2_3 C1_3 111.3(7) . . ?
F4_3 C3_3 F5_3 108.0(8) . . ?
F4_3 C3_3 F6_3 107.7(9) . . ?
F5_3 C3_3 F6_3 106.5(9) . . ?
F4_3 C3_3 C1_3 110.6(8) . . ?
F5_3 C3_3 C1_3 111.3(8) . . ?
F6_3 C3_3 C1_3 112.5(9) . . ?
F7_3 C4_3 F9_3 106.8(9) . . ?
F7_3 C4_3 F8_3 107.6(8) . . ?
F9_3 C4_3 F8_3 107.1(8) . . ?
F7_3 C4_3 C1_3 111.4(8) . . ?
F9_3 C4_3 C1_3 111.0(8) . . ?
F8_3 C4_3 C1_3 112.7(7) . . ?
C1_4 O1_4 Al5 150.9(5) . . ?
O1_4 C1_4 C4_4 111.4(6) . . ?
O1_4 C1_4 C3_4 108.9(6) . . ?
C4_4 C1_4 C3_4 110.1(6) . . ?
O1_4 C1_4 C2_4 109.2(6) . . ?
C4_4 C1_4 C2_4 108.4(6) . . ?
C3_4 C1_4 C2_4 108.9(6) . . ?
F2_4 C2_4 F3_4 107.7(8) . . ?
F2_4 C2_4 F1_4 109.7(8) . . ?
F3_4 C2_4 F1_4 108.7(8) . . ?
F2_4 C2_4 C1_4 111.0(7) . . ?
F3_4 C2_4 C1_4 110.1(7) . . ?
F1_4 C2_4 C1_4 109.6(7) . . ?
F6_4 C3_4 F4_4 107.4(7) . . ?
F6_4 C3_4 F5_4 108.1(7) . . ?
F4_4 C3_4 F5_4 109.8(8) . . ?
F6_4 C3_4 C1_4 112.9(7) . . ?
F4_4 C3_4 C1_4 109.1(6) . . ?
F5_4 C3_4 C1_4 109.4(6) . . ?
F8_4 C4_4 F7_4 110.4(7) . . ?
F8_4 C4_4 F9_4 106.3(7) . . ?
F7_4 C4_4 F9_4 108.1(7) . . ?
F8_4 C4_4 C1_4 112.1(6) . . ?
F7_4 C4_4 C1_4 108.8(7) . . ?
F9_4 C4_4 C1_4 111.0(6) . . ?
C1_5 O1_5 Al5 148.8(5) . . ?
O1_5 C1_5 C2_5 109.6(5) . . ?
O1_5 C1_5 C3_5 108.6(5) . . ?
C2_5 C1_5 C3_5 109.1(5) . . ?
O1_5 C1_5 C4_5 112.3(5) . . ?
C2_5 C1_5 C4_5 108.2(5) . . ?
C3_5 C1_5 C4_5 109.0(5) . . ?
F1_5 C2_5 F2_5 107.9(7) . . ?
F1_5 C2_5 F3_5 106.2(6) . . ?
F2_5 C2_5 F3_5 108.0(6) . . ?
F1_5 C2_5 C1_5 111.6(6) . . ?
F2_5 C2_5 C1_5 111.4(6) . . ?
F3_5 C2_5 C1_5 111.4(6) . . ?
F6_5 C3_5 F4_5 110.5(6) . . ?
F6_5 C3_5 F5_5 106.9(6) . . ?
F4_5 C3_5 F5_5 106.9(6) . . ?
F6_5 C3_5 C1_5 112.6(6) . . ?
F4_5 C3_5 C1_5 110.1(6) . . ?
F5_5 C3_5 C1_5 109.6(6) . . ?
F9_5 C4_5 F7_5 106.8(5) . . ?
F9_5 C4_5 F8_5 108.0(6) . . ?
F7_5 C4_5 F8_5 106.0(6) . . ?
F9_5 C4_5 C1_5 112.1(6) . . ?
F7_5 C4_5 C1_5 110.8(5) . . ?
F8_5 C4_5 C1_5 112.8(5) . . ?
C1_6 O1_6 Al5 157.2(7) . . ?
O1_6 C1_6 C2_6 112.7(7) . . ?
O1_6 C1_6 C4_6 109.6(6) . . ?
C2_6 C1_6 C4_6 110.4(6) . . ?
O1_6 C1_6 C3_6 106.4(7) . . ?
C2_6 C1_6 C3_6 108.7(6) . . ?
C4_6 C1_6 C3_6 108.9(6) . . ?
F3_6 C2_6 F1_6 107.4(8) . . ?
F3_6 C2_6 F2_6 107.7(8) . . ?
F1_6 C2_6 F2_6 108.9(8) . . ?
F3_6 C2_6 C1_6 112.4(7) . . ?
F1_6 C2_6 C1_6 109.6(7) . . ?
F2_6 C2_6 C1_6 110.7(7) . . ?
F4_6 C3_6 F6_6 103.3(8) . . ?
F4_6 C3_6 F5_6 106.0(7) . . ?
F6_6 C3_6 F5_6 107.3(8) . . ?
F4_6 C3_6 C1_6 116.3(8) . . ?
F6_6 C3_6 C1_6 112.6(7) . . ?
F5_6 C3_6 C1_6 110.7(7) . . ?
F8_6 C4_6 F7_6 108.0(7) . . ?
F8_6 C4_6 F9_6 107.4(7) . . ?
F7_6 C4_6 F9_6 104.8(7) . . ?
F8_6 C4_6 C1_6 112.9(7) . . ?
F7_6 C4_6 C1_6 112.4(7) . . ?
F9_6 C4_6 C1_6 110.9(7) . . ?
C1_7 O1_7 Al4 151.2(4) . . ?
O1_7 C1_7 C4_7 110.4(6) . . ?
O1_7 C1_7 C2_7 109.0(5) . . ?
C4_7 C1_7 C2_7 109.1(5) . . ?
O1_7 C1_7 C3_7 111.1(5) . . ?
C4_7 C1_7 C3_7 108.6(5) . . ?
C2_7 C1_7 C3_7 108.4(5) . . ?
F3_7 C2_7 F2_7 107.2(6) . . ?
F3_7 C2_7 F1_7 107.3(6) . . ?
F2_7 C2_7 F1_7 108.4(6) . . ?
F3_7 C2_7 C1_7 111.4(5) . . ?
F2_7 C2_7 C1_7 112.6(5) . . ?
F1_7 C2_7 C1_7 109.7(5) . . ?
F5_7 C3_7 F4_7 107.6(5) . . ?
F5_7 C3_7 F6_7 109.0(5) . . ?
F4_7 C3_7 F6_7 106.1(5) . . ?
F5_7 C3_7 C1_7 111.0(5) . . ?
F4_7 C3_7 C1_7 110.2(5) . . ?
F6_7 C3_7 C1_7 112.7(5) . . ?
F8_7 C4_7 F9_7 107.6(7) . . ?
F8_7 C4_7 F7_7 107.7(7) . . ?
F9_7 C4_7 F7_7 106.7(7) . . ?
F8_7 C4_7 C1_7 112.5(6) . . ?
F9_7 C4_7 C1_7 110.6(6) . . ?
F7_7 C4_7 C1_7 111.4(6) . . ?
C1_8 O1_8 Al4 150.1(12) . . ?
O1_8 C1_8 C3_8 109.2(10) . . ?
O1_8 C1_8 C2_8 111.2(10) . . ?
C3_8 C1_8 C2_8 108.5(8) . . ?
O1_8 C1_8 C4_8 111.1(10) . . ?
C3_8 C1_8 C4_8 109.2(9) . . ?
C2_8 C1_8 C4_8 107.6(8) . . ?
F2_8 C2_8 F3_8 106.5(10) . . ?
F2_8 C2_8 F1_8 105.4(10) . . ?
F3_8 C2_8 F1_8 108.4(10) . . ?
F2_8 C2_8 C1_8 115.4(10) . . ?
F3_8 C2_8 C1_8 111.2(9) . . ?
F1_8 C2_8 C1_8 109.6(8) . . ?
F4_8 C3_8 F5_8 108.3(12) . . ?
F4_8 C3_8 F6_8 106.1(12) . . ?
F5_8 C3_8 F6_8 106.7(12) . . ?
F4_8 C3_8 C1_8 111.4(10) . . ?
F5_8 C3_8 C1_8 112.7(10) . . ?
F6_8 C3_8 C1_8 111.3(10) . . ?
F7_8 C4_8 F8_8 108.4(10) . . ?
F7_8 C4_8 F9_8 104.5(12) . . ?
F8_8 C4_8 F9_8 108.4(13) . . ?
F7_8 C4_8 C1_8 109.9(9) . . ?
F8_8 C4_8 C1_8 113.2(10) . . ?
F9_8 C4_8 C1_8 112.1(10) . . ?
C1_9 O1_9 Al4 149.8(9) . . ?
O1_9 C1_9 C2_9 110.9(10) . . ?
O1_9 C1_9 C4_9 107.9(9) . . ?
C2_9 C1_9 C4_9 110.4(9) . . ?
O1_9 C1_9 C3_9 111.5(9) . . ?
C2_9 C1_9 C3_9 106.8(9) . . ?
C4_9 C1_9 C3_9 109.3(9) . . ?
F3_9 C2_9 F2_9 108.4(11) . . ?
F3_9 C2_9 F1_9 108.6(12) . . ?
F2_9 C2_9 F1_9 108.3(12) . . ?
F3_9 C2_9 C1_9 110.9(10) . . ?
F2_9 C2_9 C1_9 111.3(10) . . ?
F1_9 C2_9 C1_9 109.3(11) . . ?
F6_9 C3_9 F4_9 105.6(11) . . ?
F6_9 C3_9 F5_9 113.2(12) . . ?
F4_9 C3_9 F5_9 108.9(12) . . ?
F6_9 C3_9 C1_9 111.5(11) . . ?
F4_9 C3_9 C1_9 108.6(10) . . ?
F5_9 C3_9 C1_9 108.9(10) . . ?
F8_9 C4_9 F7_9 110.5(12) . . ?
F8_9 C4_9 F9_9 104.9(11) . . ?
F7_9 C4_9 F9_9 112.2(12) . . ?
F8_9 C4_9 C1_9 113.2(10) . . ?
F7_9 C4_9 C1_9 107.5(10) . . ?
F9_9 C4_9 C1_9 108.6(10) . . ?
C1_10 O1_10 Al7 152.1(17) . . ?
O1_10 C1_10 C2_10 108.9(11) . . ?
O1_10 C1_10 C3_10 108.0(11) . . ?
C2_10 C1_10 C3_10 109.8(8) . . ?
O1_10 C1_10 C4_10 111.2(11) . . ?
C2_10 C1_10 C4_10 109.2(8) . . ?
C3_10 C1_10 C4_10 109.7(8) . . ?
F2_10 C2_10 F3_10 105.9(10) . . ?
F2_10 C2_10 F1_10 109.4(12) . . ?
F3_10 C2_10 F1_10 107.9(9) . . ?
F2_10 C2_10 C1_10 112.7(10) . . ?
F3_10 C2_10 C1_10 111.5(8) . . ?
F1_10 C2_10 C1_10 109.3(9) . . ?
F4_10 C3_10 F6_10 107.2(11) . . ?
F4_10 C3_10 F5_10 108.9(10) . . ?
F6_10 C3_10 F5_10 107.5(11) . . ?
F4_10 C3_10 C1_10 110.8(9) . . ?
F6_10 C3_10 C1_10 111.4(11) . . ?
F5_10 C3_10 C1_10 110.9(9) . . ?
F9_10 C4_10 F8_10 106.2(10) . . ?
F9_10 C4_10 F7_10 110.3(10) . . ?
F8_10 C4_10 F7_10 108.0(12) . . ?
F9_10 C4_10 C1_10 111.0(8) . . ?
F8_10 C4_10 C1_10 112.3(10) . . ?
F7_10 C4_10 C1_10 109.0(10) . . ?
C1_11 O1_11 Al3 153.3(6) . . ?
O1_11 C1_11 C2_11 110.2(6) . . ?
O1_11 C1_11 C4_11 108.8(7) . . ?
C2_11 C1_11 C4_11 110.1(7) . . ?
O1_11 C1_11 C3_11 112.5(6) . . ?
C2_11 C1_11 C3_11 107.1(7) . . ?
C4_11 C1_11 C3_11 108.1(7) . . ?
F3_11 C2_11 F2_11 107.7(9) . . ?
F3_11 C2_11 F1_11 105.6(9) . . ?
F2_11 C2_11 F1_11 108.5(9) . . ?
F3_11 C2_11 C1_11 113.0(8) . . ?
F2_11 C2_11 C1_11 113.3(8) . . ?
F1_11 C2_11 C1_11 108.3(8) . . ?
F4_11 C3_11 F6_11 106.8(9) . . ?
F4_11 C3_11 F5_11 111.3(10) . . ?
F6_11 C3_11 F5_11 111.7(9) . . ?
F4_11 C3_11 C1_11 110.2(8) . . ?
F6_11 C3_11 C1_11 110.6(8) . . ?
F5_11 C3_11 C1_11 106.2(8) . . ?
F9_11 C4_11 F8_11 105.9(10) . . ?
F9_11 C4_11 F7_11 111.5(12) . . ?
F8_11 C4_11 F7_11 107.5(9) . . ?
F9_11 C4_11 C1_11 112.7(8) . . ?
F8_11 C4_11 C1_11 112.7(9) . . ?
F7_11 C4_11 C1_11 106.6(8) . . ?
C1_12 O1_12 Al1 149.2(8) . . ?
O1_12 C1_12 C4_12 108.8(8) . . ?
O1_12 C1_12 C2_12 110.5(9) . . ?
C4_12 C1_12 C2_12 111.4(8) . . ?
O1_12 C1_12 C3_12 112.5(8) . . ?
C4_12 C1_12 C3_12 107.8(7) . . ?
C2_12 C1_12 C3_12 105.8(8) . . ?
F2_12 C2_12 F3_12 103.9(11) . . ?
F2_12 C2_12 F1_12 107.4(11) . . ?
F3_12 C2_12 F1_12 112.6(12) . . ?
F2_12 C2_12 C1_12 114.8(10) . . ?
F3_12 C2_12 C1_12 107.7(9) . . ?
F1_12 C2_12 C1_12 110.4(9) . . ?
F5_12 C3_12 F4_12 107.9(10) . . ?
F5_12 C3_12 F6_12 108.0(10) . . ?
F4_12 C3_12 F6_12 107.6(10) . . ?
F5_12 C3_12 C1_12 111.9(8) . . ?
F4_12 C3_12 C1_12 110.9(9) . . ?
F6_12 C3_12 C1_12 110.4(9) . . ?
F7_12 C4_12 F8_12 105.2(9) . . ?
F7_12 C4_12 F9_12 107.5(9) . . ?
F8_12 C4_12 F9_12 108.3(9) . . ?
F7_12 C4_12 C1_12 112.5(9) . . ?
F8_12 C4_12 C1_12 112.6(8) . . ?
F9_12 C4_12 C1_12 110.4(8) . . ?
C1_13 O1_13 Al1 151.6(16) . . ?
O1_13 C1_13 C4_13 111.8(12) . . ?
O1_13 C1_13 C2_13 107.9(11) . . ?
C4_13 C1_13 C2_13 108.7(10) . . ?
O1_13 C1_13 C3_13 110.4(12) . . ?
C4_13 C1_13 C3_13 109.2(10) . . ?
C2_13 C1_13 C3_13 108.8(10) . . ?
F3_13 C2_13 F2_13 111.1(15) . . ?
F3_13 C2_13 F1_13 101.4(14) . . ?
F2_13 C2_13 F1_13 110.5(14) . . ?
F3_13 C2_13 C1_13 110.9(12) . . ?
F2_13 C2_13 C1_13 110.6(11) . . ?
F1_13 C2_13 C1_13 112.0(12) . . ?
F6_13 C3_13 F5_13 109.0(14) . . ?
F6_13 C3_13 F4_13 109.1(13) . . ?
F5_13 C3_13 F4_13 105.2(13) . . ?
F6_13 C3_13 C1_13 113.2(11) . . ?
F5_13 C3_13 C1_13 110.8(12) . . ?
F4_13 C3_13 C1_13 109.3(11) . . ?
F8_13 C4_13 F7_13 107.2(13) . . ?
F8_13 C4_13 F9_13 111.0(14) . . ?
F7_13 C4_13 F9_13 100.6(13) . . ?
F8_13 C4_13 C1_13 113.6(11) . . ?
F7_13 C4_13 C1_13 111.0(11) . . ?
F9_13 C4_13 C1_13 112.5(12) . . ?
C1_14 O1_14 Al2 146.4(12) . . ?
O1_14 C1_14 C4_14 105.8(9) . . ?
O1_14 C1_14 C3_14 113.1(9) . . ?
C4_14 C1_14 C3_14 110.9(8) . . ?
O1_14 C1_14 C2_14 110.8(9) . . ?
C4_14 C1_14 C2_14 108.6(7) . . ?
C3_14 C1_14 C2_14 107.6(7) . . ?
F2_14 C2_14 F3_14 108.2(9) . . ?
F2_14 C2_14 F1_14 107.8(9) . . ?
F3_14 C2_14 F1_14 107.3(9) . . ?
F2_14 C2_14 C1_14 112.9(8) . . ?
F3_14 C2_14 C1_14 109.5(8) . . ?
F1_14 C2_14 C1_14 110.9(9) . . ?
F5_14 C3_14 F6_14 109.0(10) . . ?
F5_14 C3_14 F4_14 105.9(10) . . ?
F6_14 C3_14 F4_14 103.3(10) . . ?
F5_14 C3_14 C1_14 111.7(8) . . ?
F6_14 C3_14 C1_14 114.7(8) . . ?
F4_14 C3_14 C1_14 111.5(9) . . ?
F9_14 C4_14 F7_14 104.6(9) . . ?
F9_14 C4_14 F8_14 107.2(10) . . ?
F7_14 C4_14 F8_14 106.6(10) . . ?
F9_14 C4_14 C1_14 112.6(8) . . ?
F7_14 C4_14 C1_14 112.8(8) . . ?
F8_14 C4_14 C1_14 112.5(9) . . ?
C1_15 O1_15 Al7 143.8(9) . . ?
O1_15 C1_15 C4_15 107.1(8) . . ?
O1_15 C1_15 C3_15 108.9(8) . . ?
C4_15 C1_15 C3_15 109.6(7) . . ?
O1_15 C1_15 C2_15 111.9(7) . . ?
C4_15 C1_15 C2_15 109.3(7) . . ?
C3_15 C1_15 C2_15 110.0(7) . . ?
F3_15 C2_15 F2_15 108.1(9) . . ?
F3_15 C2_15 F1_15 106.6(9) . . ?
F2_15 C2_15 F1_15 107.0(10) . . ?
F3_15 C2_15 C1_15 111.4(8) . . ?
F2_15 C2_15 C1_15 113.4(8) . . ?
F1_15 C2_15 C1_15 110.0(8) . . ?
F4_15 C3_15 F6_15 106.4(9) . . ?
F4_15 C3_15 F5_15 108.2(9) . . ?
F6_15 C3_15 F5_15 107.1(9) . . ?
F4_15 C3_15 C1_15 112.4(7) . . ?
F6_15 C3_15 C1_15 113.0(9) . . ?
F5_15 C3_15 C1_15 109.6(7) . . ?
F9_15 C4_15 F8_15 107.7(10) . . ?
F9_15 C4_15 F7_15 108.8(9) . . ?
F8_15 C4_15 F7_15 106.6(10) . . ?
F9_15 C4_15 C1_15 111.6(7) . . ?
F8_15 C4_15 C1_15 112.5(8) . . ?
F7_15 C4_15 C1_15 109.5(7) . . ?
C1_16 O1_16 Al3 153.3(5) . . ?
O1_16 C1_16 C3_16 113.5(6) . . ?
O1_16 C1_16 C4_16 113.3(7) . . ?
C3_16 C1_16 C4_16 106.4(8) . . ?
O1_16 C1_16 C2_16 109.4(7) . . ?
C3_16 C1_16 C2_16 108.6(8) . . ?
C4_16 C1_16 C2_16 105.2(8) . . ?
F2_16 C2_16 F1_16 112.1(12) . . ?
F2_16 C2_16 F3_16 101.7(12) . . ?
F1_16 C2_16 F3_16 116.4(13) . . ?
F2_16 C2_16 C1_16 112.1(10) . . ?
F1_16 C2_16 C1_16 107.2(9) . . ?
F3_16 C2_16 C1_16 107.1(9) . . ?
F6_16 C3_16 F5_16 111.3(11) . . ?
F6_16 C3_16 F4_16 105.8(11) . . ?
F5_16 C3_16 F4_16 106.5(10) . . ?
F6_16 C3_16 C1_16 113.6(8) . . ?
F5_16 C3_16 C1_16 112.3(9) . . ?
F4_16 C3_16 C1_16 106.7(8) . . ?
F9_16 C4_16 F8_16 103.5(10) . . ?
F9_16 C4_16 F7_16 111.2(11) . . ?
F8_16 C4_16 F7_16 119.6(12) . . ?
F9_16 C4_16 C1_16 109.3(9) . . ?
F8_16 C4_16 C1_16 108.1(9) . . ?
F7_16 C4_16 C1_16 104.9(8) . . ?
C1_17 O1_17 Al6 146.3(8) . . ?
O1_17 C1_17 C3_17 110.8(8) . . ?
O1_17 C1_17 C2_17 109.5(8) . . ?
C3_17 C1_17 C2_17 110.6(9) . . ?
O1_17 C1_17 C4_17 108.5(8) . . ?
C3_17 C1_17 C4_17 108.3(8) . . ?
C2_17 C1_17 C4_17 109.2(9) . . ?
F2_17 C2_17 F3_17 105.0(12) . . ?
F2_17 C2_17 F1_17 111.7(13) . . ?
F3_17 C2_17 F1_17 106.9(12) . . ?
F2_17 C2_17 C1_17 112.6(10) . . ?
F3_17 C2_17 C1_17 110.0(10) . . ?
F1_17 C2_17 C1_17 110.4(10) . . ?
F4_17 C3_17 F6_17 108.8(10) . . ?
F4_17 C3_17 F5_17 108.9(12) . . ?
F6_17 C3_17 F5_17 107.8(10) . . ?
F4_17 C3_17 C1_17 110.4(9) . . ?
F6_17 C3_17 C1_17 113.8(9) . . ?
F5_17 C3_17 C1_17 106.9(10) . . ?
F7_17 C4_17 F8_17 109.6(11) . . ?
F7_17 C4_17 F9_17 110.6(11) . . ?
F8_17 C4_17 F9_17 105.2(10) . . ?
F7_17 C4_17 C1_17 110.2(9) . . ?
F8_17 C4_17 C1_17 109.9(10) . . ?
F9_17 C4_17 C1_17 111.1(9) . . ?
C1_18 O1_18 Al1 148.0(8) . . ?
O1_18 C1_18 C2_18 111.7(8) . . ?
O1_18 C1_18 C3_18 106.0(8) . . ?
C2_18 C1_18 C3_18 111.9(8) . . ?
O1_18 C1_18 C4_18 111.1(9) . . ?
C2_18 C1_18 C4_18 107.4(8) . . ?
C3_18 C1_18 C4_18 108.8(8) . . ?
F1_18 C2_18 F3_18 106.1(10) . . ?
F1_18 C2_18 F2_18 107.4(11) . . ?
F3_18 C2_18 F2_18 107.1(12) . . ?
F1_18 C2_18 C1_18 113.5(9) . . ?
F3_18 C2_18 C1_18 111.0(9) . . ?
F2_18 C2_18 C1_18 111.4(10) . . ?
F6_18 C3_18 F4_18 109.4(9) . . ?
F6_18 C3_18 F5_18 104.9(10) . . ?
F4_18 C3_18 F5_18 107.3(10) . . ?
F6_18 C3_18 C1_18 113.2(9) . . ?
F4_18 C3_18 C1_18 111.3(8) . . ?
F5_18 C3_18 C1_18 110.4(9) . . ?
F8_18 C4_18 F7_18 108.4(11) . . ?
F8_18 C4_18 F9_18 107.1(9) . . ?
F7_18 C4_18 F9_18 107.7(11) . . ?
F8_18 C4_18 C1_18 113.6(9) . . ?
F7_18 C4_18 C1_18 110.0(9) . . ?
F9_18 C4_18 C1_18 109.8(8) . . ?
C1_19 O1_19 Al4 149.8(7) . . ?
O1_19 C1_19 C3_19 109.4(7) . . ?
O1_19 C1_19 C4_19 110.1(8) . . ?
C3_19 C1_19 C4_19 110.1(7) . . ?
O1_19 C1_19 C2_19 110.4(7) . . ?
C3_19 C1_19 C2_19 108.9(7) . . ?
C4_19 C1_19 C2_19 107.9(7) . . ?
F1_19 C2_19 F3_19 109.2(9) . . ?
F1_19 C2_19 F2_19 106.7(8) . . ?
F3_19 C2_19 F2_19 107.4(8) . . ?
F1_19 C2_19 C1_19 111.1(7) . . ?
F3_19 C2_19 C1_19 110.0(8) . . ?
F2_19 C2_19 C1_19 112.3(8) . . ?
F6_19 C3_19 F5_19 106.6(9) . . ?
F6_19 C3_19 F4_19 107.0(10) . . ?
F5_19 C3_19 F4_19 108.8(9) . . ?
F6_19 C3_19 C1_19 112.7(8) . . ?
F5_19 C3_19 C1_19 111.4(8) . . ?
F4_19 C3_19 C1_19 110.3(9) . . ?
F8_19 C4_19 F9_19 106.0(9) . . ?
F8_19 C4_19 F7_19 105.6(10) . . ?
F9_19 C4_19 F7_19 109.7(9) . . ?
F8_19 C4_19 C1_19 113.8(8) . . ?
F9_19 C4_19 C1_19 112.0(8) . . ?
F7_19 C4_19 C1_19 109.6(8) . . ?
C1_20 O1_20 Al6 164.1(18) . . ?
O1_20 C1_20 C3_20 114.7(12) . . ?
O1_20 C1_20 C4_20 105.8(13) . . ?
C3_20 C1_20 C4_20 112.4(11) . . ?
O1_20 C1_20 C2_20 104.3(12) . . ?
C3_20 C1_20 C2_20 108.0(10) . . ?
C4_20 C1_20 C2_20 111.4(11) . . ?
F2_20 C2_20 F3_20 110.5(15) . . ?
F2_20 C2_20 F1_20 115.1(16) . . ?
F3_20 C2_20 F1_20 105.8(14) . . ?
F2_20 C2_20 C1_20 106.0(13) . . ?
F3_20 C2_20 C1_20 109.4(13) . . ?
F1_20 C2_20 C1_20 110.0(12) . . ?
F4_20 C3_20 F5_20 108.4(15) . . ?
F4_20 C3_20 F6_20 106.6(16) . . ?
F5_20 C3_20 F6_20 106.4(16) . . ?
F4_20 C3_20 C1_20 111.5(13) . . ?
F5_20 C3_20 C1_20 111.5(12) . . ?
F6_20 C3_20 C1_20 112.2(15) . . ?
F8_20 C4_20 F9_20 109.7(15) . . ?
F8_20 C4_20 F7_20 105.7(15) . . ?
F9_20 C4_20 F7_20 114.3(15) . . ?
F8_20 C4_20 C1_20 113.3(13) . . ?
F9_20 C4_20 C1_20 106.6(11) . . ?
F7_20 C4_20 C1_20 107.3(12) . . ?
C1_21 O1_21 Al6 164.6(17) . . ?
O1_21 C1_21 C3_21 110.3(12) . . ?
O1_21 C1_21 C2_21 106.1(12) . . ?
C3_21 C1_21 C2_21 109.8(10) . . ?
O1_21 C1_21 C4_21 112.9(13) . . ?
C3_21 C1_21 C4_21 110.7(11) . . ?
C2_21 C1_21 C4_21 106.9(10) . . ?
F2_21 C2_21 F1_21 107.3(13) . . ?
F2_21 C2_21 F3_21 110.7(15) . . ?
F1_21 C2_21 F3_21 105.4(15) . . ?
F2_21 C2_21 C1_21 109.6(12) . . ?
F1_21 C2_21 C1_21 110.5(12) . . ?
F3_21 C2_21 C1_21 113.1(13) . . ?
F5_21 C3_21 F6_21 109.9(15) . . ?
F5_21 C3_21 F4_21 112.2(15) . . ?
F6_21 C3_21 F4_21 107.7(15) . . ?
F5_21 C3_21 C1_21 110.3(11) . . ?
F6_21 C3_21 C1_21 109.2(13) . . ?
F4_21 C3_21 C1_21 107.3(12) . . ?
F7_21 C4_21 F9_21 116.6(16) . . ?
F7_21 C4_21 F8_21 109.6(16) . . ?
F9_21 C4_21 F8_21 100.7(14) . . ?
F7_21 C4_21 C1_21 108.0(12) . . ?
F9_21 C4_21 C1_21 110.5(12) . . ?
F8_21 C4_21 C1_21 111.2(14) . . ?
C1_22 O1_22 Al3 148.9(5) . . ?
O1_22 C1_22 C3_22 109.7(6) . . ?
O1_22 C1_22 C2_22 111.1(6) . . ?
C3_22 C1_22 C2_22 107.9(6) . . ?
O1_22 C1_22 C4_22 108.4(6) . . ?
C3_22 C1_22 C4_22 109.9(6) . . ?
C2_22 C1_22 C4_22 109.8(6) . . ?
F2_22 C2_22 F3_22 108.5(7) . . ?
F2_22 C2_22 F1_22 107.9(7) . . ?
F3_22 C2_22 F1_22 107.0(7) . . ?
F2_22 C2_22 C1_22 112.9(7) . . ?
F3_22 C2_22 C1_22 110.7(6) . . ?
F1_22 C2_22 C1_22 109.6(7) . . ?
F4_22 C3_22 F5_22 107.3(9) . . ?
F4_22 C3_22 F6_22 107.7(8) . . ?
F5_22 C3_22 F6_22 111.4(8) . . ?
F4_22 C3_22 C1_22 110.2(7) . . ?
F5_22 C3_22 C1_22 110.4(7) . . ?
F6_22 C3_22 C1_22 109.9(7) . . ?
F8_22 C4_22 F7_22 113.0(9) . . ?
F8_22 C4_22 F9_22 104.3(8) . . ?
F7_22 C4_22 F9_22 108.7(8) . . ?
F8_22 C4_22 C1_22 111.6(7) . . ?
F7_22 C4_22 C1_22 108.8(8) . . ?
F9_22 C4_22 C1_22 110.4(7) . . ?
C1_23 O1_23 Al3 149.7(8) . . ?
O1_23 C1_23 C3_23 111.9(8) . . ?
O1_23 C1_23 C2_23 107.0(7) . . ?
C3_23 C1_23 C2_23 110.1(8) . . ?
O1_23 C1_23 C4_23 110.1(8) . . ?
C3_23 C1_23 C4_23 108.5(7) . . ?
C2_23 C1_23 C4_23 109.2(7) . . ?
F3_23 C2_23 F1_23 109.0(9) . . ?
F3_23 C2_23 F2_23 106.7(8) . . ?
F1_23 C2_23 F2_23 106.5(9) . . ?
F3_23 C2_23 C1_23 111.8(8) . . ?
F1_23 C2_23 C1_23 111.4(7) . . ?
F2_23 C2_23 C1_23 111.2(8) . . ?
F5_23 C3_23 F4_23 111.2(10) . . ?
F5_23 C3_23 F6_23 105.9(10) . . ?
F4_23 C3_23 F6_23 108.3(10) . . ?
F5_23 C3_23 C1_23 108.8(9) . . ?
F4_23 C3_23 C1_23 110.4(8) . . ?
F6_23 C3_23 C1_23 112.2(9) . . ?
F8_23 C4_23 F9_23 107.4(8) . . ?
F8_23 C4_23 F7_23 106.8(8) . . ?
F9_23 C4_23 F7_23 105.7(8) . . ?
F8_23 C4_23 C1_23 116.3(8) . . ?
F9_23 C4_23 C1_23 110.5(7) . . ?
F7_23 C4_23 C1_23 109.5(7) . . ?
C1_24 O1_24 Al5 152.3(7) . . ?
O1_24 C1_24 C3_24 110.7(8) . . ?
O1_24 C1_24 C2_24 109.9(7) . . ?
C3_24 C1_24 C2_24 109.9(7) . . ?
O1_24 C1_24 C4_24 106.9(7) . . ?
C3_24 C1_24 C4_24 110.1(7) . . ?
C2_24 C1_24 C4_24 109.4(7) . . ?
F3_24 C2_24 F2_24 107.8(8) . . ?
F3_24 C2_24 F1_24 107.4(10) . . ?
F2_24 C2_24 F1_24 107.8(9) . . ?
F3_24 C2_24 C1_24 109.8(8) . . ?
F2_24 C2_24 C1_24 111.8(8) . . ?
F1_24 C2_24 C1_24 112.1(8) . . ?
F4_24 C3_24 F6_24 109.3(9) . . ?
F4_24 C3_24 F5_24 106.8(9) . . ?
F6_24 C3_24 F5_24 105.9(9) . . ?
F4_24 C3_24 C1_24 112.1(8) . . ?
F6_24 C3_24 C1_24 111.1(8) . . ?
F5_24 C3_24 C1_24 111.4(8) . . ?
F7_24 C4_24 F8_24 107.5(10) . . ?
F7_24 C4_24 F9_24 105.8(10) . . ?
F8_24 C4_24 F9_24 107.2(9) . . ?
F7_24 C4_24 C1_24 111.5(9) . . ?
F8_24 C4_24 C1_24 112.7(8) . . ?
F9_24 C4_24 C1_24 111.9(8) . . ?
C1_25 O1_25 Al7 150.7(5) . . ?
O1_25 C1_25 C4_25 110.5(5) . . ?
O1_25 C1_25 C2_25 111.1(5) . . ?
C4_25 C1_25 C2_25 109.6(5) . . ?
O1_25 C1_25 C3_25 107.4(5) . . ?
C4_25 C1_25 C3_25 109.7(5) . . ?
C2_25 C1_25 C3_25 108.5(6) . . ?
F3_25 C2_25 F1_25 107.3(6) . . ?
F3_25 C2_25 F2_25 107.3(6) . . ?
F1_25 C2_25 F2_25 107.4(6) . . ?
F3_25 C2_25 C1_25 113.0(6) . . ?
F1_25 C2_25 C1_25 110.2(6) . . ?
F2_25 C2_25 C1_25 111.4(6) . . ?
F6_25 C3_25 F4_25 108.3(6) . . ?
F6_25 C3_25 F5_25 108.8(6) . . ?
F4_25 C3_25 F5_25 106.9(6) . . ?
F6_25 C3_25 C1_25 111.9(6) . . ?
F4_25 C3_25 C1_25 110.5(6) . . ?
F5_25 C3_25 C1_25 110.3(5) . . ?
F8_25 C4_25 F7_25 105.6(6) . . ?
F8_25 C4_25 F9_25 107.1(6) . . ?
F7_25 C4_25 F9_25 108.1(6) . . ?
F8_25 C4_25 C1_25 113.8(6) . . ?
F7_25 C4_25 C1_25 111.1(6) . . ?
F9_25 C4_25 C1_25 110.8(5) . . ?
C1_26 O1_26 Al1 155.3(8) . . ?
O1_26 C1_26 C3_26 111.1(9) . . ?
O1_26 C1_26 C2_26 113.8(10) . . ?
C3_26 C1_26 C2_26 109.3(9) . . ?
O1_26 C1_26 C4_26 105.4(8) . . ?
C3_26 C1_26 C4_26 109.1(9) . . ?
C2_26 C1_26 C4_26 108.0(9) . . ?
F3_26 C2_26 F2_26 106.1(14) . . ?
F3_26 C2_26 F1_26 107.1(14) . . ?
F2_26 C2_26 F1_26 109.8(14) . . ?
F3_26 C2_26 C1_26 113.3(11) . . ?
F2_26 C2_26 C1_26 110.3(11) . . ?
F1_26 C2_26 C1_26 110.2(11) . . ?
F6_26 C3_26 F5_26 106.5(11) . . ?
F6_26 C3_26 F4_26 105.2(13) . . ?
F5_26 C3_26 F4_26 110.6(14) . . ?
F6_26 C3_26 C1_26 112.1(11) . . ?
F5_26 C3_26 C1_26 110.4(10) . . ?
F4_26 C3_26 C1_26 111.8(10) . . ?
F9_26 C4_26 F8_26 109.0(11) . . ?
F9_26 C4_26 F7_26 101.2(11) . . ?
F8_26 C4_26 F7_26 107.8(13) . . ?
F9_26 C4_26 C1_26 111.2(9) . . ?
F8_26 C4_26 C1_26 114.0(10) . . ?
F7_26 C4_26 C1_26 112.8(10) . . ?
C1_27 P1_27 C13_27 108.0(8) . . ?
C1_27 P1_27 C7_27 107.0(7) . . ?
C13_27 P1_27 C7_27 103.7(7) . . ?
C1_27 P1_27 Ga4 115.5(7) . . ?
C13_27 P1_27 Ga4 105.8(6) . . ?
C7_27 P1_27 Ga4 116.0(6) . . ?
C15_27 P2_27 C21_27 114.2(8) . . ?
C15_27 P2_27 C14_27 104.4(6) . . ?
C21_27 P2_27 C14_27 106.4(7) . . ?
C15_27 P2_27 Ga4 119.5(5) . . ?
C21_27 P2_27 Ga4 106.4(7) . . ?
C14_27 P2_27 Ga4 104.8(5) . . ?
C2_27 C1_27 C6_27 115.4(9) . . ?
C2_27 C1_27 P1_27 114.8(8) . . ?
C6_27 C1_27 P1_27 112.0(8) . . ?
C2_27 C1_27 H1_27 104.3 . . ?
C6_27 C1_27 H1_27 104.3 . . ?
P1_27 C1_27 H1_27 104.3 . . ?
C1_27 C2_27 C3_27 112.2(8) . . ?
C1_27 C2_27 H2A_27 109.2 . . ?
C3_27 C2_27 H2A_27 109.2 . . ?
C1_27 C2_27 H2B_27 109.2 . . ?
C3_27 C2_27 H2B_27 109.2 . . ?
H2A_27 C2_27 H2B_27 107.9 . . ?
C4_27 C3_27 C2_27 110.5(9) . . ?
C4_27 C3_27 H3A_27 109.5 . . ?
C2_27 C3_27 H3A_27 109.5 . . ?
C4_27 C3_27 H3B_27 109.5 . . ?
C2_27 C3_27 H3B_27 109.5 . . ?
H3A_27 C3_27 H3B_27 108.1 . . ?
C5_27 C4_27 C3_27 112.9(10) . . ?
C5_27 C4_27 H4A_27 109.0 . . ?
C3_27 C4_27 H4A_27 109.0 . . ?
C5_27 C4_27 H4B_27 109.0 . . ?
C3_27 C4_27 H4B_27 109.0 . . ?
H4A_27 C4_27 H4B_27 107.8 . . ?
C4_27 C5_27 C6_27 114.3(9) . . ?
C4_27 C5_27 H5A_27 108.7 . . ?
C6_27 C5_27 H5A_27 108.7 . . ?
C4_27 C5_27 H5B_27 108.7 . . ?
C6_27 C5_27 H5B_27 108.7 . . ?
H5A_27 C5_27 H5B_27 107.6 . . ?
C1_27 C6_27 C5_27 114.6(9) . . ?
C1_27 C6_27 H6A_27 108.6 . . ?
C5_27 C6_27 H6A_27 108.6 . . ?
C1_27 C6_27 H6B_27 108.6 . . ?
C5_27 C6_27 H6B_27 108.6 . . ?
H6A_27 C6_27 H6B_27 107.6 . . ?
C12_27 C7_27 C8_27 110.3(8) . . ?
C12_27 C7_27 P1_27 111.2(9) . . ?
C8_27 C7_27 P1_27 112.9(9) . . ?
C12_27 C7_27 H7_27 107.4 . . ?
C8_27 C7_27 H7_27 107.4 . . ?
P1_27 C7_27 H7_27 107.4 . . ?
C9_27 C8_27 C7_27 110.5(9) . . ?
C9_27 C8_27 H8A_27 109.6 . . ?
C7_27 C8_27 H8A_27 109.6 . . ?
C9_27 C8_27 H8B_27 109.6 . . ?
C7_27 C8_27 H8B_27 109.6 . . ?
H8A_27 C8_27 H8B_27 108.1 . . ?
C8_27 C9_27 C10_27 111.4(9) . . ?
C8_27 C9_27 H9A_27 109.4 . . ?
C10_27 C9_27 H9A_27 109.4 . . ?
C8_27 C9_27 H9B_27 109.4 . . ?
C10_27 C9_27 H9B_27 109.4 . . ?
H9A_27 C9_27 H9B_27 108.0 . . ?
C11_27 C10_27 C9_27 111.2(8) . . ?
C11_27 C10_27 H10A_27 109.4 . . ?
C9_27 C10_27 H10A_27 109.4 . . ?
C11_27 C10_27 H10B_27 109.4 . . ?
C9_27 C10_27 H10B_27 109.4 . . ?
H10A_27 C10_27 H10B_27 108.0 . . ?
C10_27 C11_27 C12_27 110.3(9) . . ?
C10_27 C11_27 H11A_27 109.6 . . ?
C12_27 C11_27 H11A_27 109.6 . . ?
C10_27 C11_27 H11B_27 109.6 . . ?
C12_27 C11_27 H11B_27 109.6 . . ?
H11A_27 C11_27 H11B_27 108.1 . . ?
C7_27 C12_27 C11_27 110.3(9) . . ?
C7_27 C12_27 H12A_27 109.6 . . ?
C11_27 C12_27 H12A_27 109.6 . . ?
C7_27 C12_27 H12B_27 109.6 . . ?
C11_27 C12_27 H12B_27 109.6 . . ?
H12A_27 C12_27 H12B_27 108.1 . . ?
C14_27 C13_27 P1_27 112.5(9) . . ?
C14_27 C13_27 H13A_27 109.1 . . ?
P1_27 C13_27 H13A_27 109.1 . . ?
C14_27 C13_27 H13B_27 109.1 . . ?
P1_27 C13_27 H13B_27 109.1 . . ?
H13A_27 C13_27 H13B_27 107.8 . . ?
C13_27 C14_27 P2_27 113.1(9) . . ?
C13_27 C14_27 H14A_27 109.0 . . ?
P2_27 C14_27 H14A_27 109.0 . . ?
C13_27 C14_27 H14B_27 109.0 . . ?
P2_27 C14_27 H14B_27 109.0 . . ?
H14A_27 C14_27 H14B_27 107.8 . . ?
C16_27 C15_27 C20_27 109.6(8) . . ?
C16_27 C15_27 P2_27 112.4(6) . . ?
C20_27 C15_27 P2_27 116.7(7) . . ?
C16_27 C15_27 H15_27 105.8 . . ?
C20_27 C15_27 H15_27 105.8 . . ?
P2_27 C15_27 H15_27 105.8 . . ?
C17_27 C16_27 C15_27 110.1(8) . . ?
C17_27 C16_27 H16A_27 109.6 . . ?
C15_27 C16_27 H16A_27 109.6 . . ?
C17_27 C16_27 H16B_27 109.6 . . ?
C15_27 C16_27 H16B_27 109.6 . . ?
H16A_27 C16_27 H16B_27 108.2 . . ?
C18_27 C17_27 C16_27 110.9(8) . . ?
C18_27 C17_27 H17A_27 109.5 . . ?
C16_27 C17_27 H17A_27 109.5 . . ?
C18_27 C17_27 H17B_27 109.5 . . ?
C16_27 C17_27 H17B_27 109.5 . . ?
H17A_27 C17_27 H17B_27 108.0 . . ?
C17_27 C18_27 C19_27 110.6(8) . . ?
C17_27 C18_27 H18A_27 109.5 . . ?
C19_27 C18_27 H18A_27 109.5 . . ?
C17_27 C18_27 H18B_27 109.5 . . ?
C19_27 C18_27 H18B_27 109.5 . . ?
H18A_27 C18_27 H18B_27 108.1 . . ?
C18_27 C19_27 C20_27 109.9(9) . . ?
C18_27 C19_27 H19A_27 109.7 . . ?
C20_27 C19_27 H19A_27 109.7 . . ?
C18_27 C19_27 H19B_27 109.7 . . ?
C20_27 C19_27 H19B_27 109.7 . . ?
H19A_27 C19_27 H19B_27 108.2 . . ?
C19_27 C20_27 C15_27 108.3(9) . . ?
C19_27 C20_27 H20A_27 110.0 . . ?
C15_27 C20_27 H20A_27 110.0 . . ?
C19_27 C20_27 H20B_27 110.0 . . ?
C15_27 C20_27 H20B_27 110.0 . . ?
H20A_27 C20_27 H20B_27 108.4 . . ?
C22_27 C21_27 C26_27 110.9(8) . . ?
C22_27 C21_27 P2_27 111.8(9) . . ?
C26_27 C21_27 P2_27 116.0(9) . . ?
C22_27 C21_27 H21_27 105.8 . . ?
C26_27 C21_27 H21_27 105.8 . . ?
P2_27 C21_27 H21_27 105.8 . . ?
C21_27 C22_27 C23_27 110.8(9) . . ?
C21_27 C22_27 H22A_27 109.5 . . ?
C23_27 C22_27 H22A_27 109.5 . . ?
C21_27 C22_27 H22B_27 109.5 . . ?
C23_27 C22_27 H22B_27 109.5 . . ?
H22A_27 C22_27 H22B_27 108.1 . . ?
C24_27 C23_27 C22_27 110.5(9) . . ?
C24_27 C23_27 H23A_27 109.6 . . ?
C22_27 C23_27 H23A_27 109.6 . . ?
C24_27 C23_27 H23B_27 109.6 . . ?
C22_27 C23_27 H23B_27 109.6 . . ?
H23A_27 C23_27 H23B_27 108.1 . . ?
C25_27 C24_27 C23_27 111.7(9) . . ?
C25_27 C24_27 H24A_27 109.3 . . ?
C23_27 C24_27 H24A_27 109.3 . . ?
C25_27 C24_27 H24B_27 109.3 . . ?
C23_27 C24_27 H24B_27 109.3 . . ?
H24A_27 C24_27 H24B_27 107.9 . . ?
C24_27 C25_27 C26_27 111.6(8) . . ?
C24_27 C25_27 H25A_27 109.3 . . ?
C26_27 C25_27 H25A_27 109.3 . . ?
C24_27 C25_27 H25B_27 109.3 . . ?
C26_27 C25_27 H25B_27 109.3 . . ?
H25A_27 C25_27 H25B_27 108.0 . . ?
C25_27 C26_27 C21_27 109.8(8) . . ?
C25_27 C26_27 H26A_27 109.7 . . ?
C21_27 C26_27 H26A_27 109.7 . . ?
C25_27 C26_27 H26B_27 109.7 . . ?
C21_27 C26_27 H26B_27 109.7 . . ?
H26A_27 C26_27 H26B_27 108.2 . . ?
C1_29 P1_29 C13_29 106.0(3) . . ?
C1_29 P1_29 C7_29 107.7(3) . . ?
C13_29 P1_29 C7_29 106.5(3) . . ?
C1_29 P1_29 Ga5 115.6(2) . . ?
C13_29 P1_29 Ga5 104.8(2) . . ?
C7_29 P1_29 Ga5 115.4(2) . . ?
C14_29 P2_29 C21_29 106.2(3) . . ?
C14_29 P2_29 C15_29 109.2(3) . . ?
C21_29 P2_29 C15_29 108.5(3) . . ?
C14_29 P2_29 Ga5 102.6(2) . . ?
C21_29 P2_29 Ga5 106.56(19) . . ?
C15_29 P2_29 Ga5 122.7(2) . . ?
C6_29 C1_29 C2_29 112.7(6) . . ?
C6_29 C1_29 P1_29 109.9(4) . . ?
C2_29 C1_29 P1_29 111.6(4) . . ?
C6_29 C1_29 H1_29 107.5 . . ?
C2_29 C1_29 H1_29 107.5 . . ?
P1_29 C1_29 H1_29 107.5 . . ?
C1_29 C2_29 C3_29 111.3(6) . . ?
C1_29 C2_29 H2A_29 109.4 . . ?
C3_29 C2_29 H2A_29 109.4 . . ?
C1_29 C2_29 H2B_29 109.4 . . ?
C3_29 C2_29 H2B_29 109.4 . . ?
H2A_29 C2_29 H2B_29 108.0 . . ?
C4_29 C3_29 C2_29 111.1(7) . . ?
C4_29 C3_29 H3A_29 109.4 . . ?
C2_29 C3_29 H3A_29 109.4 . . ?
C4_29 C3_29 H3B_29 109.4 . . ?
C2_29 C3_29 H3B_29 109.4 . . ?
H3A_29 C3_29 H3B_29 108.0 . . ?
C5_29 C4_29 C3_29 111.8(7) . . ?
C5_29 C4_29 H4A_29 109.2 . . ?
C3_29 C4_29 H4A_29 109.2 . . ?
C5_29 C4_29 H4B_29 109.2 . . ?
C3_29 C4_29 H4B_29 109.2 . . ?
H4A_29 C4_29 H4B_29 107.9 . . ?
C4_29 C5_29 C6_29 112.2(6) . . ?
C4_29 C5_29 H5A_29 109.2 . . ?
C6_29 C5_29 H5A_29 109.2 . . ?
C4_29 C5_29 H5B_29 109.2 . . ?
C6_29 C5_29 H5B_29 109.2 . . ?
H5A_29 C5_29 H5B_29 107.9 . . ?
C1_29 C6_29 C5_29 111.3(6) . . ?
C1_29 C6_29 H6A_29 109.4 . . ?
C5_29 C6_29 H6A_29 109.4 . . ?
C1_29 C6_29 H6B_29 109.4 . . ?
C5_29 C6_29 H6B_29 109.4 . . ?
H6A_29 C6_29 H6B_29 108.0 . . ?
C8_29 C7_29 C12_29 111.0(5) . . ?
C8_29 C7_29 P1_29 112.8(4) . . ?
C12_29 C7_29 P1_29 112.6(4) . . ?
C8_29 C7_29 H7_29 106.6 . . ?
C12_29 C7_29 H7_29 106.6 . . ?
P1_29 C7_29 H7_29 106.6 . . ?
C7_29 C8_29 C9_29 110.3(5) . . ?
C7_29 C8_29 H8A_29 109.6 . . ?
C9_29 C8_29 H8A_29 109.6 . . ?
C7_29 C8_29 H8B_29 109.6 . . ?
C9_29 C8_29 H8B_29 109.6 . . ?
H8A_29 C8_29 H8B_29 108.1 . . ?
C10_29 C9_29 C8_29 110.8(6) . . ?
C10_29 C9_29 H9A_29 109.5 . . ?
C8_29 C9_29 H9A_29 109.5 . . ?
C10_29 C9_29 H9B_29 109.5 . . ?
C8_29 C9_29 H9B_29 109.5 . . ?
H9A_29 C9_29 H9B_29 108.1 . . ?
C9_29 C10_29 C11_29 111.9(6) . . ?
C9_29 C10_29 H10A_29 109.2 . . ?
C11_29 C10_29 H10A_29 109.2 . . ?
C9_29 C10_29 H10B_29 109.2 . . ?
C11_29 C10_29 H10B_29 109.2 . . ?
H10A_29 C10_29 H10B_29 107.9 . . ?
C10_29 C11_29 C12_29 110.8(5) . . ?
C10_29 C11_29 H11A_29 109.5 . . ?
C12_29 C11_29 H11A_29 109.5 . . ?
C10_29 C11_29 H11B_29 109.5 . . ?
C12_29 C11_29 H11B_29 109.5 . . ?
H11A_29 C11_29 H11B_29 108.1 . . ?
C7_29 C12_29 C11_29 110.2(5) . . ?
C7_29 C12_29 H12A_29 109.6 . . ?
C11_29 C12_29 H12A_29 109.6 . . ?
C7_29 C12_29 H12B_29 109.6 . . ?
C11_29 C12_29 H12B_29 109.6 . . ?
H12A_29 C12_29 H12B_29 108.1 . . ?
C14_29 C13_29 P1_29 113.0(4) . . ?
C14_29 C13_29 H13A_29 109.0 . . ?
P1_29 C13_29 H13A_29 109.0 . . ?
C14_29 C13_29 H13B_29 109.0 . . ?
P1_29 C13_29 H13B_29 109.0 . . ?
H13A_29 C13_29 H13B_29 107.8 . . ?
C13_29 C14_29 P2_29 111.8(4) . . ?
C13_29 C14_29 H14A_29 109.3 . . ?
P2_29 C14_29 H14A_29 109.3 . . ?
C13_29 C14_29 H14B_29 109.3 . . ?
P2_29 C14_29 H14B_29 109.3 . . ?
H14A_29 C14_29 H14B_29 107.9 . . ?
C20_29 C15_29 C16_29 112.1(5) . . ?
C20_29 C15_29 P2_29 112.8(4) . . ?
C16_29 C15_29 P2_29 110.5(4) . . ?
C20_29 C15_29 H15_29 107.0 . . ?
C16_29 C15_29 H15_29 107.0 . . ?
P2_29 C15_29 H15_29 107.0 . . ?
C17_29 C16_29 C15_29 111.3(5) . . ?
C17_29 C16_29 H16A_29 109.4 . . ?
C15_29 C16_29 H16A_29 109.4 . . ?
C17_29 C16_29 H16B_29 109.4 . . ?
C15_29 C16_29 H16B_29 109.4 . . ?
H16A_29 C16_29 H16B_29 108.0 . . ?
C18_29 C17_29 C16_29 111.4(6) . . ?
C18_29 C17_29 H17A_29 109.4 . . ?
C16_29 C17_29 H17A_29 109.4 . . ?
C18_29 C17_29 H17B_29 109.4 . . ?
C16_29 C17_29 H17B_29 109.4 . . ?
H17A_29 C17_29 H17B_29 108.0 . . ?
C17_29 C18_29 C19_29 112.2(6) . . ?
C17_29 C18_29 H18A_29 109.2 . . ?
C19_29 C18_29 H18A_29 109.2 . . ?
C17_29 C18_29 H18B_29 109.2 . . ?
C19_29 C18_29 H18B_29 109.2 . . ?
H18A_29 C18_29 H18B_29 107.9 . . ?
C20_29 C19_29 C18_29 110.9(6) . . ?
C20_29 C19_29 H19A_29 109.5 . . ?
C18_29 C19_29 H19A_29 109.5 . . ?
C20_29 C19_29 H19B_29 109.5 . . ?
C18_29 C19_29 H19B_29 109.5 . . ?
H19A_29 C19_29 H19B_29 108.1 . . ?
C19_29 C20_29 C15_29 110.9(6) . . ?
C19_29 C20_29 H20A_29 109.5 . . ?
C15_29 C20_29 H20A_29 109.5 . . ?
C19_29 C20_29 H20B_29 109.5 . . ?
C15_29 C20_29 H20B_29 109.5 . . ?
H20A_29 C20_29 H20B_29 108.0 . . ?
C22_29 C21_29 C26_29 111.4(5) . . ?
C22_29 C21_29 P2_29 111.6(4) . . ?
C26_29 C21_29 P2_29 114.0(4) . . ?
C22_29 C21_29 H21_29 106.5 . . ?
C26_29 C21_29 H21_29 106.5 . . ?
P2_29 C21_29 H21_29 106.5 . . ?
C21_29 C22_29 C23_29 110.1(5) . . ?
C21_29 C22_29 H22A_29 109.6 . . ?
C23_29 C22_29 H22A_29 109.6 . . ?
C21_29 C22_29 H22B_29 109.6 . . ?
C23_29 C22_29 H22B_29 109.6 . . ?
H22A_29 C22_29 H22B_29 108.2 . . ?
C24_29 C23_29 C22_29 110.3(5) . . ?
C24_29 C23_29 H23A_29 109.6 . . ?
C22_29 C23_29 H23A_29 109.6 . . ?
C24_29 C23_29 H23B_29 109.6 . . ?
C22_29 C23_29 H23B_29 109.6 . . ?
H23A_29 C23_29 H23B_29 108.1 . . ?
C25_29 C24_29 C23_29 111.7(5) . . ?
C25_29 C24_29 H24A_29 109.3 . . ?
C23_29 C24_29 H24A_29 109.3 . . ?
C25_29 C24_29 H24B_29 109.3 . . ?
C23_29 C24_29 H24B_29 109.3 . . ?
H24A_29 C24_29 H24B_29 107.9 . . ?
C24_29 C25_29 C26_29 111.5(6) . . ?
C24_29 C25_29 H25A_29 109.3 . . ?
C26_29 C25_29 H25A_29 109.3 . . ?
C24_29 C25_29 H25B_29 109.3 . . ?
C26_29 C25_29 H25B_29 109.3 . . ?
H25A_29 C25_29 H25B_29 108.0 . . ?
C25_29 C26_29 C21_29 110.2(5) . . ?
C25_29 C26_29 H26A_29 109.6 . . ?
C21_29 C26_29 H26A_29 109.6 . . ?
C25_29 C26_29 H26B_29 109.6 . . ?
C21_29 C26_29 H26B_29 109.6 . . ?
H26A_29 C26_29 H26B_29 108.1 . . ?
C1_30 P1_30 C13_30 108.2(3) . . ?
C1_30 P1_30 C7_30 108.0(3) . . ?
C13_30 P1_30 C7_30 102.8(3) . . ?
C1_30 P1_30 Ga6 114.1(2) . . ?
C13_30 P1_30 Ga6 103.4(2) . . ?
C7_30 P1_30 Ga6 119.1(2) . . ?
C21_30 P2_30 C15_30 110.8(3) . . ?
C21_30 P2_30 C14_30 109.1(3) . . ?
C15_30 P2_30 C14_30 104.4(3) . . ?
C21_30 P2_30 Ga6 107.9(2) . . ?
C15_30 P2_30 Ga6 120.3(2) . . ?
C14_30 P2_30 Ga6 103.6(2) . . ?
C2_30 C1_30 C6_30 111.1(5) . . ?
C2_30 C1_30 P1_30 113.3(4) . . ?
C6_30 C1_30 P1_30 110.6(4) . . ?
C2_30 C1_30 H1_30 107.2 . . ?
C6_30 C1_30 H1_30 107.2 . . ?
P1_30 C1_30 H1_30 107.2 . . ?
C1_30 C2_30 C3_30 112.1(5) . . ?
C1_30 C2_30 H2A_30 109.2 . . ?
C3_30 C2_30 H2A_30 109.2 . . ?
C1_30 C2_30 H2B_30 109.2 . . ?
C3_30 C2_30 H2B_30 109.2 . . ?
H2A_30 C2_30 H2B_30 107.9 . . ?
C2_30 C3_30 C4_30 111.1(5) . . ?
C2_30 C3_30 H3A_30 109.4 . . ?
C4_30 C3_30 H3A_30 109.4 . . ?
C2_30 C3_30 H3B_30 109.4 . . ?
C4_30 C3_30 H3B_30 109.4 . . ?
H3A_30 C3_30 H3B_30 108.0 . . ?
C5_30 C4_30 C3_30 111.7(5) . . ?
C5_30 C4_30 H4A_30 109.3 . . ?
C3_30 C4_30 H4A_30 109.3 . . ?
C5_30 C4_30 H4B_30 109.3 . . ?
C3_30 C4_30 H4B_30 109.3 . . ?
H4A_30 C4_30 H4B_30 107.9 . . ?
C4_30 C5_30 C6_30 112.3(5) . . ?
C4_30 C5_30 H5A_30 109.1 . . ?
C6_30 C5_30 H5A_30 109.1 . . ?
C4_30 C5_30 H5B_30 109.1 . . ?
C6_30 C5_30 H5B_30 109.1 . . ?
H5A_30 C5_30 H5B_30 107.9 . . ?
C5_30 C6_30 C1_30 111.4(5) . . ?
C5_30 C6_30 H6A_30 109.3 . . ?
C1_30 C6_30 H6A_30 109.3 . . ?
C5_30 C6_30 H6B_30 109.3 . . ?
C1_30 C6_30 H6B_30 109.3 . . ?
H6A_30 C6_30 H6B_30 108.0 . . ?
C12_30 C7_30 C8_30 111.5(5) . . ?
C12_30 C7_30 P1_30 115.0(4) . . ?
C8_30 C7_30 P1_30 114.4(4) . . ?
C12_30 C7_30 H7_30 104.9 . . ?
C8_30 C7_30 H7_30 104.9 . . ?
P1_30 C7_30 H7_30 104.9 . . ?
C9_30 C8_30 C7_30 109.7(5) . . ?
C9_30 C8_30 H8A_30 109.7 . . ?
C7_30 C8_30 H8A_30 109.7 . . ?
C9_30 C8_30 H8B_30 109.7 . . ?
C7_30 C8_30 H8B_30 109.7 . . ?
H8A_30 C8_30 H8B_30 108.2 . . ?
C10_30 C9_30 C8_30 111.4(6) . . ?
C10_30 C9_30 H9A_30 109.4 . . ?
C8_30 C9_30 H9A_30 109.4 . . ?
C10_30 C9_30 H9B_30 109.4 . . ?
C8_30 C9_30 H9B_30 109.4 . . ?
H9A_30 C9_30 H9B_30 108.0 . . ?
C9_30 C10_30 C11_30 112.8(6) . . ?
C9_30 C10_30 H10A_30 109.0 . . ?
C11_30 C10_30 H10A_30 109.0 . . ?
C9_30 C10_30 H10B_30 109.0 . . ?
C11_30 C10_30 H10B_30 109.0 . . ?
H10A_30 C10_30 H10B_30 107.8 . . ?
C10_30 C11_30 C12_30 111.2(6) . . ?
C10_30 C11_30 H11A_30 109.4 . . ?
C12_30 C11_30 H11A_30 109.4 . . ?
C10_30 C11_30 H11B_30 109.4 . . ?
C12_30 C11_30 H11B_30 109.4 . . ?
H11A_30 C11_30 H11B_30 108.0 . . ?
C7_30 C12_30 C11_30 110.4(5) . . ?
C7_30 C12_30 H12A_30 109.6 . . ?
C11_30 C12_30 H12A_30 109.6 . . ?
C7_30 C12_30 H12B_30 109.6 . . ?
C11_30 C12_30 H12B_30 109.6 . . ?
H12A_30 C12_30 H12B_30 108.1 . . ?
C14_30 C13_30 P1_30 115.7(4) . . ?
C14_30 C13_30 H13A_30 108.3 . . ?
P1_30 C13_30 H13A_30 108.3 . . ?
C14_30 C13_30 H13B_30 108.3 . . ?
P1_30 C13_30 H13B_30 108.3 . . ?
H13A_30 C13_30 H13B_30 107.4 . . ?
C13_30 C14_30 P2_30 113.9(5) . . ?
C13_30 C14_30 H14A_30 108.8 . . ?
P2_30 C14_30 H14A_30 108.8 . . ?
C13_30 C14_30 H14B_30 108.8 . . ?
P2_30 C14_30 H14B_30 108.8 . . ?
H14A_30 C14_30 H14B_30 107.7 . . ?
C16_30 C15_30 C20_30 110.7(6) . . ?
C16_30 C15_30 P2_30 110.1(4) . . ?
C20_30 C15_30 P2_30 112.4(4) . . ?
C16_30 C15_30 H15_30 107.8 . . ?
C20_30 C15_30 H15_30 107.8 . . ?
P2_30 C15_30 H15_30 107.8 . . ?
C15_30 C16_30 C17_30 110.9(5) . . ?
C15_30 C16_30 H16A_30 109.5 . . ?
C17_30 C16_30 H16A_30 109.5 . . ?
C15_30 C16_30 H16B_30 109.5 . . ?
C17_30 C16_30 H16B_30 109.5 . . ?
H16A_30 C16_30 H16B_30 108.0 . . ?
C18_30 C17_30 C16_30 110.2(5) . . ?
C18_30 C17_30 H17A_30 109.6 . . ?
C16_30 C17_30 H17A_30 109.6 . . ?
C18_30 C17_30 H17B_30 109.6 . . ?
C16_30 C17_30 H17B_30 109.6 . . ?
H17A_30 C17_30 H17B_30 108.1 . . ?
C19_30 C18_30 C17_30 110.8(6) . . ?
C19_30 C18_30 H18A_30 109.5 . . ?
C17_30 C18_30 H18A_30 109.5 . . ?
C19_30 C18_30 H18B_30 109.5 . . ?
C17_30 C18_30 H18B_30 109.5 . . ?
H18A_30 C18_30 H18B_30 108.1 . . ?
C18_30 C19_30 C20_30 111.0(6) . . ?
C18_30 C19_30 H19A_30 109.4 . . ?
C20_30 C19_30 H19A_30 109.4 . . ?
C18_30 C19_30 H19B_30 109.4 . . ?
C20_30 C19_30 H19B_30 109.4 . . ?
H19A_30 C19_30 H19B_30 108.0 . . ?
C19_30 C20_30 C15_30 111.1(5) . . ?
C19_30 C20_30 H20A_30 109.4 . . ?
C15_30 C20_30 H20A_30 109.4 . . ?
C19_30 C20_30 H20B_30 109.4 . . ?
C15_30 C20_30 H20B_30 109.4 . . ?
H20A_30 C20_30 H20B_30 108.0 . . ?
C22_30 C21_30 C26_30 111.7(5) . . ?
C22_30 C21_30 P2_30 110.5(4) . . ?
C26_30 C21_30 P2_30 118.1(5) . . ?
C22_30 C21_30 H21_30 105.1 . . ?
C26_30 C21_30 H21_30 105.1 . . ?
P2_30 C21_30 H21_30 105.1 . . ?
C21_30 C22_30 C23_30 110.2(6) . . ?
C21_30 C22_30 H22A_30 109.6 . . ?
C23_30 C22_30 H22A_30 109.6 . . ?
C21_30 C22_30 H22B_30 109.6 . . ?
C23_30 C22_30 H22B_30 109.6 . . ?
H22A_30 C22_30 H22B_30 108.1 . . ?
C24_30 C23_30 C22_30 110.3(7) . . ?
C24_30 C23_30 H23A_30 109.6 . . ?
C22_30 C23_30 H23A_30 109.6 . . ?
C24_30 C23_30 H23B_30 109.6 . . ?
C22_30 C23_30 H23B_30 109.6 . . ?
H23A_30 C23_30 H23B_30 108.1 . . ?
C25_30 C24_30 C23_30 112.4(7) . . ?
C25_30 C24_30 H24A_30 109.1 . . ?
C23_30 C24_30 H24A_30 109.1 . . ?
C25_30 C24_30 H24B_30 109.1 . . ?
C23_30 C24_30 H24B_30 109.1 . . ?
H24A_30 C24_30 H24B_30 107.9 . . ?
C24_30 C25_30 C26_30 111.4(6) . . ?
C24_30 C25_30 H25A_30 109.3 . . ?
C26_30 C25_30 H25A_30 109.3 . . ?
C24_30 C25_30 H25B_30 109.3 . . ?
C26_30 C25_30 H25B_30 109.3 . . ?
H25A_30 C25_30 H25B_30 108.0 . . ?
C21_30 C26_30 C25_30 108.5(6) . . ?
C21_30 C26_30 H26A_30 110.0 . . ?
C25_30 C26_30 H26A_30 110.0 . . ?
C21_30 C26_30 H26B_30 110.0 . . ?
C25_30 C26_30 H26B_30 110.0 . . ?
H26A_30 C26_30 H26B_30 108.4 . . ?
C1_31 P1_31 C7_31 110.8(3) . . ?
C1_31 P1_31 C13_31 106.9(3) . . ?
C7_31 P1_31 C13_31 102.0(3) . . ?
C1_31 P1_31 Ga2 116.6(2) . . ?
C7_31 P1_31 Ga2 115.35(18) . . ?
C13_31 P1_31 Ga2 103.39(19) . . ?
C14_31 P2_31 C21_31 104.1(3) . . ?
C14_31 P2_31 C15_31 104.1(3) . . ?
C21_31 P2_31 C15_31 110.7(3) . . ?
C14_31 P2_31 Ga2 104.1(2) . . ?
C21_31 P2_31 Ga2 113.51(19) . . ?
C15_31 P2_31 Ga2 118.6(2) . . ?
C6_31 C1_31 C2_31 111.5(5) . . ?
C6_31 C1_31 P1_31 109.9(4) . . ?
C2_31 C1_31 P1_31 112.2(4) . . ?
C6_31 C1_31 H1_31 107.7 . . ?
C2_31 C1_31 H1_31 107.7 . . ?
P1_31 C1_31 H1_31 107.7 . . ?
C1_31 C2_31 C3_31 111.6(6) . . ?
C1_31 C2_31 H2A_31 109.3 . . ?
C3_31 C2_31 H2A_31 109.3 . . ?
C1_31 C2_31 H2B_31 109.3 . . ?
C3_31 C2_31 H2B_31 109.3 . . ?
H2A_31 C2_31 H2B_31 108.0 . . ?
C4_31 C3_31 C2_31 111.1(6) . . ?
C4_31 C3_31 H3A_31 109.4 . . ?
C2_31 C3_31 H3A_31 109.4 . . ?
C4_31 C3_31 H3B_31 109.4 . . ?
C2_31 C3_31 H3B_31 109.4 . . ?
H3A_31 C3_31 H3B_31 108.0 . . ?
C5_31 C4_31 C3_31 111.0(6) . . ?
C5_31 C4_31 H4A_31 109.4 . . ?
C3_31 C4_31 H4A_31 109.4 . . ?
C5_31 C4_31 H4B_31 109.4 . . ?
C3_31 C4_31 H4B_31 109.4 . . ?
H4A_31 C4_31 H4B_31 108.0 . . ?
C4_31 C5_31 C6_31 110.5(5) . . ?
C4_31 C5_31 H5A_31 109.6 . . ?
C6_31 C5_31 H5A_31 109.6 . . ?
C4_31 C5_31 H5B_31 109.6 . . ?
C6_31 C5_31 H5B_31 109.6 . . ?
H5A_31 C5_31 H5B_31 108.1 . . ?
C1_31 C6_31 C5_31 111.4(5) . . ?
C1_31 C6_31 H6A_31 109.3 . . ?
C5_31 C6_31 H6A_31 109.3 . . ?
C1_31 C6_31 H6B_31 109.3 . . ?
C5_31 C6_31 H6B_31 109.3 . . ?
H6A_31 C6_31 H6B_31 108.0 . . ?
C12_31 C7_31 C8_31 111.5(5) . . ?
C12_31 C7_31 P1_31 115.1(4) . . ?
C8_31 C7_31 P1_31 114.2(4) . . ?
C12_31 C7_31 H7_31 105.0 . . ?
C8_31 C7_31 H7_31 105.0 . . ?
P1_31 C7_31 H7_31 105.0 . . ?
C9_31 C8_31 C7_31 109.7(5) . . ?
C9_31 C8_31 H8A_31 109.7 . . ?
C7_31 C8_31 H8A_31 109.7 . . ?
C9_31 C8_31 H8B_31 109.7 . . ?
C7_31 C8_31 H8B_31 109.7 . . ?
H8A_31 C8_31 H8B_31 108.2 . . ?
C10_31 C9_31 C8_31 111.3(5) . . ?
C10_31 C9_31 H9A_31 109.4 . . ?
C8_31 C9_31 H9A_31 109.4 . . ?
C10_31 C9_31 H9B_31 109.4 . . ?
C8_31 C9_31 H9B_31 109.4 . . ?
H9A_31 C9_31 H9B_31 108.0 . . ?
C11_31 C10_31 C9_31 112.1(5) . . ?
C11_31 C10_31 H10A_31 109.2 . . ?
C9_31 C10_31 H10A_31 109.2 . . ?
C11_31 C10_31 H10B_31 109.2 . . ?
C9_31 C10_31 H10B_31 109.2 . . ?
H10A_31 C10_31 H10B_31 107.9 . . ?
C10_31 C11_31 C12_31 110.8(5) . . ?
C10_31 C11_31 H11A_31 109.5 . . ?
C12_31 C11_31 H11A_31 109.5 . . ?
C10_31 C11_31 H11B_31 109.5 . . ?
C12_31 C11_31 H11B_31 109.5 . . ?
H11A_31 C11_31 H11B_31 108.1 . . ?
C7_31 C12_31 C11_31 110.8(5) . . ?
C7_31 C12_31 H12A_31 109.5 . . ?
C11_31 C12_31 H12A_31 109.5 . . ?
C7_31 C12_31 H12B_31 109.5 . . ?
C11_31 C12_31 H12B_31 109.5 . . ?
H12A_31 C12_31 H12B_31 108.1 . . ?
C14_31 C13_31 P1_31 114.5(4) . . ?
C14_31 C13_31 H13A_31 108.6 . . ?
P1_31 C13_31 H13A_31 108.6 . . ?
C14_31 C13_31 H13B_31 108.6 . . ?
P1_31 C13_31 H13B_31 108.6 . . ?
H13A_31 C13_31 H13B_31 107.6 . . ?
C13_31 C14_31 P2_31 112.9(4) . . ?
C13_31 C14_31 H14A_31 109.0 . . ?
P2_31 C14_31 H14A_31 109.0 . . ?
C13_31 C14_31 H14B_31 109.0 . . ?
P2_31 C14_31 H14B_31 109.0 . . ?
H14A_31 C14_31 H14B_31 107.8 . . ?
C20_31 C15_31 C16_31 110.9(5) . . ?
C20_31 C15_31 P2_31 111.0(4) . . ?
C16_31 C15_31 P2_31 112.4(4) . . ?
C20_31 C15_31 H15_31 107.4 . . ?
C16_31 C15_31 H15_31 107.4 . . ?
P2_31 C15_31 H15_31 107.4 . . ?
C17_31 C16_31 C15_31 110.7(5) . . ?
C17_31 C16_31 H16A_31 109.5 . . ?
C15_31 C16_31 H16A_31 109.5 . . ?
C17_31 C16_31 H16B_31 109.5 . . ?
C15_31 C16_31 H16B_31 109.5 . . ?
H16A_31 C16_31 H16B_31 108.1 . . ?
C18_31 C17_31 C16_31 111.3(5) . . ?
C18_31 C17_31 H17A_31 109.4 . . ?
C16_31 C17_31 H17A_31 109.4 . . ?
C18_31 C17_31 H17B_31 109.4 . . ?
C16_31 C17_31 H17B_31 109.4 . . ?
H17A_31 C17_31 H17B_31 108.0 . . ?
C17_31 C18_31 C19_31 111.5(6) . . ?
C17_31 C18_31 H18A_31 109.3 . . ?
C19_31 C18_31 H18A_31 109.3 . . ?
C17_31 C18_31 H18B_31 109.3 . . ?
C19_31 C18_31 H18B_31 109.3 . . ?
H18A_31 C18_31 H18B_31 108.0 . . ?
C18_31 C19_31 C20_31 111.5(5) . . ?
C18_31 C19_31 H19A_31 109.3 . . ?
C20_31 C19_31 H19A_31 109.3 . . ?
C18_31 C19_31 H19B_31 109.3 . . ?
C20_31 C19_31 H19B_31 109.3 . . ?
H19A_31 C19_31 H19B_31 108.0 . . ?
C15_31 C20_31 C19_31 111.4(5) . . ?
C15_31 C20_31 H20A_31 109.3 . . ?
C19_31 C20_31 H20A_31 109.3 . . ?
C15_31 C20_31 H20B_31 109.3 . . ?
C19_31 C20_31 H20B_31 109.3 . . ?
H20A_31 C20_31 H20B_31 108.0 . . ?
C26_31 C21_31 C22_31 110.3(4) . . ?
C26_31 C21_31 P2_31 114.4(4) . . ?
C22_31 C21_31 P2_31 114.0(4) . . ?
C26_31 C21_31 H21_31 105.8 . . ?
C22_31 C21_31 H21_31 105.8 . . ?
P2_31 C21_31 H21_31 105.8 . . ?
C23_31 C22_31 C21_31 109.4(5) . . ?
C23_31 C22_31 H22A_31 109.8 . . ?
C21_31 C22_31 H22A_31 109.8 . . ?
C23_31 C22_31 H22B_31 109.8 . . ?
C21_31 C22_31 H22B_31 109.8 . . ?
H22A_31 C22_31 H22B_31 108.2 . . ?
C24_31 C23_31 C22_31 110.8(5) . . ?
C24_31 C23_31 H23A_31 109.5 . . ?
C22_31 C23_31 H23A_31 109.5 . . ?
C24_31 C23_31 H23B_31 109.5 . . ?
C22_31 C23_31 H23B_31 109.5 . . ?
H23A_31 C23_31 H23B_31 108.1 . . ?
C25_31 C24_31 C23_31 112.0(5) . . ?
C25_31 C24_31 H24A_31 109.2 . . ?
C23_31 C24_31 H24A_31 109.2 . . ?
C25_31 C24_31 H24B_31 109.2 . . ?
C23_31 C24_31 H24B_31 109.2 . . ?
H24A_31 C24_31 H24B_31 107.9 . . ?
C24_31 C25_31 C26_31 112.4(5) . . ?
C24_31 C25_31 H25A_31 109.1 . . ?
C26_31 C25_31 H25A_31 109.1 . . ?
C24_31 C25_31 H25B_31 109.1 . . ?
C26_31 C25_31 H25B_31 109.1 . . ?
H25A_31 C25_31 H25B_31 107.8 . . ?
C21_31 C26_31 C25_31 109.9(5) . . ?
C21_31 C26_31 H26A_31 109.7 . . ?
C25_31 C26_31 H26A_31 109.7 . . ?
C21_31 C26_31 H26B_31 109.7 . . ?
C25_31 C26_31 H26B_31 109.7 . . ?
H26A_31 C26_31 H26B_31 108.2 . . ?
C13_32 P1_32 C1_32 108.7(4) . . ?
C13_32 P1_32 C7_32 104.2(4) . . ?
C1_32 P1_32 C7_32 110.4(3) . . ?
C13_32 P1_32 Ga1 103.9(3) . . ?
C1_32 P1_32 Ga1 111.3(2) . . ?
C7_32 P1_32 Ga1 117.6(2) . . ?
C14_32 P2_32 C15_32 98.8(4) . . ?
C14_32 P2_32 C21_32 108.4(4) . . ?
C15_32 P2_32 C21_32 109.2(3) . . ?
C14_32 P2_32 Ga1 103.7(3) . . ?
C15_32 P2_32 Ga1 116.0(2) . . ?
C21_32 P2_32 Ga1 118.4(2) . . ?
C6_32 C1_32 C2_32 111.4(5) . . ?
C6_32 C1_32 P1_32 111.7(4) . . ?
C2_32 C1_32 P1_32 115.9(5) . . ?
C6_32 C1_32 H1_32 105.6 . . ?
C2_32 C1_32 H1_32 105.6 . . ?
P1_32 C1_32 H1_32 105.6 . . ?
C1_32 C2_32 C3_32 109.5(6) . . ?
C1_32 C2_32 H2A_32 109.8 . . ?
C3_32 C2_32 H2A_32 109.8 . . ?
C1_32 C2_32 H2B_32 109.8 . . ?
C3_32 C2_32 H2B_32 109.8 . . ?
H2A_32 C2_32 H2B_32 108.2 . . ?
C4_32 C3_32 C2_32 111.5(6) . . ?
C4_32 C3_32 H3A_32 109.3 . . ?
C2_32 C3_32 H3A_32 109.3 . . ?
C4_32 C3_32 H3B_32 109.3 . . ?
C2_32 C3_32 H3B_32 109.3 . . ?
H3A_32 C3_32 H3B_32 108.0 . . ?
C3_32 C4_32 C5_32 112.5(6) . . ?
C3_32 C4_32 H4A_32 109.1 . . ?
C5_32 C4_32 H4A_32 109.1 . . ?
C3_32 C4_32 H4B_32 109.1 . . ?
C5_32 C4_32 H4B_32 109.1 . . ?
H4A_32 C4_32 H4B_32 107.8 . . ?
C4_32 C5_32 C6_32 111.7(6) . . ?
C4_32 C5_32 H5A_32 109.3 . . ?
C6_32 C5_32 H5A_32 109.3 . . ?
C4_32 C5_32 H5B_32 109.3 . . ?
C6_32 C5_32 H5B_32 109.3 . . ?
H5A_32 C5_32 H5B_32 107.9 . . ?
C1_32 C6_32 C5_32 110.1(5) . . ?
C1_32 C6_32 H6A_32 109.6 . . ?
C5_32 C6_32 H6A_32 109.6 . . ?
C1_32 C6_32 H6B_32 109.6 . . ?
C5_32 C6_32 H6B_32 109.6 . . ?
H6A_32 C6_32 H6B_32 108.1 . . ?
C8_32 C7_32 C12_32 111.2(5) . . ?
C8_32 C7_32 P1_32 113.2(4) . . ?
C12_32 C7_32 P1_32 111.4(4) . . ?
C8_32 C7_32 H7_32 106.9 . . ?
C12_32 C7_32 H7_32 106.9 . . ?
P1_32 C7_32 H7_32 106.9 . . ?
C7_32 C8_32 C9_32 112.3(5) . . ?
C7_32 C8_32 H8A_32 109.1 . . ?
C9_32 C8_32 H8A_32 109.1 . . ?
C7_32 C8_32 H8B_32 109.1 . . ?
C9_32 C8_32 H8B_32 109.1 . . ?
H8A_32 C8_32 H8B_32 107.9 . . ?
C10_32 C9_32 C8_32 111.7(5) . . ?
C10_32 C9_32 H9A_32 109.3 . . ?
C8_32 C9_32 H9A_32 109.3 . . ?
C10_32 C9_32 H9B_32 109.3 . . ?
C8_32 C9_32 H9B_32 109.3 . . ?
H9A_32 C9_32 H9B_32 107.9 . . ?
C9_32 C10_32 C11_32 110.3(6) . . ?
C9_32 C10_32 H10A_32 109.6 . . ?
C11_32 C10_32 H10A_32 109.6 . . ?
C9_32 C10_32 H10B_32 109.6 . . ?
C11_32 C10_32 H10B_32 109.6 . . ?
H10A_32 C10_32 H10B_32 108.1 . . ?
C10_32 C11_32 C12_32 111.1(6) . . ?
C10_32 C11_32 H11A_32 109.4 . . ?
C12_32 C11_32 H11A_32 109.4 . . ?
C10_32 C11_32 H11B_32 109.4 . . ?
C12_32 C11_32 H11B_32 109.4 . . ?
H11A_32 C11_32 H11B_32 108.0 . . ?
C11_32 C12_32 C7_32 112.1(6) . . ?
C11_32 C12_32 H12A_32 109.2 . . ?
C7_32 C12_32 H12A_32 109.2 . . ?
C11_32 C12_32 H12B_32 109.2 . . ?
C7_32 C12_32 H12B_32 109.2 . . ?
H12A_32 C12_32 H12B_32 107.9 . . ?
C14_32 C13_32 P1_32 120.9(6) . . ?
C14_32 C13_32 H13A_32 107.1 . . ?
P1_32 C13_32 H13A_32 107.1 . . ?
C14_32 C13_32 H13B_32 107.1 . . ?
P1_32 C13_32 H13B_32 107.1 . . ?
H13A_32 C13_32 H13B_32 106.8 . . ?
C13_32 C14_32 P2_32 120.2(6) . . ?
C13_32 C14_32 H14A_32 107.3 . . ?
P2_32 C14_32 H14A_32 107.3 . . ?
C13_32 C14_32 H14B_32 107.3 . . ?
P2_32 C14_32 H14B_32 107.3 . . ?
H14A_32 C14_32 H14B_32 106.9 . . ?
C16_32 C15_32 C20_32 110.9(6) . . ?
C16_32 C15_32 P2_32 115.0(4) . . ?
C20_32 C15_32 P2_32 114.9(5) . . ?
C16_32 C15_32 H15_32 104.9 . . ?
C20_32 C15_32 H15_32 104.9 . . ?
P2_32 C15_32 H15_32 104.9 . . ?
C15_32 C16_32 C17_32 109.6(6) . . ?
C15_32 C16_32 H16A_32 109.7 . . ?
C17_32 C16_32 H16A_32 109.7 . . ?
C15_32 C16_32 H16B_32 109.7 . . ?
C17_32 C16_32 H16B_32 109.7 . . ?
H16A_32 C16_32 H16B_32 108.2 . . ?
C18_32 C17_32 C16_32 110.0(6) . . ?
C18_32 C17_32 H17A_32 109.7 . . ?
C16_32 C17_32 H17A_32 109.7 . . ?
C18_32 C17_32 H17B_32 109.7 . . ?
C16_32 C17_32 H17B_32 109.7 . . ?
H17A_32 C17_32 H17B_32 108.2 . . ?
C19_32 C18_32 C17_32 112.5(7) . . ?
C19_32 C18_32 H18A_32 109.1 . . ?
C17_32 C18_32 H18A_32 109.1 . . ?
C19_32 C18_32 H18B_32 109.1 . . ?
C17_32 C18_32 H18B_32 109.1 . . ?
H18A_32 C18_32 H18B_32 107.8 . . ?
C18_32 C19_32 C20_32 112.3(6) . . ?
C18_32 C19_32 H19A_32 109.1 . . ?
C20_32 C19_32 H19A_32 109.1 . . ?
C18_32 C19_32 H19B_32 109.1 . . ?
C20_32 C19_32 H19B_32 109.1 . . ?
H19A_32 C19_32 H19B_32 107.9 . . ?
C15_32 C20_32 C19_32 109.0(6) . . ?
C15_32 C20_32 H20A_32 109.9 . . ?
C19_32 C20_32 H20A_32 109.9 . . ?
C15_32 C20_32 H20B_32 109.9 . . ?
C19_32 C20_32 H20B_32 109.9 . . ?
H20A_32 C20_32 H20B_32 108.3 . . ?
C22_32 C21_32 C26_32 110.7(5) . . ?
C22_32 C21_32 P2_32 111.3(4) . . ?
C26_32 C21_32 P2_32 113.5(4) . . ?
C22_32 C21_32 H21_32 107.0 . . ?
C26_32 C21_32 H21_32 107.0 . . ?
P2_32 C21_32 H21_32 107.0 . . ?
C23_32 C22_32 C21_32 111.4(5) . . ?
C23_32 C22_32 H22A_32 109.3 . . ?
C21_32 C22_32 H22A_32 109.3 . . ?
C23_32 C22_32 H22B_32 109.3 . . ?
C21_32 C22_32 H22B_32 109.3 . . ?
H22A_32 C22_32 H22B_32 108.0 . . ?
C24_32 C23_32 C22_32 111.7(6) . . ?
C24_32 C23_32 H23A_32 109.3 . . ?
C22_32 C23_32 H23A_32 109.3 . . ?
C24_32 C23_32 H23B_32 109.3 . . ?
C22_32 C23_32 H23B_32 109.3 . . ?
H23A_32 C23_32 H23B_32 107.9 . . ?
C25_32 C24_32 C23_32 112.1(6) . . ?
C25_32 C24_32 H24A_32 109.2 . . ?
C23_32 C24_32 H24A_32 109.2 . . ?
C25_32 C24_32 H24B_32 109.2 . . ?
C23_32 C24_32 H24B_32 109.2 . . ?
H24A_32 C24_32 H24B_32 107.9 . . ?
C24_32 C25_32 C26_32 111.5(6) . . ?
C24_32 C25_32 H25A_32 109.3 . . ?
C26_32 C25_32 H25A_32 109.3 . . ?
C24_32 C25_32 H25B_32 109.3 . . ?
C26_32 C25_32 H25B_32 109.3 . . ?
H25A_32 C25_32 H25B_32 108.0 . . ?
C25_32 C26_32 C21_32 110.5(5) . . ?
C25_32 C26_32 H26A_32 109.5 . . ?
C21_32 C26_32 H26A_32 109.5 . . ?
C25_32 C26_32 H26B_32 109.5 . . ?
C21_32 C26_32 H26B_32 109.5 . . ?
H26A_32 C26_32 H26B_32 108.1 . . ?
C1_33 O1_33 Al4 150.6(8) . . ?
O1_33 C1_33 C4_33 110.2(9) . . ?
O1_33 C1_33 C3_33 108.3(9) . . ?
C4_33 C1_33 C3_33 108.9(9) . . ?
O1_33 C1_33 C2_33 111.0(9) . . ?
C4_33 C1_33 C2_33 109.1(9) . . ?
C3_33 C1_33 C2_33 109.3(9) . . ?
F1_33 C2_33 F2_33 108.5(12) . . ?
F1_33 C2_33 F3_33 107.9(11) . . ?
F2_33 C2_33 F3_33 107.7(11) . . ?
F1_33 C2_33 C1_33 112.1(11) . . ?
F2_33 C2_33 C1_33 110.7(10) . . ?
F3_33 C2_33 C1_33 109.8(10) . . ?
F5_33 C3_33 F4_33 107.6(10) . . ?
F5_33 C3_33 F6_33 107.2(11) . . ?
F4_33 C3_33 F6_33 108.4(10) . . ?
F5_33 C3_33 C1_33 111.1(9) . . ?
F4_33 C3_33 C1_33 113.2(10) . . ?
F6_33 C3_33 C1_33 109.2(10) . . ?
F9_33 C4_33 F8_33 107.7(12) . . ?
F9_33 C4_33 F7_33 106.7(11) . . ?
F8_33 C4_33 F7_33 107.1(12) . . ?
F9_33 C4_33 C1_33 112.9(10) . . ?
F8_33 C4_33 C1_33 111.5(10) . . ?
F7_33 C4_33 C1_33 110.7(10) . . ?
C4_33 F9_33 F7_34 153.7(9) . . ?
C1_34 O1_34 Al4 149.5(14) . . ?
O1_34 C1_34 C3_34 108.1(11) . . ?
O1_34 C1_34 C2_34 108.9(11) . . ?
C3_34 C1_34 C2_34 110.5(9) . . ?
O1_34 C1_34 C4_34 110.9(10) . . ?
C3_34 C1_34 C4_34 109.3(9) . . ?
C2_34 C1_34 C4_34 109.0(9) . . ?
F3_34 C2_34 F2_34 104.9(11) . . ?
F3_34 C2_34 F1_34 108.3(13) . . ?
F2_34 C2_34 F1_34 109.6(13) . . ?
F3_34 C2_34 C1_34 110.7(10) . . ?
F2_34 C2_34 C1_34 112.0(10) . . ?
F1_34 C2_34 C1_34 111.0(11) . . ?
F4_34 C3_34 F5_34 111.2(13) . . ?
F4_34 C3_34 F6_34 105.8(13) . . ?
F5_34 C3_34 F6_34 109.4(13) . . ?
F4_34 C3_34 C1_34 109.3(11) . . ?
F5_34 C3_34 C1_34 109.2(10) . . ?
F6_34 C3_34 C1_34 111.9(11) . . ?
F9_34 C4_34 F8_34 108.0(10) . . ?
F9_34 C4_34 F7_34 109.1(11) . . ?
F8_34 C4_34 F7_34 109.4(10) . . ?
F9_34 C4_34 C1_34 110.5(9) . . ?
F8_34 C4_34 C1_34 111.0(10) . . ?
F7_34 C4_34 C1_34 108.9(10) . . ?
C4_34 F7_34 F9_33 105.3(10) . . ?
C1_35 O1_35 Al1 158.2(17) . . ?
O1_35 C1_35 C4_35 109.6(13) . . ?
O1_35 C1_35 C3_35 110.6(13) . . ?
C4_35 C1_35 C3_35 109.4(11) . . ?
O1_35 C1_35 C2_35 108.6(13) . . ?
C4_35 C1_35 C2_35 107.6(11) . . ?
C3_35 C1_35 C2_35 111.0(12) . . ?
F2_35 C2_35 F3_35 107.4(16) . . ?
F2_35 C2_35 F1_35 109.4(17) . . ?
F3_35 C2_35 F1_35 108.3(17) . . ?
F2_35 C2_35 C1_35 111.3(14) . . ?
F3_35 C2_35 C1_35 111.2(14) . . ?
F1_35 C2_35 C1_35 109.2(14) . . ?
F6_35 C3_35 F5_35 106.7(14) . . ?
F6_35 C3_35 F4_35 104.9(16) . . ?
F5_35 C3_35 F4_35 112.5(17) . . ?
F6_35 C3_35 C1_35 113.0(14) . . ?
F5_35 C3_35 C1_35 110.0(12) . . ?
F4_35 C3_35 C1_35 109.5(14) . . ?
F8_35 C4_35 F7_35 106.6(16) . . ?
F8_35 C4_35 F9_35 110.0(16) . . ?
F7_35 C4_35 F9_35 107.7(15) . . ?
F8_35 C4_35 C1_35 109.5(13) . . ?
F7_35 C4_35 C1_35 113.9(13) . . ?
F9_35 C4_35 C1_35 109.2(14) . . ?
C1_36 P1_36 C13_36 112.1(16) . . ?
C1_36 P1_36 C7_36 106.6(16) . . ?
C13_36 P1_36 C7_36 98.2(13) . . ?
C1_36 P1_36 Ga1 115.0(15) . . ?
C13_36 P1_36 Ga1 102.6(13) . . ?
C7_36 P1_36 Ga1 120.9(16) . . ?
C15_36 P2_36 C21_36 111.5(16) . . ?
C15_36 P2_36 C14_36 105.2(15) . . ?
C21_36 P2_36 C14_36 108.9(16) . . ?
C15_36 P2_36 Ga1 118.7(15) . . ?
C21_36 P2_36 Ga1 109.3(16) . . ?
C14_36 P2_36 Ga1 102.6(15) . . ?
C6_36 C1_36 C2_36 112.9(14) . . ?
C6_36 C1_36 P1_36 116.5(18) . . ?
C2_36 C1_36 P1_36 119.4(18) . . ?
C6_36 C1_36 H1_36 101.3 . . ?
C2_36 C1_36 H1_36 101.3 . . ?
P1_36 C1_36 H1_36 101.3 . . ?
C1_36 C2_36 C3_36 110.7(14) . . ?
C1_36 C2_36 H2A_36 109.5 . . ?
C3_36 C2_36 H2A_36 109.5 . . ?
C1_36 C2_36 H2B_36 109.5 . . ?
C3_36 C2_36 H2B_36 109.5 . . ?
H2A_36 C2_36 H2B_36 108.1 . . ?
C4_36 C3_36 C2_36 111.3(14) . . ?
C4_36 C3_36 H3A_36 109.4 . . ?
C2_36 C3_36 H3A_36 109.4 . . ?
C4_36 C3_36 H3B_36 109.4 . . ?
C2_36 C3_36 H3B_36 109.4 . . ?
H3A_36 C3_36 H3B_36 108.0 . . ?
C5_36 C4_36 C3_36 113.3(15) . . ?
C5_36 C4_36 H4A_36 108.9 . . ?
C3_36 C4_36 H4A_36 108.9 . . ?
C5_36 C4_36 H4B_36 108.9 . . ?
C3_36 C4_36 H4B_36 108.9 . . ?
H4A_36 C4_36 H4B_36 107.7 . . ?
C4_36 C5_36 C6_36 112.1(14) . . ?
C4_36 C5_36 H5A_36 109.2 . . ?
C6_36 C5_36 H5A_36 109.2 . . ?
C4_36 C5_36 H5B_36 109.2 . . ?
C6_36 C5_36 H5B_36 109.2 . . ?
H5A_36 C5_36 H5B_36 107.9 . . ?
C1_36 C6_36 C5_36 111.7(14) . . ?
C1_36 C6_36 H6A_36 109.3 . . ?
C5_36 C6_36 H6A_36 109.3 . . ?
C1_36 C6_36 H6B_36 109.3 . . ?
C5_36 C6_36 H6B_36 109.3 . . ?
H6A_36 C6_36 H6B_36 107.9 . . ?
C12_36 C7_36 C8_36 110.8(14) . . ?
C12_36 C7_36 P1_36 114.0(19) . . ?
C8_36 C7_36 P1_36 109.7(16) . . ?
C12_36 C7_36 H7_36 107.3 . . ?
C8_36 C7_36 H7_36 107.3 . . ?
P1_36 C7_36 H7_36 107.3 . . ?
C9_36 C8_36 C7_36 110.6(14) . . ?
C9_36 C8_36 H8A_36 109.5 . . ?
C7_36 C8_36 H8A_36 109.5 . . ?
C9_36 C8_36 H8B_36 109.5 . . ?
C7_36 C8_36 H8B_36 109.5 . . ?
H8A_36 C8_36 H8B_36 108.1 . . ?
C10_36 C9_36 C8_36 112.1(14) . . ?
C10_36 C9_36 H9A_36 109.2 . . ?
C8_36 C9_36 H9A_36 109.2 . . ?
C10_36 C9_36 H9B_36 109.2 . . ?
C8_36 C9_36 H9B_36 109.2 . . ?
H9A_36 C9_36 H9B_36 107.9 . . ?
C9_36 C10_36 C11_36 112.4(15) . . ?
C9_36 C10_36 H10A_36 109.1 . . ?
C11_36 C10_36 H10A_36 109.1 . . ?
C9_36 C10_36 H10B_36 109.1 . . ?
C11_36 C10_36 H10B_36 109.1 . . ?
H10A_36 C10_36 H10B_36 107.9 . . ?
C10_36 C11_36 C12_36 110.8(14) . . ?
C10_36 C11_36 H11A_36 109.5 . . ?
C12_36 C11_36 H11A_36 109.5 . . ?
C10_36 C11_36 H11B_36 109.5 . . ?
C12_36 C11_36 H11B_36 109.5 . . ?
H11A_36 C11_36 H11B_36 108.1 . . ?
C7_36 C12_36 C11_36 110.3(14) . . ?
C7_36 C12_36 H12A_36 109.6 . . ?
C11_36 C12_36 H12A_36 109.6 . . ?
C7_36 C12_36 H12B_36 109.6 . . ?
C11_36 C12_36 H12B_36 109.6 . . ?
H12A_36 C12_36 H12B_36 108.1 . . ?
C14_36 C13_36 P1_36 111.7(19) . . ?
C14_36 C13_36 H13A_36 109.3 . . ?
P1_36 C13_36 H13A_36 109.3 . . ?
C14_36 C13_36 H13B_36 109.3 . . ?
P1_36 C13_36 H13B_36 109.3 . . ?
H13A_36 C13_36 H13B_36 107.9 . . ?
C13_36 C14_36 P2_36 111.9(19) . . ?
C13_36 C14_36 H14A_36 109.2 . . ?
P2_36 C14_36 H14A_36 109.2 . . ?
C13_36 C14_36 H14B_36 109.2 . . ?
P2_36 C14_36 H14B_36 109.2 . . ?
H14A_36 C14_36 H14B_36 107.9 . . ?
C16_36 C15_36 C20_36 113.6(14) . . ?
C16_36 C15_36 P2_36 119.8(17) . . ?
C20_36 C15_36 P2_36 121.7(16) . . ?
C16_36 C15_36 H15_36 97.3 . . ?
C20_36 C15_36 H15_36 97.3 . . ?
P2_36 C15_36 H15_36 97.3 . . ?
C15_36 C16_36 C17_36 111.3(14) . . ?
C15_36 C16_36 H16A_36 109.4 . . ?
C17_36 C16_36 H16A_36 109.4 . . ?
C15_36 C16_36 H16B_36 109.4 . . ?
C17_36 C16_36 H16B_36 109.4 . . ?
H16A_36 C16_36 H16B_36 108.0 . . ?
C18_36 C17_36 C16_36 112.0(14) . . ?
C18_36 C17_36 H17A_36 109.2 . . ?
C16_36 C17_36 H17A_36 109.2 . . ?
C18_36 C17_36 H17B_36 109.2 . . ?
C16_36 C17_36 H17B_36 109.2 . . ?
H17A_36 C17_36 H17B_36 107.9 . . ?
C19_36 C18_36 C17_36 114.3(15) . . ?
C19_36 C18_36 H18A_36 108.7 . . ?
C17_36 C18_36 H18A_36 108.7 . . ?
C19_36 C18_36 H18B_36 108.7 . . ?
C17_36 C18_36 H18B_36 108.7 . . ?
H18A_36 C18_36 H18B_36 107.6 . . ?
C18_36 C19_36 C20_36 112.5(15) . . ?
C18_36 C19_36 H19A_36 109.1 . . ?
C20_36 C19_36 H19A_36 109.1 . . ?
C18_36 C19_36 H19B_36 109.1 . . ?
C20_36 C19_36 H19B_36 109.1 . . ?
H19A_36 C19_36 H19B_36 107.8 . . ?
C15_36 C20_36 C19_36 111.7(14) . . ?
C15_36 C20_36 H20A_36 109.3 . . ?
C19_36 C20_36 H20A_36 109.3 . . ?
C15_36 C20_36 H20B_36 109.3 . . ?
C19_36 C20_36 H20B_36 109.3 . . ?
H20A_36 C20_36 H20B_36 107.9 . . ?
C26_36 C21_36 C22_36 111.7(14) . . ?
C26_36 C21_36 P2_36 115.7(18) . . ?
C22_36 C21_36 P2_36 112.9(18) . . ?
C26_36 C21_36 H21_36 105.2 . . ?
C22_36 C21_36 H21_36 105.2 . . ?
P2_36 C21_36 H21_36 105.2 . . ?
C21_36 C22_36 C23_36 110.5(14) . . ?
C21_36 C22_36 H22A_36 109.6 . . ?
C23_36 C22_36 H22A_36 109.6 . . ?
C21_36 C22_36 H22B_36 109.6 . . ?
C23_36 C22_36 H22B_36 109.6 . . ?
H22A_36 C22_36 H22B_36 108.1 . . ?
C24_36 C23_36 C22_36 110.9(14) . . ?
C24_36 C23_36 H23A_36 109.5 . . ?
C22_36 C23_36 H23A_36 109.5 . . ?
C24_36 C23_36 H23B_36 109.5 . . ?
C22_36 C23_36 H23B_36 109.5 . . ?
H23A_36 C23_36 H23B_36 108.0 . . ?
C25_36 C24_36 C23_36 112.1(15) . . ?
C25_36 C24_36 H24A_36 109.2 . . ?
C23_36 C24_36 H24A_36 109.2 . . ?
C25_36 C24_36 H24B_36 109.2 . . ?
C23_36 C24_36 H24B_36 109.2 . . ?
H24A_36 C24_36 H24B_36 107.9 . . ?
C24_36 C25_36 C26_36 111.7(14) . . ?
C24_36 C25_36 H25A_36 109.3 . . ?
C26_36 C25_36 H25A_36 109.3 . . ?
C24_36 C25_36 H25B_36 109.3 . . ?
C26_36 C25_36 H25B_36 109.3 . . ?
H25A_36 C25_36 H25B_36 107.9 . . ?
C21_36 C26_36 C25_36 111.4(14) . . ?
C21_36 C26_36 H26A_36 109.3 . . ?
C25_36 C26_36 H26A_36 109.3 . . ?
C21_36 C26_36 H26B_36 109.3 . . ?
C25_36 C26_36 H26B_36 109.3 . . ?
H26A_36 C26_36 H26B_36 108.0 . . ?
C1_37 O1_37 Al2 146.7(14) . . ?
O1_37 C1_37 C4_37 112.6(12) . . ?
O1_37 C1_37 C2_37 110.6(13) . . ?
C4_37 C1_37 C2_37 106.5(11) . . ?
O1_37 C1_37 C3_37 107.9(13) . . ?
C4_37 C1_37 C3_37 114.2(12) . . ?
C2_37 C1_37 C3_37 104.7(11) . . ?
F1_37 C2_37 F2_37 109.7(18) . . ?
F1_37 C2_37 F3_37 110.8(18) . . ?
F2_37 C2_37 F3_37 104.2(16) . . ?
F1_37 C2_37 C1_37 110.7(16) . . ?
F2_37 C2_37 C1_37 109.7(14) . . ?
F3_37 C2_37 C1_37 111.5(15) . . ?
F6_37 C3_37 F4_37 106.3(17) . . ?
F6_37 C3_37 F5_37 111.3(17) . . ?
F4_37 C3_37 F5_37 112.1(17) . . ?
F6_37 C3_37 C1_37 110.0(15) . . ?
F4_37 C3_37 C1_37 111.1(14) . . ?
F5_37 C3_37 C1_37 106.1(13) . . ?
F9_37 C4_37 F7_37 106.7(17) . . ?
F9_37 C4_37 F8_37 104.4(15) . . ?
F7_37 C4_37 F8_37 108.7(17) . . ?
F9_37 C4_37 C1_37 111.8(13) . . ?
F7_37 C4_37 C1_37 111.0(16) . . ?
F8_37 C4_37 C1_37 113.7(14) . . ?
C1_38 O1_38 Al1 158.1(15) . . ?
O1_38 C1_38 C4_38 107.2(12) . . ?
O1_38 C1_38 C2_38 113.8(12) . . ?
C4_38 C1_38 C2_38 110.6(11) . . ?
O1_38 C1_38 C3_38 108.3(12) . . ?
C4_38 C1_38 C3_38 107.9(11) . . ?
C2_38 C1_38 C3_38 108.8(11) . . ?
F3_38 C2_38 F2_38 112.0(16) . . ?
F3_38 C2_38 F1_38 103.5(15) . . ?
F2_38 C2_38 F1_38 108.0(16) . . ?
F3_38 C2_38 C1_38 110.0(13) . . ?
F2_38 C2_38 C1_38 111.9(14) . . ?
F1_38 C2_38 C1_38 111.1(13) . . ?
F6_38 C3_38 F5_38 103.4(15) . . ?
F6_38 C3_38 F4_38 107.6(16) . . ?
F5_38 C3_38 F4_38 113.7(17) . . ?
F6_38 C3_38 C1_38 118.0(15) . . ?
F5_38 C3_38 C1_38 109.2(13) . . ?
F4_38 C3_38 C1_38 105.4(13) . . ?
F8_38 C4_38 F9_38 110.9(16) . . ?
F8_38 C4_38 F7_38 104.5(16) . . ?
F9_38 C4_38 F7_38 107.8(16) . . ?
F8_38 C4_38 C1_38 111.9(13) . . ?
F9_38 C4_38 C1_38 112.8(13) . . ?
F7_38 C4_38 C1_38 108.6(13) . . ?
C1_39 O1_39 Al3 168(2) . . ?
O1_39 C1_39 C4_39 113.7(15) . . ?
O1_39 C1_39 C2_39 112.1(16) . . ?
C4_39 C1_39 C2_39 109.9(12) . . ?
O1_39 C1_39 C3_39 107.5(16) . . ?
C4_39 C1_39 C3_39 108.0(12) . . ?
C2_39 C1_39 C3_39 105.1(12) . . ?
F1_39 C2_39 F3_39 112.8(17) . . ?
F1_39 C2_39 F2_39 104.5(17) . . ?
F3_39 C2_39 F2_39 108.0(17) . . ?
F1_39 C2_39 C1_39 112.5(14) . . ?
F3_39 C2_39 C1_39 108.9(13) . . ?
F2_39 C2_39 C1_39 110.1(16) . . ?
F6_39 C3_39 F5_39 108.4(17) . . ?
F6_39 C3_39 F4_39 112.6(18) . . ?
F5_39 C3_39 F4_39 109.7(16) . . ?
F6_39 C3_39 C1_39 107.6(15) . . ?
F5_39 C3_39 C1_39 108.9(14) . . ?
F4_39 C3_39 C1_39 109.5(14) . . ?
F9_39 C4_39 F7_39 110.9(17) . . ?
F9_39 C4_39 F8_39 103.8(17) . . ?
F7_39 C4_39 F8_39 108.8(17) . . ?
F9_39 C4_39 C1_39 112.4(15) . . ?
F7_39 C4_39 C1_39 109.8(13) . . ?
F8_39 C4_39 C1_39 110.9(15) . . ?
C1_40 O1_40 Al7 148(2) . . ?
O1_40 C1_40 C4_40 108.8(16) . . ?
O1_40 C1_40 C2_40 107.3(16) . . ?
C4_40 C1_40 C2_40 110.6(11) . . ?
O1_40 C1_40 C3_40 110.7(15) . . ?
C4_40 C1_40 C3_40 110.1(10) . . ?
C2_40 C1_40 C3_40 109.3(10) . . ?
F1_40 C2_40 F2_40 106.8(16) . . ?
F1_40 C2_40 F3_40 111.2(14) . . ?
F2_40 C2_40 F3_40 107.2(16) . . ?
F1_40 C2_40 C1_40 110.6(11) . . ?
F2_40 C2_40 C1_40 114.0(15) . . ?
F3_40 C2_40 C1_40 107.1(13) . . ?
F6_40 C3_40 F5_40 109.0(13) . . ?
F6_40 C3_40 F4_40 105.8(15) . . ?
F5_40 C3_40 F4_40 112.1(13) . . ?
F6_40 C3_40 C1_40 112.5(14) . . ?
F5_40 C3_40 C1_40 109.2(10) . . ?
F4_40 C3_40 C1_40 108.3(13) . . ?
F7_40 C4_40 F9_40 111.7(14) . . ?
F7_40 C4_40 F8_40 104.9(14) . . ?
F9_40 C4_40 F8_40 107.5(14) . . ?
F7_40 C4_40 C1_40 110.9(11) . . ?
F9_40 C4_40 C1_40 110.9(14) . . ?
F8_40 C4_40 C1_40 110.6(14) . . ?
C1_41 O1_41 Al6 150.3(15) . . ?
O1_41 C1_41 C4_41 109.5(13) . . ?
O1_41 C1_41 C3_41 113.9(14) . . ?
C4_41 C1_41 C3_41 110.5(12) . . ?
O1_41 C1_41 C2_41 109.1(12) . . ?
C4_41 C1_41 C2_41 109.0(12) . . ?
C3_41 C1_41 C2_41 104.6(11) . . ?
F1_41 C2_41 F3_41 107.1(16) . . ?
F1_41 C2_41 F2_41 110.8(18) . . ?
F3_41 C2_41 F2_41 108.5(17) . . ?
F1_41 C2_41 C1_41 110.1(13) . . ?
F3_41 C2_41 C1_41 111.0(13) . . ?
F2_41 C2_41 C1_41 109.4(16) . . ?
F4_41 C3_41 F5_41 103.8(16) . . ?
F4_41 C3_41 F6_41 110.7(17) . . ?
F5_41 C3_41 F6_41 114.8(17) . . ?
F4_41 C3_41 C1_41 113.9(15) . . ?
F5_41 C3_41 C1_41 109.6(14) . . ?
F6_41 C3_41 C1_41 104.2(13) . . ?
F8_41 C4_41 F9_41 99.6(15) . . ?
F8_41 C4_41 F7_41 104.6(16) . . ?
F9_41 C4_41 F7_41 114.1(17) . . ?
F8_41 C4_41 C1_41 121.0(15) . . ?
F9_41 C4_41 C1_41 109.5(14) . . ?
F7_41 C4_41 C1_41 108.1(14) . . ?
C4_41 F9_41 F9_59 150(2) . 2_566 ?
C1_42 P1_42 C7_42 110.7(10) . . ?
C1_42 P1_42 C13_42 110.1(9) . . ?
C7_42 P1_42 C13_42 106.5(8) . . ?
C1_42 P1_42 Ga4 107.9(10) . . ?
C7_42 P1_42 Ga4 120.2(7) . . ?
C13_42 P1_42 Ga4 100.8(7) . . ?
C21_42 P2_42 C14_42 109.3(10) . . ?
C21_42 P2_42 C15_42 111.0(9) . . ?
C14_42 P2_42 C15_42 106.3(10) . . ?
C21_42 P2_42 Ga4 107.7(7) . . ?
C14_42 P2_42 Ga4 103.9(7) . . ?
C15_42 P2_42 Ga4 118.1(8) . . ?
C6_42 C1_42 C2_42 111.5(11) . . ?
C6_42 C1_42 P1_42 111.0(12) . . ?
C2_42 C1_42 P1_42 115.2(13) . . ?
C6_42 C1_42 H1_42 106.1 . . ?
C2_42 C1_42 H1_42 106.1 . . ?
P1_42 C1_42 H1_42 106.1 . . ?
C1_42 C2_42 C3_42 109.7(11) . . ?
C1_42 C2_42 H2A_42 109.7 . . ?
C3_42 C2_42 H2A_42 109.7 . . ?
C1_42 C2_42 H2B_42 109.7 . . ?
C3_42 C2_42 H2B_42 109.7 . . ?
H2A_42 C2_42 H2B_42 108.2 . . ?
C4_42 C3_42 C2_42 111.3(12) . . ?
C4_42 C3_42 H3A_42 109.4 . . ?
C2_42 C3_42 H3A_42 109.4 . . ?
C4_42 C3_42 H3B_42 109.4 . . ?
C2_42 C3_42 H3B_42 109.4 . . ?
H3A_42 C3_42 H3B_42 108.0 . . ?
C3_42 C4_42 C5_42 111.8(12) . . ?
C3_42 C4_42 H4A_42 109.3 . . ?
C5_42 C4_42 H4A_42 109.3 . . ?
C3_42 C4_42 H4B_42 109.3 . . ?
C5_42 C4_42 H4B_42 109.3 . . ?
H4A_42 C4_42 H4B_42 107.9 . . ?
C4_42 C5_42 C6_42 110.4(11) . . ?
C4_42 C5_42 H5A_42 109.6 . . ?
C6_42 C5_42 H5A_42 109.6 . . ?
C4_42 C5_42 H5B_42 109.6 . . ?
C6_42 C5_42 H5B_42 109.6 . . ?
H5A_42 C5_42 H5B_42 108.1 . . ?
C1_42 C6_42 C5_42 110.7(11) . . ?
C1_42 C6_42 H6A_42 109.5 . . ?
C5_42 C6_42 H6A_42 109.5 . . ?
C1_42 C6_42 H6B_42 109.5 . . ?
C5_42 C6_42 H6B_42 109.5 . . ?
H6A_42 C6_42 H6B_42 108.1 . . ?
C12_42 C7_42 C8_42 114.3(10) . . ?
C12_42 C7_42 P1_42 116.4(9) . . ?
C8_42 C7_42 P1_42 115.2(9) . . ?
C12_42 C7_42 H7_42 102.7 . . ?
C8_42 C7_42 H7_42 102.7 . . ?
P1_42 C7_42 H7_42 102.7 . . ?
C9_42 C8_42 C7_42 112.1(11) . . ?
C9_42 C8_42 H8A_42 109.2 . . ?
C7_42 C8_42 H8A_42 109.2 . . ?
C9_42 C8_42 H8B_42 109.2 . . ?
C7_42 C8_42 H8B_42 109.2 . . ?
H8A_42 C8_42 H8B_42 107.9 . . ?
C10_42 C9_42 C8_42 114.6(11) . . ?
C10_42 C9_42 H9A_42 108.6 . . ?
C8_42 C9_42 H9A_42 108.6 . . ?
C10_42 C9_42 H9B_42 108.6 . . ?
C8_42 C9_42 H9B_42 108.6 . . ?
H9A_42 C9_42 H9B_42 107.6 . . ?
C9_42 C10_42 C11_42 115.3(10) . . ?
C9_42 C10_42 H10A_42 108.4 . . ?
C11_42 C10_42 H10A_42 108.4 . . ?
C9_42 C10_42 H10B_42 108.4 . . ?
C11_42 C10_42 H10B_42 108.4 . . ?
H10A_42 C10_42 H10B_42 107.5 . . ?
C10_42 C11_42 C12_42 112.3(10) . . ?
C10_42 C11_42 H11A_42 109.1 . . ?
C12_42 C11_42 H11A_42 109.1 . . ?
C10_42 C11_42 H11B_42 109.1 . . ?
C12_42 C11_42 H11B_42 109.1 . . ?
H11A_42 C11_42 H11B_42 107.9 . . ?
C7_42 C12_42 C11_42 112.6(10) . . ?
C7_42 C12_42 H12A_42 109.1 . . ?
C11_42 C12_42 H12A_42 109.1 . . ?
C7_42 C12_42 H12B_42 109.1 . . ?
C11_42 C12_42 H12B_42 109.1 . . ?
H12A_42 C12_42 H12B_42 107.8 . . ?
C14_42 C13_42 P1_42 111.8(11) . . ?
C14_42 C13_42 H13A_42 109.3 . . ?
P1_42 C13_42 H13A_42 109.3 . . ?
C14_42 C13_42 H13B_42 109.3 . . ?
P1_42 C13_42 H13B_42 109.3 . . ?
H13A_42 C13_42 H13B_42 107.9 . . ?
C13_42 C14_42 P2_42 113.6(10) . . ?
C13_42 C14_42 H14A_42 108.9 . . ?
P2_42 C14_42 H14A_42 108.9 . . ?
C13_42 C14_42 H14B_42 108.9 . . ?
P2_42 C14_42 H14B_42 108.9 . . ?
H14A_42 C14_42 H14B_42 107.7 . . ?
C16_42 C15_42 C20_42 112.2(11) . . ?
C16_42 C15_42 P2_42 111.5(11) . . ?
C20_42 C15_42 P2_42 114.3(12) . . ?
C16_42 C15_42 H15_42 106.1 . . ?
C20_42 C15_42 H15_42 106.1 . . ?
P2_42 C15_42 H15_42 106.1 . . ?
C15_42 C16_42 C17_42 112.4(11) . . ?
C15_42 C16_42 H16A_42 109.1 . . ?
C17_42 C16_42 H16A_42 109.1 . . ?
C15_42 C16_42 H16B_42 109.1 . . ?
C17_42 C16_42 H16B_42 109.1 . . ?
H16A_42 C16_42 H16B_42 107.8 . . ?
C18_42 C17_42 C16_42 110.0(11) . . ?
C18_42 C17_42 H17A_42 109.7 . . ?
C16_42 C17_42 H17A_42 109.7 . . ?
C18_42 C17_42 H17B_42 109.7 . . ?
C16_42 C17_42 H17B_42 109.7 . . ?
H17A_42 C17_42 H17B_42 108.2 . . ?
C19_42 C18_42 C17_42 111.9(11) . . ?
C19_42 C18_42 H18A_42 109.2 . . ?
C17_42 C18_42 H18A_42 109.2 . . ?
C19_42 C18_42 H18B_42 109.2 . . ?
C17_42 C18_42 H18B_42 109.2 . . ?
H18A_42 C18_42 H18B_42 107.9 . . ?
C18_42 C19_42 C20_42 111.8(11) . . ?
C18_42 C19_42 H19A_42 109.2 . . ?
C20_42 C19_42 H19A_42 109.2 . . ?
C18_42 C19_42 H19B_42 109.2 . . ?
C20_42 C19_42 H19B_42 109.2 . . ?
H19A_42 C19_42 H19B_42 107.9 . . ?
C19_42 C20_42 C15_42 111.3(10) . . ?
C19_42 C20_42 H20A_42 109.4 . . ?
C15_42 C20_42 H20A_42 109.4 . . ?
C19_42 C20_42 H20B_42 109.4 . . ?
C15_42 C20_42 H20B_42 109.4 . . ?
H20A_42 C20_42 H20B_42 108.0 . . ?
C22_42 C21_42 C26_42 110.9(8) . . ?
C22_42 C21_42 P2_42 110.6(8) . . ?
C26_42 C21_42 P2_42 116.5(9) . . ?
C22_42 C21_42 H21_42 106.0 . . ?
C26_42 C21_42 H21_42 106.0 . . ?
P2_42 C21_42 H21_42 106.0 . . ?
C23_42 C22_42 C21_42 111.3(9) . . ?
C23_42 C22_42 H22A_42 109.4 . . ?
C21_42 C22_42 H22A_42 109.4 . . ?
C23_42 C22_42 H22B_42 109.4 . . ?
C21_42 C22_42 H22B_42 109.4 . . ?
H22A_42 C22_42 H22B_42 108.0 . . ?
C22_42 C23_42 C24_42 109.5(10) . . ?
C22_42 C23_42 H23A_42 109.8 . . ?
C24_42 C23_42 H23A_42 109.8 . . ?
C22_42 C23_42 H23B_42 109.8 . . ?
C24_42 C23_42 H23B_42 109.8 . . ?
H23A_42 C23_42 H23B_42 108.2 . . ?
C25_42 C24_42 C23_42 110.8(9) . . ?
C25_42 C24_42 H24A_42 109.5 . . ?
C23_42 C24_42 H24A_42 109.5 . . ?
C25_42 C24_42 H24B_42 109.5 . . ?
C23_42 C24_42 H24B_42 109.5 . . ?
H24A_42 C24_42 H24B_42 108.1 . . ?
C26_42 C25_42 C24_42 111.5(9) . . ?
C26_42 C25_42 H25A_42 109.3 . . ?
C24_42 C25_42 H25A_42 109.3 . . ?
C26_42 C25_42 H25B_42 109.3 . . ?
C24_42 C25_42 H25B_42 109.3 . . ?
H25A_42 C25_42 H25B_42 108.0 . . ?
C25_42 C26_42 C21_42 110.1(8) . . ?
C25_42 C26_42 H26A_42 109.7 . . ?
C21_42 C26_42 H26A_42 109.7 . . ?
C25_42 C26_42 H26B_42 109.7 . . ?
C21_42 C26_42 H26B_42 109.7 . . ?
H26A_42 C26_42 H26B_42 108.2 . . ?
C7_43 P1_43 C13_43 108.6(15) . . ?
C7_43 P1_43 C1_43 112.0(13) . . ?
C13_43 P1_43 C1_43 110.9(14) . . ?
C7_43 P1_43 Ga6 100.2(12) . . ?
C13_43 P1_43 Ga6 100.5(9) . . ?
C1_43 P1_43 Ga6 123.2(11) . . ?
C21_43 P2_43 C15_43 107.9(14) . . ?
C21_43 P2_43 C14_43 104.3(13) . . ?
C15_43 P2_43 C14_43 102.8(14) . . ?
C21_43 P2_43 Ga6 113.6(12) . . ?
C15_43 P2_43 Ga6 122.3(14) . . ?
C14_43 P2_43 Ga6 103.7(12) . . ?
C2_43 C1_43 C6_43 110.9(14) . . ?
C2_43 C1_43 P1_43 113.7(17) . . ?
C6_43 C1_43 P1_43 110.6(16) . . ?
C2_43 C1_43 H1_43 107.1 . . ?
C6_43 C1_43 H1_43 107.1 . . ?
P1_43 C1_43 H1_43 107.1 . . ?
C1_43 C2_43 C3_43 111.0(13) . . ?
C1_43 C2_43 H2A_43 109.4 . . ?
C3_43 C2_43 H2A_43 109.4 . . ?
C1_43 C2_43 H2B_43 109.4 . . ?
C3_43 C2_43 H2B_43 109.4 . . ?
H2A_43 C2_43 H2B_43 108.0 . . ?
C4_43 C3_43 C2_43 111.6(14) . . ?
C4_43 C3_43 H3A_43 109.3 . . ?
C2_43 C3_43 H3A_43 109.3 . . ?
C4_43 C3_43 H3B_43 109.3 . . ?
C2_43 C3_43 H3B_43 109.3 . . ?
H3A_43 C3_43 H3B_43 108.0 . . ?
C5_43 C4_43 C3_43 112.6(14) . . ?
C5_43 C4_43 H4A_43 109.1 . . ?
C3_43 C4_43 H4A_43 109.1 . . ?
C5_43 C4_43 H4B_43 109.1 . . ?
C3_43 C4_43 H4B_43 109.1 . . ?
H4A_43 C4_43 H4B_43 107.8 . . ?
C4_43 C5_43 C6_43 111.8(14) . . ?
C4_43 C5_43 H5A_43 109.2 . . ?
C6_43 C5_43 H5A_43 109.2 . . ?
C4_43 C5_43 H5B_43 109.2 . . ?
C6_43 C5_43 H5B_43 109.2 . . ?
H5A_43 C5_43 H5B_43 107.9 . . ?
C1_43 C6_43 C5_43 111.2(13) . . ?
C1_43 C6_43 H6A_43 109.4 . . ?
C5_43 C6_43 H6A_43 109.4 . . ?
C1_43 C6_43 H6B_43 109.4 . . ?
C5_43 C6_43 H6B_43 109.4 . . ?
H6A_43 C6_43 H6B_43 108.0 . . ?
C8_43 C7_43 C12_43 113.0(14) . . ?
C8_43 C7_43 P1_43 122.6(18) . . ?
C12_43 C7_43 P1_43 116.2(16) . . ?
C8_43 C7_43 H7_43 99.6 . . ?
C12_43 C7_43 H7_43 99.6 . . ?
P1_43 C7_43 H7_43 99.6 . . ?
C7_43 C8_43 C9_43 111.7(14) . . ?
C7_43 C8_43 H8A_43 109.3 . . ?
C9_43 C8_43 H8A_43 109.3 . . ?
C7_43 C8_43 H8B_43 109.3 . . ?
C9_43 C8_43 H8B_43 109.3 . . ?
H8A_43 C8_43 H8B_43 107.9 . . ?
C10_43 C9_43 C8_43 112.1(14) . . ?
C10_43 C9_43 H9A_43 109.2 . . ?
C8_43 C9_43 H9A_43 109.2 . . ?
C10_43 C9_43 H9B_43 109.2 . . ?
C8_43 C9_43 H9B_43 109.2 . . ?
H9A_43 C9_43 H9B_43 107.9 . . ?
C9_43 C10_43 C11_43 113.3(15) . . ?
C9_43 C10_43 H10A_43 108.9 . . ?
C11_43 C10_43 H10A_43 108.9 . . ?
C9_43 C10_43 H10B_43 108.9 . . ?
C11_43 C10_43 H10B_43 108.9 . . ?
H10A_43 C10_43 H10B_43 107.7 . . ?
C10_43 C11_43 C12_43 111.5(14) . . ?
C10_43 C11_43 H11A_43 109.3 . . ?
C12_43 C11_43 H11A_43 109.3 . . ?
C10_43 C11_43 H11B_43 109.3 . . ?
C12_43 C11_43 H11B_43 109.3 . . ?
H11A_43 C11_43 H11B_43 108.0 . . ?
C7_43 C12_43 C11_43 111.0(14) . . ?
C7_43 C12_43 H12A_43 109.4 . . ?
C11_43 C12_43 H12A_43 109.4 . . ?
C7_43 C12_43 H12B_43 109.4 . . ?
C11_43 C12_43 H12B_43 109.4 . . ?
H12A_43 C12_43 H12B_43 108.0 . . ?
C14_43 C13_43 P1_43 114.9(18) . . ?
C14_43 C13_43 H13A_43 108.5 . . ?
P1_43 C13_43 H13A_43 108.5 . . ?
C14_43 C13_43 H13B_43 108.5 . . ?
P1_43 C13_43 H13B_43 108.5 . . ?
H13A_43 C13_43 H13B_43 107.5 . . ?
C13_43 C14_43 P2_43 116.7(18) . . ?
C13_43 C14_43 H14A_43 108.1 . . ?
P2_43 C14_43 H14A_43 108.1 . . ?
C13_43 C14_43 H14B_43 108.1 . . ?
P2_43 C14_43 H14B_43 108.1 . . ?
H14A_43 C14_43 H14B_43 107.3 . . ?
C16_43 C15_43 C20_43 111.4(14) . . ?
C16_43 C15_43 P2_43 114.9(18) . . ?
C20_43 C15_43 P2_43 113.4(18) . . ?
C16_43 C15_43 H15_43 105.4 . . ?
C20_43 C15_43 H15_43 105.4 . . ?
P2_43 C15_43 H15_43 105.4 . . ?
C15_43 C16_43 C17_43 110.7(14) . . ?
C15_43 C16_43 H16A_43 109.5 . . ?
C17_43 C16_43 H16A_43 109.5 . . ?
C15_43 C16_43 H16B_43 109.5 . . ?
C17_43 C16_43 H16B_43 109.5 . . ?
H16A_43 C16_43 H16B_43 108.1 . . ?
C18_43 C17_43 C16_43 111.1(14) . . ?
C18_43 C17_43 H17A_43 109.4 . . ?
C16_43 C17_43 H17A_43 109.4 . . ?
C18_43 C17_43 H17B_43 109.4 . . ?
C16_43 C17_43 H17B_43 109.4 . . ?
H17A_43 C17_43 H17B_43 108.0 . . ?
C19_43 C18_43 C17_43 112.9(15) . . ?
C19_43 C18_43 H18A_43 109.0 . . ?
C17_43 C18_43 H18A_43 109.0 . . ?
C19_43 C18_43 H18B_43 109.0 . . ?
C17_43 C18_43 H18B_43 109.0 . . ?
H18A_43 C18_43 H18B_43 107.8 . . ?
C18_43 C19_43 C20_43 111.6(15) . . ?
C18_43 C19_43 H19A_43 109.3 . . ?
C20_43 C19_43 H19A_43 109.3 . . ?
C18_43 C19_43 H19B_43 109.3 . . ?
C20_43 C19_43 H19B_43 109.3 . . ?
H19A_43 C19_43 H19B_43 108.0 . . ?
C15_43 C20_43 C19_43 110.6(14) . . ?
C15_43 C20_43 H20A_43 109.5 . . ?
C19_43 C20_43 H20A_43 109.5 . . ?
C15_43 C20_43 H20B_43 109.5 . . ?
C19_43 C20_43 H20B_43 109.5 . . ?
H20A_43 C20_43 H20B_43 108.1 . . ?
C22_43 C21_43 C26_43 111.5(13) . . ?
C22_43 C21_43 P2_43 110.8(15) . . ?
C26_43 C21_43 P2_43 114.9(16) . . ?
C22_43 C21_43 H21_43 106.4 . . ?
C26_43 C21_43 H21_43 106.4 . . ?
P2_43 C21_43 H21_43 106.4 . . ?
C21_43 C22_43 C23_43 110.5(13) . . ?
C21_43 C22_43 H22A_43 109.6 . . ?
C23_43 C22_43 H22A_43 109.6 . . ?
C21_43 C22_43 H22B_43 109.6 . . ?
C23_43 C22_43 H22B_43 109.6 . . ?
H22A_43 C22_43 H22B_43 108.1 . . ?
C24_43 C23_43 C22_43 111.2(14) . . ?
C24_43 C23_43 H23A_43 109.4 . . ?
C22_43 C23_43 H23A_43 109.4 . . ?
C24_43 C23_43 H23B_43 109.4 . . ?
C22_43 C23_43 H23B_43 109.4 . . ?
H23A_43 C23_43 H23B_43 108.0 . . ?
C25_43 C24_43 C23_43 113.1(14) . . ?
C25_43 C24_43 H24A_43 109.0 . . ?
C23_43 C24_43 H24A_43 109.0 . . ?
C25_43 C24_43 H24B_43 109.0 . . ?
C23_43 C24_43 H24B_43 109.0 . . ?
H24A_43 C24_43 H24B_43 107.8 . . ?
C24_43 C25_43 C26_43 111.5(15) . . ?
C24_43 C25_43 H25A_43 109.3 . . ?
C26_43 C25_43 H25A_43 109.3 . . ?
C24_43 C25_43 H25B_43 109.3 . . ?
C26_43 C25_43 H25B_43 109.3 . . ?
H25A_43 C25_43 H25B_43 108.0 . . ?
C21_43 C26_43 C25_43 110.4(14) . . ?
C21_43 C26_43 H26A_43 109.6 . . ?
C25_43 C26_43 H26A_43 109.6 . . ?
C21_43 C26_43 H26B_43 109.6 . . ?
C25_43 C26_43 H26B_43 109.6 . . ?
H26A_43 C26_43 H26B_43 108.1 . . ?
C7_44 P1_44 C1_44 110.5(13) . . ?
C7_44 P1_44 C13_44 108.2(13) . . ?
C1_44 P1_44 C13_44 110.4(15) . . ?
C7_44 P1_44 Ga5 124.3(12) . . ?
C1_44 P1_44 Ga5 99.6(12) . . ?
C13_44 P1_44 Ga5 103.1(12) . . ?
C21_44 P2_44 C14_44 108.6(15) . . ?
C21_44 P2_44 C15_44 112.1(15) . . ?
C14_44 P2_44 C15_44 104.5(14) . . ?
C21_44 P2_44 Ga5 112.1(15) . . ?
C14_44 P2_44 Ga5 103.3(11) . . ?
C15_44 P2_44 Ga5 115.2(14) . . ?
C2_44 C1_44 C6_44 111.9(11) . . ?
C2_44 C1_44 P1_44 117.6(18) . . ?
C6_44 C1_44 P1_44 113.3(17) . . ?
C2_44 C1_44 H1_44 104.1 . . ?
C6_44 C1_44 H1_44 104.1 . . ?
P1_44 C1_44 H1_44 104.1 . . ?
C1_44 C2_44 C3_44 111.0(14) . . ?
C1_44 C2_44 H2A_44 109.4 . . ?
C3_44 C2_44 H2A_44 109.4 . . ?
C1_44 C2_44 H2B_44 109.4 . . ?
C3_44 C2_44 H2B_44 109.4 . . ?
H2A_44 C2_44 H2B_44 108.0 . . ?
C4_44 C3_44 C2_44 111.3(12) . . ?
C4_44 C3_44 H3A_44 109.4 . . ?
C2_44 C3_44 H3A_44 109.4 . . ?
C4_44 C3_44 H3B_44 109.4 . . ?
C2_44 C3_44 H3B_44 109.4 . . ?
H3A_44 C3_44 H3B_44 108.0 . . ?
C3_44 C4_44 C5_44 112.1(11) . . ?
C3_44 C4_44 H4A_44 109.2 . . ?
C5_44 C4_44 H4A_44 109.2 . . ?
C3_44 C4_44 H4B_44 109.2 . . ?
C5_44 C4_44 H4B_44 109.2 . . ?
H4A_44 C4_44 H4B_44 107.9 . . ?
C4_44 C5_44 C6_44 111.5(14) . . ?
C4_44 C5_44 H5A_44 109.3 . . ?
C6_44 C5_44 H5A_44 109.3 . . ?
C4_44 C5_44 H5B_44 109.3 . . ?
C6_44 C5_44 H5B_44 109.3 . . ?
H5A_44 C5_44 H5B_44 108.0 . . ?
C1_44 C6_44 C5_44 111.4(12) . . ?
C1_44 C6_44 H6A_44 109.4 . . ?
C5_44 C6_44 H6A_44 109.4 . . ?
C1_44 C6_44 H6B_44 109.4 . . ?
C5_44 C6_44 H6B_44 109.4 . . ?
H6A_44 C6_44 H6B_44 108.0 . . ?
C8_44 C7_44 C12_44 111.5(14) . . ?
C8_44 C7_44 P1_44 115.9(17) . . ?
C12_44 C7_44 P1_44 112.7(16) . . ?
C8_44 C7_44 H7_44 105.2 . . ?
C12_44 C7_44 H7_44 105.2 . . ?
P1_44 C7_44 H7_44 105.2 . . ?
C7_44 C8_44 C9_44 111.3(14) . . ?
C7_44 C8_44 H8A_44 109.4 . . ?
C9_44 C8_44 H8A_44 109.4 . . ?
C7_44 C8_44 H8B_44 109.4 . . ?
C9_44 C8_44 H8B_44 109.4 . . ?
H8A_44 C8_44 H8B_44 108.0 . . ?
C10_44 C9_44 C8_44 111.8(14) . . ?
C10_44 C9_44 H9A_44 109.3 . . ?
C8_44 C9_44 H9A_44 109.3 . . ?
C10_44 C9_44 H9B_44 109.3 . . ?
C8_44 C9_44 H9B_44 109.3 . . ?
H9A_44 C9_44 H9B_44 107.9 . . ?
C9_44 C10_44 C11_44 112.3(15) . . ?
C9_44 C10_44 H10A_44 109.2 . . ?
C11_44 C10_44 H10A_44 109.2 . . ?
C9_44 C10_44 H10B_44 109.2 . . ?
C11_44 C10_44 H10B_44 109.2 . . ?
H10A_44 C10_44 H10B_44 107.9 . . ?
C10_44 C11_44 C12_44 111.0(14) . . ?
C10_44 C11_44 H11A_44 109.4 . . ?
C12_44 C11_44 H11A_44 109.4 . . ?
C10_44 C11_44 H11B_44 109.4 . . ?
C12_44 C11_44 H11B_44 109.4 . . ?
H11A_44 C11_44 H11B_44 108.0 . . ?
C7_44 C12_44 C11_44 110.5(14) . . ?
C7_44 C12_44 F8 113.9(17) . . ?
C11_44 C12_44 F8 135.5(19) . . ?
C7_44 C12_44 H12A_44 109.5 . . ?
C11_44 C12_44 H12A_44 109.5 . . ?
F8 C12_44 H12A_44 56.3 . . ?
C7_44 C12_44 H12B_44 109.5 . . ?
C11_44 C12_44 H12B_44 109.5 . . ?
F8 C12_44 H12B_44 53.3 . . ?
H12A_44 C12_44 H12B_44 108.1 . . ?
C14_44 C13_44 P1_44 113.4(17) . . ?
C14_44 C13_44 H13A_44 108.9 . . ?
P1_44 C13_44 H13A_44 108.9 . . ?
C14_44 C13_44 H13B_44 108.9 . . ?
P1_44 C13_44 H13B_44 108.9 . . ?
H13A_44 C13_44 H13B_44 107.7 . . ?
C13_44 C14_44 P2_44 114.4(18) . . ?
C13_44 C14_44 H14A_44 108.7 . . ?
P2_44 C14_44 H14A_44 108.7 . . ?
C13_44 C14_44 H14B_44 108.7 . . ?
P2_44 C14_44 H14B_44 108.7 . . ?
H14A_44 C14_44 H14B_44 107.6 . . ?
C16_44 C15_44 C20_44 111.3(14) . . ?
C16_44 C15_44 P2_44 112.2(17) . . ?
C20_44 C15_44 P2_44 113.6(18) . . ?
C16_44 C15_44 H15_44 106.4 . . ?
C20_44 C15_44 H15_44 106.4 . . ?
P2_44 C15_44 H15_44 106.4 . . ?
C15_44 C16_44 C17_44 111.1(14) . . ?
C15_44 C16_44 H16A_44 109.4 . . ?
C17_44 C16_44 H16A_44 109.4 . . ?
C15_44 C16_44 H16B_44 109.4 . . ?
C17_44 C16_44 H16B_44 109.4 . . ?
H16A_44 C16_44 H16B_44 108.0 . . ?
C18_44 C17_44 C16_44 111.5(14) . . ?
C18_44 C17_44 H17A_44 109.3 . . ?
C16_44 C17_44 H17A_44 109.3 . . ?
C18_44 C17_44 H17B_44 109.3 . . ?
C16_44 C17_44 H17B_44 109.3 . . ?
H17A_44 C17_44 H17B_44 108.0 . . ?
C17_44 C18_44 C19_44 112.5(15) . . ?
C17_44 C18_44 H18A_44 109.1 . . ?
C19_44 C18_44 H18A_44 109.1 . . ?
C17_44 C18_44 H18B_44 109.1 . . ?
C19_44 C18_44 H18B_44 109.1 . . ?
H18A_44 C18_44 H18B_44 107.8 . . ?
C18_44 C19_44 C20_44 111.3(14) . . ?
C18_44 C19_44 H19A_44 109.4 . . ?
C20_44 C19_44 H19A_44 109.4 . . ?
C18_44 C19_44 H19B_44 109.4 . . ?
C20_44 C19_44 H19B_44 109.4 . . ?
H19A_44 C19_44 H19B_44 108.0 . . ?
C15_44 C20_44 C19_44 110.7(14) . . ?
C15_44 C20_44 H20A_44 109.5 . . ?
C19_44 C20_44 H20A_44 109.5 . . ?
C15_44 C20_44 H20B_44 109.5 . . ?
C19_44 C20_44 H20B_44 109.5 . . ?
H20A_44 C20_44 H20B_44 108.1 . . ?
C26_44 C21_44 C22_44 111.8(14) . . ?
C26_44 C21_44 P2_44 119.0(19) . . ?
C22_44 C21_44 P2_44 112.7(17) . . ?
C26_44 C21_44 H21_44 103.8 . . ?
C22_44 C21_44 H21_44 103.8 . . ?
P2_44 C21_44 H21_44 103.8 . . ?
C21_44 C22_44 C23_44 111.0(14) . . ?
C21_44 C22_44 H22A_44 109.4 . . ?
C23_44 C22_44 H22A_44 109.4 . . ?
C21_44 C22_44 H22B_44 109.4 . . ?
C23_44 C22_44 H22B_44 109.4 . . ?
H22A_44 C22_44 H22B_44 108.0 . . ?
C24_44 C23_44 C22_44 111.5(14) . . ?
C24_44 C23_44 H23A_44 109.3 . . ?
C22_44 C23_44 H23A_44 109.3 . . ?
C24_44 C23_44 H23B_44 109.3 . . ?
C22_44 C23_44 H23B_44 109.3 . . ?
H23A_44 C23_44 H23B_44 108.0 . . ?
C23_44 C24_44 C25_44 112.7(15) . . ?
C23_44 C24_44 H24A_44 109.1 . . ?
C25_44 C24_44 H24A_44 109.1 . . ?
C23_44 C24_44 H24B_44 109.1 . . ?
C25_44 C24_44 H24B_44 109.1 . . ?
H24A_44 C24_44 H24B_44 107.8 . . ?
C24_44 C25_44 C26_44 111.7(15) . . ?
C24_44 C25_44 H25A_44 109.3 . . ?
C26_44 C25_44 H25A_44 109.3 . . ?
C24_44 C25_44 H25B_44 109.3 . . ?
C26_44 C25_44 H25B_44 109.3 . . ?
H25A_44 C25_44 H25B_44 107.9 . . ?
C21_44 C26_44 C25_44 111.0(14) . . ?
C21_44 C26_44 H26A_44 109.4 . . ?
C25_44 C26_44 H26A_44 109.4 . . ?
C21_44 C26_44 H26B_44 109.4 . . ?
C25_44 C26_44 H26B_44 109.4 . . ?
H26A_44 C26_44 H26B_44 108.0 . . ?
C1_45 O1_45 Al1 153(2) . . ?
O1_45 C1_45 C4_45 110.6(15) . . ?
O1_45 C1_45 C2_45 112.8(15) . . ?
C4_45 C1_45 C2_45 109.2(11) . . ?
O1_45 C1_45 C3_45 109.2(15) . . ?
C4_45 C1_45 C3_45 106.0(11) . . ?
C2_45 C1_45 C3_45 108.8(11) . . ?
F2_45 C2_45 F3_45 106.1(17) . . ?
F2_45 C2_45 F1_45 108.4(15) . . ?
F3_45 C2_45 F1_45 111.5(17) . . ?
F2_45 C2_45 C1_45 113.0(13) . . ?
F3_45 C2_45 C1_45 111.2(14) . . ?
F1_45 C2_45 C1_45 106.7(12) . . ?
F5_45 C3_45 F6_45 105.3(16) . . ?
F5_45 C3_45 F4_45 115.3(16) . . ?
F6_45 C3_45 F4_45 107.7(15) . . ?
F5_45 C3_45 C1_45 109.1(14) . . ?
F6_45 C3_45 C1_45 111.7(13) . . ?
F4_45 C3_45 C1_45 107.8(13) . . ?
F9_45 C4_45 F7_45 110.5(17) . . ?
F9_45 C4_45 F8_45 107.0(16) . . ?
F7_45 C4_45 F8_45 102.8(14) . . ?
F9_45 C4_45 C1_45 114.5(14) . . ?
F7_45 C4_45 C1_45 111.7(13) . . ?
F8_45 C4_45 C1_45 109.6(13) . . ?
C1_46 O1_46 Al7 154(2) . . ?
O1_46 C1_46 C3_46 108.2(15) . . ?
O1_46 C1_46 C4_46 110.8(14) . . ?
C3_46 C1_46 C4_46 108.9(12) . . ?
O1_46 C1_46 C2_46 111.2(16) . . ?
C3_46 C1_46 C2_46 109.1(11) . . ?
C4_46 C1_46 C2_46 108.6(11) . . ?
F2_46 C2_46 F3_46 107.9(16) . . ?
F2_46 C2_46 F1_46 107.1(17) . . ?
F3_46 C2_46 F1_46 109.5(15) . . ?
F2_46 C2_46 C1_46 111.0(15) . . ?
F3_46 C2_46 C1_46 111.5(14) . . ?
F1_46 C2_46 C1_46 109.6(12) . . ?
F6_46 C3_46 F4_46 105.3(18) . . ?
F6_46 C3_46 F5_46 108.9(19) . . ?
F4_46 C3_46 F5_46 110.7(16) . . ?
F6_46 C3_46 C1_46 113.5(18) . . ?
F4_46 C3_46 C1_46 109.9(13) . . ?
F5_46 C3_46 C1_46 108.6(13) . . ?
F9_46 C4_46 F7_46 110.0(15) . . ?
F9_46 C4_46 F8_46 106.2(16) . . ?
F7_46 C4_46 F8_46 104.9(17) . . ?
F9_46 C4_46 C1_46 110.8(13) . . ?
F7_46 C4_46 C1_46 113.5(13) . . ?
F8_46 C4_46 C1_46 111.1(16) . . ?
C1_47 O1_47 Al4 147.9(8) . . ?
O1_47 C1_47 C4_47 111.4(8) . . ?
O1_47 C1_47 C3_47 109.5(9) . . ?
C4_47 C1_47 C3_47 109.5(8) . . ?
O1_47 C1_47 C2_47 108.5(8) . . ?
C4_47 C1_47 C2_47 108.0(8) . . ?
C3_47 C1_47 C2_47 109.8(9) . . ?
F1_47 C2_47 F2_47 106.5(11) . . ?
F1_47 C2_47 F3_47 112.5(11) . . ?
F2_47 C2_47 F3_47 107.1(11) . . ?
F1_47 C2_47 C1_47 111.0(9) . . ?
F2_47 C2_47 C1_47 110.3(10) . . ?
F3_47 C2_47 C1_47 109.2(9) . . ?
F6_47 C3_47 F5_47 112.4(11) . . ?
F6_47 C3_47 F4_47 106.2(12) . . ?
F5_47 C3_47 F4_47 106.8(11) . . ?
F6_47 C3_47 C1_47 111.0(10) . . ?
F5_47 C3_47 C1_47 110.2(10) . . ?
F4_47 C3_47 C1_47 110.0(10) . . ?
F9_47 C4_47 F7_47 109.2(10) . . ?
F9_47 C4_47 F8_47 107.6(9) . . ?
F7_47 C4_47 F8_47 106.7(9) . . ?
F9_47 C4_47 C1_47 110.5(8) . . ?
F7_47 C4_47 C1_47 110.0(8) . . ?
F8_47 C4_47 C1_47 112.6(9) . . ?
C1_48 O1_48 Al6 153.4(15) . . ?
O1_48 C1_48 C4_48 109.5(12) . . ?
O1_48 C1_48 C2_48 109.3(12) . . ?
C4_48 C1_48 C2_48 114.2(11) . . ?
O1_48 C1_48 C3_48 107.5(12) . . ?
C4_48 C1_48 C3_48 108.2(10) . . ?
C2_48 C1_48 C3_48 107.9(10) . . ?
F2_48 C2_48 F3_48 109.9(15) . . ?
F2_48 C2_48 F1_48 105.7(14) . . ?
F3_48 C2_48 F1_48 113.3(15) . . ?
F2_48 C2_48 C1_48 112.8(14) . . ?
F3_48 C2_48 C1_48 107.8(11) . . ?
F1_48 C2_48 C1_48 107.4(12) . . ?
F6_48 C3_48 F4_48 121.7(15) . . ?
F6_48 C3_48 F5_48 100.0(14) . . ?
F4_48 C3_48 F5_48 112.3(14) . . ?
F6_48 C3_48 C1_48 108.9(12) . . ?
F4_48 C3_48 C1_48 107.1(11) . . ?
F5_48 C3_48 C1_48 105.9(11) . . ?
F9_48 C4_48 F7_48 115.9(15) . . ?
F9_48 C4_48 F8_48 111.0(16) . . ?
F7_48 C4_48 F8_48 106.0(14) . . ?
F9_48 C4_48 C1_48 108.6(12) . . ?
F7_48 C4_48 C1_48 108.0(12) . . ?
F8_48 C4_48 C1_48 107.0(13) . . ?
C1_49 O1_49 Al1 152.6(16) . . ?
O1_49 C1_49 C4_49 108.3(13) . . ?
O1_49 C1_49 C2_49 111.5(13) . . ?
C4_49 C1_49 C2_49 106.8(11) . . ?
O1_49 C1_49 C3_49 111.0(13) . . ?
C4_49 C1_49 C3_49 110.0(11) . . ?
C2_49 C1_49 C3_49 109.1(11) . . ?
F3_49 C2_49 F2_49 106.8(17) . . ?
F3_49 C2_49 F1_49 107.3(15) . . ?
F2_49 C2_49 F1_49 110.7(15) . . ?
F3_49 C2_49 C1_49 111.2(15) . . ?
F2_49 C2_49 C1_49 110.5(13) . . ?
F1_49 C2_49 C1_49 110.3(13) . . ?
F4_49 C3_49 F5_49 109.3(16) . . ?
F4_49 C3_49 F6_49 103.7(14) . . ?
F5_49 C3_49 F6_49 109.6(16) . . ?
F4_49 C3_49 C1_49 112.0(13) . . ?
F5_49 C3_49 C1_49 109.3(13) . . ?
F6_49 C3_49 C1_49 112.7(14) . . ?
F7_49 C4_49 F8_49 109.9(16) . . ?
F7_49 C4_49 F9_49 106.6(16) . . ?
F8_49 C4_49 F9_49 110.9(17) . . ?
F7_49 C4_49 C1_49 110.3(15) . . ?
F8_49 C4_49 C1_49 110.0(14) . . ?
F9_49 C4_49 C1_49 109.2(13) . . ?
C2_28 C1_28 C6_28 111.9(6) . . ?
C2_28 C1_28 P1 113.3(5) . . ?
C6_28 C1_28 P1 109.5(4) . . ?
C2_28 C1_28 H1_28 107.3 . . ?
C6_28 C1_28 H1_28 107.3 . . ?
P1 C1_28 H1_28 107.3 . . ?
C3_28 C2_28 C1_28 110.4(7) . . ?
C3_28 C2_28 H2A_28 109.6 . . ?
C1_28 C2_28 H2A_28 109.6 . . ?
C3_28 C2_28 H2B_28 109.6 . . ?
C1_28 C2_28 H2B_28 109.6 . . ?
H2A_28 C2_28 H2B_28 108.1 . . ?
C2_28 C3_28 C4_28 111.6(7) . . ?
C2_28 C3_28 H3A_28 109.3 . . ?
C4_28 C3_28 H3A_28 109.3 . . ?
C2_28 C3_28 H3B_28 109.3 . . ?
C4_28 C3_28 H3B_28 109.3 . . ?
H3A_28 C3_28 H3B_28 108.0 . . ?
C5_28 C4_28 C3_28 110.0(7) . . ?
C5_28 C4_28 H4A_28 109.7 . . ?
C3_28 C4_28 H4A_28 109.7 . . ?
C5_28 C4_28 H4B_28 109.7 . . ?
C3_28 C4_28 H4B_28 109.7 . . ?
H4A_28 C4_28 H4B_28 108.2 . . ?
C6_28 C5_28 C4_28 111.7(7) . . ?
C6_28 C5_28 H5A_28 109.3 . . ?
C4_28 C5_28 H5A_28 109.3 . . ?
C6_28 C5_28 H5B_28 109.3 . . ?
C4_28 C5_28 H5B_28 109.3 . . ?
H5A_28 C5_28 H5B_28 108.0 . . ?
C5_28 C6_28 C1_28 110.7(6) . . ?
C5_28 C6_28 H6A_28 109.5 . . ?
C1_28 C6_28 H6A_28 109.5 . . ?
C5_28 C6_28 H6B_28 109.5 . . ?
C1_28 C6_28 H6B_28 109.5 . . ?
H6A_28 C6_28 H6B_28 108.1 . . ?
C2_50 C1_50 C6_50 110.4(5) . . ?
C2_50 C1_50 P1 115.2(4) . . ?
C6_50 C1_50 P1 109.8(4) . . ?
C2_50 C1_50 H1_50 107.0 . . ?
C6_50 C1_50 H1_50 107.0 . . ?
P1 C1_50 H1_50 107.0 . . ?
C3_50 C2_50 C1_50 110.7(5) . . ?
C3_50 C2_50 H2A_50 109.5 . . ?
C1_50 C2_50 H2A_50 109.5 . . ?
C3_50 C2_50 H2B_50 109.5 . . ?
C1_50 C2_50 H2B_50 109.5 . . ?
H2A_50 C2_50 H2B_50 108.1 . . ?
C4_50 C3_50 C2_50 111.4(6) . . ?
C4_50 C3_50 H3A_50 109.4 . . ?
C2_50 C3_50 H3A_50 109.3 . . ?
C4_50 C3_50 H3B_50 109.4 . . ?
C2_50 C3_50 H3B_50 109.3 . . ?
H3A_50 C3_50 H3B_50 108.0 . . ?
C3_50 C4_50 C5_50 111.6(6) . . ?
C3_50 C4_50 H4A_50 109.3 . . ?
C5_50 C4_50 H4A_50 109.3 . . ?
C3_50 C4_50 H4B_50 109.3 . . ?
C5_50 C4_50 H4B_50 109.3 . . ?
H4A_50 C4_50 H4B_50 108.0 . . ?
C6_50 C5_50 C4_50 111.4(5) . . ?
C6_50 C5_50 H5A_50 109.3 . . ?
C4_50 C5_50 H5A_50 109.3 . . ?
C6_50 C5_50 H5B_50 109.3 . . ?
C4_50 C5_50 H5B_50 109.3 . . ?
H5A_50 C5_50 H5B_50 108.0 . . ?
C5_50 C6_50 C1_50 111.0(5) . . ?
C5_50 C6_50 H6A_50 109.4 . . ?
C1_50 C6_50 H6A_50 109.4 . . ?
C5_50 C6_50 H6B_50 109.4 . . ?
C1_50 C6_50 H6B_50 109.4 . . ?
H6A_50 C6_50 H6B_50 108.0 . . ?
C6_51 C1_51 C2_51 110.1(6) . . ?
C6_51 C1_51 P2 113.4(5) . . ?
C2_51 C1_51 P2 112.6(6) . . ?
C6_51 C1_51 H1_51 106.8 . . ?
C2_51 C1_51 H1_51 106.8 . . ?
P2 C1_51 H1_51 106.8 . . ?
C1_51 C2_51 C3_51 109.1(7) . . ?
C1_51 C2_51 H2A_51 109.9 . . ?
C3_51 C2_51 H2A_51 109.9 . . ?
C1_51 C2_51 H2B_51 109.9 . . ?
C3_51 C2_51 H2B_51 109.9 . . ?
H2A_51 C2_51 H2B_51 108.3 . . ?
C4_51 C3_51 C2_51 111.3(7) . . ?
C4_51 C3_51 H3A_51 109.4 . . ?
C2_51 C3_51 H3A_51 109.4 . . ?
C4_51 C3_51 H3B_51 109.4 . . ?
C2_51 C3_51 H3B_51 109.4 . . ?
H3A_51 C3_51 H3B_51 108.0 . . ?
C3_51 C4_51 C5_51 110.4(8) . . ?
C3_51 C4_51 H4A_51 109.6 . . ?
C5_51 C4_51 H4A_51 109.6 . . ?
C3_51 C4_51 H4B_51 109.6 . . ?
C5_51 C4_51 H4B_51 109.6 . . ?
H4A_51 C4_51 H4B_51 108.1 . . ?
C6_51 C5_51 C4_51 111.1(7) . . ?
C6_51 C5_51 H5A_51 109.4 . . ?
C4_51 C5_51 H5A_51 109.4 . . ?
C6_51 C5_51 H5B_51 109.4 . . ?
C4_51 C5_51 H5B_51 109.4 . . ?
H5A_51 C5_51 H5B_51 108.0 . . ?
C1_51 C6_51 C5_51 110.3(7) . . ?
C1_51 C6_51 H6A_51 109.6 . . ?
C5_51 C6_51 H6A_51 109.6 . . ?
C1_51 C6_51 H6B_51 109.6 . . ?
C5_51 C6_51 H6B_51 109.6 . . ?
H6A_51 C6_51 H6B_51 108.1 . . ?
C6_52 C1_52 C2_52 111.0(5) . . ?
C6_52 C1_52 P2 110.4(4) . . ?
C2_52 C1_52 P2 114.2(4) . . ?
C6_52 C1_52 H1_52 107.0 . . ?
C2_52 C1_52 H1_52 107.0 . . ?
P2 C1_52 H1_52 107.0 . . ?
C1_52 C2_52 C3_52 109.6(5) . . ?
C1_52 C2_52 H2A_52 109.8 . . ?
C3_52 C2_52 H2A_52 109.8 . . ?
C1_52 C2_52 H2B_52 109.8 . . ?
C3_52 C2_52 H2B_52 109.8 . . ?
H2A_52 C2_52 H2B_52 108.2 . . ?
C4_52 C3_52 C2_52 110.2(5) . . ?
C4_52 C3_52 H3A_52 109.6 . . ?
C2_52 C3_52 H3A_52 109.6 . . ?
C4_52 C3_52 H3B_52 109.6 . . ?
C2_52 C3_52 H3B_52 109.6 . . ?
H3A_52 C3_52 H3B_52 108.1 . . ?
C5_52 C4_52 C3_52 110.5(6) . . ?
C5_52 C4_52 H4A_52 109.5 . . ?
C3_52 C4_52 H4A_52 109.5 . . ?
C5_52 C4_52 H4B_52 109.5 . . ?
C3_52 C4_52 H4B_52 109.5 . . ?
H4A_52 C4_52 H4B_52 108.1 . . ?
C6_52 C5_52 C4_52 110.5(5) . . ?
C6_52 C5_52 H5A_52 109.5 . . ?
C4_52 C5_52 H5A_52 109.5 . . ?
C6_52 C5_52 H5B_52 109.5 . . ?
C4_52 C5_52 H5B_52 109.5 . . ?
H5A_52 C5_52 H5B_52 108.1 . . ?
C5_52 C6_52 C1_52 110.9(5) . . ?
C5_52 C6_52 H6A_52 109.5 . . ?
C1_52 C6_52 H6A_52 109.5 . . ?
C5_52 C6_52 H6B_52 109.5 . . ?
C1_52 C6_52 H6B_52 109.5 . . ?
H6A_52 C6_52 H6B_52 108.0 . . ?
C2_53 C1_53 C6_53 110.9(19) . . ?
C2_53 C1_53 P2 115.4(14) . . ?
C6_53 C1_53 P2 113.1(13) . . ?
C2_53 C1_53 H1_53 105.5 . . ?
C6_53 C1_53 H1_53 105.5 . . ?
P2 C1_53 H1_53 105.5 . . ?
C1_53 C2_53 C3_53 109.5(18) . . ?
C1_53 C2_53 H2A_53 109.8 . . ?
C3_53 C2_53 H2A_53 109.8 . . ?
C1_53 C2_53 H2B_53 109.8 . . ?
C3_53 C2_53 H2B_53 109.8 . . ?
H2A_53 C2_53 H2B_53 108.2 . . ?
C4_53 C3_53 C2_53 110.4(19) . . ?
C4_53 C3_53 H3A_53 109.6 . . ?
C2_53 C3_53 H3A_53 109.6 . . ?
C4_53 C3_53 H3B_53 109.6 . . ?
C2_53 C3_53 H3B_53 109.6 . . ?
H3A_53 C3_53 H3B_53 108.1 . . ?
C3_53 C4_53 C5_53 110(2) . . ?
C3_53 C4_53 H4A_53 109.6 . . ?
C5_53 C4_53 H4A_53 109.6 . . ?
C3_53 C4_53 H4B_53 109.6 . . ?
C5_53 C4_53 H4B_53 109.6 . . ?
H4A_53 C4_53 H4B_53 108.1 . . ?
C4_53 C5_53 C6_53 109.6(19) . . ?
C4_53 C5_53 H5A_53 109.8 . . ?
C6_53 C5_53 H5A_53 109.8 . . ?
C4_53 C5_53 H5B_53 109.8 . . ?
C6_53 C5_53 H5B_53 109.8 . . ?
H5A_53 C5_53 H5B_53 108.2 . . ?
C1_53 C6_53 C5_53 107.8(18) . . ?
C1_53 C6_53 H6A_53 110.2 . . ?
C5_53 C6_53 H6A_53 110.2 . . ?
C1_53 C6_53 H6B_53 110.2 . . ?
C5_53 C6_53 H6B_53 110.2 . . ?
H6A_53 C6_53 H6B_53 108.5 . . ?
C6_54 C1_54 C2_54 109.0(17) . . ?
C6_54 C1_54 P1 114.4(13) . . ?
C2_54 C1_54 P1 113.9(13) . . ?
C6_54 C1_54 H1_54 106.3 . . ?
C2_54 C1_54 H1_54 106.3 . . ?
P1 C1_54 H1_54 106.3 . . ?
C1_54 C2_54 C3_54 115.2(16) . . ?
C1_54 C2_54 H2A_54 108.5 . . ?
C3_54 C2_54 H2A_54 108.5 . . ?
C1_54 C2_54 H2B_54 108.5 . . ?
C3_54 C2_54 H2B_54 108.5 . . ?
H2A_54 C2_54 H2B_54 107.5 . . ?
C4_54 C3_54 C2_54 111.3(18) . . ?
C4_54 C3_54 H3A_54 109.4 . . ?
C2_54 C3_54 H3A_54 109.4 . . ?
C4_54 C3_54 H3B_54 109.4 . . ?
C2_54 C3_54 H3B_54 109.4 . . ?
H3A_54 C3_54 H3B_54 108.0 . . ?
C5_54 C4_54 C3_54 109.7(18) . . ?
C5_54 C4_54 H4A_54 109.7 . . ?
C3_54 C4_54 H4A_54 109.7 . . ?
C5_54 C4_54 H4B_54 109.7 . . ?
C3_54 C4_54 H4B_54 109.7 . . ?
H4A_54 C4_54 H4B_54 108.2 . . ?
C4_54 C5_54 C6_54 111.3(18) . . ?
C4_54 C5_54 H5A_54 109.4 . . ?
C6_54 C5_54 H5A_54 109.4 . . ?
C4_54 C5_54 H5B_54 109.4 . . ?
C6_54 C5_54 H5B_54 109.4 . . ?
H5A_54 C5_54 H5B_54 108.0 . . ?
C1_54 C6_54 C5_54 113.2(17) . . ?
C1_54 C6_54 H6A_54 108.9 . . ?
C5_54 C6_54 H6A_54 108.9 . . ?
C1_54 C6_54 H6B_54 108.9 . . ?
C5_54 C6_54 H6B_54 108.9 . . ?
H6A_54 C6_54 H6B_54 107.8 . . ?
C1_55 O1_55 Al1 148.3(18) . . ?
O1_55 C1_55 C2_55 107.8(12) . . ?
O1_55 C1_55 C4_55 109.1(13) . . ?
C2_55 C1_55 C4_55 111.7(11) . . ?
O1_55 C1_55 C3_55 113.5(13) . . ?
C2_55 C1_55 C3_55 106.8(10) . . ?
C4_55 C1_55 C3_55 108.1(10) . . ?
F3_55 C2_55 F1_55 110.5(16) . . ?
F3_55 C2_55 F2_55 105.4(15) . . ?
F1_55 C2_55 F2_55 110.5(15) . . ?
F3_55 C2_55 C1_55 113.9(13) . . ?
F1_55 C2_55 C1_55 107.6(12) . . ?
F2_55 C2_55 C1_55 109.0(13) . . ?
F4_55 C3_55 F6_55 108.2(14) . . ?
F4_55 C3_55 F5_55 108.9(14) . . ?
F6_55 C3_55 F5_55 103.6(13) . . ?
F4_55 C3_55 C1_55 111.8(12) . . ?
F6_55 C3_55 C1_55 113.0(12) . . ?
F5_55 C3_55 C1_55 111.0(12) . . ?
F9_55 C4_55 F7_55 111.6(16) . . ?
F9_55 C4_55 F8_55 108.6(15) . . ?
F7_55 C4_55 F8_55 106.5(16) . . ?
F9_55 C4_55 C1_55 112.0(12) . . ?
F7_55 C4_55 C1_55 107.2(14) . . ?
F8_55 C4_55 C1_55 110.9(13) . . ?
C1_56 O1_56 Al2 148(3) . . ?
O1_56 C1_56 C4_56 110.5(18) . . ?
O1_56 C1_56 C2_56 107.4(18) . . ?
C4_56 C1_56 C2_56 111.0(13) . . ?
O1_56 C1_56 C3_56 108.7(18) . . ?
C4_56 C1_56 C3_56 110.1(13) . . ?
C2_56 C1_56 C3_56 109.0(13) . . ?
F2_56 C2_56 F1_56 107.5(19) . . ?
F2_56 C2_56 F3_56 107.6(19) . . ?
F1_56 C2_56 F3_56 107.7(17) . . ?
F2_56 C2_56 C1_56 111.6(19) . . ?
F1_56 C2_56 C1_56 112.0(15) . . ?
F3_56 C2_56 C1_56 110.4(15) . . ?
F5_56 C3_56 F4_56 108.3(18) . . ?
F5_56 C3_56 F6_56 107.3(18) . . ?
F4_56 C3_56 F6_56 107.6(18) . . ?
F5_56 C3_56 C1_56 111.8(15) . . ?
F4_56 C3_56 C1_56 109.4(17) . . ?
F6_56 C3_56 C1_56 112.3(17) . . ?
F8_56 C4_56 F7_56 107.6(18) . . ?
F8_56 C4_56 F9_56 105.3(18) . . ?
F7_56 C4_56 F9_56 106.7(17) . . ?
F8_56 C4_56 C1_56 113.4(17) . . ?
F7_56 C4_56 C1_56 110.2(15) . . ?
F9_56 C4_56 C1_56 113.2(17) . . ?
C1_57 O1_57 Al5 154.7(15) . . ?
O1_57 C1_57 C3_57 110.2(12) . . ?
O1_57 C1_57 C4_57 109.9(13) . . ?
C3_57 C1_57 C4_57 112.3(12) . . ?
O1_57 C1_57 C2_57 110.1(13) . . ?
C3_57 C1_57 C2_57 106.9(12) . . ?
C4_57 C1_57 C2_57 107.4(11) . . ?
F2_57 C2_57 F3_57 110.3(18) . . ?
F2_57 C2_57 F1_57 108.4(16) . . ?
F3_57 C2_57 F1_57 106.8(17) . . ?
F2_57 C2_57 C1_57 110.4(14) . . ?
F3_57 C2_57 C1_57 111.2(16) . . ?
F1_57 C2_57 C1_57 109.7(14) . . ?
F6_57 C3_57 F4_57 109.2(17) . . ?
F6_57 C3_57 F5_57 108.5(16) . . ?
F4_57 C3_57 F5_57 104.9(17) . . ?
F6_57 C3_57 C1_57 110.9(15) . . ?
F4_57 C3_57 C1_57 113.4(15) . . ?
F5_57 C3_57 C1_57 109.8(15) . . ?
C3_57 F4_57 F4_60 136(2) . . ?
F8_57 C4_57 F7_57 107.3(16) . . ?
F8_57 C4_57 F9_57 109.4(16) . . ?
F7_57 C4_57 F9_57 107.0(16) . . ?
F8_57 C4_57 C1_57 112.4(14) . . ?
F7_57 C4_57 C1_57 113.5(14) . . ?
F9_57 C4_57 C1_57 107.1(13) . . ?
C1_58 O1_58 Al2 151.9(12) . . ?
O1_58 C1_58 C2_58 109.8(12) . . ?
O1_58 C1_58 C3_58 109.3(12) . . ?
C2_58 C1_58 C3_58 110.0(11) . . ?
O1_58 C1_58 C4_58 107.9(11) . . ?
C2_58 C1_58 C4_58 110.9(11) . . ?
C3_58 C1_58 C4_58 108.9(11) . . ?
F1_58 C2_58 F2_58 108.3(17) . . ?
F1_58 C2_58 F3_58 105.7(15) . . ?
F2_58 C2_58 F3_58 107.1(16) . . ?
F1_58 C2_58 C1_58 110.1(15) . . ?
F2_58 C2_58 C1_58 111.5(16) . . ?
F3_58 C2_58 C1_58 113.8(15) . . ?
F5_58 C3_58 F4_58 108.2(16) . . ?
F5_58 C3_58 F6_58 107.2(13) . . ?
F4_58 C3_58 F6_58 108.0(15) . . ?
F5_58 C3_58 C1_58 111.0(13) . . ?
F4_58 C3_58 C1_58 110.9(14) . . ?
F6_58 C3_58 C1_58 111.4(13) . . ?
F9_58 C4_58 F8_58 106.8(13) . . ?
F9_58 C4_58 F7_58 108.8(14) . . ?
F8_58 C4_58 F7_58 108.1(14) . . ?
F9_58 C4_58 C1_58 110.8(11) . . ?
F8_58 C4_58 C1_58 113.1(12) . . ?
F7_58 C4_58 C1_58 109.1(13) . . ?
C1_59 O1_59 Al6 154(3) . . ?
O1_59 C1_59 C3_59 112.0(17) . . ?
O1_59 C1_59 C2_59 109.7(17) . . ?
C3_59 C1_59 C2_59 109.5(13) . . ?
O1_59 C1_59 C4_59 110.2(16) . . ?
C3_59 C1_59 C4_59 108.4(13) . . ?
C2_59 C1_59 C4_59 107.1(13) . . ?
F2_59 C2_59 F1_59 106.4(19) . . ?
F2_59 C2_59 F3_59 106.7(19) . . ?
F1_59 C2_59 F3_59 114(2) . . ?
F2_59 C2_59 C1_59 111.6(16) . . ?
F1_59 C2_59 C1_59 109.9(17) . . ?
F3_59 C2_59 C1_59 108.6(17) . . ?
F4_59 C3_59 F6_59 105.7(18) . . ?
F4_59 C3_59 F5_59 111(2) . . ?
F6_59 C3_59 F5_59 106.7(18) . . ?
F4_59 C3_59 C1_59 111.0(17) . . ?
F6_59 C3_59 C1_59 111.2(16) . . ?
F5_59 C3_59 C1_59 111.4(16) . . ?
F7_59 C4_59 F9_59 107.1(18) . . ?
F7_59 C4_59 F8_59 108.4(19) . . ?
F9_59 C4_59 F8_59 108.6(18) . . ?
F7_59 C4_59 C1_59 111.4(17) . . ?
F9_59 C4_59 C1_59 112.4(16) . . ?
F8_59 C4_59 C1_59 108.8(16) . . ?
C1_60 O1_60 Al5 123(2) . . ?
O1_60 C1_60 C2_60 112.0(17) . . ?
O1_60 C1_60 C4_60 110.2(17) . . ?
C2_60 C1_60 C4_60 107.7(13) . . ?
O1_60 C1_60 C3_60 107.1(17) . . ?
C2_60 C1_60 C3_60 110.3(14) . . ?
C4_60 C1_60 C3_60 109.4(14) . . ?
F3_60 C2_60 F1_60 109.0(18) . . ?
F3_60 C2_60 F2_60 105.2(19) . . ?
F1_60 C2_60 F2_60 109.4(19) . . ?
F3_60 C2_60 C1_60 114.4(18) . . ?
F1_60 C2_60 C1_60 112.1(17) . . ?
F2_60 C2_60 C1_60 106.5(17) . . ?
F6_60 C3_60 F5_60 112(2) . . ?
F6_60 C3_60 F4_60 105.1(19) . . ?
F5_60 C3_60 F4_60 109.5(19) . . ?
F6_60 C3_60 C1_60 108.9(17) . . ?
F5_60 C3_60 C1_60 110.5(17) . . ?
F4_60 C3_60 C1_60 110.5(17) . . ?
C3_60 F4_60 F4_57 161(3) . . ?
F8_60 C4_60 F7_60 109(2) . . ?
F8_60 C4_60 F9_60 106.9(19) . . ?
F7_60 C4_60 F9_60 107.1(19) . . ?
F8_60 C4_60 C1_60 110.8(17) . . ?
F7_60 C4_60 C1_60 113.8(18) . . ?
F9_60 C4_60 C1_60 108.8(17) . . ?

loop_
_geom_bond_atom_site_label_1
_geom_bond_atom_site_label_2
_geom_bond_distance
_geom_bond_site_symmetry_2
_geom_bond_publ_flag
Ga1 C1 2.008(5) . ?
Ga1 P1_32 2.434(3) . ?
Ga1 P2_32 2.442(3) . ?
Ga1 Ga2 2.4583(9) . ?
Ga1 P2_36 2.47(3) . ?
Ga1 P1_36 2.54(3) . ?
Ga2 F1 1.850(4) . ?
Ga2 P1_31 2.4500(16) . ?
Ga2 P2_31 2.4628(16) . ?
Ga3 F4 1.950(4) . ?
Ga3 P1 2.4337(15) . ?
Ga3 Ga4 2.4541(10) . ?
Ga3 P2 2.4751(16) . ?
Ga4 C7 1.996(5) . ?
Ga4 P2_42 2.368(15) . ?
Ga4 P1_42 2.405(13) . ?
Ga4 P2_27 2.416(10) . ?
Ga4 P1_27 2.511(11) . ?
Ga5 F7 1.809(4) . ?
Ga5 P1_44 2.396(15) . ?
Ga5 P2_29 2.4287(18) . ?
Ga5 Ga6 2.4438(9) . ?
Ga5 P2_44 2.45(2) . ?
Ga5 P1_29 2.476(2) . ?
Ga6 C13 2.010(6) . ?
Ga6 P2_43 2.30(2) . ?
Ga6 P1_30 2.4122(17) . ?
Ga6 P2_30 2.456(2) . ?
Ga6 P1_43 2.662(15) . ?
P1 C1_28 1.821(7) . ?
P1 C1_50 1.829(6) . ?
P1 C19 1.841(7) . ?
P1 C1_54 1.872(15) . ?
P2 C1_53 1.818(15) . ?
P2 C20 1.830(7) . ?
P2 C1_52 1.845(6) . ?
P2 C1_51 1.865(7) . ?
Al1 O1_35 1.672(15) . ?
Al1 O1_55 1.679(17) . ?
Al1 O1_26 1.701(8) . ?
Al1 O1_12 1.706(8) . ?
Al1 O1_38 1.708(14) . ?
Al1 O1_18 1.709(8) . ?
Al1 O1_13 1.714(15) . ?
Al1 O1_49 1.722(16) . ?
Al1 O1_45 1.73(2) . ?
Al2 O1_56 1.69(3) . ?
Al2 O1_3 1.702(6) . ?
Al2 O1_2 1.719(5) . ?
Al2 O1_1 1.720(5) . ?
Al2 O1_14 1.722(11) . ?
Al2 O1_58 1.754(12) . ?
Al2 O1_37 1.822(16) . ?
Al3 O1_39 1.63(2) . ?
Al3 O1_22 1.708(5) . ?
Al3 O1_16 1.712(5) . ?
Al3 O1_11 1.714(5) . ?
Al3 O1_23 1.733(8) . ?
F3 C6 1.373(6) . ?
Al4 O1_34 1.629(14) . ?
Al4 O1_33 1.681(9) . ?
Al4 O1_7 1.711(5) . ?
Al4 O1_47 1.723(8) . ?
Al4 O1_9 1.732(9) . ?
Al4 O1_19 1.783(7) . ?
Al4 O1_8 1.818(13) . ?
Al5 O1_60 1.66(3) . ?
Al5 O1_24 1.679(7) . ?
Al5 O1_6 1.710(7) . ?
Al5 O1_4 1.713(5) . ?
Al5 O1_5 1.714(5) . ?
Al5 O1_57 1.831(16) . ?
Al6 O1_20 1.610(15) . ?
Al6 O1_59 1.63(2) . ?
Al6 O1_21 1.677(16) . ?
Al6 O1_48 1.681(15) . ?
Al6 O1_17 1.717(8) . ?
Al6 O1_41 1.742(16) . ?
Al6 F28 1.769(2) . ?
Al7 O1_10 1.691(15) . ?
Al7 O1_40 1.69(2) . ?
Al7 O1_25 1.700(5) . ?
Al7 O1_15 1.715(9) . ?
Al7 O1_46 1.73(2) . ?
Al7 F27 1.7658(18) . ?
F9 C18 1.371(8) . ?
F6 C12 1.358(7) . ?
F5 C8 1.375(7) . ?
F2 C2 1.372(6) . ?
F8 C14 1.370(7) . ?
F8 C12_44 1.90(4) . ?
C2 C3 1.378(7) . ?
C2 C1 1.382(7) . ?
C7 C8 1.370(7) . ?
C7 C12 1.385(7) . ?
C6 C5 1.378(7) . ?
C6 C1 1.390(7) . ?
C12 C11 1.384(8) . ?
C4 C5 1.383(8) . ?
C4 C3 1.394(8) . ?
C4 H4 0.9500 . ?
C13 C18 1.379(8) . ?
C13 C14 1.383(8) . ?
C9 C8 1.371(8) . ?
C9 C10 1.378(8) . ?
C9 H9 0.9500 . ?
C10 C11 1.379(8) . ?
C10 H10 0.9500 . ?
C11 H11 0.9500 . ?
C14 C15 1.379(8) . ?
C3 H3 0.9500 . ?
C5 H5 0.9500 . ?
C16 C17 1.393(9) . ?
C16 C15 1.399(9) . ?
C16 H16 0.9500 . ?
C18 C17 1.378(8) . ?
C19 C20 1.511(11) . ?
C19 H19A 0.9900 . ?
C19 H19B 0.9900 . ?
C20 H20A 0.9900 . ?
C20 H20B 0.9900 . ?
C15 H15 0.9500 . ?
C17 H17 0.9500 . ?
O1_1 C1_1 1.353(7) . ?
C1_1 C2_1 1.542(8) . ?
C1_1 C3_1 1.551(7) . ?
C1_1 C4_1 1.552(8) . ?
C2_1 F1_1 1.336(7) . ?
C2_1 F3_1 1.341(8) . ?
C2_1 F2_1 1.343(7) . ?
C3_1 F4_1 1.329(7) . ?
C3_1 F5_1 1.329(7) . ?
C3_1 F6_1 1.337(7) . ?
C4_1 F8_1 1.334(8) . ?
C4_1 F9_1 1.335(7) . ?
C4_1 F7_1 1.338(8) . ?
O1_2 C1_2 1.349(7) . ?
C1_2 C3_2 1.549(8) . ?
C1_2 C2_2 1.551(8) . ?
C1_2 C4_2 1.552(8) . ?
C2_2 F1_2 1.322(8) . ?
C2_2 F2_2 1.331(8) . ?
C2_2 F3_2 1.346(8) . ?
C3_2 F5_2 1.317(7) . ?
C3_2 F6_2 1.337(8) . ?
C3_2 F4_2 1.351(8) . ?
C4_2 F7_2 1.328(8) . ?
C4_2 F8_2 1.332(8) . ?
C4_2 F9_2 1.349(8) . ?
O1_3 C1_3 1.348(8) . ?
C1_3 C2_3 1.539(9) . ?
C1_3 C4_3 1.548(9) . ?
C1_3 C3_3 1.552(9) . ?
C2_3 F3_3 1.320(9) . ?
C2_3 F2_3 1.344(9) . ?
C2_3 F1_3 1.344(9) . ?
C3_3 F4_3 1.330(9) . ?
C3_3 F5_3 1.335(10) . ?
C3_3 F6_3 1.341(10) . ?
C4_3 F7_3 1.329(10) . ?
C4_3 F9_3 1.336(10) . ?
C4_3 F8_3 1.347(9) . ?
O1_4 C1_4 1.335(7) . ?
C1_4 C4_4 1.533(9) . ?
C1_4 C3_4 1.533(9) . ?
C1_4 C2_4 1.569(9) . ?
C2_4 F2_4 1.304(9) . ?
C2_4 F3_4 1.329(9) . ?
C2_4 F1_4 1.362(9) . ?
C3_4 F6_4 1.326(8) . ?
C3_4 F4_4 1.350(9) . ?
C3_4 F5_4 1.355(9) . ?
C4_4 F8_4 1.336(9) . ?
C4_4 F7_4 1.356(9) . ?
C4_4 F9_4 1.366(8) . ?
O1_5 C1_5 1.333(7) . ?
C1_5 C2_5 1.540(8) . ?
C1_5 C3_5 1.555(8) . ?
C1_5 C4_5 1.557(8) . ?
C2_5 F1_5 1.317(8) . ?
C2_5 F2_5 1.347(8) . ?
C2_5 F3_5 1.351(8) . ?
C3_5 F6_5 1.321(8) . ?
C3_5 F4_5 1.330(8) . ?
C3_5 F5_5 1.331(8) . ?
C4_5 F9_5 1.331(8) . ?
C4_5 F7_5 1.335(7) . ?
C4_5 F8_5 1.341(7) . ?
O1_6 C1_6 1.339(9) . ?
C1_6 C2_6 1.534(9) . ?
C1_6 C4_6 1.544(9) . ?
C1_6 C3_6 1.544(10) . ?
C2_6 F3_6 1.309(9) . ?
C2_6 F1_6 1.333(9) . ?
C2_6 F2_6 1.351(10) . ?
C3_6 F4_6 1.294(9) . ?
C3_6 F6_6 1.324(10) . ?
C3_6 F5_6 1.337(9) . ?
C4_6 F8_6 1.314(9) . ?
C4_6 F7_6 1.330(9) . ?
C4_6 F9_6 1.339(9) . ?
O1_7 C1_7 1.337(7) . ?
C1_7 C4_7 1.539(8) . ?
C1_7 C2_7 1.549(8) . ?
C1_7 C3_7 1.561(8) . ?
C2_7 F3_7 1.319(7) . ?
C2_7 F2_7 1.338(8) . ?
C2_7 F1_7 1.342(8) . ?
C3_7 F5_7 1.331(7) . ?
C3_7 F4_7 1.335(7) . ?
C3_7 F6_7 1.337(7) . ?
C4_7 F8_7 1.328(9) . ?
C4_7 F9_7 1.333(8) . ?
C4_7 F7_7 1.335(9) . ?
O1_8 C1_8 1.340(11) . ?
C1_8 C3_8 1.547(11) . ?
C1_8 C2_8 1.554(11) . ?
C1_8 C4_8 1.555(11) . ?
C2_8 F2_8 1.321(11) . ?
C2_8 F3_8 1.323(11) . ?
C2_8 F1_8 1.339(11) . ?
C3_8 F4_8 1.318(11) . ?
C3_8 F5_8 1.331(12) . ?
C3_8 F6_8 1.348(12) . ?
C4_8 F7_8 1.319(11) . ?
C4_8 F8_8 1.332(11) . ?
C4_8 F9_8 1.332(12) . ?
O1_9 C1_9 1.347(11) . ?
C1_9 C2_9 1.542(11) . ?
C1_9 C4_9 1.551(12) . ?
C1_9 C3_9 1.558(11) . ?
C2_9 F3_9 1.327(12) . ?
C2_9 F2_9 1.351(11) . ?
C2_9 F1_9 1.360(12) . ?
C3_9 F6_9 1.330(12) . ?
C3_9 F4_9 1.338(12) . ?
C3_9 F5_9 1.345(12) . ?
C4_9 F8_9 1.334(12) . ?
C4_9 F7_9 1.345(12) . ?
C4_9 F9_9 1.347(12) . ?
O1_10 C1_10 1.348(10) . ?
C1_10 C2_10 1.540(10) . ?
C1_10 C3_10 1.544(10) . ?
C1_10 C4_10 1.547(10) . ?
C2_10 F2_10 1.326(11) . ?
C2_10 F3_10 1.331(10) . ?
C2_10 F1_10 1.341(11) . ?
C3_10 F4_10 1.312(11) . ?
C3_10 F6_10 1.346(11) . ?
C3_10 F5_10 1.346(11) . ?
C4_10 F9_10 1.320(11) . ?
C4_10 F8_10 1.333(11) . ?
C4_10 F7_10 1.341(11) . ?
O1_11 C1_11 1.343(7) . ?
C1_11 C2_11 1.523(10) . ?
C1_11 C4_11 1.534(10) . ?
C1_11 C3_11 1.559(10) . ?
C2_11 F3_11 1.335(10) . ?
C2_11 F2_11 1.341(9) . ?
C2_11 F1_11 1.378(11) . ?
C3_11 F4_11 1.319(10) . ?
C3_11 F6_11 1.343(10) . ?
C3_11 F5_11 1.379(11) . ?
C4_11 F9_11 1.323(11) . ?
C4_11 F8_11 1.347(10) . ?
C4_11 F7_11 1.371(11) . ?
O1_12 C1_12 1.345(10) . ?
C1_12 C4_12 1.526(10) . ?
C1_12 C2_12 1.537(10) . ?
C1_12 C3_12 1.564(11) . ?
C2_12 F2_12 1.319(11) . ?
C2_12 F3_12 1.335(11) . ?
C2_12 F1_12 1.369(11) . ?
C3_12 F5_12 1.307(10) . ?
C3_12 F4_12 1.321(11) . ?
C3_12 F6_12 1.359(11) . ?
C4_12 F7_12 1.309(10) . ?
C4_12 F8_12 1.330(9) . ?
C4_12 F9_12 1.363(10) . ?
O1_13 C1_13 1.343(11) . ?
C1_13 C4_13 1.536(11) . ?
C1_13 C2_13 1.541(12) . ?
C1_13 C3_13 1.549(11) . ?
C2_13 F3_13 1.325(13) . ?
C2_13 F2_13 1.328(12) . ?
C2_13 F1_13 1.332(12) . ?
C3_13 F6_13 1.323(12) . ?
C3_13 F5_13 1.331(12) . ?
C3_13 F4_13 1.345(12) . ?
C4_13 F8_13 1.324(12) . ?
C4_13 F7_13 1.331(12) . ?
C4_13 F9_13 1.335(13) . ?
O1_14 C1_14 1.356(10) . ?
C1_14 C4_14 1.537(10) . ?
C1_14 C3_14 1.551(10) . ?
C1_14 C2_14 1.557(10) . ?
C2_14 F2_14 1.333(10) . ?
C2_14 F3_14 1.339(10) . ?
C2_14 F1_14 1.345(11) . ?
C3_14 F5_14 1.321(10) . ?
C3_14 F6_14 1.325(10) . ?
C3_14 F4_14 1.332(11) . ?
C4_14 F9_14 1.327(11) . ?
C4_14 F7_14 1.332(10) . ?
C4_14 F8_14 1.339(10) . ?
O1_15 C1_15 1.357(9) . ?
C1_15 C4_15 1.540(9) . ?
C1_15 C3_15 1.543(10) . ?
C1_15 C2_15 1.544(10) . ?
C2_15 F3_15 1.325(10) . ?
C2_15 F2_15 1.340(10) . ?
C2_15 F1_15 1.347(10) . ?
C3_15 F4_15 1.313(10) . ?
C3_15 F6_15 1.325(10) . ?
C3_15 F5_15 1.342(10) . ?
C4_15 F9_15 1.326(10) . ?
C4_15 F8_15 1.338(10) . ?
C4_15 F7_15 1.340(10) . ?
O1_16 C1_16 1.314(8) . ?
C1_16 C3_16 1.511(10) . ?
C1_16 C4_16 1.559(11) . ?
C1_16 C2_16 1.567(11) . ?
C2_16 F2_16 1.307(11) . ?
C2_16 F1_16 1.344(11) . ?
C2_16 F3_16 1.363(12) . ?
C3_16 F6_16 1.312(10) . ?
C3_16 F5_16 1.342(11) . ?
C3_16 F4_16 1.381(11) . ?
C4_16 F9_16 1.293(11) . ?
C4_16 F8_16 1.376(11) . ?
C4_16 F7_16 1.387(11) . ?
O1_17 C1_17 1.354(9) . ?
C1_17 C3_17 1.526(11) . ?
C1_17 C2_17 1.533(11) . ?
C1_17 C4_17 1.538(11) . ?
C2_17 F2_17 1.333(11) . ?
C2_17 F3_17 1.340(12) . ?
C2_17 F1_17 1.362(12) . ?
C3_17 F4_17 1.295(11) . ?
C3_17 F6_17 1.335(10) . ?
C3_17 F5_17 1.363(11) . ?
C4_17 F7_17 1.317(11) . ?
C4_17 F8_17 1.341(11) . ?
C4_17 F9_17 1.349(11) . ?
O1_18 C1_18 1.349(10) . ?
C1_18 C2_18 1.534(11) . ?
C1_18 C3_18 1.538(10) . ?
C1_18 C4_18 1.551(11) . ?
C2_18 F1_18 1.322(11) . ?
C2_18 F3_18 1.335(12) . ?
C2_18 F2_18 1.345(11) . ?
C3_18 F6_18 1.328(10) . ?
C3_18 F4_18 1.333(11) . ?
C3_18 F5_18 1.348(11) . ?
C4_18 F8_18 1.314(10) . ?
C4_18 F7_18 1.330(12) . ?
C4_18 F9_18 1.340(10) . ?
O1_19 C1_19 1.343(9) . ?
C1_19 C3_19 1.536(10) . ?
C1_19 C4_19 1.548(10) . ?
C1_19 C2_19 1.558(10) . ?
C2_19 F1_19 1.326(10) . ?
C2_19 F3_19 1.328(10) . ?
C2_19 F2_19 1.334(10) . ?
C3_19 F6_19 1.334(10) . ?
C3_19 F5_19 1.337(11) . ?
C3_19 F4_19 1.353(11) . ?
C4_19 F8_19 1.327(10) . ?
C4_19 F9_19 1.332(10) . ?
C4_19 F7_19 1.350(11) . ?
O1_20 C1_20 1.328(12) . ?
C1_20 C3_20 1.529(12) . ?
C1_20 C4_20 1.543(12) . ?
C1_20 C2_20 1.553(12) . ?
C2_20 F2_20 1.326(13) . ?
C2_20 F3_20 1.334(13) . ?
C2_20 F1_20 1.354(13) . ?
C3_20 F4_20 1.332(13) . ?
C3_20 F5_20 1.342(13) . ?
C3_20 F6_20 1.347(13) . ?
C4_20 F8_20 1.324(13) . ?
C4_20 F9_20 1.358(13) . ?
C4_20 F7_20 1.373(13) . ?
O1_21 C1_21 1.335(12) . ?
C1_21 C3_21 1.540(12) . ?
C1_21 C2_21 1.543(12) . ?
C1_21 C4_21 1.547(12) . ?
C2_21 F2_21 1.318(12) . ?
C2_21 F1_21 1.328(12) . ?
C2_21 F3_21 1.344(13) . ?
C3_21 F5_21 1.315(12) . ?
C3_21 F6_21 1.338(12) . ?
C3_21 F4_21 1.370(12) . ?
C4_21 F7_21 1.325(13) . ?
C4_21 F9_21 1.343(13) . ?
C4_21 F8_21 1.366(13) . ?
O1_22 C1_22 1.343(7) . ?
C1_22 C3_22 1.523(9) . ?
C1_22 C2_22 1.550(9) . ?
C1_22 C4_22 1.558(9) . ?
C2_22 F2_22 1.314(8) . ?
C2_22 F3_22 1.323(9) . ?
C2_22 F1_22 1.379(10) . ?
C3_22 F4_22 1.312(9) . ?
C3_22 F5_22 1.343(10) . ?
C3_22 F6_22 1.366(10) . ?
C4_22 F8_22 1.327(10) . ?
C4_22 F7_22 1.342(10) . ?
C4_22 F9_22 1.346(10) . ?
O1_23 C1_23 1.342(9) . ?
C1_23 C3_23 1.531(10) . ?
C1_23 C2_23 1.546(10) . ?
C1_23 C4_23 1.549(10) . ?
C2_23 F3_23 1.302(10) . ?
C2_23 F1_23 1.332(10) . ?
C2_23 F2_23 1.351(10) . ?
C3_23 F5_23 1.340(11) . ?
C3_23 F4_23 1.347(11) . ?
C3_23 F6_23 1.360(11) . ?
C4_23 F8_23 1.307(10) . ?
C4_23 F9_23 1.324(10) . ?
C4_23 F7_23 1.348(10) . ?
O1_24 C1_24 1.337(9) . ?
C1_24 C3_24 1.534(10) . ?
C1_24 C2_24 1.543(10) . ?
C1_24 C4_24 1.544(10) . ?
C2_24 F3_24 1.329(10) . ?
C2_24 F2_24 1.329(10) . ?
C2_24 F1_24 1.342(11) . ?
C3_24 F4_24 1.330(10) . ?
C3_24 F6_24 1.340(10) . ?
C3_24 F5_24 1.351(11) . ?
C4_24 F7_24 1.314(11) . ?
C4_24 F8_24 1.327(10) . ?
C4_24 F9_24 1.339(11) . ?
O1_25 C1_25 1.355(7) . ?
C1_25 C4_25 1.540(8) . ?
C1_25 C2_25 1.540(8) . ?
C1_25 C3_25 1.555(8) . ?
C2_25 F3_25 1.324(8) . ?
C2_25 F1_25 1.340(8) . ?
C2_25 F2_25 1.346(8) . ?
C3_25 F6_25 1.319(8) . ?
C3_25 F4_25 1.321(8) . ?
C3_25 F5_25 1.339(8) . ?
C4_25 F8_25 1.327(7) . ?
C4_25 F7_25 1.335(8) . ?
C4_25 F9_25 1.337(8) . ?
O1_26 C1_26 1.343(10) . ?
C1_26 C3_26 1.533(11) . ?
C1_26 C2_26 1.542(11) . ?
C1_26 C4_26 1.545(11) . ?
C2_26 F3_26 1.320(12) . ?
C2_26 F2_26 1.326(12) . ?
C2_26 F1_26 1.335(12) . ?
C3_26 F6_26 1.318(12) . ?
C3_26 F5_26 1.326(12) . ?
C3_26 F4_26 1.329(12) . ?
C4_26 F9_26 1.312(11) . ?
C4_26 F8_26 1.314(10) . ?
C4_26 F7_26 1.320(12) . ?
P1_27 C1_27 1.829(9) . ?
P1_27 C13_27 1.840(10) . ?
P1_27 C7_27 1.846(10) . ?
P2_27 C15_27 1.828(8) . ?
P2_27 C21_27 1.832(9) . ?
P2_27 C14_27 1.846(10) . ?
C1_27 C2_27 1.489(11) . ?
C1_27 C6_27 1.501(11) . ?
C1_27 H1_27 1.0000 . ?
C2_27 C3_27 1.536(11) . ?
C2_27 H2A_27 0.9900 . ?
C2_27 H2B_27 0.9900 . ?
C3_27 C4_27 1.516(12) . ?
C3_27 H3A_27 0.9900 . ?
C3_27 H3B_27 0.9900 . ?
C4_27 C5_27 1.495(12) . ?
C4_27 H4A_27 0.9900 . ?
C4_27 H4B_27 0.9900 . ?
C5_27 C6_27 1.507(11) . ?
C5_27 H5A_27 0.9900 . ?
C5_27 H5B_27 0.9900 . ?
C6_27 H6A_27 0.9900 . ?
C6_27 H6B_27 0.9900 . ?
C7_27 C12_27 1.527(11) . ?
C7_27 C8_27 1.545(11) . ?
C7_27 H7_27 1.0000 . ?
C8_27 C9_27 1.523(11) . ?
C8_27 H8A_27 0.9900 . ?
C8_27 H8B_27 0.9900 . ?
C9_27 C10_27 1.524(11) . ?
C9_27 H9A_27 0.9900 . ?
C9_27 H9B_27 0.9900 . ?
C10_27 C11_27 1.513(11) . ?
C10_27 H10A_27 0.9900 . ?
C10_27 H10B_27 0.9900 . ?
C11_27 C12_27 1.540(11) . ?
C11_27 H11A_27 0.9900 . ?
C11_27 H11B_27 0.9900 . ?
C12_27 H12A_27 0.9900 . ?
C12_27 H12B_27 0.9900 . ?
C13_27 C14_27 1.527(11) . ?
C13_27 H13A_27 0.9900 . ?
C13_27 H13B_27 0.9900 . ?
C14_27 H14A_27 0.9900 . ?
C14_27 H14B_27 0.9900 . ?
C15_27 C16_27 1.540(10) . ?
C15_27 C20_27 1.543(11) . ?
C15_27 H15_27 1.0000 . ?
C16_27 C17_27 1.525(10) . ?
C16_27 H16A_27 0.9900 . ?
C16_27 H16B_27 0.9900 . ?
C17_27 C18_27 1.525(11) . ?
C17_27 H17A_27 0.9900 . ?
C17_27 H17B_27 0.9900 . ?
C18_27 C19_27 1.526(11) . ?
C18_27 H18A_27 0.9900 . ?
C18_27 H18B_27 0.9900 . ?
C19_27 C20_27 1.543(12) . ?
C19_27 H19A_27 0.9900 . ?
C19_27 H19B_27 0.9900 . ?
C20_27 H20A_27 0.9900 . ?
C20_27 H20B_27 0.9900 . ?
C21_27 C22_27 1.528(11) . ?
C21_27 C26_27 1.534(11) . ?
C21_27 H21_27 1.0000 . ?
C22_27 C23_27 1.531(11) . ?
C22_27 H22A_27 0.9900 . ?
C22_27 H22B_27 0.9900 . ?
C23_27 C24_27 1.524(11) . ?
C23_27 H23A_27 0.9900 . ?
C23_27 H23B_27 0.9900 . ?
C24_27 C25_27 1.512(11) . ?
C24_27 H24A_27 0.9900 . ?
C24_27 H24B_27 0.9900 . ?
C25_27 C26_27 1.526(11) . ?
C25_27 H25A_27 0.9900 . ?
C25_27 H25B_27 0.9900 . ?
C26_27 H26A_27 0.9900 . ?
C26_27 H26B_27 0.9900 . ?
P1_29 C1_29 1.838(6) . ?
P1_29 C13_29 1.840(6) . ?
P1_29 C7_29 1.842(5) . ?
P2_29 C14_29 1.832(6) . ?
P2_29 C21_29 1.838(5) . ?
P2_29 C15_29 1.847(5) . ?
C1_29 C6_29 1.522(8) . ?
C1_29 C2_29 1.523(8) . ?
C1_29 H1_29 1.0000 . ?
C2_29 C3_29 1.540(9) . ?
C2_29 H2A_29 0.9900 . ?
C2_29 H2B_29 0.9900 . ?
C3_29 C4_29 1.508(10) . ?
C3_29 H3A_29 0.9900 . ?
C3_29 H3B_29 0.9900 . ?
C4_29 C5_29 1.502(10) . ?
C4_29 H4A_29 0.9900 . ?
C4_29 H4B_29 0.9900 . ?
C5_29 C6_29 1.530(8) . ?
C5_29 H5A_29 0.9900 . ?
C5_29 H5B_29 0.9900 . ?
C6_29 H6A_29 0.9900 . ?
C6_29 H6B_29 0.9900 . ?
C7_29 C8_29 1.528(7) . ?
C7_29 C12_29 1.529(8) . ?
C7_29 H7_29 1.0000 . ?
C8_29 C9_29 1.541(8) . ?
C8_29 H8A_29 0.9900 . ?
C8_29 H8B_29 0.9900 . ?
C9_29 C10_29 1.513(9) . ?
C9_29 H9A_29 0.9900 . ?
C9_29 H9B_29 0.9900 . ?
C10_29 C11_29 1.516(8) . ?
C10_29 H10A_29 0.9900 . ?
C10_29 H10B_29 0.9900 . ?
C11_29 C12_29 1.536(7) . ?
C11_29 H11A_29 0.9900 . ?
C11_29 H11B_29 0.9900 . ?
C12_29 H12A_29 0.9900 . ?
C12_29 H12B_29 0.9900 . ?
C13_29 C14_29 1.535(8) . ?
C13_29 H13A_29 0.9900 . ?
C13_29 H13B_29 0.9900 . ?
C14_29 H14A_29 0.9900 . ?
C14_29 H14B_29 0.9900 . ?
C15_29 C20_29 1.525(8) . ?
C15_29 C16_29 1.526(8) . ?
C15_29 H15_29 1.0000 . ?
C16_29 C17_29 1.523(8) . ?
C16_29 H16A_29 0.9900 . ?
C16_29 H16B_29 0.9900 . ?
C17_29 C18_29 1.512(10) . ?
C17_29 H17A_29 0.9900 . ?
C17_29 H17B_29 0.9900 . ?
C18_29 C19_29 1.523(10) . ?
C18_29 H18A_29 0.9900 . ?
C18_29 H18B_29 0.9900 . ?
C19_29 C20_29 1.522(8) . ?
C19_29 H19A_29 0.9900 . ?
C19_29 H19B_29 0.9900 . ?
C20_29 H20A_29 0.9900 . ?
C20_29 H20B_29 0.9900 . ?
C21_29 C22_29 1.529(8) . ?
C21_29 C26_29 1.533(7) . ?
C21_29 H21_29 1.0000 . ?
C22_29 C23_29 1.537(8) . ?
C22_29 H22A_29 0.9900 . ?
C22_29 H22B_29 0.9900 . ?
C23_29 C24_29 1.525(8) . ?
C23_29 H23A_29 0.9900 . ?
C23_29 H23B_29 0.9900 . ?
C24_29 C25_29 1.518(9) . ?
C24_29 H24A_29 0.9900 . ?
C24_29 H24B_29 0.9900 . ?
C25_29 C26_29 1.526(8) . ?
C25_29 H25A_29 0.9900 . ?
C25_29 H25B_29 0.9900 . ?
C26_29 H26A_29 0.9900 . ?
C26_29 H26B_29 0.9900 . ?
P1_30 C1_30 1.836(5) . ?
P1_30 C13_30 1.841(6) . ?
P1_30 C7_30 1.848(5) . ?
P2_30 C21_30 1.830(6) . ?
P2_30 C15_30 1.843(6) . ?
P2_30 C14_30 1.845(7) . ?
C1_30 C2_30 1.520(7) . ?
C1_30 C6_30 1.527(7) . ?
C1_30 H1_30 1.0000 . ?
C2_30 C3_30 1.524(7) . ?
C2_30 H2A_30 0.9900 . ?
C2_30 H2B_30 0.9900 . ?
C3_30 C4_30 1.534(8) . ?
C3_30 H3A_30 0.9900 . ?
C3_30 H3B_30 0.9900 . ?
C4_30 C5_30 1.501(8) . ?
C4_30 H4A_30 0.9900 . ?
C4_30 H4B_30 0.9900 . ?
C5_30 C6_30 1.522(7) . ?
C5_30 H5A_30 0.9900 . ?
C5_30 H5B_30 0.9900 . ?
C6_30 H6A_30 0.9900 . ?
C6_30 H6B_30 0.9900 . ?
C7_30 C12_30 1.522(8) . ?
C7_30 C8_30 1.530(7) . ?
C7_30 H7_30 1.0000 . ?
C8_30 C9_30 1.529(9) . ?
C8_30 H8A_30 0.9900 . ?
C8_30 H8B_30 0.9900 . ?
C9_30 C10_30 1.508(10) . ?
C9_30 H9A_30 0.9900 . ?
C9_30 H9B_30 0.9900 . ?
C10_30 C11_30 1.509(9) . ?
C10_30 H10A_30 0.9900 . ?
C10_30 H10B_30 0.9900 . ?
C11_30 C12_30 1.536(8) . ?
C11_30 H11A_30 0.9900 . ?
C11_30 H11B_30 0.9900 . ?
C12_30 H12A_30 0.9900 . ?
C12_30 H12B_30 0.9900 . ?
C13_30 C14_30 1.515(8) . ?
C13_30 H13A_30 0.9900 . ?
C13_30 H13B_30 0.9900 . ?
C14_30 H14A_30 0.9900 . ?
C14_30 H14B_30 0.9900 . ?
C15_30 C16_30 1.533(8) . ?
C15_30 C20_30 1.540(8) . ?
C15_30 H15_30 1.0000 . ?
C16_30 C17_30 1.533(8) . ?
C16_30 H16A_30 0.9900 . ?
C16_30 H16B_30 0.9900 . ?
C17_30 C18_30 1.528(9) . ?
C17_30 H17A_30 0.9900 . ?
C17_30 H17B_30 0.9900 . ?
C18_30 C19_30 1.516(9) . ?
C18_30 H18A_30 0.9900 . ?
C18_30 H18B_30 0.9900 . ?
C19_30 C20_30 1.533(8) . ?
C19_30 H19A_30 0.9900 . ?
C19_30 H19B_30 0.9900 . ?
C20_30 H20A_30 0.9900 . ?
C20_30 H20B_30 0.9900 . ?
C21_30 C22_30 1.521(8) . ?
C21_30 C26_30 1.532(8) . ?
C21_30 H21_30 1.0000 . ?
C22_30 C23_30 1.538(9) . ?
C22_30 H22A_30 0.9900 . ?
C22_30 H22B_30 0.9900 . ?
C23_30 C24_30 1.522(11) . ?
C23_30 H23A_30 0.9900 . ?
C23_30 H23B_30 0.9900 . ?
C24_30 C25_30 1.504(10) . ?
C24_30 H24A_30 0.9900 . ?
C24_30 H24B_30 0.9900 . ?
C25_30 C26_30 1.549(9) . ?
C25_30 H25A_30 0.9900 . ?
C25_30 H25B_30 0.9900 . ?
C26_30 H26A_30 0.9900 . ?
C26_30 H26B_30 0.9900 . ?
P1_31 C1_31 1.834(5) . ?
P1_31 C7_31 1.836(5) . ?
P1_31 C13_31 1.856(6) . ?
P2_31 C14_31 1.835(6) . ?
P2_31 C21_31 1.840(5) . ?
P2_31 C15_31 1.847(5) . ?
C1_31 C6_31 1.517(8) . ?
C1_31 C2_31 1.518(8) . ?
C1_31 H1_31 1.0000 . ?
C2_31 C3_31 1.542(8) . ?
C2_31 H2A_31 0.9900 . ?
C2_31 H2B_31 0.9900 . ?
C3_31 C4_31 1.515(9) . ?
C3_31 H3A_31 0.9900 . ?
C3_31 H3B_31 0.9900 . ?
C4_31 C5_31 1.504(9) . ?
C4_31 H4A_31 0.9900 . ?
C4_31 H4B_31 0.9900 . ?
C5_31 C6_31 1.548(8) . ?
C5_31 H5A_31 0.9900 . ?
C5_31 H5B_31 0.9900 . ?
C6_31 H6A_31 0.9900 . ?
C6_31 H6B_31 0.9900 . ?
C7_31 C12_31 1.514(7) . ?
C7_31 C8_31 1.532(7) . ?
C7_31 H7_31 1.0000 . ?
C8_31 C9_31 1.527(8) . ?
C8_31 H8A_31 0.9900 . ?
C8_31 H8B_31 0.9900 . ?
C9_31 C10_31 1.525(8) . ?
C9_31 H9A_31 0.9900 . ?
C9_31 H9B_31 0.9900 . ?
C10_31 C11_31 1.510(8) . ?
C10_31 H10A_31 0.9900 . ?
C10_31 H10B_31 0.9900 . ?
C11_31 C12_31 1.545(8) . ?
C11_31 H11A_31 0.9900 . ?
C11_31 H11B_31 0.9900 . ?
C12_31 H12A_31 0.9900 . ?
C12_31 H12B_31 0.9900 . ?
C13_31 C14_31 1.516(8) . ?
C13_31 H13A_31 0.9900 . ?
C13_31 H13B_31 0.9900 . ?
C14_31 H14A_31 0.9900 . ?
C14_31 H14B_31 0.9900 . ?
C15_31 C20_31 1.521(8) . ?
C15_31 C16_31 1.532(8) . ?
C15_31 H15_31 1.0000 . ?
C16_31 C17_31 1.529(8) . ?
C16_31 H16A_31 0.9900 . ?
C16_31 H16B_31 0.9900 . ?
C17_31 C18_31 1.511(9) . ?
C17_31 H17A_31 0.9900 . ?
C17_31 H17B_31 0.9900 . ?
C18_31 C19_31 1.519(9) . ?
C18_31 H18A_31 0.9900 . ?
C18_31 H18B_31 0.9900 . ?
C19_31 C20_31 1.533(8) . ?
C19_31 H19A_31 0.9900 . ?
C19_31 H19B_31 0.9900 . ?
C20_31 H20A_31 0.9900 . ?
C20_31 H20B_31 0.9900 . ?
C21_31 C26_31 1.531(7) . ?
C21_31 C22_31 1.538(7) . ?
C21_31 H21_31 1.0000 . ?
C22_31 C23_31 1.533(7) . ?
C22_31 H22A_31 0.9900 . ?
C22_31 H22B_31 0.9900 . ?
C23_31 C24_31 1.512(8) . ?
C23_31 H23A_31 0.9900 . ?
C23_31 H23B_31 0.9900 . ?
C24_31 C25_31 1.511(9) . ?
C24_31 H24A_31 0.9900 . ?
C24_31 H24B_31 0.9900 . ?
C25_31 C26_31 1.532(8) . ?
C25_31 H25A_31 0.9900 . ?
C25_31 H25B_31 0.9900 . ?
C26_31 H26A_31 0.9900 . ?
C26_31 H26B_31 0.9900 . ?
P1_32 C13_32 1.824(7) . ?
P1_32 C1_32 1.843(6) . ?
P1_32 C7_32 1.849(5) . ?
P2_32 C14_32 1.828(7) . ?
P2_32 C15_32 1.842(7) . ?
P2_32 C21_32 1.845(6) . ?
C1_32 C6_32 1.530(8) . ?
C1_32 C2_32 1.538(8) . ?
C1_32 H1_32 1.0000 . ?
C2_32 C3_32 1.539(9) . ?
C2_32 H2A_32 0.9900 . ?
C2_32 H2B_32 0.9900 . ?
C3_32 C4_32 1.490(10) . ?
C3_32 H3A_32 0.9900 . ?
C3_32 H3B_32 0.9900 . ?
C4_32 C5_32 1.509(9) . ?
C4_32 H4A_32 0.9900 . ?
C4_32 H4B_32 0.9900 . ?
C5_32 C6_32 1.540(8) . ?
C5_32 H5A_32 0.9900 . ?
C5_32 H5B_32 0.9900 . ?
C6_32 H6A_32 0.9900 . ?
C6_32 H6B_32 0.9900 . ?
C7_32 C8_32 1.525(7) . ?
C7_32 C12_32 1.536(7) . ?
C7_32 H7_32 1.0000 . ?
C8_32 C9_32 1.526(8) . ?
C8_32 H8A_32 0.9900 . ?
C8_32 H8B_32 0.9900 . ?
C9_32 C10_32 1.509(8) . ?
C9_32 H9A_32 0.9900 . ?
C9_32 H9B_32 0.9900 . ?
C10_32 C11_32 1.518(9) . ?
C10_32 H10A_32 0.9900 . ?
C10_32 H10B_32 0.9900 . ?
C11_32 C12_32 1.526(9) . ?
C11_32 H11A_32 0.9900 . ?
C11_32 H11B_32 0.9900 . ?
C12_32 H12A_32 0.9900 . ?
C12_32 H12B_32 0.9900 . ?
C13_32 C14_32 1.420(9) . ?
C13_32 H13A_32 0.9900 . ?
C13_32 H13B_32 0.9900 . ?
C14_32 H14A_32 0.9900 . ?
C14_32 H14B_32 0.9900 . ?
C15_32 C16_32 1.525(9) . ?
C15_32 C20_32 1.534(8) . ?
C15_32 H15_32 1.0000 . ?
C16_32 C17_32 1.539(8) . ?
C16_32 H16A_32 0.9900 . ?
C16_32 H16B_32 0.9900 . ?
C17_32 C18_32 1.514(9) . ?
C17_32 H17A_32 0.9900 . ?
C17_32 H17B_32 0.9900 . ?
C18_32 C19_32 1.510(11) . ?
C18_32 H18A_32 0.9900 . ?
C18_32 H18B_32 0.9900 . ?
C19_32 C20_32 1.537(9) . ?
C19_32 H19A_32 0.9900 . ?
C19_32 H19B_32 0.9900 . ?
C20_32 H20A_32 0.9900 . ?
C20_32 H20B_32 0.9900 . ?
C21_32 C22_32 1.527(8) . ?
C21_32 C26_32 1.535(8) . ?
C21_32 H21_32 1.0000 . ?
C22_32 C23_32 1.526(8) . ?
C22_32 H22A_32 0.9900 . ?
C22_32 H22B_32 0.9900 . ?
C23_32 C24_32 1.516(9) . ?
C23_32 H23A_32 0.9900 . ?
C23_32 H23B_32 0.9900 . ?
C24_32 C25_32 1.514(10) . ?
C24_32 H24A_32 0.9900 . ?
C24_32 H24B_32 0.9900 . ?
C25_32 C26_32 1.534(9) . ?
C25_32 H25A_32 0.9900 . ?
C25_32 H25B_32 0.9900 . ?
C26_32 H26A_32 0.9900 . ?
C26_32 H26B_32 0.9900 . ?
O1_33 C1_33 1.348(11) . ?
C1_33 C4_33 1.533(11) . ?
C1_33 C3_33 1.542(11) . ?
C1_33 C2_33 1.550(11) . ?
C2_33 F1_33 1.322(12) . ?
C2_33 F2_33 1.339(12) . ?
C2_33 F3_33 1.339(12) . ?
C3_33 F5_33 1.330(11) . ?
C3_33 F4_33 1.332(11) . ?
C3_33 F6_33 1.357(12) . ?
C4_33 F9_33 1.314(12) . ?
C4_33 F8_33 1.341(12) . ?
C4_33 F7_33 1.352(12) . ?
F9_33 F7_34 1.764(17) . ?
O1_34 C1_34 1.342(11) . ?
C1_34 C3_34 1.547(11) . ?
C1_34 C2_34 1.548(11) . ?
C1_34 C4_34 1.558(11) . ?
C2_34 F3_34 1.330(12) . ?
C2_34 F2_34 1.340(11) . ?
C2_34 F1_34 1.342(12) . ?
C3_34 F4_34 1.330(12) . ?
C3_34 F5_34 1.341(12) . ?
C3_34 F6_34 1.343(12) . ?
C4_34 F9_34 1.327(11) . ?
C4_34 F8_34 1.331(11) . ?
C4_34 F7_34 1.339(11) . ?
O1_35 C1_35 1.345(13) . ?
C1_35 C4_35 1.539(12) . ?
C1_35 C3_35 1.541(12) . ?
C1_35 C2_35 1.544(12) . ?
C2_35 F2_35 1.325(13) . ?
C2_35 F3_35 1.332(13) . ?
C2_35 F1_35 1.343(13) . ?
C3_35 F6_35 1.324(13) . ?
C3_35 F5_35 1.334(13) . ?
C3_35 F4_35 1.335(13) . ?
C4_35 F8_35 1.322(13) . ?
C4_35 F7_35 1.331(13) . ?
C4_35 F9_35 1.337(13) . ?
P1_36 C1_36 1.815(14) . ?
P1_36 C13_36 1.839(15) . ?
P1_36 C7_36 1.860(14) . ?
P2_36 C15_36 1.810(13) . ?
P2_36 C21_36 1.829(13) . ?
P2_36 C14_36 1.837(15) . ?
C1_36 C6_36 1.510(15) . ?
C1_36 C2_36 1.512(15) . ?
C1_36 H1_36 1.0000 . ?
C2_36 C3_36 1.535(15) . ?
C2_36 H2A_36 0.9900 . ?
C2_36 H2B_36 0.9900 . ?
C3_36 C4_36 1.510(15) . ?
C3_36 H3A_36 0.9900 . ?
C3_36 H3B_36 0.9900 . ?
C4_36 C5_36 1.504(15) . ?
C4_36 H4A_36 0.9900 . ?
C4_36 H4B_36 0.9900 . ?
C5_36 C6_36 1.532(15) . ?
C5_36 H5A_36 0.9900 . ?
C5_36 H5B_36 0.9900 . ?
C6_36 H6A_36 0.9900 . ?
C6_36 H6B_36 0.9900 . ?
C7_36 C12_36 1.521(15) . ?
C7_36 C8_36 1.535(15) . ?
C7_36 H7_36 1.0000 . ?
C8_36 C9_36 1.526(15) . ?
C8_36 H8A_36 0.9900 . ?
C8_36 H8B_36 0.9900 . ?
C9_36 C10_36 1.510(15) . ?
C9_36 H9A_36 0.9900 . ?
C9_36 H9B_36 0.9900 . ?
C10_36 C11_36 1.515(15) . ?
C10_36 H10A_36 0.9900 . ?
C10_36 H10B_36 0.9900 . ?
C11_36 C12_36 1.538(15) . ?
C11_36 H11A_36 0.9900 . ?
C11_36 H11B_36 0.9900 . ?
C12_36 H12A_36 0.9900 . ?
C12_36 H12B_36 0.9900 . ?
C13_36 C14_36 1.511(16) . ?
C13_36 H13A_36 0.9900 . ?
C13_36 H13B_36 0.9900 . ?
C14_36 H14A_36 0.9900 . ?
C14_36 H14B_36 0.9900 . ?
C15_36 C16_36 1.505(14) . ?
C15_36 C20_36 1.506(14) . ?
C15_36 H15_36 1.0000 . ?
C16_36 C17_36 1.535(15) . ?
C16_36 H16A_36 0.9900 . ?
C16_36 H16B_36 0.9900 . ?
C17_36 C18_36 1.504(15) . ?
C17_36 H17A_36 0.9900 . ?
C17_36 H17B_36 0.9900 . ?
C18_36 C19_36 1.501(15) . ?
C18_36 H18A_36 0.9900 . ?
C18_36 H18B_36 0.9900 . ?
C19_36 C20_36 1.531(15) . ?
C19_36 H19A_36 0.9900 . ?
C19_36 H19B_36 0.9900 . ?
C20_36 H20A_36 0.9900 . ?
C20_36 H20B_36 0.9900 . ?
C21_36 C26_36 1.521(15) . ?
C21_36 C22_36 1.524(15) . ?
C21_36 H21_36 1.0000 . ?
C22_36 C23_36 1.535(15) . ?
C22_36 H22A_36 0.9900 . ?
C22_36 H22B_36 0.9900 . ?
C23_36 C24_36 1.515(15) . ?
C23_36 H23A_36 0.9900 . ?
C23_36 H23B_36 0.9900 . ?
C24_36 C25_36 1.514(15) . ?
C24_36 H24A_36 0.9900 . ?
C24_36 H24B_36 0.9900 . ?
C25_36 C26_36 1.528(15) . ?
C25_36 H25A_36 0.9900 . ?
C25_36 H25B_36 0.9900 . ?
C26_36 H26A_36 0.9900 . ?
C26_36 H26B_36 0.9900 . ?
O1_37 C1_37 1.353(13) . ?
C1_37 C4_37 1.537(12) . ?
C1_37 C2_37 1.552(12) . ?
C1_37 C3_37 1.552(12) . ?
C2_37 F1_37 1.322(13) . ?
C2_37 F2_37 1.338(13) . ?
C2_37 F3_37 1.339(13) . ?
C3_37 F6_37 1.335(13) . ?
C3_37 F4_37 1.339(13) . ?
C3_37 F5_37 1.358(13) . ?
C4_37 F9_37 1.338(13) . ?
C4_37 F7_37 1.339(13) . ?
C4_37 F8_37 1.344(13) . ?
O1_38 C1_38 1.340(12) . ?
C1_38 C4_38 1.530(12) . ?
C1_38 C2_38 1.531(12) . ?
C1_38 C3_38 1.546(12) . ?
C2_38 F3_38 1.325(13) . ?
C2_38 F2_38 1.326(13) . ?
C2_38 F1_38 1.328(13) . ?
C3_38 F6_38 1.317(13) . ?
C3_38 F5_38 1.347(13) . ?
C3_38 F4_38 1.351(13) . ?
C4_38 F8_38 1.320(13) . ?
C4_38 F9_38 1.335(13) . ?
C4_38 F7_38 1.336(13) . ?
O1_39 C1_39 1.334(13) . ?
C1_39 C4_39 1.532(12) . ?
C1_39 C2_39 1.541(12) . ?
C1_39 C3_39 1.557(13) . ?
C2_39 F1_39 1.312(13) . ?
C2_39 F3_39 1.335(13) . ?
C2_39 F2_39 1.356(13) . ?
C3_39 F6_39 1.330(13) . ?
C3_39 F5_39 1.334(13) . ?
C3_39 F4_39 1.334(13) . ?
C4_39 F9_39 1.331(13) . ?
C4_39 F7_39 1.342(13) . ?
C4_39 F8_39 1.348(13) . ?
O1_40 C1_40 1.352(12) . ?
C1_40 C4_40 1.538(12) . ?
C1_40 C2_40 1.543(12) . ?
C1_40 C3_40 1.546(12) . ?
C2_40 F1_40 1.334(12) . ?
C2_40 F2_40 1.335(13) . ?
C2_40 F3_40 1.353(13) . ?
C3_40 F6_40 1.338(12) . ?
C3_40 F5_40 1.343(12) . ?
C3_40 F4_40 1.348(12) . ?
C4_40 F7_40 1.335(12) . ?
C4_40 F9_40 1.338(12) . ?
C4_40 F8_40 1.344(12) . ?
O1_41 C1_41 1.337(12) . ?
C1_41 C4_41 1.537(12) . ?
C1_41 C3_41 1.541(12) . ?
C1_41 C2_41 1.560(12) . ?
C2_41 F1_41 1.316(13) . ?
C2_41 F3_41 1.333(13) . ?
C2_41 F2_41 1.342(13) . ?
C3_41 F4_41 1.331(13) . ?
C3_41 F5_41 1.357(13) . ?
C3_41 F6_41 1.364(13) . ?
C4_41 F8_41 1.332(13) . ?
C4_41 F9_41 1.347(13) . ?
C4_41 F7_41 1.351(13) . ?
F9_41 F9_59 1.57(3) 2_566 ?
P1_42 C1_42 1.821(11) . ?
P1_42 C7_42 1.828(10) . ?
P1_42 C13_42 1.832(12) . ?
P2_42 C21_42 1.826(11) . ?
P2_42 C14_42 1.836(11) . ?
P2_42 C15_42 1.839(11) . ?
C1_42 C6_42 1.523(12) . ?
C1_42 C2_42 1.530(13) . ?
C1_42 H1_42 1.0000 . ?
C2_42 C3_42 1.531(13) . ?
C2_42 H2A_42 0.9900 . ?
C2_42 H2B_42 0.9900 . ?
C3_42 C4_42 1.511(13) . ?
C3_42 H3A_42 0.9900 . ?
C3_42 H3B_42 0.9900 . ?
C4_42 C5_42 1.521(13) . ?
C4_42 H4A_42 0.9900 . ?
C4_42 H4B_42 0.9900 . ?
C5_42 C6_42 1.532(13) . ?
C5_42 H5A_42 0.9900 . ?
C5_42 H5B_42 0.9900 . ?
C6_42 H6A_42 0.9900 . ?
C6_42 H6B_42 0.9900 . ?
C7_42 C12_42 1.497(12) . ?
C7_42 C8_42 1.519(12) . ?
C7_42 H7_42 1.0000 . ?
C8_42 C9_42 1.518(13) . ?
C8_42 H8A_42 0.9900 . ?
C8_42 H8B_42 0.9900 . ?
C9_42 C10_42 1.478(12) . ?
C9_42 H9A_42 0.9900 . ?
C9_42 H9B_42 0.9900 . ?
C10_42 C11_42 1.503(12) . ?
C10_42 H10A_42 0.9900 . ?
C10_42 H10B_42 0.9900 . ?
C11_42 C12_42 1.523(12) . ?
C11_42 H11A_42 0.9900 . ?
C11_42 H11B_42 0.9900 . ?
C12_42 H12A_42 0.9900 . ?
C12_42 H12B_42 0.9900 . ?
C13_42 C14_42 1.524(12) . ?
C13_42 H13A_42 0.9900 . ?
C13_42 H13B_42 0.9900 . ?
C14_42 H14A_42 0.9900 . ?
C14_42 H14B_42 0.9900 . ?
C15_42 C16_42 1.517(12) . ?
C15_42 C20_42 1.529(13) . ?
C15_42 H15_42 1.0000 . ?
C16_42 C17_42 1.535(12) . ?
C16_42 H16A_42 0.9900 . ?
C16_42 H16B_42 0.9900 . ?
C17_42 C18_42 1.518(13) . ?
C17_42 H17A_42 0.9900 . ?
C17_42 H17B_42 0.9900 . ?
C18_42 C19_42 1.511(13) . ?
C18_42 H18A_42 0.9900 . ?
C18_42 H18B_42 0.9900 . ?
C19_42 C20_42 1.528(12) . ?
C19_42 H19A_42 0.9900 . ?
C19_42 H19B_42 0.9900 . ?
C20_42 H20A_42 0.9900 . ?
C20_42 H20B_42 0.9900 . ?
C21_42 C22_42 1.526(11) . ?
C21_42 C26_42 1.542(10) . ?
C21_42 H21_42 1.0000 . ?
C22_42 C23_42 1.526(12) . ?
C22_42 H22A_42 0.9900 . ?
C22_42 H22B_42 0.9900 . ?
C23_42 C24_42 1.541(12) . ?
C23_42 H23A_42 0.9900 . ?
C23_42 H23B_42 0.9900 . ?
C24_42 C25_42 1.524(12) . ?
C24_42 H24A_42 0.9900 . ?
C24_42 H24B_42 0.9900 . ?
C25_42 C26_42 1.519(11) . ?
C25_42 H25A_42 0.9900 . ?
C25_42 H25B_42 0.9900 . ?
C26_42 H26A_42 0.9900 . ?
C26_42 H26B_42 0.9900 . ?
P1_43 C7_43 1.811(13) . ?
P1_43 C13_43 1.820(14) . ?
P1_43 C1_43 1.831(13) . ?
P2_43 C21_43 1.843(13) . ?
P2_43 C15_43 1.843(14) . ?
P2_43 C14_43 1.851(14) . ?
C1_43 C2_43 1.526(15) . ?
C1_43 C6_43 1.527(14) . ?
C1_43 H1_43 1.0000 . ?
C2_43 C3_43 1.530(15) . ?
C2_43 H2A_43 0.9900 . ?
C2_43 H2B_43 0.9900 . ?
C3_43 C4_43 1.512(15) . ?
C3_43 H3A_43 0.9900 . ?
C3_43 H3B_43 0.9900 . ?
C4_43 C5_43 1.511(15) . ?
C4_43 H4A_43 0.9900 . ?
C4_43 H4B_43 0.9900 . ?
C5_43 C6_43 1.527(14) . ?
C5_43 H5A_43 0.9900 . ?
C5_43 H5B_43 0.9900 . ?
C6_43 H6A_43 0.9900 . ?
C6_43 H6B_43 0.9900 . ?
C7_43 C8_43 1.504(14) . ?
C7_43 C12_43 1.520(14) . ?
C7_43 H7_43 1.0000 . ?
C8_43 C9_43 1.534(15) . ?
C8_43 H8A_43 0.9900 . ?
C8_43 H8B_43 0.9900 . ?
C9_43 C10_43 1.505(15) . ?
C9_43 H9A_43 0.9900 . ?
C9_43 H9B_43 0.9900 . ?
C10_43 C11_43 1.509(15) . ?
C10_43 H10A_43 0.9900 . ?
C10_43 H10B_43 0.9900 . ?
C11_43 C12_43 1.532(15) . ?
C11_43 H11A_43 0.9900 . ?
C11_43 H11B_43 0.9900 . ?
C12_43 H12A_43 0.9900 . ?
C12_43 H12B_43 0.9900 . ?
C13_43 C14_43 1.502(16) . ?
C13_43 H13A_43 0.9900 . ?
C13_43 H13B_43 0.9900 . ?
C14_43 H14A_43 0.9900 . ?
C14_43 H14B_43 0.9900 . ?
C15_43 C16_43 1.519(15) . ?
C15_43 C20_43 1.527(15) . ?
C15_43 H15_43 1.0000 . ?
C16_43 C17_43 1.537(15) . ?
C16_43 H16A_43 0.9900 . ?
C16_43 H16B_43 0.9900 . ?
C17_43 C18_43 1.510(15) . ?
C17_43 H17A_43 0.9900 . ?
C17_43 H17B_43 0.9900 . ?
C18_43 C19_43 1.510(15) . ?
C18_43 H18A_43 0.9900 . ?
C18_43 H18B_43 0.9900 . ?
C19_43 C20_43 1.530(15) . ?
C19_43 H19A_43 0.9900 . ?
C19_43 H19B_43 0.9900 . ?
C20_43 H20A_43 0.9900 . ?
C20_43 H20B_43 0.9900 . ?
C21_43 C22_43 1.523(14) . ?
C21_43 C26_43 1.526(14) . ?
C21_43 H21_43 1.0000 . ?
C22_43 C23_43 1.532(15) . ?
C22_43 H22A_43 0.9900 . ?
C22_43 H22B_43 0.9900 . ?
C23_43 C24_43 1.511(14) . ?
C23_43 H23A_43 0.9900 . ?
C23_43 H23B_43 0.9900 . ?
C24_43 C25_43 1.510(15) . ?
C24_43 H24A_43 0.9900 . ?
C24_43 H24B_43 0.9900 . ?
C25_43 C26_43 1.533(15) . ?
C25_43 H25A_43 0.9900 . ?
C25_43 H25B_43 0.9900 . ?
C26_43 H26A_43 0.9900 . ?
C26_43 H26B_43 0.9900 . ?
P1_44 C7_44 1.822(13) . ?
P1_44 C1_44 1.824(13) . ?
P1_44 C13_44 1.825(14) . ?
P2_44 C21_44 1.825(13) . ?
P2_44 C14_44 1.831(15) . ?
P2_44 C15_44 1.839(13) . ?
C1_44 C2_44 1.518(14) . ?
C1_44 C6_44 1.520(13) . ?
C1_44 H1_44 1.0000 . ?
C2_44 C3_44 1.534(14) . ?
C2_44 H2A_44 0.9900 . ?
C2_44 H2B_44 0.9900 . ?
C3_44 C4_44 1.514(14) . ?
C3_44 H3A_44 0.9900 . ?
C3_44 H3B_44 0.9900 . ?
C4_44 C5_44 1.515(14) . ?
C4_44 H4A_44 0.9900 . ?
C4_44 H4B_44 0.9900 . ?
C5_44 C6_44 1.529(14) . ?
C5_44 H5A_44 0.9900 . ?
C5_44 H5B_44 0.9900 . ?
C6_44 H6A_44 0.9900 . ?
C6_44 H6B_44 0.9900 . ?
C7_44 C8_44 1.520(15) . ?
C7_44 C12_44 1.527(14) . ?
C7_44 H7_44 1.0000 . ?
C8_44 C9_44 1.527(15) . ?
C8_44 H8A_44 0.9900 . ?
C8_44 H8B_44 0.9900 . ?
C9_44 C10_44 1.513(15) . ?
C9_44 H9A_44 0.9900 . ?
C9_44 H9B_44 0.9900 . ?
C10_44 C11_44 1.515(15) . ?
C10_44 H10A_44 0.9900 . ?
C10_44 H10B_44 0.9900 . ?
C11_44 C12_44 1.534(15) . ?
C11_44 H11A_44 0.9900 . ?
C11_44 H11B_44 0.9900 . ?
C12_44 H12A_44 0.9900 . ?
C12_44 H12B_44 0.9900 . ?
C13_44 C14_44 1.512(16) . ?
C13_44 H13A_44 0.9900 . ?
C13_44 H13B_44 0.9900 . ?
C14_44 H14A_44 0.9900 . ?
C14_44 H14B_44 0.9900 . ?
C15_44 C16_44 1.525(15) . ?
C15_44 C20_44 1.525(15) . ?
C15_44 H15_44 1.0000 . ?
C16_44 C17_44 1.530(15) . ?
C16_44 H16A_44 0.9900 . ?
C16_44 H16B_44 0.9900 . ?
C17_44 C18_44 1.511(15) . ?
C17_44 H17A_44 0.9900 . ?
C17_44 H17B_44 0.9900 . ?
C18_44 C19_44 1.512(15) . ?
C18_44 H18A_44 0.9900 . ?
C18_44 H18B_44 0.9900 . ?
C19_44 C20_44 1.533(15) . ?
C19_44 H19A_44 0.9900 . ?
C19_44 H19B_44 0.9900 . ?
C20_44 H20A_44 0.9900 . ?
C20_44 H20B_44 0.9900 . ?
C21_44 C26_44 1.520(15) . ?
C21_44 C22_44 1.520(15) . ?
C21_44 H21_44 1.0000 . ?
C22_44 C23_44 1.533(15) . ?
C22_44 H22A_44 0.9900 . ?
C22_44 H22B_44 0.9900 . ?
C23_44 C24_44 1.510(15) . ?
C23_44 H23A_44 0.9900 . ?
C23_44 H23B_44 0.9900 . ?
C24_44 C25_44 1.512(15) . ?
C24_44 H24A_44 0.9900 . ?
C24_44 H24B_44 0.9900 . ?
C25_44 C26_44 1.532(15) . ?
C25_44 H25A_44 0.9900 . ?
C25_44 H25B_44 0.9900 . ?
C26_44 H26A_44 0.9900 . ?
C26_44 H26B_44 0.9900 . ?
O1_45 C1_45 1.345(13) . ?
C1_45 C4_45 1.539(12) . ?
C1_45 C2_45 1.541(12) . ?
C1_45 C3_45 1.551(12) . ?
C2_45 F2_45 1.325(13) . ?
C2_45 F3_45 1.330(13) . ?
C2_45 F1_45 1.340(13) . ?
C3_45 F5_45 1.326(13) . ?
C3_45 F6_45 1.337(13) . ?
C3_45 F4_45 1.338(13) . ?
C4_45 F9_45 1.319(13) . ?
C4_45 F7_45 1.329(13) . ?
C4_45 F8_45 1.349(13) . ?
O1_46 C1_46 1.348(13) . ?
C1_46 C3_46 1.541(12) . ?
C1_46 C4_46 1.541(12) . ?
C1_46 C2_46 1.545(12) . ?
C2_46 F2_46 1.331(13) . ?
C2_46 F3_46 1.335(13) . ?
C2_46 F1_46 1.344(13) . ?
C3_46 F6_46 1.333(13) . ?
C3_46 F4_46 1.334(13) . ?
C3_46 F5_46 1.345(13) . ?
C4_46 F9_46 1.329(13) . ?
C4_46 F7_46 1.330(13) . ?
C4_46 F8_46 1.344(13) . ?
O1_47 C1_47 1.347(10) . ?
C1_47 C4_47 1.545(11) . ?
C1_47 C3_47 1.550(11) . ?
C1_47 C2_47 1.553(11) . ?
C2_47 F1_47 1.333(12) . ?
C2_47 F2_47 1.342(11) . ?
C2_47 F3_47 1.350(11) . ?
C3_47 F6_47 1.332(11) . ?
C3_47 F5_47 1.340(11) . ?
C3_47 F4_47 1.349(12) . ?
C4_47 F9_47 1.322(11) . ?
C4_47 F7_47 1.338(11) . ?
C4_47 F8_47 1.343(10) . ?
O1_48 C1_48 1.345(12) . ?
C1_48 C4_48 1.543(12) . ?
C1_48 C2_48 1.551(12) . ?
C1_48 C3_48 1.561(12) . ?
C2_48 F2_48 1.316(13) . ?
C2_48 F3_48 1.356(12) . ?
C2_48 F1_48 1.363(13) . ?
C3_48 F6_48 1.337(13) . ?
C3_48 F4_48 1.350(12) . ?
C3_48 F5_48 1.375(13) . ?
C4_48 F9_48 1.325(13) . ?
C4_48 F7_48 1.345(13) . ?
C4_48 F8_48 1.370(13) . ?
O1_49 C1_49 1.339(12) . ?
C1_49 C4_49 1.537(12) . ?
C1_49 C2_49 1.541(12) . ?
C1_49 C3_49 1.544(12) . ?
C2_49 F3_49 1.323(13) . ?
C2_49 F2_49 1.328(13) . ?
C2_49 F1_49 1.347(13) . ?
C3_49 F4_49 1.330(13) . ?
C3_49 F5_49 1.337(13) . ?
C3_49 F6_49 1.341(13) . ?
C4_49 F7_49 1.323(13) . ?
C4_49 F8_49 1.333(13) . ?
C4_49 F9_49 1.337(13) . ?
C1_28 C2_28 1.518(9) . ?
C1_28 C6_28 1.537(9) . ?
C1_28 H1_28 1.0000 . ?
C2_28 C3_28 1.516(9) . ?
C2_28 H2A_28 0.9900 . ?
C2_28 H2B_28 0.9900 . ?
C3_28 C4_28 1.527(10) . ?
C3_28 H3A_28 0.9900 . ?
C3_28 H3B_28 0.9900 . ?
C4_28 C5_28 1.526(10) . ?
C4_28 H4A_28 0.9900 . ?
C4_28 H4B_28 0.9900 . ?
C5_28 C6_28 1.519(9) . ?
C5_28 H5A_28 0.9900 . ?
C5_28 H5B_28 0.9900 . ?
C6_28 H6A_28 0.9900 . ?
C6_28 H6B_28 0.9900 . ?
C1_50 C2_50 1.537(7) . ?
C1_50 C6_50 1.544(7) . ?
C1_50 H1_50 1.0000 . ?
C2_50 C3_50 1.518(8) . ?
C2_50 H2A_50 0.9900 . ?
C2_50 H2B_50 0.9900 . ?
C3_50 C4_50 1.515(9) . ?
C3_50 H3A_50 0.9900 . ?
C3_50 H3B_50 0.9900 . ?
C4_50 C5_50 1.532(8) . ?
C4_50 H4A_50 0.9900 . ?
C4_50 H4B_50 0.9900 . ?
C5_50 C6_50 1.512(7) . ?
C5_50 H5A_50 0.9900 . ?
C5_50 H5B_50 0.9900 . ?
C6_50 H6A_50 0.9900 . ?
C6_50 H6B_50 0.9900 . ?
C1_51 C6_51 1.512(9) . ?
C1_51 C2_51 1.549(9) . ?
C1_51 H1_51 1.0000 . ?
C2_51 C3_51 1.558(10) . ?
C2_51 H2A_51 0.9900 . ?
C2_51 H2B_51 0.9900 . ?
C3_51 C4_51 1.494(10) . ?
C3_51 H3A_51 0.9900 . ?
C3_51 H3B_51 0.9900 . ?
C4_51 C5_51 1.534(10) . ?
C4_51 H4A_51 0.9900 . ?
C4_51 H4B_51 0.9900 . ?
C5_51 C6_51 1.520(9) . ?
C5_51 H5A_51 0.9900 . ?
C5_51 H5B_51 0.9900 . ?
C6_51 H6A_51 0.9900 . ?
C6_51 H6B_51 0.9900 . ?
C1_52 C6_52 1.530(7) . ?
C1_52 C2_52 1.533(7) . ?
C1_52 H1_52 1.0000 . ?
C2_52 C3_52 1.537(8) . ?
C2_52 H2A_52 0.9900 . ?
C2_52 H2B_52 0.9900 . ?
C3_52 C4_52 1.529(8) . ?
C3_52 H3A_52 0.9900 . ?
C3_52 H3B_52 0.9900 . ?
C4_52 C5_52 1.524(8) . ?
C4_52 H4A_52 0.9900 . ?
C4_52 H4B_52 0.9900 . ?
C5_52 C6_52 1.518(8) . ?
C5_52 H5A_52 0.9900 . ?
C5_52 H5B_52 0.9900 . ?
C6_52 H6A_52 0.9900 . ?
C6_52 H6B_52 0.9900 . ?
C1_53 C2_53 1.517(15) . ?
C1_53 C6_53 1.531(15) . ?
C1_53 H1_53 1.0000 . ?
C2_53 C3_53 1.530(15) . ?
C2_53 H2A_53 0.9900 . ?
C2_53 H2B_53 0.9900 . ?
C3_53 C4_53 1.526(15) . ?
C3_53 H3A_53 0.9900 . ?
C3_53 H3B_53 0.9900 . ?
C4_53 C5_53 1.532(15) . ?
C4_53 H4A_53 0.9900 . ?
C4_53 H4B_53 0.9900 . ?
C5_53 C6_53 1.536(15) . ?
C5_53 H5A_53 0.9900 . ?
C5_53 H5B_53 0.9900 . ?
C6_53 H6A_53 0.9900 . ?
C6_53 H6B_53 0.9900 . ?
C1_54 C6_54 1.521(14) . ?
C1_54 C2_54 1.524(14) . ?
C1_54 H1_54 1.0000 . ?
C2_54 C3_54 1.534(14) . ?
C2_54 H2A_54 0.9900 . ?
C2_54 H2B_54 0.9900 . ?
C3_54 C4_54 1.530(14) . ?
C3_54 H3A_54 0.9900 . ?
C3_54 H3B_54 0.9900 . ?
C4_54 C5_54 1.523(15) . ?
C4_54 H4A_54 0.9900 . ?
C4_54 H4B_54 0.9900 . ?
C5_54 C6_54 1.538(14) . ?
C5_54 H5A_54 0.9900 . ?
C5_54 H5B_54 0.9900 . ?
C6_54 H6A_54 0.9900 . ?
C6_54 H6B_54 0.9900 . ?
O1_55 C1_55 1.352(12) . ?
C1_55 C2_55 1.540(12) . ?
C1_55 C4_55 1.542(12) . ?
C1_55 C3_55 1.547(12) . ?
C2_55 F3_55 1.317(13) . ?
C2_55 F1_55 1.326(13) . ?
C2_55 F2_55 1.334(13) . ?
C3_55 F4_55 1.322(13) . ?
C3_55 F6_55 1.334(13) . ?
C3_55 F5_55 1.336(13) . ?
C4_55 F9_55 1.315(13) . ?
C4_55 F7_55 1.341(13) . ?
C4_55 F8_55 1.347(13) . ?
O1_56 C1_56 1.351(13) . ?
C1_56 C4_56 1.536(12) . ?
C1_56 C2_56 1.539(13) . ?
C1_56 C3_56 1.549(13) . ?
C2_56 F2_56 1.335(14) . ?
C2_56 F1_56 1.335(13) . ?
C2_56 F3_56 1.337(13) . ?
C3_56 F5_56 1.334(13) . ?
C3_56 F4_56 1.340(13) . ?
C3_56 F6_56 1.342(13) . ?
C4_56 F8_56 1.337(13) . ?
C4_56 F7_56 1.341(13) . ?
C4_56 F9_56 1.342(13) . ?
O1_57 C1_57 1.335(13) . ?
C1_57 C3_57 1.540(12) . ?
C1_57 C4_57 1.543(12) . ?
C1_57 C2_57 1.560(12) . ?
C2_57 F2_57 1.328(13) . ?
C2_57 F3_57 1.331(13) . ?
C2_57 F1_57 1.343(13) . ?
C3_57 F6_57 1.323(13) . ?
C3_57 F4_57 1.331(13) . ?
C3_57 F5_57 1.353(13) . ?
F4_57 F4_60 1.64(4) . ?
C4_57 F8_57 1.320(13) . ?
C4_57 F7_57 1.337(13) . ?
C4_57 F9_57 1.357(13) . ?
O1_58 C1_58 1.345(12) . ?
C1_58 C2_58 1.541(12) . ?
C1_58 C3_58 1.548(12) . ?
C1_58 C4_58 1.549(12) . ?
C2_58 F1_58 1.336(13) . ?
C2_58 F2_58 1.338(13) . ?
C2_58 F3_58 1.343(13) . ?
C3_58 F5_58 1.339(13) . ?
C3_58 F4_58 1.340(13) . ?
C3_58 F6_58 1.344(12) . ?
C4_58 F9_58 1.331(12) . ?
C4_58 F8_58 1.332(12) . ?
C4_58 F7_58 1.338(13) . ?
O1_59 C1_59 1.341(13) . ?
C1_59 C3_59 1.535(13) . ?
C1_59 C2_59 1.543(13) . ?
C1_59 C4_59 1.549(13) . ?
C2_59 F2_59 1.334(13) . ?
C2_59 F1_59 1.337(13) . ?
C2_59 F3_59 1.339(13) . ?
C3_59 F4_59 1.326(13) . ?
C3_59 F6_59 1.341(14) . ?
C3_59 F5_59 1.343(13) . ?
C4_59 F7_59 1.325(13) . ?
C4_59 F9_59 1.327(13) . ?
C4_59 F8_59 1.342(14) . ?
O1_60 C1_60 1.334(14) . ?
C1_60 C2_60 1.543(13) . ?
C1_60 C4_60 1.546(13) . ?
C1_60 C3_60 1.547(13) . ?
C2_60 F3_60 1.335(14) . ?
C2_60 F1_60 1.344(14) . ?
C2_60 F2_60 1.346(14) . ?
C3_60 F6_60 1.329(14) . ?
C3_60 F5_60 1.339(14) . ?
C3_60 F4_60 1.342(14) . ?
C4_60 F8_60 1.339(14) . ?
C4_60 F7_60 1.339(14) . ?
C4_60 F9_60 1.340(14) . ?

loop_
_geom_torsion_atom_site_label_1
_geom_torsion_atom_site_label_2
_geom_torsion_atom_site_label_3
_geom_torsion_atom_site_label_4
_geom_torsion
_geom_torsion_site_symmetry_1
_geom_torsion_site_symmetry_2
_geom_torsion_site_symmetry_3
_geom_torsion_site_symmetry_4
_geom_torsion_publ_flag
C8 C7 C12 F6 179.3(6) . . . . ?
Ga4 C7 C12 F6 1.4(9) . . . . ?
C8 C7 C12 C11 1.4(10) . . . . ?
Ga4 C7 C12 C11 -176.5(6) . . . . ?
C8 C9 C10 C11 0.4(12) . . . . ?
C9 C10 C11 C12 -1.3(12) . . . . ?
F6 C12 C11 C10 -177.5(7) . . . . ?
C7 C12 C11 C10 0.4(11) . . . . ?
C12 C7 C8 C9 -2.5(10) . . . . ?
Ga4 C7 C8 C9 175.5(6) . . . . ?
C12 C7 C8 F5 177.8(6) . . . . ?
Ga4 C7 C8 F5 -4.2(9) . . . . ?
C10 C9 C8 C7 1.7(12) . . . . ?
C10 C9 C8 F5 -178.6(7) . . . . ?
C12_44 F8 C14 C15 -69(3) . . . . ?
C12_44 F8 C14 C13 109(3) . . . . ?
C18 C13 C14 F8 -176.4(6) . . . . ?
Ga6 C13 C14 F8 2.4(10) . . . . ?
C18 C13 C14 C15 1.2(12) . . . . ?
Ga6 C13 C14 C15 -180.0(7) . . . . ?
F2 C2 C3 C4 -178.9(5) . . . . ?
C1 C2 C3 C4 1.3(9) . . . . ?
C5 C4 C3 C2 -0.7(9) . . . . ?
F3 C6 C5 C4 -179.9(5) . . . . ?
C1 C6 C5 C4 0.7(9) . . . . ?
C3 C4 C5 C6 -0.2(9) . . . . ?
F2 C2 C1 C6 179.4(4) . . . . ?
C3 C2 C1 C6 -0.9(8) . . . . ?
F2 C2 C1 Ga1 -2.8(6) . . . . ?
C3 C2 C1 Ga1 176.9(5) . . . . ?
F3 C6 C1 C2 -179.5(4) . . . . ?
C5 C6 C1 C2 -0.2(8) . . . . ?
F3 C6 C1 Ga1 2.8(7) . . . . ?
C5 C6 C1 Ga1 -177.9(4) . . . . ?
C14 C13 C18 F9 177.9(6) . . . . ?
Ga6 C13 C18 F9 -0.8(9) . . . . ?
C14 C13 C18 C17 -2.4(11) . . . . ?
Ga6 C13 C18 C17 178.8(7) . . . . ?
C1_28 P1 C19 C20 -175.4(5) . . . . ?
C1_50 P1 C19 C20 -60.4(5) . . . . ?
C1_54 P1 C19 C20 175.6(8) . . . . ?
Ga3 P1 C19 C20 51.0(5) . . . . ?
P1 C19 C20 P2 -57.9(6) . . . . ?
C1_53 P2 C20 C19 153.9(12) . . . . ?
C1_52 P2 C20 C19 -84.3(5) . . . . ?
C1_51 P2 C20 C19 161.1(5) . . . . ?
Ga3 P2 C20 C19 33.5(5) . . . . ?
F8 C14 C15 C16 178.7(8) . . . . ?
C13 C14 C15 C16 1.0(15) . . . . ?
C17 C16 C15 C14 -2.2(16) . . . . ?
F9 C18 C17 C16 -179.0(8) . . . . ?
C13 C18 C17 C16 1.4(13) . . . . ?
C15 C16 C17 C18 1.1(15) . . . . ?
O1_3 Al2 O1_1 C1_1 68.3(11) . . . . ?
O1_2 Al2 O1_1 C1_1 -166.3(10) . . . . ?
O1_14 Al2 O1_1 C1_1 -50.1(12) . . . . ?
Al2 O1_1 C1_1 C2_1 -8.9(13) . . . . ?
Al2 O1_1 C1_1 C3_1 112.8(10) . . . . ?
Al2 O1_1 C1_1 C4_1 -128.8(10) . . . . ?
O1_1 C1_1 C2_1 F1_1 -39.9(8) . . . . ?
C3_1 C1_1 C2_1 F1_1 -161.5(5) . . . . ?
C4_1 C1_1 C2_1 F1_1 79.0(7) . . . . ?
O1_1 C1_1 C2_1 F3_1 79.4(7) . . . . ?
C3_1 C1_1 C2_1 F3_1 -42.2(7) . . . . ?
C4_1 C1_1 C2_1 F3_1 -161.8(5) . . . . ?
O1_1 C1_1 C2_1 F2_1 -159.7(6) . . . . ?
C3_1 C1_1 C2_1 F2_1 78.7(7) . . . . ?
C4_1 C1_1 C2_1 F2_1 -40.9(7) . . . . ?
O1_1 C1_1 C3_1 F4_1 69.7(7) . . . . ?
C2_1 C1_1 C3_1 F4_1 -166.9(5) . . . . ?
C4_1 C1_1 C3_1 F4_1 -47.5(6) . . . . ?
O1_1 C1_1 C3_1 F5_1 -49.3(7) . . . . ?
C2_1 C1_1 C3_1 F5_1 74.0(6) . . . . ?
C4_1 C1_1 C3_1 F5_1 -166.5(5) . . . . ?
O1_1 C1_1 C3_1 F6_1 -169.3(5) . . . . ?
C2_1 C1_1 C3_1 F6_1 -46.0(7) . . . . ?
C4_1 C1_1 C3_1 F6_1 73.5(6) . . . . ?
O1_1 C1_1 C4_1 F8_1 -165.2(5) . . . . ?
C2_1 C1_1 C4_1 F8_1 72.9(7) . . . . ?
C3_1 C1_1 C4_1 F8_1 -46.8(7) . . . . ?
O1_1 C1_1 C4_1 F9_1 73.5(6) . . . . ?
C2_1 C1_1 C4_1 F9_1 -48.3(7) . . . . ?
C3_1 C1_1 C4_1 F9_1 -168.0(5) . . . . ?
O1_1 C1_1 C4_1 F7_1 -45.4(7) . . . . ?
C2_1 C1_1 C4_1 F7_1 -167.2(5) . . . . ?
C3_1 C1_1 C4_1 F7_1 73.1(6) . . . . ?
O1_3 Al2 O1_2 C1_2 145.8(9) . . . . ?
O1_1 Al2 O1_2 C1_2 17.4(10) . . . . ?
O1_14 Al2 O1_2 C1_2 -94.5(11) . . . . ?
Al2 O1_2 C1_2 C3_2 59.0(11) . . . . ?
Al2 O1_2 C1_2 C2_2 -62.2(11) . . . . ?
Al2 O1_2 C1_2 C4_2 177.6(8) . . . . ?
O1_2 C1_2 C2_2 F1_2 -39.6(8) . . . . ?
C3_2 C1_2 C2_2 F1_2 -162.0(6) . . . . ?
C4_2 C1_2 C2_2 F1_2 80.1(7) . . . . ?
O1_2 C1_2 C2_2 F2_2 -159.7(6) . . . . ?
C3_2 C1_2 C2_2 F2_2 77.9(7) . . . . ?
C4_2 C1_2 C2_2 F2_2 -40.0(8) . . . . ?
O1_2 C1_2 C2_2 F3_2 80.0(7) . . . . ?
C3_2 C1_2 C2_2 F3_2 -42.4(7) . . . . ?
C4_2 C1_2 C2_2 F3_2 -160.2(5) . . . . ?
O1_2 C1_2 C3_2 F5_2 -42.9(8) . . . . ?
C2_2 C1_2 C3_2 F5_2 80.3(7) . . . . ?
C4_2 C1_2 C3_2 F5_2 -161.4(6) . . . . ?
O1_2 C1_2 C3_2 F6_2 -164.9(6) . . . . ?
C2_2 C1_2 C3_2 F6_2 -41.8(7) . . . . ?
C4_2 C1_2 C3_2 F6_2 76.6(7) . . . . ?
O1_2 C1_2 C3_2 F4_2 74.3(7) . . . . ?
C2_2 C1_2 C3_2 F4_2 -162.6(5) . . . . ?
C4_2 C1_2 C3_2 F4_2 -44.2(7) . . . . ?
O1_2 C1_2 C4_2 F7_2 -41.1(7) . . . . ?
C3_2 C1_2 C4_2 F7_2 78.9(7) . . . . ?
C2_2 C1_2 C4_2 F7_2 -163.0(6) . . . . ?
O1_2 C1_2 C4_2 F8_2 -164.0(6) . . . . ?
C3_2 C1_2 C4_2 F8_2 -44.0(8) . . . . ?
C2_2 C1_2 C4_2 F8_2 74.0(7) . . . . ?
O1_2 C1_2 C4_2 F9_2 77.2(7) . . . . ?
C3_2 C1_2 C4_2 F9_2 -162.8(6) . . . . ?
C2_2 C1_2 C4_2 F9_2 -44.8(7) . . . . ?
O1_2 Al2 O1_3 C1_3 -37.9(12) . . . . ?
O1_1 Al2 O1_3 C1_3 85.7(12) . . . . ?
O1_14 Al2 O1_3 C1_3 -158.6(12) . . . . ?
Al2 O1_3 C1_3 C2_3 -61.0(14) . . . . ?
Al2 O1_3 C1_3 C4_3 179.4(10) . . . . ?
Al2 O1_3 C1_3 C3_3 60.7(14) . . . . ?
O1_3 C1_3 C2_3 F3_3 47.5(9) . . . . ?
C4_3 C1_3 C2_3 F3_3 166.0(7) . . . . ?
C3_3 C1_3 C2_3 F3_3 -75.1(9) . . . . ?
O1_3 C1_3 C2_3 F2_3 167.5(7) . . . . ?
C4_3 C1_3 C2_3 F2_3 -73.9(9) . . . . ?
C3_3 C1_3 C2_3 F2_3 45.0(9) . . . . ?
O1_3 C1_3 C2_3 F1_3 -71.9(9) . . . . ?
C4_3 C1_3 C2_3 F1_3 46.7(9) . . . . ?
C3_3 C1_3 C2_3 F1_3 165.6(8) . . . . ?
O1_3 C1_3 C3_3 F4_3 40.3(10) . . . . ?
C2_3 C1_3 C3_3 F4_3 163.2(8) . . . . ?
C4_3 C1_3 C3_3 F4_3 -77.6(10) . . . . ?
O1_3 C1_3 C3_3 F5_3 -79.7(9) . . . . ?
C2_3 C1_3 C3_3 F5_3 43.1(10) . . . . ?
C4_3 C1_3 C3_3 F5_3 162.4(8) . . . . ?
O1_3 C1_3 C3_3 F6_3 160.8(9) . . . . ?
C2_3 C1_3 C3_3 F6_3 -76.4(11) . . . . ?
C4_3 C1_3 C3_3 F6_3 42.9(11) . . . . ?
O1_3 C1_3 C4_3 F7_3 -71.5(9) . . . . ?
C2_3 C1_3 C4_3 F7_3 167.7(8) . . . . ?
C3_3 C1_3 C4_3 F7_3 48.5(10) . . . . ?
O1_3 C1_3 C4_3 F9_3 47.3(10) . . . . ?
C2_3 C1_3 C4_3 F9_3 -73.5(9) . . . . ?
C3_3 C1_3 C4_3 F9_3 167.3(8) . . . . ?
O1_3 C1_3 C4_3 F8_3 167.5(8) . . . . ?
C2_3 C1_3 C4_3 F8_3 46.6(10) . . . . ?
C3_3 C1_3 C4_3 F8_3 -72.6(10) . . . . ?
O1_24 Al5 O1_4 C1_4 -137.1(11) . . . . ?
O1_6 Al5 O1_4 C1_4 105.7(12) . . . . ?
O1_5 Al5 O1_4 C1_4 -11.2(12) . . . . ?
Al5 O1_4 C1_4 C4_4 -72.2(13) . . . . ?
Al5 O1_4 C1_4 C3_4 166.2(9) . . . . ?
Al5 O1_4 C1_4 C2_4 47.5(13) . . . . ?
O1_4 C1_4 C2_4 F2_4 157.1(7) . . . . ?
C4_4 C1_4 C2_4 F2_4 -81.4(8) . . . . ?
C3_4 C1_4 C2_4 F2_4 38.3(9) . . . . ?
O1_4 C1_4 C2_4 F3_4 38.0(9) . . . . ?
C4_4 C1_4 C2_4 F3_4 159.5(7) . . . . ?
C3_4 C1_4 C2_4 F3_4 -80.8(8) . . . . ?
O1_4 C1_4 C2_4 F1_4 -81.5(8) . . . . ?
C4_4 C1_4 C2_4 F1_4 39.9(8) . . . . ?
C3_4 C1_4 C2_4 F1_4 159.7(6) . . . . ?
O1_4 C1_4 C3_4 F6_4 164.2(7) . . . . ?
C4_4 C1_4 C3_4 F6_4 41.8(9) . . . . ?
C2_4 C1_4 C3_4 F6_4 -76.9(9) . . . . ?
O1_4 C1_4 C3_4 F4_4 44.9(8) . . . . ?
C4_4 C1_4 C3_4 F4_4 -77.5(8) . . . . ?
C2_4 C1_4 C3_4 F4_4 163.8(6) . . . . ?
O1_4 C1_4 C3_4 F5_4 -75.4(8) . . . . ?
C4_4 C1_4 C3_4 F5_4 162.3(7) . . . . ?
C2_4 C1_4 C3_4 F5_4 43.6(9) . . . . ?
O1_4 C1_4 C4_4 F8_4 162.3(7) . . . . ?
C3_4 C1_4 C4_4 F8_4 -76.8(8) . . . . ?
C2_4 C1_4 C4_4 F8_4 42.2(9) . . . . ?
O1_4 C1_4 C4_4 F7_4 -75.2(8) . . . . ?
C3_4 C1_4 C4_4 F7_4 45.7(8) . . . . ?
C2_4 C1_4 C4_4 F7_4 164.7(6) . . . . ?
O1_4 C1_4 C4_4 F9_4 43.6(9) . . . . ?
C3_4 C1_4 C4_4 F9_4 164.6(7) . . . . ?
C2_4 C1_4 C4_4 F9_4 -76.5(8) . . . . ?
O1_24 Al5 O1_5 C1_5 -56.9(11) . . . . ?
O1_6 Al5 O1_5 C1_5 60.2(11) . . . . ?
O1_4 Al5 O1_5 C1_5 176.5(10) . . . . ?
Al5 O1_5 C1_5 C2_5 146.7(8) . . . . ?
Al5 O1_5 C1_5 C3_5 -94.2(10) . . . . ?
Al5 O1_5 C1_5 C4_5 26.4(12) . . . . ?
O1_5 C1_5 C2_5 F1_5 -47.0(8) . . . . ?
C3_5 C1_5 C2_5 F1_5 -165.8(6) . . . . ?
C4_5 C1_5 C2_5 F1_5 75.7(7) . . . . ?
O1_5 C1_5 C2_5 F2_5 -167.7(6) . . . . ?
C3_5 C1_5 C2_5 F2_5 73.5(7) . . . . ?
C4_5 C1_5 C2_5 F2_5 -45.0(7) . . . . ?
O1_5 C1_5 C2_5 F3_5 71.6(7) . . . . ?
C3_5 C1_5 C2_5 F3_5 -47.2(7) . . . . ?
C4_5 C1_5 C2_5 F3_5 -165.7(6) . . . . ?
O1_5 C1_5 C3_5 F6_5 -163.3(6) . . . . ?
C2_5 C1_5 C3_5 F6_5 -43.9(8) . . . . ?
C4_5 C1_5 C3_5 F6_5 74.1(7) . . . . ?
O1_5 C1_5 C3_5 F4_5 72.9(7) . . . . ?
C2_5 C1_5 C3_5 F4_5 -167.7(6) . . . . ?
C4_5 C1_5 C3_5 F4_5 -49.7(7) . . . . ?
O1_5 C1_5 C3_5 F5_5 -44.4(7) . . . . ?
C2_5 C1_5 C3_5 F5_5 75.0(7) . . . . ?
C4_5 C1_5 C3_5 F5_5 -167.1(6) . . . . ?
O1_5 C1_5 C4_5 F9_5 76.3(7) . . . . ?
C2_5 C1_5 C4_5 F9_5 -44.7(7) . . . . ?
C3_5 C1_5 C4_5 F9_5 -163.3(5) . . . . ?
O1_5 C1_5 C4_5 F7_5 -42.9(8) . . . . ?
C2_5 C1_5 C4_5 F7_5 -163.9(6) . . . . ?
C3_5 C1_5 C4_5 F7_5 77.5(7) . . . . ?
O1_5 C1_5 C4_5 F8_5 -161.6(6) . . . . ?
C2_5 C1_5 C4_5 F8_5 77.4(7) . . . . ?
C3_5 C1_5 C4_5 F8_5 -41.2(7) . . . . ?
O1_24 Al5 O1_6 C1_6 -51.8(18) . . . . ?
O1_4 Al5 O1_6 C1_6 69.9(18) . . . . ?
O1_5 Al5 O1_6 C1_6 -172.7(17) . . . . ?
Al5 O1_6 C1_6 C2_6 84.8(18) . . . . ?
Al5 O1_6 C1_6 C4_6 -39(2) . . . . ?
Al5 O1_6 C1_6 C3_6 -156.2(15) . . . . ?
O1_6 C1_6 C2_6 F3_6 38.4(10) . . . . ?
C4_6 C1_6 C2_6 F3_6 161.3(7) . . . . ?
C3_6 C1_6 C2_6 F3_6 -79.3(9) . . . . ?
O1_6 C1_6 C2_6 F1_6 -80.9(9) . . . . ?
C4_6 C1_6 C2_6 F1_6 42.0(10) . . . . ?
C3_6 C1_6 C2_6 F1_6 161.4(8) . . . . ?
O1_6 C1_6 C2_6 F2_6 158.9(8) . . . . ?
C4_6 C1_6 C2_6 F2_6 -78.2(9) . . . . ?
C3_6 C1_6 C2_6 F2_6 41.2(9) . . . . ?
O1_6 C1_6 C3_6 F4_6 43.5(10) . . . . ?
C2_6 C1_6 C3_6 F4_6 165.1(8) . . . . ?
C4_6 C1_6 C3_6 F4_6 -74.6(9) . . . . ?
O1_6 C1_6 C3_6 F6_6 162.5(8) . . . . ?
C2_6 C1_6 C3_6 F6_6 -75.9(9) . . . . ?
C4_6 C1_6 C3_6 F6_6 44.4(9) . . . . ?
O1_6 C1_6 C3_6 F5_6 -77.4(9) . . . . ?
C2_6 C1_6 C3_6 F5_6 44.2(9) . . . . ?
C4_6 C1_6 C3_6 F5_6 164.5(7) . . . . ?
O1_6 C1_6 C4_6 F8_6 166.3(8) . . . . ?
C2_6 C1_6 C4_6 F8_6 41.6(10) . . . . ?
C3_6 C1_6 C4_6 F8_6 -77.7(9) . . . . ?
O1_6 C1_6 C4_6 F7_6 -71.2(9) . . . . ?
C2_6 C1_6 C4_6 F7_6 164.1(7) . . . . ?
C3_6 C1_6 C4_6 F7_6 44.9(9) . . . . ?
O1_6 C1_6 C4_6 F9_6 45.7(10) . . . . ?
C2_6 C1_6 C4_6 F9_6 -79.0(9) . . . . ?
C3_6 C1_6 C4_6 F9_6 161.7(7) . . . . ?
O1_9 Al4 O1_7 C1_7 -73.5(11) . . . . ?
O1_19 Al4 O1_7 C1_7 62.7(11) . . . . ?
O1_8 Al4 O1_7 C1_7 173.4(11) . . . . ?
Al4 O1_7 C1_7 C4_7 92.0(10) . . . . ?
Al4 O1_7 C1_7 C2_7 -148.1(9) . . . . ?
Al4 O1_7 C1_7 C3_7 -28.7(12) . . . . ?
O1_7 C1_7 C2_7 F3_7 45.2(7) . . . . ?
C4_7 C1_7 C2_7 F3_7 165.9(6) . . . . ?
C3_7 C1_7 C2_7 F3_7 -75.9(7) . . . . ?
O1_7 C1_7 C2_7 F2_7 165.8(6) . . . . ?
C4_7 C1_7 C2_7 F2_7 -73.5(7) . . . . ?
C3_7 C1_7 C2_7 F2_7 44.6(7) . . . . ?
O1_7 C1_7 C2_7 F1_7 -73.4(7) . . . . ?
C4_7 C1_7 C2_7 F1_7 47.3(7) . . . . ?
C3_7 C1_7 C2_7 F1_7 165.5(5) . . . . ?
O1_7 C1_7 C3_7 F5_7 -72.7(7) . . . . ?
C4_7 C1_7 C3_7 F5_7 165.6(6) . . . . ?
C2_7 C1_7 C3_7 F5_7 47.1(7) . . . . ?
O1_7 C1_7 C3_7 F4_7 46.4(7) . . . . ?
C4_7 C1_7 C3_7 F4_7 -75.3(7) . . . . ?
C2_7 C1_7 C3_7 F4_7 166.2(5) . . . . ?
O1_7 C1_7 C3_7 F6_7 164.7(5) . . . . ?
C4_7 C1_7 C3_7 F6_7 43.0(7) . . . . ?
C2_7 C1_7 C3_7 F6_7 -75.5(6) . . . . ?
O1_7 C1_7 C4_7 F8_7 162.4(6) . . . . ?
C2_7 C1_7 C4_7 F8_7 42.5(8) . . . . ?
C3_7 C1_7 C4_7 F8_7 -75.5(7) . . . . ?
O1_7 C1_7 C4_7 F9_7 42.0(9) . . . . ?
C2_7 C1_7 C4_7 F9_7 -77.9(8) . . . . ?
C3_7 C1_7 C4_7 F9_7 164.1(6) . . . . ?
O1_7 C1_7 C4_7 F7_7 -76.6(8) . . . . ?
C2_7 C1_7 C4_7 F7_7 163.6(6) . . . . ?
C3_7 C1_7 C4_7 F7_7 45.6(8) . . . . ?
O1_7 Al4 O1_8 C1_8 31(2) . . . . ?
O1_9 Al4 O1_8 C1_8 -81(2) . . . . ?
O1_19 Al4 O1_8 C1_8 137(2) . . . . ?
Al4 O1_8 C1_8 C3_8 170.1(19) . . . . ?
Al4 O1_8 C1_8 C2_8 50(3) . . . . ?
Al4 O1_8 C1_8 C4_8 -69(2) . . . . ?
O1_8 C1_8 C2_8 F2_8 -161.6(12) . . . . ?
C3_8 C1_8 C2_8 F2_8 78.2(12) . . . . ?
C4_8 C1_8 C2_8 F2_8 -39.8(13) . . . . ?
O1_8 C1_8 C2_8 F3_8 76.9(13) . . . . ?
C3_8 C1_8 C2_8 F3_8 -43.2(12) . . . . ?
C4_8 C1_8 C2_8 F3_8 -161.2(10) . . . . ?
O1_8 C1_8 C2_8 F1_8 -42.9(14) . . . . ?
C3_8 C1_8 C2_8 F1_8 -163.1(10) . . . . ?
C4_8 C1_8 C2_8 F1_8 78.9(11) . . . . ?
O1_8 C1_8 C3_8 F4_8 77.1(13) . . . . ?
C2_8 C1_8 C3_8 F4_8 -161.5(11) . . . . ?
C4_8 C1_8 C3_8 F4_8 -44.5(13) . . . . ?
O1_8 C1_8 C3_8 F5_8 -44.9(14) . . . . ?
C2_8 C1_8 C3_8 F5_8 76.5(13) . . . . ?
C4_8 C1_8 C3_8 F5_8 -166.5(11) . . . . ?
O1_8 C1_8 C3_8 F6_8 -164.7(12) . . . . ?
C2_8 C1_8 C3_8 F6_8 -43.3(13) . . . . ?
C4_8 C1_8 C3_8 F6_8 73.7(13) . . . . ?
O1_8 C1_8 C4_8 F7_8 -42.1(14) . . . . ?
C3_8 C1_8 C4_8 F7_8 78.4(12) . . . . ?
C2_8 C1_8 C4_8 F7_8 -164.0(10) . . . . ?
O1_8 C1_8 C4_8 F8_8 -163.5(11) . . . . ?
C3_8 C1_8 C4_8 F8_8 -43.0(12) . . . . ?
C2_8 C1_8 C4_8 F8_8 74.6(12) . . . . ?
O1_8 C1_8 C4_8 F9_8 73.6(15) . . . . ?
C3_8 C1_8 C4_8 F9_8 -165.9(13) . . . . ?
C2_8 C1_8 C4_8 F9_8 -48.3(15) . . . . ?
O1_7 Al4 O1_9 C1_9 151.8(18) . . . . ?
O1_19 Al4 O1_9 C1_9 35(2) . . . . ?
O1_8 Al4 O1_9 C1_9 -95(2) . . . . ?
Al4 O1_9 C1_9 C2_9 -83(2) . . . . ?
Al4 O1_9 C1_9 C4_9 156.5(16) . . . . ?
Al4 O1_9 C1_9 C3_9 36(2) . . . . ?
O1_9 C1_9 C2_9 F3_9 42.1(14) . . . . ?
C4_9 C1_9 C2_9 F3_9 161.7(11) . . . . ?
C3_9 C1_9 C2_9 F3_9 -79.6(12) . . . . ?
O1_9 C1_9 C2_9 F2_9 162.8(11) . . . . ?
C4_9 C1_9 C2_9 F2_9 -77.6(13) . . . . ?
C3_9 C1_9 C2_9 F2_9 41.1(13) . . . . ?
O1_9 C1_9 C2_9 F1_9 -77.6(13) . . . . ?
C4_9 C1_9 C2_9 F1_9 42.0(14) . . . . ?
C3_9 C1_9 C2_9 F1_9 160.7(11) . . . . ?
O1_9 C1_9 C3_9 F6_9 152.6(12) . . . . ?
C2_9 C1_9 C3_9 F6_9 -86.1(13) . . . . ?
C4_9 C1_9 C3_9 F6_9 33.4(14) . . . . ?
O1_9 C1_9 C3_9 F4_9 36.6(14) . . . . ?
C2_9 C1_9 C3_9 F4_9 157.9(12) . . . . ?
C4_9 C1_9 C3_9 F4_9 -82.6(13) . . . . ?
O1_9 C1_9 C3_9 F5_9 -81.8(13) . . . . ?
C2_9 C1_9 C3_9 F5_9 39.5(13) . . . . ?
C4_9 C1_9 C3_9 F5_9 158.9(11) . . . . ?
O1_9 C1_9 C4_9 F8_9 159.1(12) . . . . ?
C2_9 C1_9 C4_9 F8_9 37.7(14) . . . . ?
C3_9 C1_9 C4_9 F8_9 -79.4(13) . . . . ?
O1_9 C1_9 C4_9 F7_9 -78.6(13) . . . . ?
C2_9 C1_9 C4_9 F7_9 160.0(11) . . . . ?
C3_9 C1_9 C4_9 F7_9 42.8(13) . . . . ?
O1_9 C1_9 C4_9 F9_9 43.0(13) . . . . ?
C2_9 C1_9 C4_9 F9_9 -78.3(12) . . . . ?
C3_9 C1_9 C4_9 F9_9 164.5(11) . . . . ?
O1_25 Al7 O1_10 C1_10 -49(4) . . . . ?
O1_15 Al7 O1_10 C1_10 -178(3) . . . . ?
F27 Al7 O1_10 C1_10 65(4) . . . . ?
Al7 O1_10 C1_10 C2_10 141(3) . . . . ?
Al7 O1_10 C1_10 C3_10 -99(3) . . . . ?
Al7 O1_10 C1_10 C4_10 21(4) . . . . ?
O1_10 C1_10 C2_10 F2_10 -166.8(14) . . . . ?
C3_10 C1_10 C2_10 F2_10 75.1(13) . . . . ?
C4_10 C1_10 C2_10 F2_10 -45.2(13) . . . . ?
O1_10 C1_10 C2_10 F3_10 74.3(13) . . . . ?
C3_10 C1_10 C2_10 F3_10 -43.8(11) . . . . ?
C4_10 C1_10 C2_10 F3_10 -164.1(9) . . . . ?
O1_10 C1_10 C2_10 F1_10 -44.9(15) . . . . ?
C3_10 C1_10 C2_10 F1_10 -163.0(11) . . . . ?
C4_10 C1_10 C2_10 F1_10 76.7(12) . . . . ?
O1_10 C1_10 C3_10 F4_10 75.3(13) . . . . ?
C2_10 C1_10 C3_10 F4_10 -166.0(9) . . . . ?
C4_10 C1_10 C3_10 F4_10 -46.0(11) . . . . ?
O1_10 C1_10 C3_10 F6_10 -165.4(14) . . . . ?
C2_10 C1_10 C3_10 F6_10 -46.7(13) . . . . ?
C4_10 C1_10 C3_10 F6_10 73.3(13) . . . . ?
O1_10 C1_10 C3_10 F5_10 -45.7(15) . . . . ?
C2_10 C1_10 C3_10 F5_10 72.9(12) . . . . ?
C4_10 C1_10 C3_10 F5_10 -167.0(10) . . . . ?
O1_10 C1_10 C4_10 F9_10 80.5(13) . . . . ?
C2_10 C1_10 C4_10 F9_10 -39.7(11) . . . . ?
C3_10 C1_10 C4_10 F9_10 -160.1(9) . . . . ?
O1_10 C1_10 C4_10 F8_10 -160.8(14) . . . . ?
C2_10 C1_10 C4_10 F8_10 79.0(12) . . . . ?
C3_10 C1_10 C4_10 F8_10 -41.4(13) . . . . ?
O1_10 C1_10 C4_10 F7_10 -41.1(15) . . . . ?
C2_10 C1_10 C4_10 F7_10 -161.4(11) . . . . ?
C3_10 C1_10 C4_10 F7_10 78.2(12) . . . . ?
O1_22 Al3 O1_11 C1_11 73.6(15) . . . . ?
O1_16 Al3 O1_11 C1_11 -47.0(15) . . . . ?
O1_23 Al3 O1_11 C1_11 -168.6(14) . . . . ?
Al3 O1_11 C1_11 C2_11 -166.1(12) . . . . ?
Al3 O1_11 C1_11 C4_11 73.0(16) . . . . ?
Al3 O1_11 C1_11 C3_11 -46.7(17) . . . . ?
O1_11 C1_11 C2_11 F3_11 42.6(11) . . . . ?
C4_11 C1_11 C2_11 F3_11 162.6(9) . . . . ?
C3_11 C1_11 C2_11 F3_11 -80.1(10) . . . . ?
O1_11 C1_11 C2_11 F2_11 165.4(9) . . . . ?
C4_11 C1_11 C2_11 F2_11 -74.5(11) . . . . ?
C3_11 C1_11 C2_11 F2_11 42.8(11) . . . . ?
O1_11 C1_11 C2_11 F1_11 -74.1(10) . . . . ?
C4_11 C1_11 C2_11 F1_11 46.0(10) . . . . ?
C3_11 C1_11 C2_11 F1_11 163.3(8) . . . . ?
O1_11 C1_11 C3_11 F4_11 39.8(11) . . . . ?
C2_11 C1_11 C3_11 F4_11 161.0(9) . . . . ?
C4_11 C1_11 C3_11 F4_11 -80.3(10) . . . . ?
O1_11 C1_11 C3_11 F6_11 157.7(8) . . . . ?
C2_11 C1_11 C3_11 F6_11 -81.2(10) . . . . ?
C4_11 C1_11 C3_11 F6_11 37.5(10) . . . . ?
O1_11 C1_11 C3_11 F5_11 -80.9(10) . . . . ?
C2_11 C1_11 C3_11 F5_11 40.3(10) . . . . ?
C4_11 C1_11 C3_11 F5_11 158.9(8) . . . . ?
O1_11 C1_11 C4_11 F9_11 41.2(12) . . . . ?
C2_11 C1_11 C4_11 F9_11 -79.7(12) . . . . ?
C3_11 C1_11 C4_11 F9_11 163.6(10) . . . . ?
O1_11 C1_11 C4_11 F8_11 160.9(9) . . . . ?
C2_11 C1_11 C4_11 F8_11 40.0(11) . . . . ?
C3_11 C1_11 C4_11 F8_11 -76.7(11) . . . . ?
O1_11 C1_11 C4_11 F7_11 -81.4(9) . . . . ?
C2_11 C1_11 C4_11 F7_11 157.7(8) . . . . ?
C3_11 C1_11 C4_11 F7_11 41.0(10) . . . . ?
O1_26 Al1 O1_12 C1_12 95(2) . . . . ?
O1_18 Al1 O1_12 C1_12 -17(2) . . . . ?
O1_13 Al1 O1_12 C1_12 -133(2) . . . . ?
Al1 O1_12 C1_12 C4_12 164.5(17) . . . . ?
Al1 O1_12 C1_12 C2_12 -73(2) . . . . ?
Al1 O1_12 C1_12 C3_12 45(2) . . . . ?
O1_12 C1_12 C2_12 F2_12 166.0(11) . . . . ?
C4_12 C1_12 C2_12 F2_12 -73.0(12) . . . . ?
C3_12 C1_12 C2_12 F2_12 44.0(12) . . . . ?
O1_12 C1_12 C2_12 F3_12 50.9(13) . . . . ?
C4_12 C1_12 C2_12 F3_12 171.9(11) . . . . ?
C3_12 C1_12 C2_12 F3_12 -71.2(12) . . . . ?
O1_12 C1_12 C2_12 F1_12 -72.5(12) . . . . ?
C4_12 C1_12 C2_12 F1_12 48.6(12) . . . . ?
C3_12 C1_12 C2_12 F1_12 165.5(10) . . . . ?
O1_12 C1_12 C3_12 F5_12 -80.3(12) . . . . ?
C4_12 C1_12 C3_12 F5_12 159.7(9) . . . . ?
C2_12 C1_12 C3_12 F5_12 40.4(12) . . . . ?
O1_12 C1_12 C3_12 F4_12 40.2(12) . . . . ?
C4_12 C1_12 C3_12 F4_12 -79.8(10) . . . . ?
C2_12 C1_12 C3_12 F4_12 160.9(9) . . . . ?
O1_12 C1_12 C3_12 F6_12 159.3(10) . . . . ?
C4_12 C1_12 C3_12 F6_12 39.4(11) . . . . ?
C2_12 C1_12 C3_12 F6_12 -80.0(10) . . . . ?
O1_12 C1_12 C4_12 F7_12 -77.6(11) . . . . ?
C2_12 C1_12 C4_12 F7_12 160.3(9) . . . . ?
C3_12 C1_12 C4_12 F7_12 44.7(11) . . . . ?
O1_12 C1_12 C4_12 F8_12 163.7(10) . . . . ?
C2_12 C1_12 C4_12 F8_12 41.7(12) . . . . ?
C3_12 C1_12 C4_12 F8_12 -74.0(11) . . . . ?
O1_12 C1_12 C4_12 F9_12 42.5(11) . . . . ?
C2_12 C1_12 C4_12 F9_12 -79.5(10) . . . . ?
C3_12 C1_12 C4_12 F9_12 164.8(9) . . . . ?
O1_26 Al1 O1_13 C1_13 61(4) . . . . ?
O1_12 Al1 O1_13 C1_13 -57(4) . . . . ?
O1_18 Al1 O1_13 C1_13 -176(3) . . . . ?
Al1 O1_13 C1_13 C4_13 23(4) . . . . ?
Al1 O1_13 C1_13 C2_13 143(3) . . . . ?
Al1 O1_13 C1_13 C3_13 -99(3) . . . . ?
O1_13 C1_13 C2_13 F3_13 66.8(18) . . . . ?
C4_13 C1_13 C2_13 F3_13 -171.7(15) . . . . ?
C3_13 C1_13 C2_13 F3_13 -52.9(16) . . . . ?
O1_13 C1_13 C2_13 F2_13 -169.4(16) . . . . ?
C4_13 C1_13 C2_13 F2_13 -48.0(16) . . . . ?
C3_13 C1_13 C2_13 F2_13 70.9(15) . . . . ?
O1_13 C1_13 C2_13 F1_13 -45.7(17) . . . . ?
C4_13 C1_13 C2_13 F1_13 75.7(15) . . . . ?
C3_13 C1_13 C2_13 F1_13 -165.5(13) . . . . ?
O1_13 C1_13 C3_13 F6_13 -159.2(15) . . . . ?
C4_13 C1_13 C3_13 F6_13 77.5(14) . . . . ?
C2_13 C1_13 C3_13 F6_13 -41.0(15) . . . . ?
O1_13 C1_13 C3_13 F5_13 -36.5(18) . . . . ?
C4_13 C1_13 C3_13 F5_13 -159.8(14) . . . . ?
C2_13 C1_13 C3_13 F5_13 81.7(15) . . . . ?
O1_13 C1_13 C3_13 F4_13 79.1(15) . . . . ?
C4_13 C1_13 C3_13 F4_13 -44.3(14) . . . . ?
C2_13 C1_13 C3_13 F4_13 -162.8(12) . . . . ?
O1_13 C1_13 C4_13 F8_13 -168.5(16) . . . . ?
C2_13 C1_13 C4_13 F8_13 72.5(16) . . . . ?
C3_13 C1_13 C4_13 F8_13 -46.0(16) . . . . ?
O1_13 C1_13 C4_13 F7_13 -47.6(16) . . . . ?
C2_13 C1_13 C4_13 F7_13 -166.6(12) . . . . ?
C3_13 C1_13 C4_13 F7_13 74.9(13) . . . . ?
O1_13 C1_13 C4_13 F9_13 64.2(18) . . . . ?
C2_13 C1_13 C4_13 F9_13 -54.8(16) . . . . ?
C3_13 C1_13 C4_13 F9_13 -173.3(14) . . . . ?
O1_3 Al2 O1_14 C1_14 44(2) . . . . ?
O1_2 Al2 O1_14 C1_14 -78(2) . . . . ?
O1_1 Al2 O1_14 C1_14 167(2) . . . . ?
Al2 O1_14 C1_14 C4_14 167.2(18) . . . . ?
Al2 O1_14 C1_14 C3_14 46(2) . . . . ?
Al2 O1_14 C1_14 C2_14 -75(2) . . . . ?
O1_14 C1_14 C2_14 F2_14 -159.0(11) . . . . ?
C4_14 C1_14 C2_14 F2_14 -43.2(11) . . . . ?
C3_14 C1_14 C2_14 F2_14 77.0(10) . . . . ?
O1_14 C1_14 C2_14 F3_14 80.4(11) . . . . ?
C4_14 C1_14 C2_14 F3_14 -163.8(8) . . . . ?
C3_14 C1_14 C2_14 F3_14 -43.7(10) . . . . ?
O1_14 C1_14 C2_14 F1_14 -37.9(13) . . . . ?
C4_14 C1_14 C2_14 F1_14 78.0(10) . . . . ?
C3_14 C1_14 C2_14 F1_14 -161.9(9) . . . . ?
O1_14 C1_14 C3_14 F5_14 -43.3(13) . . . . ?
C4_14 C1_14 C3_14 F5_14 -162.0(10) . . . . ?
C2_14 C1_14 C3_14 F5_14 79.3(11) . . . . ?
O1_14 C1_14 C3_14 F6_14 -168.0(11) . . . . ?
C4_14 C1_14 C3_14 F6_14 73.3(12) . . . . ?
C2_14 C1_14 C3_14 F6_14 -45.4(12) . . . . ?
O1_14 C1_14 C3_14 F4_14 75.0(12) . . . . ?
C4_14 C1_14 C3_14 F4_14 -43.7(11) . . . . ?
C2_14 C1_14 C3_14 F4_14 -162.4(9) . . . . ?
O1_14 C1_14 C4_14 F9_14 71.6(12) . . . . ?
C3_14 C1_14 C4_14 F9_14 -165.4(9) . . . . ?
C2_14 C1_14 C4_14 F9_14 -47.4(11) . . . . ?
O1_14 C1_14 C4_14 F7_14 -46.6(12) . . . . ?
C3_14 C1_14 C4_14 F7_14 76.5(11) . . . . ?
C2_14 C1_14 C4_14 F7_14 -165.5(9) . . . . ?
O1_14 C1_14 C4_14 F8_14 -167.1(12) . . . . ?
C3_14 C1_14 C4_14 F8_14 -44.1(12) . . . . ?
C2_14 C1_14 C4_14 F8_14 73.9(12) . . . . ?
O1_10 Al7 O1_15 C1_15 -11.2(18) . . . . ?
O1_25 Al7 O1_15 C1_15 -143.8(14) . . . . ?
F27 Al7 O1_15 C1_15 106.7(15) . . . . ?
Al7 O1_15 C1_15 C4_15 -153.6(13) . . . . ?
Al7 O1_15 C1_15 C3_15 88.0(15) . . . . ?
Al7 O1_15 C1_15 C2_15 -33.8(18) . . . . ?
O1_15 C1_15 C2_15 F3_15 81.3(10) . . . . ?
C4_15 C1_15 C2_15 F3_15 -160.2(7) . . . . ?
C3_15 C1_15 C2_15 F3_15 -39.9(10) . . . . ?
O1_15 C1_15 C2_15 F2_15 -156.4(11) . . . . ?
C4_15 C1_15 C2_15 F2_15 -38.0(12) . . . . ?
C3_15 C1_15 C2_15 F2_15 82.4(12) . . . . ?
O1_15 C1_15 C2_15 F1_15 -36.7(11) . . . . ?
C4_15 C1_15 C2_15 F1_15 81.8(9) . . . . ?
C3_15 C1_15 C2_15 F1_15 -157.9(8) . . . . ?
O1_15 C1_15 C3_15 F4_15 74.0(9) . . . . ?
C4_15 C1_15 C3_15 F4_15 -42.8(10) . . . . ?
C2_15 C1_15 C3_15 F4_15 -163.0(7) . . . . ?
O1_15 C1_15 C3_15 F6_15 -165.6(10) . . . . ?
C4_15 C1_15 C3_15 F6_15 77.6(11) . . . . ?
C2_15 C1_15 C3_15 F6_15 -42.6(11) . . . . ?
O1_15 C1_15 C3_15 F5_15 -46.3(11) . . . . ?
C4_15 C1_15 C3_15 F5_15 -163.2(9) . . . . ?
C2_15 C1_15 C3_15 F5_15 76.7(10) . . . . ?
O1_15 C1_15 C4_15 F9_15 76.5(10) . . . . ?
C3_15 C1_15 C4_15 F9_15 -165.6(8) . . . . ?
C2_15 C1_15 C4_15 F9_15 -45.0(10) . . . . ?
O1_15 C1_15 C4_15 F8_15 -162.4(11) . . . . ?
C3_15 C1_15 C4_15 F8_15 -44.4(12) . . . . ?
C2_15 C1_15 C4_15 F8_15 76.2(12) . . . . ?
O1_15 C1_15 C4_15 F7_15 -44.1(10) . . . . ?
C3_15 C1_15 C4_15 F7_15 73.9(9) . . . . ?
C2_15 C1_15 C4_15 F7_15 -165.5(8) . . . . ?
O1_22 Al3 O1_16 C1_16 29.9(16) . . . . ?
O1_11 Al3 O1_16 C1_16 153.1(14) . . . . ?
O1_23 Al3 O1_16 C1_16 -86.5(15) . . . . ?
Al3 O1_16 C1_16 C3_16 6.5(19) . . . . ?
Al3 O1_16 C1_16 C4_16 128.0(14) . . . . ?
Al3 O1_16 C1_16 C2_16 -114.9(14) . . . . ?
O1_16 C1_16 C2_16 F2_16 161.3(12) . . . . ?
C3_16 C1_16 C2_16 F2_16 37.0(14) . . . . ?
C4_16 C1_16 C2_16 F2_16 -76.6(13) . . . . ?
O1_16 C1_16 C2_16 F1_16 -75.2(11) . . . . ?
C3_16 C1_16 C2_16 F1_16 160.4(9) . . . . ?
C4_16 C1_16 C2_16 F1_16 46.9(11) . . . . ?
O1_16 C1_16 C2_16 F3_16 50.5(12) . . . . ?
C3_16 C1_16 C2_16 F3_16 -73.9(11) . . . . ?
C4_16 C1_16 C2_16 F3_16 172.6(10) . . . . ?
O1_16 C1_16 C3_16 F6_16 160.2(12) . . . . ?
C4_16 C1_16 C3_16 F6_16 34.9(14) . . . . ?
C2_16 C1_16 C3_16 F6_16 -77.9(14) . . . . ?
O1_16 C1_16 C3_16 F5_16 -72.3(11) . . . . ?
C4_16 C1_16 C3_16 F5_16 162.4(9) . . . . ?
C2_16 C1_16 C3_16 F5_16 49.6(11) . . . . ?
O1_16 C1_16 C3_16 F4_16 44.1(11) . . . . ?
C4_16 C1_16 C3_16 F4_16 -81.3(9) . . . . ?
C2_16 C1_16 C3_16 F4_16 165.9(9) . . . . ?
O1_16 C1_16 C4_16 F9_16 46.3(12) . . . . ?
C3_16 C1_16 C4_16 F9_16 171.7(9) . . . . ?
C2_16 C1_16 C4_16 F9_16 -73.2(11) . . . . ?
O1_16 C1_16 C4_16 F8_16 158.4(9) . . . . ?
C3_16 C1_16 C4_16 F8_16 -76.2(11) . . . . ?
C2_16 C1_16 C4_16 F8_16 38.9(11) . . . . ?
O1_16 C1_16 C4_16 F7_16 -72.9(11) . . . . ?
C3_16 C1_16 C4_16 F7_16 52.5(11) . . . . ?
C2_16 C1_16 C4_16 F7_16 167.6(9) . . . . ?
O1_20 Al6 O1_17 C1_17 -61.3(19) . . . . ?
O1_21 Al6 O1_17 C1_17 73.1(18) . . . . ?
F28 Al6 O1_17 C1_17 -174.0(15) . . . . ?
Al6 O1_17 C1_17 C3_17 85.1(16) . . . . ?
Al6 O1_17 C1_17 C2_17 -37.1(19) . . . . ?
Al6 O1_17 C1_17 C4_17 -156.2(13) . . . . ?
O1_17 C1_17 C2_17 F2_17 159.2(13) . . . . ?
C3_17 C1_17 C2_17 F2_17 36.9(16) . . . . ?
C4_17 C1_17 C2_17 F2_17 -82.1(14) . . . . ?
O1_17 C1_17 C2_17 F3_17 42.5(13) . . . . ?
C3_17 C1_17 C2_17 F3_17 -79.8(12) . . . . ?
C4_17 C1_17 C2_17 F3_17 161.2(10) . . . . ?
O1_17 C1_17 C2_17 F1_17 -75.2(13) . . . . ?
C3_17 C1_17 C2_17 F1_17 162.5(10) . . . . ?
C4_17 C1_17 C2_17 F1_17 43.5(12) . . . . ?
O1_17 C1_17 C3_17 F4_17 39.9(13) . . . . ?
C2_17 C1_17 C3_17 F4_17 161.5(11) . . . . ?
C4_17 C1_17 C3_17 F4_17 -78.9(12) . . . . ?
O1_17 C1_17 C3_17 F6_17 162.7(10) . . . . ?
C2_17 C1_17 C3_17 F6_17 -75.7(12) . . . . ?
C4_17 C1_17 C3_17 F6_17 43.9(12) . . . . ?
O1_17 C1_17 C3_17 F5_17 -78.5(11) . . . . ?
C2_17 C1_17 C3_17 F5_17 43.1(12) . . . . ?
C4_17 C1_17 C3_17 F5_17 162.7(10) . . . . ?
O1_17 C1_17 C4_17 F7_17 -73.7(11) . . . . ?
C3_17 C1_17 C4_17 F7_17 46.6(11) . . . . ?
C2_17 C1_17 C4_17 F7_17 167.0(9) . . . . ?
O1_17 C1_17 C4_17 F8_17 165.3(10) . . . . ?
C3_17 C1_17 C4_17 F8_17 -74.4(12) . . . . ?
C2_17 C1_17 C4_17 F8_17 46.1(12) . . . . ?
O1_17 C1_17 C4_17 F9_17 49.3(12) . . . . ?
C3_17 C1_17 C4_17 F9_17 169.5(10) . . . . ?
C2_17 C1_17 C4_17 F9_17 -70.0(12) . . . . ?
O1_26 Al1 O1_18 C1_18 92.3(18) . . . . ?
O1_12 Al1 O1_18 C1_18 -160.0(17) . . . . ?
O1_13 Al1 O1_18 C1_18 -42(2) . . . . ?
Al1 O1_18 C1_18 C2_18 58(2) . . . . ?
Al1 O1_18 C1_18 C3_18 -179.9(15) . . . . ?
Al1 O1_18 C1_18 C4_18 -61.9(19) . . . . ?
O1_18 C1_18 C2_18 F1_18 -80.0(12) . . . . ?
C3_18 C1_18 C2_18 F1_18 161.4(9) . . . . ?
C4_18 C1_18 C2_18 F1_18 42.1(11) . . . . ?
O1_18 C1_18 C2_18 F3_18 39.4(13) . . . . ?
C3_18 C1_18 C2_18 F3_18 -79.2(11) . . . . ?
C4_18 C1_18 C2_18 F3_18 161.5(9) . . . . ?
O1_18 C1_18 C2_18 F2_18 158.7(12) . . . . ?
C3_18 C1_18 C2_18 F2_18 40.1(14) . . . . ?
C4_18 C1_18 C2_18 F2_18 -79.2(13) . . . . ?
O1_18 C1_18 C3_18 F6_18 167.6(10) . . . . ?
C2_18 C1_18 C3_18 F6_18 -70.4(12) . . . . ?
C4_18 C1_18 C3_18 F6_18 48.1(12) . . . . ?
O1_18 C1_18 C3_18 F4_18 43.9(11) . . . . ?
C2_18 C1_18 C3_18 F4_18 165.9(9) . . . . ?
C4_18 C1_18 C3_18 F4_18 -75.6(10) . . . . ?
O1_18 C1_18 C3_18 F5_18 -75.1(12) . . . . ?
C2_18 C1_18 C3_18 F5_18 46.9(12) . . . . ?
C4_18 C1_18 C3_18 F5_18 165.4(9) . . . . ?
O1_18 C1_18 C4_18 F8_18 168.9(9) . . . . ?
C2_18 C1_18 C4_18 F8_18 46.4(11) . . . . ?
C3_18 C1_18 C4_18 F8_18 -74.8(10) . . . . ?
O1_18 C1_18 C4_18 F7_18 -69.3(13) . . . . ?
C2_18 C1_18 C4_18 F7_18 168.2(12) . . . . ?
C3_18 C1_18 C4_18 F7_18 47.0(13) . . . . ?
O1_18 C1_18 C4_18 F9_18 49.0(11) . . . . ?
C2_18 C1_18 C4_18 F9_18 -73.4(10) . . . . ?
C3_18 C1_18 C4_18 F9_18 165.3(9) . . . . ?
O1_7 Al4 O1_19 C1_19 -160.1(13) . . . . ?
O1_9 Al4 O1_19 C1_19 -40.9(16) . . . . ?
O1_8 Al4 O1_19 C1_19 88.9(15) . . . . ?
Al4 O1_19 C1_19 C3_19 -150.0(12) . . . . ?
Al4 O1_19 C1_19 C4_19 -28.9(17) . . . . ?
Al4 O1_19 C1_19 C2_19 90.1(14) . . . . ?
O1_19 C1_19 C2_19 F1_19 -45.4(10) . . . . ?
C3_19 C1_19 C2_19 F1_19 -165.5(8) . . . . ?
C4_19 C1_19 C2_19 F1_19 75.0(9) . . . . ?
O1_19 C1_19 C2_19 F3_19 75.7(10) . . . . ?
C3_19 C1_19 C2_19 F3_19 -44.5(10) . . . . ?
C4_19 C1_19 C2_19 F3_19 -163.9(8) . . . . ?
O1_19 C1_19 C2_19 F2_19 -164.8(8) . . . . ?
C3_19 C1_19 C2_19 F2_19 75.0(10) . . . . ?
C4_19 C1_19 C2_19 F2_19 -44.4(10) . . . . ?
O1_19 C1_19 C3_19 F6_19 -165.5(9) . . . . ?
C4_19 C1_19 C3_19 F6_19 73.4(11) . . . . ?
C2_19 C1_19 C3_19 F6_19 -44.7(11) . . . . ?
O1_19 C1_19 C3_19 F5_19 -45.8(11) . . . . ?
C4_19 C1_19 C3_19 F5_19 -166.9(8) . . . . ?
C2_19 C1_19 C3_19 F5_19 75.0(10) . . . . ?
O1_19 C1_19 C3_19 F4_19 75.1(11) . . . . ?
C4_19 C1_19 C3_19 F4_19 -46.0(11) . . . . ?
C2_19 C1_19 C3_19 F4_19 -164.1(9) . . . . ?
O1_19 C1_19 C4_19 F8_19 -164.0(9) . . . . ?
C3_19 C1_19 C4_19 F8_19 -43.3(12) . . . . ?
C2_19 C1_19 C4_19 F8_19 75.4(11) . . . . ?
O1_19 C1_19 C4_19 F9_19 75.8(10) . . . . ?
C3_19 C1_19 C4_19 F9_19 -163.5(8) . . . . ?
C2_19 C1_19 C4_19 F9_19 -44.8(10) . . . . ?
O1_19 C1_19 C4_19 F7_19 -46.1(11) . . . . ?
C3_19 C1_19 C4_19 F7_19 74.6(10) . . . . ?
C2_19 C1_19 C4_19 F7_19 -166.7(9) . . . . ?
O1_21 Al6 O1_20 C1_20 -46(6) . . . . ?
O1_17 Al6 O1_20 C1_20 86(6) . . . . ?
F28 Al6 O1_20 C1_20 -163(6) . . . . ?
Al6 O1_20 C1_20 C3_20 -109(6) . . . . ?
Al6 O1_20 C1_20 C4_20 15(6) . . . . ?
Al6 O1_20 C1_20 C2_20 133(6) . . . . ?
O1_20 C1_20 C2_20 F2_20 -154.2(16) . . . . ?
C3_20 C1_20 C2_20 F2_20 83.3(15) . . . . ?
C4_20 C1_20 C2_20 F2_20 -40.6(16) . . . . ?
O1_20 C1_20 C2_20 F3_20 86.6(17) . . . . ?
C3_20 C1_20 C2_20 F3_20 -35.8(17) . . . . ?
C4_20 C1_20 C2_20 F3_20 -159.7(15) . . . . ?
O1_20 C1_20 C2_20 F1_20 -29.2(18) . . . . ?
C3_20 C1_20 C2_20 F1_20 -151.6(15) . . . . ?
C4_20 C1_20 C2_20 F1_20 84.4(17) . . . . ?
O1_20 C1_20 C3_20 F4_20 84.8(19) . . . . ?
C4_20 C1_20 C3_20 F4_20 -36.0(18) . . . . ?
C2_20 C1_20 C3_20 F4_20 -159.4(15) . . . . ?
O1_20 C1_20 C3_20 F5_20 -36(2) . . . . ?
C4_20 C1_20 C3_20 F5_20 -157.3(16) . . . . ?
C2_20 C1_20 C3_20 F5_20 79.4(17) . . . . ?
O1_20 C1_20 C3_20 F6_20 -155.7(19) . . . . ?
C4_20 C1_20 C3_20 F6_20 83.5(19) . . . . ?
C2_20 C1_20 C3_20 F6_20 -39.8(19) . . . . ?
O1_20 C1_20 C4_20 F8_20 -161.4(17) . . . . ?
C3_20 C1_20 C4_20 F8_20 -35.5(19) . . . . ?
C2_20 C1_20 C4_20 F8_20 85.9(17) . . . . ?
O1_20 C1_20 C4_20 F9_20 77.7(16) . . . . ?
C3_20 C1_20 C4_20 F9_20 -156.4(14) . . . . ?
C2_20 C1_20 C4_20 F9_20 -35.0(16) . . . . ?
O1_20 C1_20 C4_20 F7_20 -45.1(17) . . . . ?
C3_20 C1_20 C4_20 F7_20 80.8(15) . . . . ?
C2_20 C1_20 C4_20 F7_20 -157.8(13) . . . . ?
O1_20 Al6 O1_21 C1_21 -93(6) . . . . ?
O1_17 Al6 O1_21 C1_21 128(6) . . . . ?
F28 Al6 O1_21 C1_21 21(7) . . . . ?
Al6 O1_21 C1_21 C3_21 23(7) . . . . ?
Al6 O1_21 C1_21 C2_21 -95(6) . . . . ?
Al6 O1_21 C1_21 C4_21 148(6) . . . . ?
O1_21 C1_21 C2_21 F2_21 162.8(16) . . . . ?
C3_21 C1_21 C2_21 F2_21 43.5(16) . . . . ?
C4_21 C1_21 C2_21 F2_21 -76.6(16) . . . . ?
O1_21 C1_21 C2_21 F1_21 -79.2(16) . . . . ?
C3_21 C1_21 C2_21 F1_21 161.6(13) . . . . ?
C4_21 C1_21 C2_21 F1_21 41.5(15) . . . . ?
O1_21 C1_21 C2_21 F3_21 38.7(18) . . . . ?
C3_21 C1_21 C2_21 F3_21 -80.5(16) . . . . ?
C4_21 C1_21 C2_21 F3_21 159.4(15) . . . . ?
O1_21 C1_21 C3_21 F5_21 -64.8(17) . . . . ?
C2_21 C1_21 C3_21 F5_21 51.8(15) . . . . ?
C4_21 C1_21 C3_21 F5_21 169.5(13) . . . . ?
O1_21 C1_21 C3_21 F6_21 174.2(18) . . . . ?
C2_21 C1_21 C3_21 F6_21 -69.2(17) . . . . ?
C4_21 C1_21 C3_21 F6_21 48.6(18) . . . . ?
O1_21 C1_21 C3_21 F4_21 57.7(18) . . . . ?
C2_21 C1_21 C3_21 F4_21 174.3(14) . . . . ?
C4_21 C1_21 C3_21 F4_21 -68.0(16) . . . . ?
O1_21 C1_21 C4_21 F7_21 -86.6(17) . . . . ?
C3_21 C1_21 C4_21 F7_21 37.6(16) . . . . ?
C2_21 C1_21 C4_21 F7_21 157.2(14) . . . . ?
O1_21 C1_21 C4_21 F9_21 42.1(18) . . . . ?
C3_21 C1_21 C4_21 F9_21 166.3(14) . . . . ?
C2_21 C1_21 C4_21 F9_21 -74.2(15) . . . . ?
O1_21 C1_21 C4_21 F8_21 153.1(16) . . . . ?
C3_21 C1_21 C4_21 F8_21 -82.7(16) . . . . ?
C2_21 C1_21 C4_21 F8_21 36.8(17) . . . . ?
O1_16 Al3 O1_22 C1_22 -156.8(10) . . . . ?
O1_11 Al3 O1_22 C1_22 82.6(10) . . . . ?
O1_23 Al3 O1_22 C1_22 -37.2(11) . . . . ?
Al3 O1_22 C1_22 C3_22 176.1(8) . . . . ?
Al3 O1_22 C1_22 C2_22 56.8(12) . . . . ?
Al3 O1_22 C1_22 C4_22 -63.9(12) . . . . ?
O1_22 C1_22 C2_22 F2_22 160.7(7) . . . . ?
C3_22 C1_22 C2_22 F2_22 40.3(10) . . . . ?
C4_22 C1_22 C2_22 F2_22 -79.5(9) . . . . ?
O1_22 C1_22 C2_22 F3_22 38.8(9) . . . . ?
C3_22 C1_22 C2_22 F3_22 -81.6(8) . . . . ?
C4_22 C1_22 C2_22 F3_22 158.6(7) . . . . ?
O1_22 C1_22 C2_22 F1_22 -79.0(8) . . . . ?
C3_22 C1_22 C2_22 F1_22 160.6(7) . . . . ?
C4_22 C1_22 C2_22 F1_22 40.9(8) . . . . ?
O1_22 C1_22 C3_22 F4_22 43.8(10) . . . . ?
C2_22 C1_22 C3_22 F4_22 165.0(8) . . . . ?
C4_22 C1_22 C3_22 F4_22 -75.3(9) . . . . ?
O1_22 C1_22 C3_22 F5_22 -74.5(9) . . . . ?
C2_22 C1_22 C3_22 F5_22 46.6(9) . . . . ?
C4_22 C1_22 C3_22 F5_22 166.3(7) . . . . ?
O1_22 C1_22 C3_22 F6_22 162.3(7) . . . . ?
C2_22 C1_22 C3_22 F6_22 -76.6(8) . . . . ?
C4_22 C1_22 C3_22 F6_22 43.1(9) . . . . ?
O1_22 C1_22 C4_22 F8_22 160.1(8) . . . . ?
C3_22 C1_22 C4_22 F8_22 -80.0(10) . . . . ?
C2_22 C1_22 C4_22 F8_22 38.6(10) . . . . ?
O1_22 C1_22 C4_22 F7_22 -74.6(9) . . . . ?
C3_22 C1_22 C4_22 F7_22 45.3(10) . . . . ?
C2_22 C1_22 C4_22 F7_22 163.9(8) . . . . ?
O1_22 C1_22 C4_22 F9_22 44.6(9) . . . . ?
C3_22 C1_22 C4_22 F9_22 164.5(7) . . . . ?
C2_22 C1_22 C4_22 F9_22 -76.9(9) . . . . ?
O1_22 Al3 O1_23 C1_23 163.6(18) . . . . ?
O1_16 Al3 O1_23 C1_23 -78.3(19) . . . . ?
O1_11 Al3 O1_23 C1_23 42(2) . . . . ?
Al3 O1_23 C1_23 C3_23 -76(2) . . . . ?
Al3 O1_23 C1_23 C2_23 163.3(17) . . . . ?
Al3 O1_23 C1_23 C4_23 45(2) . . . . ?
O1_23 C1_23 C2_23 F3_23 77.5(11) . . . . ?
C3_23 C1_23 C2_23 F3_23 -44.4(11) . . . . ?
C4_23 C1_23 C2_23 F3_23 -163.4(9) . . . . ?
O1_23 C1_23 C2_23 F1_23 -44.8(11) . . . . ?
C3_23 C1_23 C2_23 F1_23 -166.7(8) . . . . ?
C4_23 C1_23 C2_23 F1_23 74.3(10) . . . . ?
O1_23 C1_23 C2_23 F2_23 -163.5(9) . . . . ?
C3_23 C1_23 C2_23 F2_23 74.7(10) . . . . ?
C4_23 C1_23 C2_23 F2_23 -44.3(10) . . . . ?
O1_23 C1_23 C3_23 F5_23 -43.0(12) . . . . ?
C2_23 C1_23 C3_23 F5_23 75.8(11) . . . . ?
C4_23 C1_23 C3_23 F5_23 -164.7(9) . . . . ?
O1_23 C1_23 C3_23 F4_23 79.2(11) . . . . ?
C2_23 C1_23 C3_23 F4_23 -161.9(9) . . . . ?
C4_23 C1_23 C3_23 F4_23 -42.5(11) . . . . ?
O1_23 C1_23 C3_23 F6_23 -159.9(10) . . . . ?
C2_23 C1_23 C3_23 F6_23 -41.0(12) . . . . ?
C4_23 C1_23 C3_23 F6_23 78.4(11) . . . . ?
O1_23 C1_23 C4_23 F8_23 -164.3(9) . . . . ?
C3_23 C1_23 C4_23 F8_23 -41.5(11) . . . . ?
C2_23 C1_23 C4_23 F8_23 78.5(10) . . . . ?
O1_23 C1_23 C4_23 F9_23 73.0(10) . . . . ?
C3_23 C1_23 C4_23 F9_23 -164.2(8) . . . . ?
C2_23 C1_23 C4_23 F9_23 -44.2(10) . . . . ?
O1_23 C1_23 C4_23 F7_23 -43.1(11) . . . . ?
C3_23 C1_23 C4_23 F7_23 79.7(10) . . . . ?
C2_23 C1_23 C4_23 F7_23 -160.3(8) . . . . ?
O1_6 Al5 O1_24 C1_24 141.9(16) . . . . ?
O1_4 Al5 O1_24 C1_24 24.1(18) . . . . ?
O1_5 Al5 O1_24 C1_24 -100.0(16) . . . . ?
Al5 O1_24 C1_24 C3_24 47.9(19) . . . . ?
Al5 O1_24 C1_24 C2_24 -73.6(18) . . . . ?
Al5 O1_24 C1_24 C4_24 167.8(14) . . . . ?
O1_24 C1_24 C2_24 F3_24 46.7(11) . . . . ?
C3_24 C1_24 C2_24 F3_24 -75.3(10) . . . . ?
C4_24 C1_24 C2_24 F3_24 163.8(9) . . . . ?
O1_24 C1_24 C2_24 F2_24 166.3(8) . . . . ?
C3_24 C1_24 C2_24 F2_24 44.3(10) . . . . ?
C4_24 C1_24 C2_24 F2_24 -76.6(10) . . . . ?
O1_24 C1_24 C2_24 F1_24 -72.5(10) . . . . ?
C3_24 C1_24 C2_24 F1_24 165.5(9) . . . . ?
C4_24 C1_24 C2_24 F1_24 44.5(11) . . . . ?
O1_24 C1_24 C3_24 F4_24 39.7(12) . . . . ?
C2_24 C1_24 C3_24 F4_24 161.2(9) . . . . ?
C4_24 C1_24 C3_24 F4_24 -78.2(11) . . . . ?
O1_24 C1_24 C3_24 F6_24 162.3(9) . . . . ?
C2_24 C1_24 C3_24 F6_24 -76.2(10) . . . . ?
C4_24 C1_24 C3_24 F6_24 44.4(11) . . . . ?
O1_24 C1_24 C3_24 F5_24 -80.0(10) . . . . ?
C2_24 C1_24 C3_24 F5_24 41.6(10) . . . . ?
C4_24 C1_24 C3_24 F5_24 162.1(8) . . . . ?
O1_24 C1_24 C4_24 F7_24 -76.1(11) . . . . ?
C3_24 C1_24 C4_24 F7_24 44.2(12) . . . . ?
C2_24 C1_24 C4_24 F7_24 165.0(10) . . . . ?
O1_24 C1_24 C4_24 F8_24 162.9(9) . . . . ?
C3_24 C1_24 C4_24 F8_24 -76.8(10) . . . . ?
C2_24 C1_24 C4_24 F8_24 44.0(11) . . . . ?
O1_24 C1_24 C4_24 F9_24 42.1(11) . . . . ?
C3_24 C1_24 C4_24 F9_24 162.4(9) . . . . ?
C2_24 C1_24 C4_24 F9_24 -76.8(10) . . . . ?
O1_10 Al7 O1_25 C1_25 -89.6(13) . . . . ?
O1_15 Al7 O1_25 C1_25 40.9(11) . . . . ?
F27 Al7 O1_25 C1_25 153.1(9) . . . . ?
Al7 O1_25 C1_25 C4_25 -56.8(12) . . . . ?
Al7 O1_25 C1_25 C2_25 65.1(11) . . . . ?
Al7 O1_25 C1_25 C3_25 -176.4(8) . . . . ?
O1_25 C1_25 C2_25 F3_25 75.6(7) . . . . ?
C4_25 C1_25 C2_25 F3_25 -162.0(6) . . . . ?
C3_25 C1_25 C2_25 F3_25 -42.2(7) . . . . ?
O1_25 C1_25 C2_25 F1_25 -44.3(8) . . . . ?
C4_25 C1_25 C2_25 F1_25 78.1(7) . . . . ?
C3_25 C1_25 C2_25 F1_25 -162.2(6) . . . . ?
O1_25 C1_25 C2_25 F2_25 -163.5(6) . . . . ?
C4_25 C1_25 C2_25 F2_25 -41.1(8) . . . . ?
C3_25 C1_25 C2_25 F2_25 78.6(7) . . . . ?
O1_25 C1_25 C3_25 F6_25 -169.0(6) . . . . ?
C4_25 C1_25 C3_25 F6_25 70.8(8) . . . . ?
C2_25 C1_25 C3_25 F6_25 -48.8(8) . . . . ?
O1_25 C1_25 C3_25 F4_25 70.2(7) . . . . ?
C4_25 C1_25 C3_25 F4_25 -49.9(7) . . . . ?
C2_25 C1_25 C3_25 F4_25 -169.6(6) . . . . ?
O1_25 C1_25 C3_25 F5_25 -47.8(8) . . . . ?
C4_25 C1_25 C3_25 F5_25 -167.9(6) . . . . ?
C2_25 C1_25 C3_25 F5_25 72.4(7) . . . . ?
O1_25 C1_25 C4_25 F8_25 -161.5(6) . . . . ?
C2_25 C1_25 C4_25 F8_25 75.8(7) . . . . ?
C3_25 C1_25 C4_25 F8_25 -43.3(8) . . . . ?
O1_25 C1_25 C4_25 F7_25 -42.4(7) . . . . ?
C2_25 C1_25 C4_25 F7_25 -165.2(6) . . . . ?
C3_25 C1_25 C4_25 F7_25 75.8(7) . . . . ?
O1_25 C1_25 C4_25 F9_25 77.8(7) . . . . ?
C2_25 C1_25 C4_25 F9_25 -44.9(7) . . . . ?
C3_25 C1_25 C4_25 F9_25 -164.0(6) . . . . ?
O1_12 Al1 O1_26 C1_26 124(2) . . . . ?
O1_18 Al1 O1_26 C1_26 -121(2) . . . . ?
O1_13 Al1 O1_26 C1_26 2(3) . . . . ?
Al1 O1_26 C1_26 C3_26 51(3) . . . . ?
Al1 O1_26 C1_26 C2_26 -73(3) . . . . ?
Al1 O1_26 C1_26 C4_26 169(2) . . . . ?
O1_26 C1_26 C2_26 F3_26 83.5(16) . . . . ?
C3_26 C1_26 C2_26 F3_26 -41.3(16) . . . . ?
C4_26 C1_26 C2_26 F3_26 -159.9(14) . . . . ?
O1_26 C1_26 C2_26 F2_26 -157.8(13) . . . . ?
C3_26 C1_26 C2_26 F2_26 77.4(14) . . . . ?
C4_26 C1_26 C2_26 F2_26 -41.2(15) . . . . ?
O1_26 C1_26 C2_26 F1_26 -36.4(15) . . . . ?
C3_26 C1_26 C2_26 F1_26 -161.2(13) . . . . ?
C4_26 C1_26 C2_26 F1_26 80.2(14) . . . . ?
O1_26 C1_26 C3_26 F6_26 -178.0(12) . . . . ?
C2_26 C1_26 C3_26 F6_26 -51.6(14) . . . . ?
C4_26 C1_26 C3_26 F6_26 66.3(14) . . . . ?
O1_26 C1_26 C3_26 F5_26 -59.4(14) . . . . ?
C2_26 C1_26 C3_26 F5_26 67.0(14) . . . . ?
C4_26 C1_26 C3_26 F5_26 -175.1(12) . . . . ?
O1_26 C1_26 C3_26 F4_26 64.2(15) . . . . ?
C2_26 C1_26 C3_26 F4_26 -169.5(13) . . . . ?
C4_26 C1_26 C3_26 F4_26 -51.5(15) . . . . ?
O1_26 C1_26 C4_26 F9_26 65.7(12) . . . . ?
C3_26 C1_26 C4_26 F9_26 -175.0(10) . . . . ?
C2_26 C1_26 C4_26 F9_26 -56.3(12) . . . . ?
O1_26 C1_26 C4_26 F8_26 -170.5(13) . . . . ?
C3_26 C1_26 C4_26 F8_26 -51.2(15) . . . . ?
C2_26 C1_26 C4_26 F8_26 67.4(15) . . . . ?
O1_26 C1_26 C4_26 F7_26 -47.2(14) . . . . ?
C3_26 C1_26 C4_26 F7_26 72.1(14) . . . . ?
C2_26 C1_26 C4_26 F7_26 -169.2(12) . . . . ?
C13_27 P1_27 C1_27 C2_27 52.4(13) . . . . ?
C7_27 P1_27 C1_27 C2_27 163.5(11) . . . . ?
Ga4 P1_27 C1_27 C2_27 -65.7(12) . . . . ?
C13_27 P1_27 C1_27 C6_27 -173.4(10) . . . . ?
C7_27 P1_27 C1_27 C6_27 -62.3(13) . . . . ?
Ga4 P1_27 C1_27 C6_27 68.4(12) . . . . ?
C6_27 C1_27 C2_27 C3_27 48.3(17) . . . . ?
P1_27 C1_27 C2_27 C3_27 -179.1(11) . . . . ?
C1_27 C2_27 C3_27 C4_27 -53.7(17) . . . . ?
C2_27 C3_27 C4_27 C5_27 54.7(19) . . . . ?
C3_27 C4_27 C5_27 C6_27 -50(2) . . . . ?
C2_27 C1_27 C6_27 C5_27 -42.5(19) . . . . ?
P1_27 C1_27 C6_27 C5_27 -176.4(12) . . . . ?
C4_27 C5_27 C6_27 C1_27 43(2) . . . . ?
C1_27 P1_27 C7_27 C12_27 -179.6(11) . . . . ?
C13_27 P1_27 C7_27 C12_27 -65.6(12) . . . . ?
Ga4 P1_27 C7_27 C12_27 49.9(12) . . . . ?
C1_27 P1_27 C7_27 C8_27 -55.0(13) . . . . ?
C13_27 P1_27 C7_27 C8_27 59.0(12) . . . . ?
Ga4 P1_27 C7_27 C8_27 174.5(10) . . . . ?
C12_27 C7_27 C8_27 C9_27 -56.5(15) . . . . ?
P1_27 C7_27 C8_27 C9_27 178.4(11) . . . . ?
C7_27 C8_27 C9_27 C10_27 55.8(16) . . . . ?
C8_27 C9_27 C10_27 C11_27 -56.6(15) . . . . ?
C9_27 C10_27 C11_27 C12_27 57.2(15) . . . . ?
C8_27 C7_27 C12_27 C11_27 57.6(15) . . . . ?
P1_27 C7_27 C12_27 C11_27 -176.3(12) . . . . ?
C10_27 C11_27 C12_27 C7_27 -58.1(16) . . . . ?
C1_27 P1_27 C13_27 C14_27 -95.2(13) . . . . ?
C7_27 P1_27 C13_27 C14_27 151.5(11) . . . . ?
Ga4 P1_27 C13_27 C14_27 29.0(12) . . . . ?
P1_27 C13_27 C14_27 P2_27 -50.3(14) . . . . ?
C15_27 P2_27 C14_27 C13_27 171.9(10) . . . . ?
C21_27 P2_27 C14_27 C13_27 -66.9(13) . . . . ?
Ga4 P2_27 C14_27 C13_27 45.5(11) . . . . ?
C21_27 P2_27 C15_27 C16_27 88.0(9) . . . . ?
C14_27 P2_27 C15_27 C16_27 -156.2(8) . . . . ?
Ga4 P2_27 C15_27 C16_27 -39.5(9) . . . . ?
C21_27 P2_27 C15_27 C20_27 -39.8(14) . . . . ?
C14_27 P2_27 C15_27 C20_27 76.1(13) . . . . ?
Ga4 P2_27 C15_27 C20_27 -167.3(11) . . . . ?
C20_27 C15_27 C16_27 C17_27 -59.3(13) . . . . ?
P2_27 C15_27 C16_27 C17_27 169.3(9) . . . . ?
C15_27 C16_27 C17_27 C18_27 57.1(15) . . . . ?
C16_27 C17_27 C18_27 C19_27 -57.0(16) . . . . ?
C17_27 C18_27 C19_27 C20_27 58.9(14) . . . . ?
C18_27 C19_27 C20_27 C15_27 -60.5(17) . . . . ?
C16_27 C15_27 C20_27 C19_27 60.7(16) . . . . ?
P2_27 C15_27 C20_27 C19_27 -170.2(10) . . . . ?
C15_27 P2_27 C21_27 C22_27 -54.4(14) . . . . ?
C14_27 P2_27 C21_27 C22_27 -169.1(13) . . . . ?
Ga4 P2_27 C21_27 C22_27 79.6(13) . . . . ?
C15_27 P2_27 C21_27 C26_27 74.1(13) . . . . ?
C14_27 P2_27 C21_27 C26_27 -40.6(14) . . . . ?
Ga4 P2_27 C21_27 C26_27 -151.9(11) . . . . ?
C26_27 C21_27 C22_27 C23_27 57.2(17) . . . . ?
P2_27 C21_27 C22_27 C23_27 -171.7(14) . . . . ?
C21_27 C22_27 C23_27 C24_27 -55.7(18) . . . . ?
C22_27 C23_27 C24_27 C25_27 55.4(18) . . . . ?
C23_27 C24_27 C25_27 C26_27 -56.4(17) . . . . ?
C24_27 C25_27 C26_27 C21_27 56.4(15) . . . . ?
C22_27 C21_27 C26_27 C25_27 -56.9(15) . . . . ?
P2_27 C21_27 C26_27 C25_27 174.1(12) . . . . ?
C13_29 P1_29 C1_29 C6_29 179.6(5) . . . . ?
C7_29 P1_29 C1_29 C6_29 -66.7(6) . . . . ?
Ga5 P1_29 C1_29 C6_29 64.1(5) . . . . ?
C13_29 P1_29 C1_29 C2_29 53.9(6) . . . . ?
C7_29 P1_29 C1_29 C2_29 167.5(6) . . . . ?
Ga5 P1_29 C1_29 C2_29 -61.7(6) . . . . ?
C6_29 C1_29 C2_29 C3_29 52.7(10) . . . . ?
P1_29 C1_29 C2_29 C3_29 176.9(6) . . . . ?
C1_29 C2_29 C3_29 C4_29 -54.1(11) . . . . ?
C2_29 C3_29 C4_29 C5_29 55.9(11) . . . . ?
C3_29 C4_29 C5_29 C6_29 -55.8(11) . . . . ?
C2_29 C1_29 C6_29 C5_29 -52.0(9) . . . . ?
P1_29 C1_29 C6_29 C5_29 -177.2(6) . . . . ?
C4_29 C5_29 C6_29 C1_29 53.2(10) . . . . ?
C1_29 P1_29 C7_29 C8_29 -50.3(6) . . . . ?
C13_29 P1_29 C7_29 C8_29 62.9(6) . . . . ?
Ga5 P1_29 C7_29 C8_29 178.8(4) . . . . ?
C1_29 P1_29 C7_29 C12_29 -177.0(5) . . . . ?
C13_29 P1_29 C7_29 C12_29 -63.7(5) . . . . ?
Ga5 P1_29 C7_29 C12_29 52.2(5) . . . . ?
C12_29 C7_29 C8_29 C9_29 -56.9(8) . . . . ?
P1_29 C7_29 C8_29 C9_29 175.6(5) . . . . ?
C7_29 C8_29 C9_29 C10_29 55.9(9) . . . . ?
C8_29 C9_29 C10_29 C11_29 -56.2(10) . . . . ?
C9_29 C10_29 C11_29 C12_29 56.5(9) . . . . ?
C8_29 C7_29 C12_29 C11_29 57.1(7) . . . . ?
P1_29 C7_29 C12_29 C11_29 -175.3(5) . . . . ?
C10_29 C11_29 C12_29 C7_29 -56.4(8) . . . . ?
C1_29 P1_29 C13_29 C14_29 -94.6(5) . . . . ?
C7_29 P1_29 C13_29 C14_29 151.0(4) . . . . ?
Ga5 P1_29 C13_29 C14_29 28.1(5) . . . . ?
P1_29 C13_29 C14_29 P2_29 -53.0(6) . . . . ?
C21_29 P2_29 C14_29 C13_29 -62.4(5) . . . . ?
C15_29 P2_29 C14_29 C13_29 -179.1(4) . . . . ?
Ga5 P2_29 C14_29 C13_29 49.3(5) . . . . ?
C14_29 P2_29 C15_29 C20_29 -18.2(6) . . . . ?
C21_29 P2_29 C15_29 C20_29 -133.4(5) . . . . ?
Ga5 P2_29 C15_29 C20_29 101.7(5) . . . . ?
C14_29 P2_29 C15_29 C16_29 -144.5(5) . . . . ?
C21_29 P2_29 C15_29 C16_29 100.2(5) . . . . ?
Ga5 P2_29 C15_29 C16_29 -24.7(6) . . . . ?
C20_29 C15_29 C16_29 C17_29 54.1(8) . . . . ?
P2_29 C15_29 C16_29 C17_29 -179.2(5) . . . . ?
C15_29 C16_29 C17_29 C18_29 -53.7(8) . . . . ?
C16_29 C17_29 C18_29 C19_29 55.1(9) . . . . ?
C17_29 C18_29 C19_29 C20_29 -55.8(9) . . . . ?
C18_29 C19_29 C20_29 C15_29 55.0(9) . . . . ?
C16_29 C15_29 C20_29 C19_29 -54.8(8) . . . . ?
P2_29 C15_29 C20_29 C19_29 179.7(5) . . . . ?
C14_29 P2_29 C21_29 C22_29 -177.9(4) . . . . ?
C15_29 P2_29 C21_29 C22_29 -60.7(5) . . . . ?
Ga5 P2_29 C21_29 C22_29 73.2(4) . . . . ?
C14_29 P2_29 C21_29 C26_29 -50.7(5) . . . . ?
C15_29 P2_29 C21_29 C26_29 66.5(5) . . . . ?
Ga5 P2_29 C21_29 C26_29 -159.6(4) . . . . ?
C26_29 C21_29 C22_29 C23_29 57.6(7) . . . . ?
P2_29 C21_29 C22_29 C23_29 -173.8(4) . . . . ?
C21_29 C22_29 C23_29 C24_29 -56.8(7) . . . . ?
C22_29 C23_29 C24_29 C25_29 56.4(8) . . . . ?
C23_29 C24_29 C25_29 C26_29 -56.0(8) . . . . ?
C24_29 C25_29 C26_29 C21_29 55.3(8) . . . . ?
C22_29 C21_29 C26_29 C25_29 -56.6(7) . . . . ?
P2_29 C21_29 C26_29 C25_29 176.2(5) . . . . ?
C13_30 P1_30 C1_30 C2_30 54.2(5) . . . . ?
C7_30 P1_30 C1_30 C2_30 164.8(4) . . . . ?
Ga6 P1_30 C1_30 C2_30 -60.3(5) . . . . ?
C13_30 P1_30 C1_30 C6_30 179.7(4) . . . . ?
C7_30 P1_30 C1_30 C6_30 -69.7(5) . . . . ?
Ga6 P1_30 C1_30 C6_30 65.2(4) . . . . ?
C6_30 C1_30 C2_30 C3_30 54.7(7) . . . . ?
P1_30 C1_30 C2_30 C3_30 179.9(5) . . . . ?
C1_30 C2_30 C3_30 C4_30 -54.3(8) . . . . ?
C2_30 C3_30 C4_30 C5_30 53.8(8) . . . . ?
C3_30 C4_30 C5_30 C6_30 -54.3(7) . . . . ?
C4_30 C5_30 C6_30 C1_30 54.6(7) . . . . ?
C2_30 C1_30 C6_30 C5_30 -54.2(7) . . . . ?
P1_30 C1_30 C6_30 C5_30 179.1(4) . . . . ?
C1_30 P1_30 C7_30 C12_30 89.7(5) . . . . ?
C13_30 P1_30 C7_30 C12_30 -156.1(5) . . . . ?
Ga6 P1_30 C7_30 C12_30 -42.6(5) . . . . ?
C1_30 P1_30 C7_30 C8_30 -41.3(6) . . . . ?
C13_30 P1_30 C7_30 C8_30 72.9(5) . . . . ?
Ga6 P1_30 C7_30 C8_30 -173.6(4) . . . . ?
C12_30 C7_30 C8_30 C9_30 57.5(8) . . . . ?
P1_30 C7_30 C8_30 C9_30 -169.9(5) . . . . ?
C7_30 C8_30 C9_30 C10_30 -55.7(9) . . . . ?
C8_30 C9_30 C10_30 C11_30 55.1(10) . . . . ?
C9_30 C10_30 C11_30 C12_30 -54.1(10) . . . . ?
C8_30 C7_30 C12_30 C11_30 -56.9(7) . . . . ?
P1_30 C7_30 C12_30 C11_30 170.7(5) . . . . ?
C10_30 C11_30 C12_30 C7_30 54.3(8) . . . . ?
C1_30 P1_30 C13_30 C14_30 -84.9(5) . . . . ?
C7_30 P1_30 C13_30 C14_30 161.0(5) . . . . ?
Ga6 P1_30 C13_30 C14_30 36.4(5) . . . . ?
P1_30 C13_30 C14_30 P2_30 -48.0(6) . . . . ?
C21_30 P2_30 C14_30 C13_30 -82.2(5) . . . . ?
C15_30 P2_30 C14_30 C13_30 159.3(5) . . . . ?
Ga6 P2_30 C14_30 C13_30 32.6(5) . . . . ?
C21_30 P2_30 C15_30 C16_30 172.9(5) . . . . ?
C14_30 P2_30 C15_30 C16_30 -69.8(6) . . . . ?
Ga6 P2_30 C15_30 C16_30 45.7(6) . . . . ?
C21_30 P2_30 C15_30 C20_30 -63.2(6) . . . . ?
C14_30 P2_30 C15_30 C20_30 54.1(6) . . . . ?
Ga6 P2_30 C15_30 C20_30 169.6(5) . . . . ?
C20_30 C15_30 C16_30 C17_30 55.9(8) . . . . ?
P2_30 C15_30 C16_30 C17_30 -179.2(5) . . . . ?
C15_30 C16_30 C17_30 C18_30 -57.5(9) . . . . ?
C16_30 C17_30 C18_30 C19_30 58.3(9) . . . . ?
C17_30 C18_30 C19_30 C20_30 -57.5(10) . . . . ?
C18_30 C19_30 C20_30 C15_30 55.7(10) . . . . ?
C16_30 C15_30 C20_30 C19_30 -54.8(9) . . . . ?
P2_30 C15_30 C20_30 C19_30 -178.3(6) . . . . ?
C15_30 P2_30 C21_30 C22_30 -54.9(7) . . . . ?
C14_30 P2_30 C21_30 C22_30 -169.2(6) . . . . ?
Ga6 P2_30 C21_30 C22_30 78.8(6) . . . . ?
C15_30 P2_30 C21_30 C26_30 75.5(6) . . . . ?
C14_30 P2_30 C21_30 C26_30 -38.9(6) . . . . ?
Ga6 P2_30 C21_30 C26_30 -150.8(5) . . . . ?
C26_30 C21_30 C22_30 C23_30 58.7(9) . . . . ?
P2_30 C21_30 C22_30 C23_30 -167.7(7) . . . . ?
C21_30 C22_30 C23_30 C24_30 -55.6(11) . . . . ?
C22_30 C23_30 C24_30 C25_30 55.3(12) . . . . ?
C23_30 C24_30 C25_30 C26_30 -56.3(12) . . . . ?
C22_30 C21_30 C26_30 C25_30 -58.1(8) . . . . ?
P2_30 C21_30 C26_30 C25_30 172.1(5) . . . . ?
C24_30 C25_30 C26_30 C21_30 56.3(9) . . . . ?
C7_31 P1_31 C1_31 C6_31 -73.5(5) . . . . ?
C13_31 P1_31 C1_31 C6_31 176.2(5) . . . . ?
Ga2 P1_31 C1_31 C6_31 61.2(5) . . . . ?
C7_31 P1_31 C1_31 C2_31 162.0(5) . . . . ?
C13_31 P1_31 C1_31 C2_31 51.6(6) . . . . ?
Ga2 P1_31 C1_31 C2_31 -63.4(5) . . . . ?
C6_31 C1_31 C2_31 C3_31 53.4(8) . . . . ?
P1_31 C1_31 C2_31 C3_31 177.0(6) . . . . ?
C1_31 C2_31 C3_31 C4_31 -54.6(10) . . . . ?
C2_31 C3_31 C4_31 C5_31 57.0(10) . . . . ?
C3_31 C4_31 C5_31 C6_31 -57.6(9) . . . . ?
C2_31 C1_31 C6_31 C5_31 -54.2(8) . . . . ?
P1_31 C1_31 C6_31 C5_31 -179.2(5) . . . . ?
C4_31 C5_31 C6_31 C1_31 56.3(9) . . . . ?
C1_31 P1_31 C7_31 C12_31 82.1(5) . . . . ?
C13_31 P1_31 C7_31 C12_31 -164.4(5) . . . . ?
Ga2 P1_31 C7_31 C12_31 -53.2(5) . . . . ?
C1_31 P1_31 C7_31 C8_31 -48.7(5) . . . . ?
C13_31 P1_31 C7_31 C8_31 64.8(5) . . . . ?
Ga2 P1_31 C7_31 C8_31 176.1(4) . . . . ?
C12_31 C7_31 C8_31 C9_31 57.5(7) . . . . ?
P1_31 C7_31 C8_31 C9_31 -170.0(4) . . . . ?
C7_31 C8_31 C9_31 C10_31 -56.0(7) . . . . ?
C8_31 C9_31 C10_31 C11_31 55.7(8) . . . . ?
C9_31 C10_31 C11_31 C12_31 -54.4(8) . . . . ?
C8_31 C7_31 C12_31 C11_31 -57.0(8) . . . . ?
P1_31 C7_31 C12_31 C11_31 170.9(5) . . . . ?
C10_31 C11_31 C12_31 C7_31 55.0(8) . . . . ?
C1_31 P1_31 C13_31 C14_31 -86.7(5) . . . . ?
C7_31 P1_31 C13_31 C14_31 156.9(5) . . . . ?
Ga2 P1_31 C13_31 C14_31 36.9(5) . . . . ?
P1_31 C13_31 C14_31 P2_31 -51.8(6) . . . . ?
C21_31 P2_31 C14_31 C13_31 -81.1(5) . . . . ?
C15_31 P2_31 C14_31 C13_31 162.9(5) . . . . ?
Ga2 P2_31 C14_31 C13_31 38.0(5) . . . . ?
C14_31 P2_31 C15_31 C20_31 173.8(5) . . . . ?
C21_31 P2_31 C15_31 C20_31 62.5(5) . . . . ?
Ga2 P2_31 C15_31 C20_31 -71.2(5) . . . . ?
C14_31 P2_31 C15_31 C16_31 -61.4(5) . . . . ?
C21_31 P2_31 C15_31 C16_31 -172.6(4) . . . . ?
Ga2 P2_31 C15_31 C16_31 53.7(5) . . . . ?
C20_31 C15_31 C16_31 C17_31 -56.0(7) . . . . ?
P2_31 C15_31 C16_31 C17_31 179.0(5) . . . . ?
C15_31 C16_31 C17_31 C18_31 56.5(8) . . . . ?
C16_31 C17_31 C18_31 C19_31 -55.9(9) . . . . ?
C17_31 C18_31 C19_31 C20_31 54.7(9) . . . . ?
C16_31 C15_31 C20_31 C19_31 55.2(7) . . . . ?
P2_31 C15_31 C20_31 C19_31 -179.1(5) . . . . ?
C18_31 C19_31 C20_31 C15_31 -54.5(9) . . . . ?
C14_31 P2_31 C21_31 C26_31 -71.3(5) . . . . ?
C15_31 P2_31 C21_31 C26_31 40.1(5) . . . . ?
Ga2 P2_31 C21_31 C26_31 176.2(4) . . . . ?
C14_31 P2_31 C21_31 C22_31 160.5(4) . . . . ?
C15_31 P2_31 C21_31 C22_31 -88.2(5) . . . . ?
Ga2 P2_31 C21_31 C22_31 48.0(5) . . . . ?
C26_31 C21_31 C22_31 C23_31 59.8(7) . . . . ?
P2_31 C21_31 C22_31 C23_31 -169.8(4) . . . . ?
C21_31 C22_31 C23_31 C24_31 -58.2(7) . . . . ?
C22_31 C23_31 C24_31 C25_31 55.3(8) . . . . ?
C23_31 C24_31 C25_31 C26_31 -53.6(8) . . . . ?
C22_31 C21_31 C26_31 C25_31 -57.6(7) . . . . ?
P2_31 C21_31 C26_31 C25_31 172.3(4) . . . . ?
C24_31 C25_31 C26_31 C21_31 54.4(8) . . . . ?
C13_32 P1_32 C1_32 C6_32 158.5(5) . . . . ?
C7_32 P1_32 C1_32 C6_32 44.7(6) . . . . ?
Ga1 P1_32 C1_32 C6_32 -87.6(5) . . . . ?
C13_32 P1_32 C1_32 C2_32 29.4(7) . . . . ?
C7_32 P1_32 C1_32 C2_32 -84.3(6) . . . . ?
Ga1 P1_32 C1_32 C2_32 143.3(5) . . . . ?
C6_32 C1_32 C2_32 C3_32 56.8(9) . . . . ?
P1_32 C1_32 C2_32 C3_32 -174.0(6) . . . . ?
C1_32 C2_32 C3_32 C4_32 -56.4(10) . . . . ?
C2_32 C3_32 C4_32 C5_32 56.2(10) . . . . ?
C3_32 C4_32 C5_32 C6_32 -54.9(10) . . . . ?
C2_32 C1_32 C6_32 C5_32 -55.8(8) . . . . ?
P1_32 C1_32 C6_32 C5_32 172.7(5) . . . . ?
C4_32 C5_32 C6_32 C1_32 54.0(9) . . . . ?
C13_32 P1_32 C7_32 C8_32 -61.3(6) . . . . ?
C1_32 P1_32 C7_32 C8_32 55.3(6) . . . . ?
Ga1 P1_32 C7_32 C8_32 -175.7(4) . . . . ?
C13_32 P1_32 C7_32 C12_32 64.8(6) . . . . ?
C1_32 P1_32 C7_32 C12_32 -178.6(6) . . . . ?
Ga1 P1_32 C7_32 C12_32 -49.6(6) . . . . ?
C12_32 C7_32 C8_32 C9_32 51.3(9) . . . . ?
P1_32 C7_32 C8_32 C9_32 177.5(5) . . . . ?
C7_32 C8_32 C9_32 C10_32 -54.8(9) . . . . ?
C8_32 C9_32 C10_32 C11_32 57.3(10) . . . . ?
C9_32 C10_32 C11_32 C12_32 -57.6(10) . . . . ?
C10_32 C11_32 C12_32 C7_32 55.4(11) . . . . ?
C8_32 C7_32 C12_32 C11_32 -51.8(10) . . . . ?
P1_32 C7_32 C12_32 C11_32 -179.0(6) . . . . ?
C1_32 P1_32 C13_32 C14_32 101.8(10) . . . . ?
C7_32 P1_32 C13_32 C14_32 -140.5(10) . . . . ?
Ga1 P1_32 C13_32 C14_32 -16.8(11) . . . . ?
P1_32 C13_32 C14_32 P2_32 25.9(14) . . . . ?
C15_32 P2_32 C14_32 C13_32 -139.2(10) . . . . ?
C21_32 P2_32 C14_32 C13_32 107.1(10) . . . . ?
Ga1 P2_32 C14_32 C13_32 -19.6(10) . . . . ?
C14_32 P2_32 C15_32 C16_32 157.4(6) . . . . ?
C21_32 P2_32 C15_32 C16_32 -89.6(6) . . . . ?
Ga1 P2_32 C15_32 C16_32 47.4(6) . . . . ?
C14_32 P2_32 C15_32 C20_32 -72.1(6) . . . . ?
C21_32 P2_32 C15_32 C20_32 41.0(6) . . . . ?
Ga1 P2_32 C15_32 C20_32 177.9(5) . . . . ?
C20_32 C15_32 C16_32 C17_32 60.5(8) . . . . ?
P2_32 C15_32 C16_32 C17_32 -167.1(5) . . . . ?
C15_32 C16_32 C17_32 C18_32 -57.9(10) . . . . ?
C16_32 C17_32 C18_32 C19_32 55.2(11) . . . . ?
C17_32 C18_32 C19_32 C20_32 -54.3(11) . . . . ?
C16_32 C15_32 C20_32 C19_32 -57.9(9) . . . . ?
P2_32 C15_32 C20_32 C19_32 169.5(6) . . . . ?
C18_32 C19_32 C20_32 C15_32 54.4(10) . . . . ?
C14_32 P2_32 C21_32 C22_32 174.8(5) . . . . ?
C15_32 P2_32 C21_32 C22_32 68.2(6) . . . . ?
Ga1 P2_32 C21_32 C22_32 -67.5(5) . . . . ?
C14_32 P2_32 C21_32 C26_32 -59.5(6) . . . . ?
C15_32 P2_32 C21_32 C26_32 -166.1(5) . . . . ?
Ga1 P2_32 C21_32 C26_32 58.1(6) . . . . ?
C26_32 C21_32 C22_32 C23_32 55.9(8) . . . . ?
P2_32 C21_32 C22_32 C23_32 -176.8(5) . . . . ?
C21_32 C22_32 C23_32 C24_32 -54.6(9) . . . . ?
C22_32 C23_32 C24_32 C25_32 53.8(10) . . . . ?
C23_32 C24_32 C25_32 C26_32 -54.6(10) . . . . ?
C24_32 C25_32 C26_32 C21_32 55.7(9) . . . . ?
C22_32 C21_32 C26_32 C25_32 -56.3(8) . . . . ?
P2_32 C21_32 C26_32 C25_32 177.7(5) . . . . ?
O1_34 Al4 O1_33 C1_33 -48(2) . . . . ?
O1_47 Al4 O1_33 C1_33 -159(2) . . . . ?
Al4 O1_33 C1_33 C4_33 -25(2) . . . . ?
Al4 O1_33 C1_33 C3_33 -144.1(18) . . . . ?
Al4 O1_33 C1_33 C2_33 96(2) . . . . ?
O1_33 C1_33 C2_33 F1_33 -162.7(11) . . . . ?
C4_33 C1_33 C2_33 F1_33 -41.1(13) . . . . ?
C3_33 C1_33 C2_33 F1_33 77.9(13) . . . . ?
O1_33 C1_33 C2_33 F2_33 -41.4(14) . . . . ?
C4_33 C1_33 C2_33 F2_33 80.3(13) . . . . ?
C3_33 C1_33 C2_33 F2_33 -160.8(11) . . . . ?
O1_33 C1_33 C2_33 F3_33 77.4(12) . . . . ?
C4_33 C1_33 C2_33 F3_33 -161.0(10) . . . . ?
C3_33 C1_33 C2_33 F3_33 -42.0(13) . . . . ?
O1_33 C1_33 C3_33 F5_33 -42.1(13) . . . . ?
C4_33 C1_33 C3_33 F5_33 -161.9(10) . . . . ?
C2_33 C1_33 C3_33 F5_33 79.0(12) . . . . ?
O1_33 C1_33 C3_33 F4_33 -163.3(11) . . . . ?
C4_33 C1_33 C3_33 F4_33 76.9(12) . . . . ?
C2_33 C1_33 C3_33 F4_33 -42.2(13) . . . . ?
O1_33 C1_33 C3_33 F6_33 75.9(12) . . . . ?
C4_33 C1_33 C3_33 F6_33 -43.9(12) . . . . ?
C2_33 C1_33 C3_33 F6_33 -163.0(10) . . . . ?
O1_33 C1_33 C4_33 F9_33 80.6(13) . . . . ?
C3_33 C1_33 C4_33 F9_33 -160.8(10) . . . . ?
C2_33 C1_33 C4_33 F9_33 -41.5(13) . . . . ?
O1_33 C1_33 C4_33 F8_33 -158.1(14) . . . . ?
C3_33 C1_33 C4_33 F8_33 -39.5(15) . . . . ?
C2_33 C1_33 C4_33 F8_33 79.8(14) . . . . ?
O1_33 C1_33 C4_33 F7_33 -38.9(14) . . . . ?
C3_33 C1_33 C4_33 F7_33 79.6(13) . . . . ?
C2_33 C1_33 C4_33 F7_33 -161.1(11) . . . . ?
F8_33 C4_33 F9_33 F7_34 -179(100) . . . . ?
F7_33 C4_33 F9_33 F7_34 66(3) . . . . ?
C1_33 C4_33 F9_33 F7_34 -56(3) . . . . ?
O1_33 Al4 O1_34 C1_34 95(3) . . . . ?
O1_47 Al4 O1_34 C1_34 -171(3) . . . . ?
Al4 O1_34 C1_34 C3_34 -161(2) . . . . ?
Al4 O1_34 C1_34 C2_34 79(3) . . . . ?
Al4 O1_34 C1_34 C4_34 -41(3) . . . . ?
O1_34 C1_34 C2_34 F3_34 42.1(15) . . . . ?
C3_34 C1_34 C2_34 F3_34 -76.6(13) . . . . ?
C4_34 C1_34 C2_34 F3_34 163.2(11) . . . . ?
O1_34 C1_34 C2_34 F2_34 158.8(13) . . . . ?
C3_34 C1_34 C2_34 F2_34 40.2(14) . . . . ?
C4_34 C1_34 C2_34 F2_34 -80.0(13) . . . . ?
O1_34 C1_34 C2_34 F1_34 -78.3(16) . . . . ?
C3_34 C1_34 C2_34 F1_34 163.1(13) . . . . ?
C4_34 C1_34 C2_34 F1_34 42.9(15) . . . . ?
O1_34 C1_34 C3_34 F4_34 46.1(16) . . . . ?
C2_34 C1_34 C3_34 F4_34 165.3(13) . . . . ?
C4_34 C1_34 C3_34 F4_34 -74.7(14) . . . . ?
O1_34 C1_34 C3_34 F5_34 -75.7(14) . . . . ?
C2_34 C1_34 C3_34 F5_34 43.4(14) . . . . ?
C4_34 C1_34 C3_34 F5_34 163.4(11) . . . . ?
O1_34 C1_34 C3_34 F6_34 163.0(13) . . . . ?
C2_34 C1_34 C3_34 F6_34 -77.9(14) . . . . ?
C4_34 C1_34 C3_34 F6_34 42.1(15) . . . . ?
O1_34 C1_34 C4_34 F9_34 43.4(15) . . . . ?
C3_34 C1_34 C4_34 F9_34 162.5(10) . . . . ?
C2_34 C1_34 C4_34 F9_34 -76.6(12) . . . . ?
O1_34 C1_34 C4_34 F8_34 163.1(13) . . . . ?
C3_34 C1_34 C4_34 F8_34 -77.8(12) . . . . ?
C2_34 C1_34 C4_34 F8_34 43.2(13) . . . . ?
O1_34 C1_34 C4_34 F7_34 -76.5(14) . . . . ?
C3_34 C1_34 C4_34 F7_34 42.7(13) . . . . ?
C2_34 C1_34 C4_34 F7_34 163.6(10) . . . . ?
F9_34 C4_34 F7_34 F9_33 -8.9(11) . . . . ?
F8_34 C4_34 F7_34 F9_33 -126.8(10) . . . . ?
C1_34 C4_34 F7_34 F9_33 111.8(9) . . . . ?
C4_33 F9_33 F7_34 C4_34 -50(3) . . . . ?
O1_38 Al1 O1_35 C1_35 -93(5) . . . . ?
O1_49 Al1 O1_35 C1_35 50(5) . . . . ?
O1_45 Al1 O1_35 C1_35 172(5) . . . . ?
Al1 O1_35 C1_35 C4_35 171(4) . . . . ?
Al1 O1_35 C1_35 C3_35 50(5) . . . . ?
Al1 O1_35 C1_35 C2_35 -72(5) . . . . ?
O1_35 C1_35 C2_35 F2_35 83.7(19) . . . . ?
C4_35 C1_35 C2_35 F2_35 -157.7(16) . . . . ?
C3_35 C1_35 C2_35 F2_35 -38.1(19) . . . . ?
O1_35 C1_35 C2_35 F3_35 -36.0(19) . . . . ?
C4_35 C1_35 C2_35 F3_35 82.6(17) . . . . ?
C3_35 C1_35 C2_35 F3_35 -157.8(15) . . . . ?
O1_35 C1_35 C2_35 F1_35 -155.4(19) . . . . ?
C4_35 C1_35 C2_35 F1_35 -36.9(19) . . . . ?
C3_35 C1_35 C2_35 F1_35 82.7(18) . . . . ?
O1_35 C1_35 C3_35 F6_35 -168.5(17) . . . . ?
C4_35 C1_35 C3_35 F6_35 70.6(17) . . . . ?
C2_35 C1_35 C3_35 F6_35 -47.9(18) . . . . ?
O1_35 C1_35 C3_35 F5_35 -49.4(19) . . . . ?
C4_35 C1_35 C3_35 F5_35 -170.2(15) . . . . ?
C2_35 C1_35 C3_35 F5_35 71.3(17) . . . . ?
O1_35 C1_35 C3_35 F4_35 75(2) . . . . ?
C4_35 C1_35 C3_35 F4_35 -46.0(19) . . . . ?
C2_35 C1_35 C3_35 F4_35 -164.5(17) . . . . ?
O1_35 C1_35 C4_35 F8_35 -40.1(19) . . . . ?
C3_35 C1_35 C4_35 F8_35 81.4(17) . . . . ?
C2_35 C1_35 C4_35 F8_35 -158.0(16) . . . . ?
O1_35 C1_35 C4_35 F7_35 -159.3(18) . . . . ?
C3_35 C1_35 C4_35 F7_35 -37.8(19) . . . . ?
C2_35 C1_35 C4_35 F7_35 82.8(18) . . . . ?
O1_35 C1_35 C4_35 F9_35 80.3(19) . . . . ?
C3_35 C1_35 C4_35 F9_35 -158.2(16) . . . . ?
C2_35 C1_35 C4_35 F9_35 -37.6(18) . . . . ?
C13_36 P1_36 C1_36 C6_36 132(3) . . . . ?
C7_36 P1_36 C1_36 C6_36 -121(3) . . . . ?
Ga1 P1_36 C1_36 C6_36 15(4) . . . . ?
C13_36 P1_36 C1_36 C2_36 -9(4) . . . . ?
C7_36 P1_36 C1_36 C2_36 97(4) . . . . ?
Ga1 P1_36 C1_36 C2_36 -126(4) . . . . ?
C6_36 C1_36 C2_36 C3_36 55(3) . . . . ?
P1_36 C1_36 C2_36 C3_36 -163(3) . . . . ?
C1_36 C2_36 C3_36 C4_36 -54(3) . . . . ?
C2_36 C3_36 C4_36 C5_36 54(3) . . . . ?
C3_36 C4_36 C5_36 C6_36 -52(4) . . . . ?
C2_36 C1_36 C6_36 C5_36 -53(3) . . . . ?
P1_36 C1_36 C6_36 C5_36 163(3) . . . . ?
C4_36 C5_36 C6_36 C1_36 51(4) . . . . ?
C1_36 P1_36 C7_36 C12_36 128(3) . . . . ?
C13_36 P1_36 C7_36 C12_36 -116(3) . . . . ?
Ga1 P1_36 C7_36 C12_36 -6(3) . . . . ?
C1_36 P1_36 C7_36 C8_36 -107(3) . . . . ?
C13_36 P1_36 C7_36 C8_36 9(3) . . . . ?
Ga1 P1_36 C7_36 C8_36 119(3) . . . . ?
C12_36 C7_36 C8_36 C9_36 -57(3) . . . . ?
P1_36 C7_36 C8_36 C9_36 177(3) . . . . ?
C7_36 C8_36 C9_36 C10_36 54(3) . . . . ?
C8_36 C9_36 C10_36 C11_36 -54(3) . . . . ?
C9_36 C10_36 C11_36 C12_36 54(3) . . . . ?
C8_36 C7_36 C12_36 C11_36 58(3) . . . . ?
P1_36 C7_36 C12_36 C11_36 -178(3) . . . . ?
C10_36 C11_36 C12_36 C7_36 -57(3) . . . . ?
C1_36 P1_36 C13_36 C14_36 -85(3) . . . . ?
C7_36 P1_36 C13_36 C14_36 164(3) . . . . ?
Ga1 P1_36 C13_36 C14_36 39(3) . . . . ?
P1_36 C13_36 C14_36 P2_36 -61(4) . . . . ?
C15_36 P2_36 C14_36 C13_36 173(3) . . . . ?
C21_36 P2_36 C14_36 C13_36 -68(3) . . . . ?
Ga1 P2_36 C14_36 C13_36 48(3) . . . . ?
C21_36 P2_36 C15_36 C16_36 125(4) . . . . ?
C14_36 P2_36 C15_36 C16_36 -118(4) . . . . ?
Ga1 P2_36 C15_36 C16_36 -4(4) . . . . ?
C21_36 P2_36 C15_36 C20_36 -82(4) . . . . ?
C14_36 P2_36 C15_36 C20_36 36(4) . . . . ?
Ga1 P2_36 C15_36 C20_36 150(3) . . . . ?
C20_36 C15_36 C16_36 C17_36 54(3) . . . . ?
P2_36 C15_36 C16_36 C17_36 -151(3) . . . . ?
C15_36 C16_36 C17_36 C18_36 -52(3) . . . . ?
C16_36 C17_36 C18_36 C19_36 51(4) . . . . ?
C17_36 C18_36 C19_36 C20_36 -50(4) . . . . ?
C16_36 C15_36 C20_36 C19_36 -53(3) . . . . ?
P2_36 C15_36 C20_36 C19_36 152(4) . . . . ?
C18_36 C19_36 C20_36 C15_36 50(4) . . . . ?
C15_36 P2_36 C21_36 C26_36 165(3) . . . . ?
C14_36 P2_36 C21_36 C26_36 50(3) . . . . ?
Ga1 P2_36 C21_36 C26_36 -61(3) . . . . ?
C15_36 P2_36 C21_36 C22_36 35(3) . . . . ?
C14_36 P2_36 C21_36 C22_36 -81(3) . . . . ?
Ga1 P2_36 C21_36 C22_36 168(3) . . . . ?
C26_36 C21_36 C22_36 C23_36 56(3) . . . . ?
P2_36 C21_36 C22_36 C23_36 -172(3) . . . . ?
C21_36 C22_36 C23_36 C24_36 -56(3) . . . . ?
C22_36 C23_36 C24_36 C25_36 56(3) . . . . ?
C23_36 C24_36 C25_36 C26_36 -54(3) . . . . ?
C22_36 C21_36 C26_36 C25_36 -55(3) . . . . ?
P2_36 C21_36 C26_36 C25_36 174(3) . . . . ?
C24_36 C25_36 C26_36 C21_36 53(3) . . . . ?
O1_58 Al2 O1_37 C1_37 161(3) . . . . ?
Al2 O1_37 C1_37 C4_37 1(3) . . . . ?
Al2 O1_37 C1_37 C2_37 120(3) . . . . ?
Al2 O1_37 C1_37 C3_37 -126(3) . . . . ?
O1_37 C1_37 C2_37 F1_37 -81(2) . . . . ?
C4_37 C1_37 C2_37 F1_37 42(2) . . . . ?
C3_37 C1_37 C2_37 F1_37 163.5(18) . . . . ?
O1_37 C1_37 C2_37 F2_37 158.3(18) . . . . ?
C4_37 C1_37 C2_37 F2_37 -79.1(18) . . . . ?
C3_37 C1_37 C2_37 F2_37 42.3(18) . . . . ?
O1_37 C1_37 C2_37 F3_37 43(2) . . . . ?
C4_37 C1_37 C2_37 F3_37 166.0(17) . . . . ?
C3_37 C1_37 C2_37 F3_37 -72.6(18) . . . . ?
O1_37 C1_37 C3_37 F6_37 163.8(18) . . . . ?
C4_37 C1_37 C3_37 F6_37 38(2) . . . . ?
C2_37 C1_37 C3_37 F6_37 -78.4(18) . . . . ?
O1_37 C1_37 C3_37 F4_37 46.3(19) . . . . ?
C4_37 C1_37 C3_37 F4_37 -79.7(18) . . . . ?
C2_37 C1_37 C3_37 F4_37 164.2(16) . . . . ?
O1_37 C1_37 C3_37 F5_37 -75.7(17) . . . . ?
C4_37 C1_37 C3_37 F5_37 158.3(15) . . . . ?
C2_37 C1_37 C3_37 F5_37 42.1(17) . . . . ?
O1_37 C1_37 C4_37 F9_37 40(2) . . . . ?
C2_37 C1_37 C4_37 F9_37 -81.0(17) . . . . ?
C3_37 C1_37 C4_37 F9_37 163.8(15) . . . . ?
O1_37 C1_37 C4_37 F7_37 -79(2) . . . . ?
C2_37 C1_37 C4_37 F7_37 159.9(18) . . . . ?
C3_37 C1_37 C4_37 F7_37 45(2) . . . . ?
O1_37 C1_37 C4_37 F8_37 158.3(18) . . . . ?
C2_37 C1_37 C4_37 F8_37 36.9(19) . . . . ?
C3_37 C1_37 C4_37 F8_37 -78.2(19) . . . . ?
O1_35 Al1 O1_38 C1_38 109(4) . . . . ?
O1_49 Al1 O1_38 C1_38 -24(4) . . . . ?
O1_45 Al1 O1_38 C1_38 -154(4) . . . . ?
Al1 O1_38 C1_38 C4_38 175(4) . . . . ?
Al1 O1_38 C1_38 C2_38 -63(4) . . . . ?
Al1 O1_38 C1_38 C3_38 59(4) . . . . ?
O1_38 C1_38 C2_38 F3_38 36(2) . . . . ?
C4_38 C1_38 C2_38 F3_38 157.0(16) . . . . ?
C3_38 C1_38 C2_38 F3_38 -84.7(17) . . . . ?
O1_38 C1_38 C2_38 F2_38 161.4(17) . . . . ?
C4_38 C1_38 C2_38 F2_38 -77.9(18) . . . . ?
C3_38 C1_38 C2_38 F2_38 40.5(18) . . . . ?
O1_38 C1_38 C2_38 F1_38 -77.7(18) . . . . ?
C4_38 C1_38 C2_38 F1_38 43.0(17) . . . . ?
C3_38 C1_38 C2_38 F1_38 161.3(15) . . . . ?
O1_38 C1_38 C3_38 F6_38 158.6(17) . . . . ?
C4_38 C1_38 C3_38 F6_38 42.9(19) . . . . ?
C2_38 C1_38 C3_38 F6_38 -77.1(18) . . . . ?
O1_38 C1_38 C3_38 F5_38 -83.9(17) . . . . ?
C4_38 C1_38 C3_38 F5_38 160.4(15) . . . . ?
C2_38 C1_38 C3_38 F5_38 40.4(17) . . . . ?
O1_38 C1_38 C3_38 F4_38 38.6(18) . . . . ?
C4_38 C1_38 C3_38 F4_38 -77.1(17) . . . . ?
C2_38 C1_38 C3_38 F4_38 162.8(15) . . . . ?
O1_38 C1_38 C4_38 F8_38 171.9(18) . . . . ?
C2_38 C1_38 C4_38 F8_38 47.3(19) . . . . ?
C3_38 C1_38 C4_38 F8_38 -71.6(18) . . . . ?
O1_38 C1_38 C4_38 F9_38 46.1(19) . . . . ?
C2_38 C1_38 C4_38 F9_38 -78.6(18) . . . . ?
C3_38 C1_38 C4_38 F9_38 162.5(16) . . . . ?
O1_38 C1_38 C4_38 F7_38 -73.3(18) . . . . ?
C2_38 C1_38 C4_38 F7_38 162.1(16) . . . . ?
C3_38 C1_38 C4_38 F7_38 43.2(18) . . . . ?
Al3 O1_39 C1_39 C4_39 141(12) . . . . ?
Al3 O1_39 C1_39 C2_39 -93(12) . . . . ?
Al3 O1_39 C1_39 C3_39 22(13) . . . . ?
O1_39 C1_39 C2_39 F1_39 -99(2) . . . . ?
C4_39 C1_39 C2_39 F1_39 29(2) . . . . ?
C3_39 C1_39 C2_39 F1_39 144.8(18) . . . . ?
O1_39 C1_39 C2_39 F3_39 27(2) . . . . ?
C4_39 C1_39 C2_39 F3_39 154.6(18) . . . . ?
C3_39 C1_39 C2_39 F3_39 -89.4(18) . . . . ?
O1_39 C1_39 C2_39 F2_39 145(2) . . . . ?
C4_39 C1_39 C2_39 F2_39 -87.3(19) . . . . ?
C3_39 C1_39 C2_39 F2_39 28.7(19) . . . . ?
O1_39 C1_39 C3_39 F6_39 173(2) . . . . ?
C4_39 C1_39 C3_39 F6_39 50.5(19) . . . . ?
C2_39 C1_39 C3_39 F6_39 -66.9(19) . . . . ?
O1_39 C1_39 C3_39 F5_39 -69(2) . . . . ?
C4_39 C1_39 C3_39 F5_39 167.7(16) . . . . ?
C2_39 C1_39 C3_39 F5_39 50.4(18) . . . . ?
O1_39 C1_39 C3_39 F4_39 51(2) . . . . ?
C4_39 C1_39 C3_39 F4_39 -72.3(19) . . . . ?
C2_39 C1_39 C3_39 F4_39 170.4(18) . . . . ?
O1_39 C1_39 C4_39 F9_39 46(2) . . . . ?
C2_39 C1_39 C4_39 F9_39 -80.4(19) . . . . ?
C3_39 C1_39 C4_39 F9_39 165.5(17) . . . . ?
O1_39 C1_39 C4_39 F7_39 -78(2) . . . . ?
C2_39 C1_39 C4_39 F7_39 155.7(17) . . . . ?
C3_39 C1_39 C4_39 F7_39 41.5(19) . . . . ?
O1_39 C1_39 C4_39 F8_39 162(2) . . . . ?
C2_39 C1_39 C4_39 F8_39 35(2) . . . . ?
C3_39 C1_39 C4_39 F8_39 -78.8(19) . . . . ?
O1_46 Al7 O1_40 C1_40 164(4) . . . . ?
F27 Al7 O1_40 C1_40 56(5) . . . . ?
Al7 O1_40 C1_40 C4_40 114(4) . . . . ?
Al7 O1_40 C1_40 C2_40 -126(4) . . . . ?
Al7 O1_40 C1_40 C3_40 -7(5) . . . . ?
O1_40 C1_40 C2_40 F1_40 -78.2(18) . . . . ?
C4_40 C1_40 C2_40 F1_40 40.3(15) . . . . ?
C3_40 C1_40 C2_40 F1_40 161.7(13) . . . . ?
O1_40 C1_40 C2_40 F2_40 161(2) . . . . ?
C4_40 C1_40 C2_40 F2_40 -79.9(19) . . . . ?
C3_40 C1_40 C2_40 F2_40 41.4(19) . . . . ?
O1_40 C1_40 C2_40 F3_40 43(2) . . . . ?
C4_40 C1_40 C2_40 F3_40 161.6(16) . . . . ?
C3_40 C1_40 C2_40 F3_40 -77.0(16) . . . . ?
O1_40 C1_40 C3_40 F6_40 163(2) . . . . ?
C4_40 C1_40 C3_40 F6_40 42.6(17) . . . . ?
C2_40 C1_40 C3_40 F6_40 -79.1(16) . . . . ?
O1_40 C1_40 C3_40 F5_40 -75.9(19) . . . . ?
C4_40 C1_40 C3_40 F5_40 163.8(12) . . . . ?
C2_40 C1_40 C3_40 F5_40 42.1(14) . . . . ?
O1_40 C1_40 C3_40 F4_40 46(2) . . . . ?
C4_40 C1_40 C3_40 F4_40 -73.9(16) . . . . ?
C2_40 C1_40 C3_40 F4_40 164.4(15) . . . . ?
O1_40 C1_40 C4_40 F7_40 -80.3(19) . . . . ?
C2_40 C1_40 C4_40 F7_40 162.0(13) . . . . ?
C3_40 C1_40 C4_40 F7_40 41.1(15) . . . . ?
O1_40 C1_40 C4_40 F9_40 44(2) . . . . ?
C2_40 C1_40 C4_40 F9_40 -73.2(16) . . . . ?
C3_40 C1_40 C4_40 F9_40 165.9(14) . . . . ?
O1_40 C1_40 C4_40 F8_40 163.7(19) . . . . ?
C2_40 C1_40 C4_40 F8_40 46.0(16) . . . . ?
C3_40 C1_40 C4_40 F8_40 -74.9(16) . . . . ?
O1_59 Al6 O1_41 C1_41 153(4) . . . . ?
O1_48 Al6 O1_41 C1_41 24(4) . . . . ?
F28 Al6 O1_41 C1_41 -95(4) . . . . ?
Al6 O1_41 C1_41 C4_41 47(4) . . . . ?
Al6 O1_41 C1_41 C3_41 -77(4) . . . . ?
Al6 O1_41 C1_41 C2_41 166(3) . . . . ?
O1_41 C1_41 C2_41 F1_41 -76(2) . . . . ?
C4_41 C1_41 C2_41 F1_41 43.1(19) . . . . ?
C3_41 C1_41 C2_41 F1_41 161.3(17) . . . . ?
O1_41 C1_41 C2_41 F3_41 42(2) . . . . ?
C4_41 C1_41 C2_41 F3_41 161.4(17) . . . . ?
C3_41 C1_41 C2_41 F3_41 -80.4(18) . . . . ?
O1_41 C1_41 C2_41 F2_41 162(2) . . . . ?
C4_41 C1_41 C2_41 F2_41 -78.8(19) . . . . ?
C3_41 C1_41 C2_41 F2_41 39(2) . . . . ?
O1_41 C1_41 C3_41 F4_41 43(2) . . . . ?
C4_41 C1_41 C3_41 F4_41 -80.7(19) . . . . ?
C2_41 C1_41 C3_41 F4_41 162.1(18) . . . . ?
O1_41 C1_41 C3_41 F5_41 -72.8(19) . . . . ?
C4_41 C1_41 C3_41 F5_41 163.4(16) . . . . ?
C2_41 C1_41 C3_41 F5_41 46.2(18) . . . . ?
O1_41 C1_41 C3_41 F6_41 163.8(17) . . . . ?
C4_41 C1_41 C3_41 F6_41 40.0(18) . . . . ?
C2_41 C1_41 C3_41 F6_41 -77.2(17) . . . . ?
O1_41 C1_41 C4_41 F8_41 154(2) . . . . ?
C3_41 C1_41 C4_41 F8_41 -80(2) . . . . ?
C2_41 C1_41 C4_41 F8_41 35(2) . . . . ?
O1_41 C1_41 C4_41 F9_41 39(2) . . . . ?
C3_41 C1_41 C4_41 F9_41 165.5(17) . . . . ?
C2_41 C1_41 C4_41 F9_41 -80.0(18) . . . . ?
O1_41 C1_41 C4_41 F7_41 -85.6(18) . . . . ?
C3_41 C1_41 C4_41 F7_41 40.7(18) . . . . ?
C2_41 C1_41 C4_41 F7_41 155.1(16) . . . . ?
F8_41 C4_41 F9_41 F9_59 63(5) . . . 2_566 ?
F7_41 C4_41 F9_41 F9_59 -48(5) . . . 2_566 ?
C1_41 C4_41 F9_41 F9_59 -169(4) . . . 2_566 ?
C7_42 P1_42 C1_42 C6_42 -47.4(18) . . . . ?
C13_42 P1_42 C1_42 C6_42 -164.9(15) . . . . ?
Ga4 P1_42 C1_42 C6_42 86.1(16) . . . . ?
C7_42 P1_42 C1_42 C2_42 80.6(19) . . . . ?
C13_42 P1_42 C1_42 C2_42 -37(2) . . . . ?
Ga4 P1_42 C1_42 C2_42 -146.0(17) . . . . ?
C6_42 C1_42 C2_42 C3_42 -56(2) . . . . ?
P1_42 C1_42 C2_42 C3_42 175.9(19) . . . . ?
C1_42 C2_42 C3_42 C4_42 56(2) . . . . ?
C2_42 C3_42 C4_42 C5_42 -57(2) . . . . ?
C3_42 C4_42 C5_42 C6_42 56(2) . . . . ?
C2_42 C1_42 C6_42 C5_42 57(2) . . . . ?
P1_42 C1_42 C6_42 C5_42 -173.3(18) . . . . ?
C4_42 C5_42 C6_42 C1_42 -56(2) . . . . ?
C1_42 P1_42 C7_42 C12_42 155.4(14) . . . . ?
C13_42 P1_42 C7_42 C12_42 -84.9(16) . . . . ?
Ga4 P1_42 C7_42 C12_42 28.6(16) . . . . ?
C1_42 P1_42 C7_42 C8_42 -66.7(19) . . . . ?
C13_42 P1_42 C7_42 C8_42 52.9(19) . . . . ?
Ga4 P1_42 C7_42 C8_42 166.4(16) . . . . ?
C12_42 C7_42 C8_42 C9_42 -48(3) . . . . ?
P1_42 C7_42 C8_42 C9_42 172.8(17) . . . . ?
C7_42 C8_42 C9_42 C10_42 46(3) . . . . ?
C8_42 C9_42 C10_42 C11_42 -47(3) . . . . ?
C9_42 C10_42 C11_42 C12_42 48(3) . . . . ?
C8_42 C7_42 C12_42 C11_42 51(2) . . . . ?
P1_42 C7_42 C12_42 C11_42 -170.9(14) . . . . ?
C10_42 C11_42 C12_42 C7_42 -49(2) . . . . ?
C1_42 P1_42 C13_42 C14_42 -67.3(16) . . . . ?
C7_42 P1_42 C13_42 C14_42 172.6(12) . . . . ?
Ga4 P1_42 C13_42 C14_42 46.4(13) . . . . ?
P1_42 C13_42 C14_42 P2_42 -53.3(17) . . . . ?
C21_42 P2_42 C14_42 C13_42 -84.5(15) . . . . ?
C15_42 P2_42 C14_42 C13_42 155.6(14) . . . . ?
Ga4 P2_42 C14_42 C13_42 30.3(15) . . . . ?
C21_42 P2_42 C15_42 C16_42 169.6(15) . . . . ?
C14_42 P2_42 C15_42 C16_42 -71.6(17) . . . . ?
Ga4 P2_42 C15_42 C16_42 44.6(17) . . . . ?
C21_42 P2_42 C15_42 C20_42 -61.8(18) . . . . ?
C14_42 P2_42 C15_42 C20_42 57.0(18) . . . . ?
Ga4 P2_42 C15_42 C20_42 173.1(15) . . . . ?
C20_42 C15_42 C16_42 C17_42 53(2) . . . . ?
P2_42 C15_42 C16_42 C17_42 -177.3(17) . . . . ?
C15_42 C16_42 C17_42 C18_42 -55(2) . . . . ?
C16_42 C17_42 C18_42 C19_42 56(2) . . . . ?
C17_42 C18_42 C19_42 C20_42 -57(2) . . . . ?
C18_42 C19_42 C20_42 C15_42 54(2) . . . . ?
C16_42 C15_42 C20_42 C19_42 -52(2) . . . . ?
P2_42 C15_42 C20_42 C19_42 179.9(17) . . . . ?
C14_42 P2_42 C21_42 C22_42 -166.9(11) . . . . ?
C15_42 P2_42 C21_42 C22_42 -49.9(15) . . . . ?
Ga4 P2_42 C21_42 C22_42 80.8(11) . . . . ?
C14_42 P2_42 C21_42 C26_42 -39.0(12) . . . . ?
C15_42 P2_42 C21_42 C26_42 77.9(13) . . . . ?
Ga4 P2_42 C21_42 C26_42 -151.4(9) . . . . ?
C26_42 C21_42 C22_42 C23_42 57.2(16) . . . . ?
P2_42 C21_42 C22_42 C23_42 -171.9(12) . . . . ?
C21_42 C22_42 C23_42 C24_42 -57.2(18) . . . . ?
C22_42 C23_42 C24_42 C25_42 57.1(18) . . . . ?
C23_42 C24_42 C25_42 C26_42 -57.6(17) . . . . ?
C24_42 C25_42 C26_42 C21_42 56.4(15) . . . . ?
C22_42 C21_42 C26_42 C25_42 -55.9(14) . . . . ?
P2_42 C21_42 C26_42 C25_42 176.4(10) . . . . ?
C7_43 P1_43 C1_43 C2_43 55(3) . . . . ?
C13_43 P1_43 C1_43 C2_43 -67(3) . . . . ?
Ga6 P1_43 C1_43 C2_43 174(2) . . . . ?
C7_43 P1_43 C1_43 C6_43 -180(3) . . . . ?
C13_43 P1_43 C1_43 C6_43 59(3) . . . . ?
Ga6 P1_43 C1_43 C6_43 -60(3) . . . . ?
C6_43 C1_43 C2_43 C3_43 56(3) . . . . ?
P1_43 C1_43 C2_43 C3_43 -179(3) . . . . ?
C1_43 C2_43 C3_43 C4_43 -55(3) . . . . ?
C2_43 C3_43 C4_43 C5_43 53(3) . . . . ?
C3_43 C4_43 C5_43 C6_43 -53(3) . . . . ?
C2_43 C1_43 C6_43 C5_43 -56(3) . . . . ?
P1_43 C1_43 C6_43 C5_43 177(3) . . . . ?
C4_43 C5_43 C6_43 C1_43 54(3) . . . . ?
C13_43 P1_43 C7_43 C8_43 69(3) . . . . ?
C1_43 P1_43 C7_43 C8_43 -54(4) . . . . ?
Ga6 P1_43 C7_43 C8_43 174(3) . . . . ?
C13_43 P1_43 C7_43 C12_43 -77(3) . . . . ?
C1_43 P1_43 C7_43 C12_43 160(3) . . . . ?
Ga6 P1_43 C7_43 C12_43 27(3) . . . . ?
C12_43 C7_43 C8_43 C9_43 -53(3) . . . . ?
P1_43 C7_43 C8_43 C9_43 160(3) . . . . ?
C7_43 C8_43 C9_43 C10_43 51(3) . . . . ?
C8_43 C9_43 C10_43 C11_43 -52(4) . . . . ?
C9_43 C10_43 C11_43 C12_43 53(3) . . . . ?
C8_43 C7_43 C12_43 C11_43 54(3) . . . . ?
P1_43 C7_43 C12_43 C11_43 -157(3) . . . . ?
C10_43 C11_43 C12_43 C7_43 -53(3) . . . . ?
C7_43 P1_43 C13_43 C14_43 82(3) . . . . ?
C1_43 P1_43 C13_43 C14_43 -154(3) . . . . ?
Ga6 P1_43 C13_43 C14_43 -22(3) . . . . ?
P1_43 C13_43 C14_43 P2_43 48(4) . . . . ?
C21_43 P2_43 C14_43 C13_43 -167(3) . . . . ?
C15_43 P2_43 C14_43 C13_43 81(3) . . . . ?
Ga6 P2_43 C14_43 C13_43 -47(3) . . . . ?
C21_43 P2_43 C15_43 C16_43 136(3) . . . . ?
C14_43 P2_43 C15_43 C16_43 -115(3) . . . . ?
Ga6 P2_43 C15_43 C16_43 1(4) . . . . ?
C21_43 P2_43 C15_43 C20_43 -95(3) . . . . ?
C14_43 P2_43 C15_43 C20_43 15(4) . . . . ?
Ga6 P2_43 C15_43 C20_43 131(3) . . . . ?
C20_43 C15_43 C16_43 C17_43 57(3) . . . . ?
P2_43 C15_43 C16_43 C17_43 -173(3) . . . . ?
C15_43 C16_43 C17_43 C18_43 -55(3) . . . . ?
C16_43 C17_43 C18_43 C19_43 54(3) . . . . ?
C17_43 C18_43 C19_43 C20_43 -54(3) . . . . ?
C16_43 C15_43 C20_43 C19_43 -56(3) . . . . ?
P2_43 C15_43 C20_43 C19_43 172(3) . . . . ?
C18_43 C19_43 C20_43 C15_43 54(3) . . . . ?
C15_43 P2_43 C21_43 C22_43 -72(3) . . . . ?
C14_43 P2_43 C21_43 C22_43 179(3) . . . . ?
Ga6 P2_43 C21_43 C22_43 67(2) . . . . ?
C15_43 P2_43 C21_43 C26_43 56(3) . . . . ?
C14_43 P2_43 C21_43 C26_43 -53(3) . . . . ?
Ga6 P2_43 C21_43 C26_43 -165(2) . . . . ?
C26_43 C21_43 C22_43 C23_43 57(3) . . . . ?
P2_43 C21_43 C22_43 C23_43 -174(2) . . . . ?
C21_43 C22_43 C23_43 C24_43 -55(3) . . . . ?
C22_43 C23_43 C24_43 C25_43 54(3) . . . . ?
C23_43 C24_43 C25_43 C26_43 -54(3) . . . . ?
C22_43 C21_43 C26_43 C25_43 -57(3) . . . . ?
P2_43 C21_43 C26_43 C25_43 176(3) . . . . ?
C24_43 C25_43 C26_43 C21_43 54(3) . . . . ?
C7_44 P1_44 C1_44 C2_44 78(3) . . . . ?
C13_44 P1_44 C1_44 C2_44 -41(3) . . . . ?
Ga5 P1_44 C1_44 C2_44 -149(2) . . . . ?
C7_44 P1_44 C1_44 C6_44 -54(3) . . . . ?
C13_44 P1_44 C1_44 C6_44 -174(3) . . . . ?
Ga5 P1_44 C1_44 C6_44 78(2) . . . . ?
C6_44 C1_44 C2_44 C3_44 -51(4) . . . . ?
P1_44 C1_44 C2_44 C3_44 176(2) . . . . ?
C1_44 C2_44 C3_44 C4_44 58(4) . . . . ?
C2_44 C3_44 C4_44 C5_44 -7(5) . . . . ?
C3_44 C4_44 C5_44 C6_44 -50(4) . . . . ?
C2_44 C1_44 C6_44 C5_44 -6(4) . . . . ?
P1_44 C1_44 C6_44 C5_44 130(3) . . . . ?
C4_44 C5_44 C6_44 C1_44 58(3) . . . . ?
C1_44 P1_44 C7_44 C8_44 -67(3) . . . . ?
C13_44 P1_44 C7_44 C8_44 54(3) . . . . ?
Ga5 P1_44 C7_44 C8_44 175(3) . . . . ?
C1_44 P1_44 C7_44 C12_44 163(3) . . . . ?
C13_44 P1_44 C7_44 C12_44 -76(3) . . . . ?
Ga5 P1_44 C7_44 C12_44 44(3) . . . . ?
C12_44 C7_44 C8_44 C9_44 -55(3) . . . . ?
P1_44 C7_44 C8_44 C9_44 174(3) . . . . ?
C7_44 C8_44 C9_44 C10_44 54(3) . . . . ?
C8_44 C9_44 C10_44 C11_44 -54(3) . . . . ?
C9_44 C10_44 C11_44 C12_44 55(3) . . . . ?
C8_44 C7_44 C12_44 C11_44 56(3) . . . . ?
P1_44 C7_44 C12_44 C11_44 -172(3) . . . . ?
C8_44 C7_44 C12_44 F8 -126(4) . . . . ?
P1_44 C7_44 C12_44 F8 7(4) . . . . ?
C10_44 C11_44 C12_44 C7_44 -56(3) . . . . ?
C10_44 C11_44 C12_44 F8 127(5) . . . . ?
C7_44 P1_44 C13_44 C14_44 176(3) . . . . ?
C1_44 P1_44 C13_44 C14_44 -63(3) . . . . ?
Ga5 P1_44 C13_44 C14_44 43(3) . . . . ?
P1_44 C13_44 C14_44 P2_44 -51(4) . . . . ?
C21_44 P2_44 C14_44 C13_44 -88(3) . . . . ?
C15_44 P2_44 C14_44 C13_44 152(3) . . . . ?
Ga5 P2_44 C14_44 C13_44 31(3) . . . . ?
C21_44 P2_44 C15_44 C16_44 179(3) . . . . ?
C14_44 P2_44 C15_44 C16_44 -64(4) . . . . ?
Ga5 P2_44 C15_44 C16_44 49(3) . . . . ?
C21_44 P2_44 C15_44 C20_44 -54(3) . . . . ?
C14_44 P2_44 C15_44 C20_44 64(3) . . . . ?
Ga5 P2_44 C15_44 C20_44 176(3) . . . . ?
C20_44 C15_44 C16_44 C17_44 56(3) . . . . ?
P2_44 C15_44 C16_44 C17_44 -176(3) . . . . ?
C15_44 C16_44 C17_44 C18_44 -54(3) . . . . ?
C16_44 C17_44 C18_44 C19_44 54(3) . . . . ?
C17_44 C18_44 C19_44 C20_44 -55(3) . . . . ?
C16_44 C15_44 C20_44 C19_44 -56(3) . . . . ?
P2_44 C15_44 C20_44 C19_44 176(3) . . . . ?
C18_44 C19_44 C20_44 C15_44 55(3) . . . . ?
C14_44 P2_44 C21_44 C26_44 -37(4) . . . . ?
C15_44 P2_44 C21_44 C26_44 78(4) . . . . ?
Ga5 P2_44 C21_44 C26_44 -151(3) . . . . ?
C14_44 P2_44 C21_44 C22_44 -171(3) . . . . ?
C15_44 P2_44 C21_44 C22_44 -56(4) . . . . ?
Ga5 P2_44 C21_44 C22_44 76(3) . . . . ?
C26_44 C21_44 C22_44 C23_44 55(3) . . . . ?
P2_44 C21_44 C22_44 C23_44 -167(3) . . . . ?
C21_44 C22_44 C23_44 C24_44 -54(3) . . . . ?
C22_44 C23_44 C24_44 C25_44 54(3) . . . . ?
C23_44 C24_44 C25_44 C26_44 -54(3) . . . . ?
C22_44 C21_44 C26_44 C25_44 -55(3) . . . . ?
P2_44 C21_44 C26_44 C25_44 171(3) . . . . ?
C24_44 C25_44 C26_44 C21_44 54(3) . . . . ?
O1_35 Al1 O1_45 C1_45 -135(5) . . . . ?
O1_38 Al1 O1_45 C1_45 110(5) . . . . ?
O1_49 Al1 O1_45 C1_45 -25(6) . . . . ?
Al1 O1_45 C1_45 C4_45 162(5) . . . . ?
Al1 O1_45 C1_45 C2_45 39(6) . . . . ?
Al1 O1_45 C1_45 C3_45 -82(5) . . . . ?
O1_45 C1_45 C2_45 F2_45 157(2) . . . . ?
C4_45 C1_45 C2_45 F2_45 33.9(18) . . . . ?
C3_45 C1_45 C2_45 F2_45 -81.3(17) . . . . ?
O1_45 C1_45 C2_45 F3_45 -83(2) . . . . ?
C4_45 C1_45 C2_45 F3_45 153.1(18) . . . . ?
C3_45 C1_45 C2_45 F3_45 38(2) . . . . ?
O1_45 C1_45 C2_45 F1_45 38(2) . . . . ?
C4_45 C1_45 C2_45 F1_45 -85.1(16) . . . . ?
C3_45 C1_45 C2_45 F1_45 159.6(14) . . . . ?
O1_45 C1_45 C3_45 F5_45 47(2) . . . . ?
C4_45 C1_45 C3_45 F5_45 165.9(15) . . . . ?
C2_45 C1_45 C3_45 F5_45 -76.8(16) . . . . ?
O1_45 C1_45 C3_45 F6_45 162.7(19) . . . . ?
C4_45 C1_45 C3_45 F6_45 -78.1(17) . . . . ?
C2_45 C1_45 C3_45 F6_45 39.2(17) . . . . ?
O1_45 C1_45 C3_45 F4_45 -79(2) . . . . ?
C4_45 C1_45 C3_45 F4_45 40.0(17) . . . . ?
C2_45 C1_45 C3_45 F4_45 157.3(14) . . . . ?
O1_45 C1_45 C4_45 F9_45 -83(2) . . . . ?
C2_45 C1_45 C4_45 F9_45 42(2) . . . . ?
C3_45 C1_45 C4_45 F9_45 158.5(18) . . . . ?
O1_45 C1_45 C4_45 F7_45 43(2) . . . . ?
C2_45 C1_45 C4_45 F7_45 168.1(16) . . . . ?
C3_45 C1_45 C4_45 F7_45 -74.9(17) . . . . ?
O1_45 C1_45 C4_45 F8_45 156.7(19) . . . . ?
C2_45 C1_45 C4_45 F8_45 -78.6(17) . . . . ?
C3_45 C1_45 C4_45 F8_45 38.4(17) . . . . ?
O1_40 Al7 O1_46 C1_46 9(5) . . . . ?
F27 Al7 O1_46 C1_46 124(5) . . . . ?
Al7 O1_46 C1_46 C3_46 155(4) . . . . ?
Al7 O1_46 C1_46 C4_46 -86(5) . . . . ?
Al7 O1_46 C1_46 C2_46 35(5) . . . . ?
O1_46 C1_46 C2_46 F2_46 165(2) . . . . ?
C3_46 C1_46 C2_46 F2_46 46(2) . . . . ?
C4_46 C1_46 C2_46 F2_46 -72.7(19) . . . . ?
O1_46 C1_46 C2_46 F3_46 45(2) . . . . ?
C3_46 C1_46 C2_46 F3_46 -74.4(18) . . . . ?
C4_46 C1_46 C2_46 F3_46 167.0(16) . . . . ?
O1_46 C1_46 C2_46 F1_46 -76.7(19) . . . . ?
C3_46 C1_46 C2_46 F1_46 164.1(15) . . . . ?
C4_46 C1_46 C2_46 F1_46 45.5(17) . . . . ?
O1_46 C1_46 C3_46 F6_46 165(2) . . . . ?
C4_46 C1_46 C3_46 F6_46 44(2) . . . . ?
C2_46 C1_46 C3_46 F6_46 -74(2) . . . . ?
O1_46 C1_46 C3_46 F4_46 47(2) . . . . ?
C4_46 C1_46 C3_46 F4_46 -73.5(18) . . . . ?
C2_46 C1_46 C3_46 F4_46 168.1(17) . . . . ?
O1_46 C1_46 C3_46 F5_46 -74(2) . . . . ?
C4_46 C1_46 C3_46 F5_46 165.4(15) . . . . ?
C2_46 C1_46 C3_46 F5_46 47.0(17) . . . . ?
O1_46 C1_46 C4_46 F9_46 51(2) . . . . ?
C3_46 C1_46 C4_46 F9_46 169.4(15) . . . . ?
C2_46 C1_46 C4_46 F9_46 -71.8(17) . . . . ?
O1_46 C1_46 C4_46 F7_46 -74(2) . . . . ?
C3_46 C1_46 C4_46 F7_46 45.1(18) . . . . ?
C2_46 C1_46 C4_46 F7_46 163.9(16) . . . . ?
O1_46 C1_46 C4_46 F8_46 168(2) . . . . ?
C3_46 C1_46 C4_46 F8_46 -72.7(19) . . . . ?
C2_46 C1_46 C4_46 F8_46 46(2) . . . . ?
O1_34 Al4 O1_47 C1_47 32.6(18) . . . . ?
O1_33 Al4 O1_47 C1_47 143.4(16) . . . . ?
Al4 O1_47 C1_47 C4_47 21(2) . . . . ?
Al4 O1_47 C1_47 C3_47 -100.4(16) . . . . ?
Al4 O1_47 C1_47 C2_47 139.7(14) . . . . ?
O1_47 C1_47 C2_47 F1_47 -79.1(12) . . . . ?
C4_47 C1_47 C2_47 F1_47 41.8(12) . . . . ?
C3_47 C1_47 C2_47 F1_47 161.2(10) . . . . ?
O1_47 C1_47 C2_47 F2_47 163.1(11) . . . . ?
C4_47 C1_47 C2_47 F2_47 -76.0(12) . . . . ?
C3_47 C1_47 C2_47 F2_47 43.4(13) . . . . ?
O1_47 C1_47 C2_47 F3_47 45.6(13) . . . . ?
C4_47 C1_47 C2_47 F3_47 166.5(10) . . . . ?
C3_47 C1_47 C2_47 F3_47 -74.1(12) . . . . ?
O1_47 C1_47 C3_47 F6_47 161.6(12) . . . . ?
C4_47 C1_47 C3_47 F6_47 39.2(14) . . . . ?
C2_47 C1_47 C3_47 F6_47 -79.3(13) . . . . ?
O1_47 C1_47 C3_47 F5_47 -73.1(12) . . . . ?
C4_47 C1_47 C3_47 F5_47 164.4(10) . . . . ?
C2_47 C1_47 C3_47 F5_47 45.9(13) . . . . ?
O1_47 C1_47 C3_47 F4_47 44.4(13) . . . . ?
C4_47 C1_47 C3_47 F4_47 -78.1(12) . . . . ?
C2_47 C1_47 C3_47 F4_47 163.4(10) . . . . ?
O1_47 C1_47 C4_47 F9_47 41.7(12) . . . . ?
C3_47 C1_47 C4_47 F9_47 163.0(9) . . . . ?
C2_47 C1_47 C4_47 F9_47 -77.4(11) . . . . ?
O1_47 C1_47 C4_47 F7_47 -79.0(11) . . . . ?
C3_47 C1_47 C4_47 F7_47 42.3(12) . . . . ?
C2_47 C1_47 C4_47 F7_47 161.9(9) . . . . ?
O1_47 C1_47 C4_47 F8_47 162.0(10) . . . . ?
C3_47 C1_47 C4_47 F8_47 -76.6(11) . . . . ?
C2_47 C1_47 C4_47 F8_47 42.9(12) . . . . ?
O1_59 Al6 O1_48 C1_48 85(4) . . . . ?
O1_41 Al6 O1_48 C1_48 -166(3) . . . . ?
F28 Al6 O1_48 C1_48 -47(4) . . . . ?
Al6 O1_48 C1_48 C4_48 -126(4) . . . . ?
Al6 O1_48 C1_48 C2_48 0(4) . . . . ?
Al6 O1_48 C1_48 C3_48 117(4) . . . . ?
O1_48 C1_48 C2_48 F2_48 -163.0(16) . . . . ?
C4_48 C1_48 C2_48 F2_48 -40.0(18) . . . . ?
C3_48 C1_48 C2_48 F2_48 80.4(16) . . . . ?
O1_48 C1_48 C2_48 F3_48 75.5(16) . . . . ?
C4_48 C1_48 C2_48 F3_48 -161.5(13) . . . . ?
C3_48 C1_48 C2_48 F3_48 -41.1(15) . . . . ?
O1_48 C1_48 C2_48 F1_48 -46.9(18) . . . . ?
C4_48 C1_48 C2_48 F1_48 76.1(17) . . . . ?
C3_48 C1_48 C2_48 F1_48 -163.5(15) . . . . ?
O1_48 C1_48 C3_48 F6_48 -150.2(16) . . . . ?
C4_48 C1_48 C3_48 F6_48 91.7(16) . . . . ?
C2_48 C1_48 C3_48 F6_48 -32.4(17) . . . . ?
O1_48 C1_48 C3_48 F4_48 76.5(16) . . . . ?
C4_48 C1_48 C3_48 F4_48 -41.6(15) . . . . ?
C2_48 C1_48 C3_48 F4_48 -165.7(13) . . . . ?
O1_48 C1_48 C3_48 F5_48 -43.4(16) . . . . ?
C4_48 C1_48 C3_48 F5_48 -161.6(13) . . . . ?
C2_48 C1_48 C3_48 F5_48 74.3(14) . . . . ?
O1_48 C1_48 C4_48 F9_48 85.0(16) . . . . ?
C2_48 C1_48 C4_48 F9_48 -38.0(17) . . . . ?
C3_48 C1_48 C4_48 F9_48 -158.2(14) . . . . ?
O1_48 C1_48 C4_48 F7_48 -41.4(17) . . . . ?
C2_48 C1_48 C4_48 F7_48 -164.4(13) . . . . ?
C3_48 C1_48 C4_48 F7_48 75.4(15) . . . . ?
O1_48 C1_48 C4_48 F8_48 -155.2(16) . . . . ?
C2_48 C1_48 C4_48 F8_48 81.9(17) . . . . ?
C3_48 C1_48 C4_48 F8_48 -38.3(17) . . . . ?
O1_35 Al1 O1_49 C1_49 -135(4) . . . . ?
O1_38 Al1 O1_49 C1_49 1(4) . . . . ?
O1_45 Al1 O1_49 C1_49 120(4) . . . . ?
Al1 O1_49 C1_49 C4_49 -85(4) . . . . ?
Al1 O1_49 C1_49 C2_49 32(4) . . . . ?
Al1 O1_49 C1_49 C3_49 154(3) . . . . ?
O1_49 C1_49 C2_49 F3_49 39(2) . . . . ?
C4_49 C1_49 C2_49 F3_49 156.9(17) . . . . ?
C3_49 C1_49 C2_49 F3_49 -84.2(18) . . . . ?
O1_49 C1_49 C2_49 F2_49 157.2(18) . . . . ?
C4_49 C1_49 C2_49 F2_49 -84.6(17) . . . . ?
C3_49 C1_49 C2_49 F2_49 34.2(18) . . . . ?
O1_49 C1_49 C2_49 F1_49 -80.1(18) . . . . ?
C4_49 C1_49 C2_49 F1_49 38.0(17) . . . . ?
C3_49 C1_49 C2_49 F1_49 156.9(15) . . . . ?
O1_49 C1_49 C3_49 F4_49 41.8(19) . . . . ?
C4_49 C1_49 C3_49 F4_49 -78.1(17) . . . . ?
C2_49 C1_49 C3_49 F4_49 165.0(15) . . . . ?
O1_49 C1_49 C3_49 F5_49 -79.5(19) . . . . ?
C4_49 C1_49 C3_49 F5_49 160.6(16) . . . . ?
C2_49 C1_49 C3_49 F5_49 43.8(18) . . . . ?
O1_49 C1_49 C3_49 F6_49 158.3(16) . . . . ?
C4_49 C1_49 C3_49 F6_49 38.4(17) . . . . ?
C2_49 C1_49 C3_49 F6_49 -78.4(16) . . . . ?
O1_49 C1_49 C4_49 F7_49 -71.5(18) . . . . ?
C2_49 C1_49 C4_49 F7_49 168.2(15) . . . . ?
C3_49 C1_49 C4_49 F7_49 50.0(18) . . . . ?
O1_49 C1_49 C4_49 F8_49 167.1(17) . . . . ?
C2_49 C1_49 C4_49 F8_49 46.9(18) . . . . ?
C3_49 C1_49 C4_49 F8_49 -71.4(18) . . . . ?
O1_49 C1_49 C4_49 F9_49 45.3(19) . . . . ?
C2_49 C1_49 C4_49 F9_49 -75.0(17) . . . . ?
C3_49 C1_49 C4_49 F9_49 166.8(15) . . . . ?
C1_50 P1 C1_28 C2_28 -137.7(5) . . . . ?
C19 P1 C1_28 C2_28 -24.5(6) . . . . ?
Ga3 P1 C1_28 C2_28 94.4(6) . . . . ?
C1_50 P1 C1_28 C6_28 96.5(6) . . . . ?
C19 P1 C1_28 C6_28 -150.2(5) . . . . ?
Ga3 P1 C1_28 C6_28 -31.4(7) . . . . ?
C6_28 C1_28 C2_28 C3_28 -55.3(9) . . . . ?
P1 C1_28 C2_28 C3_28 -179.8(6) . . . . ?
C1_28 C2_28 C3_28 C4_28 56.9(10) . . . . ?
C2_28 C3_28 C4_28 C5_28 -57.3(11) . . . . ?
C3_28 C4_28 C5_28 C6_28 56.4(11) . . . . ?
C4_28 C5_28 C6_28 C1_28 -55.0(10) . . . . ?
C2_28 C1_28 C6_28 C5_28 54.6(9) . . . . ?
P1 C1_28 C6_28 C5_28 -178.9(6) . . . . ?
C1_28 P1 C1_50 C2_50 66.7(5) . . . . ?
C19 P1 C1_50 C2_50 -47.2(5) . . . . ?
Ga3 P1 C1_50 C2_50 -155.1(4) . . . . ?
C1_28 P1 C1_50 C6_50 -58.6(5) . . . . ?
C19 P1 C1_50 C6_50 -172.5(4) . . . . ?
Ga3 P1 C1_50 C6_50 79.6(4) . . . . ?
C6_50 C1_50 C2_50 C3_50 -56.5(7) . . . . ?
P1 C1_50 C2_50 C3_50 178.4(5) . . . . ?
C1_50 C2_50 C3_50 C4_50 56.5(8) . . . . ?
C2_50 C3_50 C4_50 C5_50 -55.5(8) . . . . ?
C3_50 C4_50 C5_50 C6_50 55.0(8) . . . . ?
C4_50 C5_50 C6_50 C1_50 -55.3(8) . . . . ?
C2_50 C1_50 C6_50 C5_50 56.2(7) . . . . ?
P1 C1_50 C6_50 C5_50 -175.8(4) . . . . ?
C20 P2 C1_51 C6_51 -98.3(7) . . . . ?
C1_52 P2 C1_51 C6_51 147.7(6) . . . . ?
Ga3 P2 C1_51 C6_51 20.8(7) . . . . ?
C20 P2 C1_51 C2_51 27.6(7) . . . . ?
C1_52 P2 C1_51 C2_51 -86.4(7) . . . . ?
Ga3 P2 C1_51 C2_51 146.7(5) . . . . ?
C6_51 C1_51 C2_51 C3_51 -57.6(10) . . . . ?
P2 C1_51 C2_51 C3_51 174.7(6) . . . . ?
C1_51 C2_51 C3_51 C4_51 57.3(10) . . . . ?
C2_51 C3_51 C4_51 C5_51 -56.9(11) . . . . ?
C3_51 C4_51 C5_51 C6_51 57.3(11) . . . . ?
C2_51 C1_51 C6_51 C5_51 58.9(10) . . . . ?
P2 C1_51 C6_51 C5_51 -173.9(6) . . . . ?
C4_51 C5_51 C6_51 C1_51 -58.4(11) . . . . ?
C20 P2 C1_52 C6_52 170.0(5) . . . . ?
C1_51 P2 C1_52 C6_52 -74.1(5) . . . . ?
Ga3 P2 C1_52 C6_52 56.9(5) . . . . ?
C20 P2 C1_52 C2_52 -64.2(5) . . . . ?
C1_51 P2 C1_52 C2_52 51.7(5) . . . . ?
Ga3 P2 C1_52 C2_52 -177.3(4) . . . . ?
C6_52 C1_52 C2_52 C3_52 -57.1(7) . . . . ?
P2 C1_52 C2_52 C3_52 177.4(5) . . . . ?
C1_52 C2_52 C3_52 C4_52 58.0(8) . . . . ?
C2_52 C3_52 C4_52 C5_52 -58.7(8) . . . . ?
C3_52 C4_52 C5_52 C6_52 57.9(8) . . . . ?
C4_52 C5_52 C6_52 C1_52 -56.7(8) . . . . ?
C2_52 C1_52 C6_52 C5_52 56.8(8) . . . . ?
P2 C1_52 C6_52 C5_52 -175.6(5) . . . . ?
C20 P2 C1_53 C2_53 -59(3) . . . . ?
Ga3 P2 C1_53 C2_53 50(3) . . . . ?
C20 P2 C1_53 C6_53 172(2) . . . . ?
Ga3 P2 C1_53 C6_53 -79(2) . . . . ?
C6_53 C1_53 C2_53 C3_53 -60(3) . . . . ?
P2 C1_53 C2_53 C3_53 170(3) . . . . ?
C1_53 C2_53 C3_53 C4_53 57(4) . . . . ?
C2_53 C3_53 C4_53 C5_53 -58(4) . . . . ?
C3_53 C4_53 C5_53 C6_53 60(4) . . . . ?
C2_53 C1_53 C6_53 C5_53 61(3) . . . . ?
P2 C1_53 C6_53 C5_53 -167(3) . . . . ?
C4_53 C5_53 C6_53 C1_53 -61(4) . . . . ?
C19 P1 C1_54 C6_54 -73(2) . . . . ?
Ga3 P1 C1_54 C6_54 46(2) . . . . ?
C19 P1 C1_54 C2_54 54(2) . . . . ?
Ga3 P1 C1_54 C2_54 172.1(18) . . . . ?
C6_54 C1_54 C2_54 C3_54 -51(3) . . . . ?
P1 C1_54 C2_54 C3_54 180(2) . . . . ?
C1_54 C2_54 C3_54 C4_54 53(4) . . . . ?
C2_54 C3_54 C4_54 C5_54 -54(4) . . . . ?
C3_54 C4_54 C5_54 C6_54 57(4) . . . . ?
C2_54 C1_54 C6_54 C5_54 52(3) . . . . ?
P1 C1_54 C6_54 C5_54 -179(2) . . . . ?
C4_54 C5_54 C6_54 C1_54 -58(4) . . . . ?
Al1 O1_55 C1_55 C2_55 -107(3) . . . . ?
Al1 O1_55 C1_55 C4_55 131(3) . . . . ?
Al1 O1_55 C1_55 C3_55 11(4) . . . . ?
O1_55 C1_55 C2_55 F3_55 -169.0(18) . . . . ?
C4_55 C1_55 C2_55 F3_55 -49.2(18) . . . . ?
C3_55 C1_55 C2_55 F3_55 68.7(17) . . . . ?
O1_55 C1_55 C2_55 F1_55 -46.1(19) . . . . ?
C4_55 C1_55 C2_55 F1_55 73.6(16) . . . . ?
C3_55 C1_55 C2_55 F1_55 -168.4(15) . . . . ?
O1_55 C1_55 C2_55 F2_55 73.7(19) . . . . ?
C4_55 C1_55 C2_55 F2_55 -166.5(15) . . . . ?
C3_55 C1_55 C2_55 F2_55 -48.6(17) . . . . ?
O1_55 C1_55 C3_55 F4_55 79.0(18) . . . . ?
C2_55 C1_55 C3_55 F4_55 -162.4(14) . . . . ?
C4_55 C1_55 C3_55 F4_55 -42.1(17) . . . . ?
O1_55 C1_55 C3_55 F6_55 -158.7(17) . . . . ?
C2_55 C1_55 C3_55 F6_55 -40.0(16) . . . . ?
C4_55 C1_55 C3_55 F6_55 80.2(16) . . . . ?
O1_55 C1_55 C3_55 F5_55 -42.8(18) . . . . ?
C2_55 C1_55 C3_55 F5_55 75.8(15) . . . . ?
C4_55 C1_55 C3_55 F5_55 -163.9(13) . . . . ?
O1_55 C1_55 C4_55 F9_55 70.2(19) . . . . ?
C2_55 C1_55 C4_55 F9_55 -48.8(18) . . . . ?
C3_55 C1_55 C4_55 F9_55 -165.9(15) . . . . ?
O1_55 C1_55 C4_55 F7_55 -52.5(19) . . . . ?
C2_55 C1_55 C4_55 F7_55 -171.5(16) . . . . ?
C3_55 C1_55 C4_55 F7_55 71.4(17) . . . . ?
O1_55 C1_55 C4_55 F8_55 -168.3(16) . . . . ?
C2_55 C1_55 C4_55 F8_55 72.7(17) . . . . ?
C3_55 C1_55 C4_55 F8_55 -44.5(17) . . . . ?
Al2 O1_56 C1_56 C4_56 23(6) . . . . ?
Al2 O1_56 C1_56 C2_56 144(5) . . . . ?
Al2 O1_56 C1_56 C3_56 -98(6) . . . . ?
O1_56 C1_56 C2_56 F2_56 165(3) . . . . ?
C4_56 C1_56 C2_56 F2_56 -74(2) . . . . ?
C3_56 C1_56 C2_56 F2_56 47(2) . . . . ?
O1_56 C1_56 C2_56 F1_56 -74(2) . . . . ?
C4_56 C1_56 C2_56 F1_56 46(2) . . . . ?
C3_56 C1_56 C2_56 F1_56 167.9(18) . . . . ?
O1_56 C1_56 C2_56 F3_56 45(3) . . . . ?
C4_56 C1_56 C2_56 F3_56 166(2) . . . . ?
C3_56 C1_56 C2_56 F3_56 -72(2) . . . . ?
O1_56 C1_56 C3_56 F5_56 -77(2) . . . . ?
C4_56 C1_56 C3_56 F5_56 161.7(19) . . . . ?
C2_56 C1_56 C3_56 F5_56 40(2) . . . . ?
O1_56 C1_56 C3_56 F4_56 43(3) . . . . ?
C4_56 C1_56 C3_56 F4_56 -78(2) . . . . ?
C2_56 C1_56 C3_56 F4_56 160(2) . . . . ?
O1_56 C1_56 C3_56 F6_56 162(3) . . . . ?
C4_56 C1_56 C3_56 F6_56 41(2) . . . . ?
C2_56 C1_56 C3_56 F6_56 -81(2) . . . . ?
O1_56 C1_56 C4_56 F8_56 158(3) . . . . ?
C2_56 C1_56 C4_56 F8_56 39(2) . . . . ?
C3_56 C1_56 C4_56 F8_56 -82(2) . . . . ?
O1_56 C1_56 C4_56 F7_56 -81(2) . . . . ?
C2_56 C1_56 C4_56 F7_56 159.5(19) . . . . ?
C3_56 C1_56 C4_56 F7_56 39(2) . . . . ?
O1_56 C1_56 C4_56 F9_56 38(3) . . . . ?
C2_56 C1_56 C4_56 F9_56 -81(2) . . . . ?
C3_56 C1_56 C4_56 F9_56 158(2) . . . . ?
O1_60 Al5 O1_57 C1_57 42(4) . . . . ?
Al5 O1_57 C1_57 C3_57 -39(4) . . . . ?
Al5 O1_57 C1_57 C4_57 85(4) . . . . ?
Al5 O1_57 C1_57 C2_57 -156(3) . . . . ?
O1_57 C1_57 C2_57 F2_57 -162.1(18) . . . . ?
C3_57 C1_57 C2_57 F2_57 78.1(18) . . . . ?
C4_57 C1_57 C2_57 F2_57 -42.5(19) . . . . ?
O1_57 C1_57 C2_57 F3_57 75(2) . . . . ?
C3_57 C1_57 C2_57 F3_57 -45(2) . . . . ?
C4_57 C1_57 C2_57 F3_57 -165.3(19) . . . . ?
O1_57 C1_57 C2_57 F1_57 -42.7(19) . . . . ?
C3_57 C1_57 C2_57 F1_57 -162.5(16) . . . . ?
C4_57 C1_57 C2_57 F1_57 76.9(17) . . . . ?
O1_57 C1_57 C3_57 F6_57 -164.4(19) . . . . ?
C4_57 C1_57 C3_57 F6_57 72.7(19) . . . . ?
C2_57 C1_57 C3_57 F6_57 -44.8(19) . . . . ?
O1_57 C1_57 C3_57 F4_57 72(2) . . . . ?
C4_57 C1_57 C3_57 F4_57 -50.5(19) . . . . ?
C2_57 C1_57 C3_57 F4_57 -168.0(17) . . . . ?
O1_57 C1_57 C3_57 F5_57 -45(2) . . . . ?
C4_57 C1_57 C3_57 F5_57 -167.4(17) . . . . ?
C2_57 C1_57 C3_57 F5_57 75.1(18) . . . . ?
F6_57 C3_57 F4_57 F4_60 156(3) . . . . ?
F5_57 C3_57 F4_57 F4_60 40(4) . . . . ?
C1_57 C3_57 F4_57 F4_60 -80(4) . . . . ?
O1_57 C1_57 C4_57 F8_57 -166.5(18) . . . . ?
C3_57 C1_57 C4_57 F8_57 -43.5(19) . . . . ?
C2_57 C1_57 C4_57 F8_57 73.7(18) . . . . ?
O1_57 C1_57 C4_57 F7_57 -45(2) . . . . ?
C3_57 C1_57 C4_57 F7_57 78.5(18) . . . . ?
C2_57 C1_57 C4_57 F7_57 -164.3(16) . . . . ?
O1_57 C1_57 C4_57 F9_57 73.4(17) . . . . ?
C3_57 C1_57 C4_57 F9_57 -163.6(15) . . . . ?
C2_57 C1_57 C4_57 F9_57 -46.4(16) . . . . ?
O1_37 Al2 O1_58 C1_58 -51(3) . . . . ?
Al2 O1_58 C1_58 C2_58 -45(3) . . . . ?
Al2 O1_58 C1_58 C3_58 76(3) . . . . ?
Al2 O1_58 C1_58 C4_58 -166(3) . . . . ?
O1_58 C1_58 C2_58 F1_58 -75.8(17) . . . . ?
C3_58 C1_58 C2_58 F1_58 163.9(15) . . . . ?
C4_58 C1_58 C2_58 F1_58 43.4(17) . . . . ?
O1_58 C1_58 C2_58 F2_58 164.0(18) . . . . ?
C3_58 C1_58 C2_58 F2_58 43.7(19) . . . . ?
C4_58 C1_58 C2_58 F2_58 -76.9(19) . . . . ?
O1_58 C1_58 C2_58 F3_58 42.7(19) . . . . ?
C3_58 C1_58 C2_58 F3_58 -77.6(17) . . . . ?
C4_58 C1_58 C2_58 F3_58 161.9(15) . . . . ?
O1_58 C1_58 C3_58 F5_58 -76.8(16) . . . . ?
C2_58 C1_58 C3_58 F5_58 43.8(17) . . . . ?
C4_58 C1_58 C3_58 F5_58 165.5(14) . . . . ?
O1_58 C1_58 C3_58 F4_58 43.4(18) . . . . ?
C2_58 C1_58 C3_58 F4_58 164.1(15) . . . . ?
C4_58 C1_58 C3_58 F4_58 -74.3(17) . . . . ?
O1_58 C1_58 C3_58 F6_58 163.8(15) . . . . ?
C2_58 C1_58 C3_58 F6_58 -75.6(16) . . . . ?
C4_58 C1_58 C3_58 F6_58 46.1(17) . . . . ?
O1_58 C1_58 C4_58 F9_58 43.5(17) . . . . ?
C2_58 C1_58 C4_58 F9_58 -76.8(16) . . . . ?
C3_58 C1_58 C4_58 F9_58 162.0(14) . . . . ?
O1_58 C1_58 C4_58 F8_58 163.3(15) . . . . ?
C2_58 C1_58 C4_58 F8_58 43.0(17) . . . . ?
C3_58 C1_58 C4_58 F8_58 -78.2(16) . . . . ?
O1_58 C1_58 C4_58 F7_58 -76.3(16) . . . . ?
C2_58 C1_58 C4_58 F7_58 163.4(14) . . . . ?
C3_58 C1_58 C4_58 F7_58 42.2(16) . . . . ?
O1_48 Al6 O1_59 C1_59 -48(6) . . . . ?
O1_41 Al6 O1_59 C1_59 -167(6) . . . . ?
F28 Al6 O1_59 C1_59 83(6) . . . . ?
Al6 O1_59 C1_59 C3_59 -173(5) . . . . ?
Al6 O1_59 C1_59 C2_59 65(6) . . . . ?
Al6 O1_59 C1_59 C4_59 -53(6) . . . . ?
O1_59 C1_59 C2_59 F2_59 164(2) . . . . ?
C3_59 C1_59 C2_59 F2_59 41(2) . . . . ?
C4_59 C1_59 C2_59 F2_59 -76(2) . . . . ?
O1_59 C1_59 C2_59 F1_59 -78(3) . . . . ?
C3_59 C1_59 C2_59 F1_59 159(2) . . . . ?
C4_59 C1_59 C2_59 F1_59 42(2) . . . . ?
O1_59 C1_59 C2_59 F3_59 47(2) . . . . ?
C3_59 C1_59 C2_59 F3_59 -76(2) . . . . ?
C4_59 C1_59 C2_59 F3_59 167(2) . . . . ?
O1_59 C1_59 C3_59 F4_59 59(3) . . . . ?
C2_59 C1_59 C3_59 F4_59 -179(2) . . . . ?
C4_59 C1_59 C3_59 F4_59 -63(2) . . . . ?
O1_59 C1_59 C3_59 F6_59 176(2) . . . . ?
C2_59 C1_59 C3_59 F6_59 -62(2) . . . . ?
C4_59 C1_59 C3_59 F6_59 55(2) . . . . ?
O1_59 C1_59 C3_59 F5_59 -65(3) . . . . ?
C2_59 C1_59 C3_59 F5_59 57(2) . . . . ?
C4_59 C1_59 C3_59 F5_59 173(2) . . . . ?
O1_59 C1_59 C4_59 F7_59 -76(2) . . . . ?
C3_59 C1_59 C4_59 F7_59 47(2) . . . . ?
C2_59 C1_59 C4_59 F7_59 165.3(19) . . . . ?
O1_59 C1_59 C4_59 F9_59 45(3) . . . . ?
C3_59 C1_59 C4_59 F9_59 167(2) . . . . ?
C2_59 C1_59 C4_59 F9_59 -74(2) . . . . ?
O1_59 C1_59 C4_59 F8_59 165(2) . . . . ?
C3_59 C1_59 C4_59 F8_59 -72(2) . . . . ?
C2_59 C1_59 C4_59 F8_59 46(2) . . . . ?
F7_59 C4_59 F9_59 F9_41 -11(3) . . . 2_566 ?
F8_59 C4_59 F9_59 F9_41 106(3) . . . 2_566 ?
C1_59 C4_59 F9_59 F9_41 -134(3) . . . 2_566 ?
O1_57 Al5 O1_60 C1_60 -133(3) . . . . ?
Al5 O1_60 C1_60 C2_60 -39(3) . . . . ?
Al5 O1_60 C1_60 C4_60 -159(2) . . . . ?
Al5 O1_60 C1_60 C3_60 82(3) . . . . ?
O1_60 C1_60 C2_60 F3_60 78(3) . . . . ?
C4_60 C1_60 C2_60 F3_60 -161(2) . . . . ?
C3_60 C1_60 C2_60 F3_60 -41(2) . . . . ?
O1_60 C1_60 C2_60 F1_60 -47(3) . . . . ?
C4_60 C1_60 C2_60 F1_60 75(2) . . . . ?
C3_60 C1_60 C2_60 F1_60 -166(2) . . . . ?
O1_60 C1_60 C2_60 F2_60 -166(2) . . . . ?
C4_60 C1_60 C2_60 F2_60 -45(2) . . . . ?
C3_60 C1_60 C2_60 F2_60 74(2) . . . . ?
O1_60 C1_60 C3_60 F6_60 145(3) . . . . ?
C2_60 C1_60 C3_60 F6_60 -93(2) . . . . ?
C4_60 C1_60 C3_60 F6_60 26(2) . . . . ?
O1_60 C1_60 C3_60 F5_60 -91(3) . . . . ?
C2_60 C1_60 C3_60 F5_60 31(2) . . . . ?
C4_60 C1_60 C3_60 F5_60 149(2) . . . . ?
O1_60 C1_60 C3_60 F4_60 30(3) . . . . ?
C2_60 C1_60 C3_60 F4_60 152(2) . . . . ?
C4_60 C1_60 C3_60 F4_60 -89(2) . . . . ?
F6_60 C3_60 F4_60 F4_57 175(8) . . . . ?
F5_60 C3_60 F4_60 F4_57 54(9) . . . . ?
C1_60 C3_60 F4_60 F4_57 -67(9) . . . . ?
C3_57 F4_57 F4_60 C3_60 56(10) . . . . ?
O1_60 C1_60 C4_60 F8_60 179(3) . . . . ?
C2_60 C1_60 C4_60 F8_60 57(2) . . . . ?
C3_60 C1_60 C4_60 F8_60 -63(2) . . . . ?
O1_60 C1_60 C4_60 F7_60 -57(3) . . . . ?
C2_60 C1_60 C4_60 F7_60 -180(2) . . . . ?
C3_60 C1_60 C4_60 F7_60 60(2) . . . . ?
O1_60 C1_60 C4_60 F9_60 62(3) . . . . ?
C2_60 C1_60 C4_60 F9_60 -61(2) . . . . ?
C3_60 C1_60 C4_60 F9_60 179(2) . . . . ?
